data_4131683
loop_
_publ_author_name
'Sakthivel, Naga Arjun'
'Theivendran, Shevanuja'
'Ganeshraj, Vigneshraja'
'Oliver, Allen G.'
'Dass, Amala'

_publ_section_title
;
 Crystal Structure of Faradaurate-279:
 Au<sub>279</sub>(SPh-tBu)<sub>84</sub> Plasmonic Nanocrystal Molecules.
;
_journal_issue 43
_journal_name_full 'Journal of the American Chemical Society'
_journal_page_first 15450
_journal_page_last 15459
_journal_paper_doi 10.1021/jacs.7b08651
_journal_volume 139
_journal_year 2017
_chemical_formula_moiety 'C840 H1092 Au279 S83'
_chemical_formula_sum 'C840 H1092 Au279 S83'
_chemical_formula_weight 68803.71
_space_group_crystal_system monoclinic
_space_group_IT_number 14
_space_group_name_Hall '-P 2yn'
_space_group_name_H-M_alt 'P 1 21/n 1'
_atom_sites_solution_primary direct
_atom_sites_solution_secondary difmap
_audit_creation_method SHELXL-2016/6
_cell_angle_alpha 90
_cell_angle_beta 94.532(8)
_cell_angle_gamma 90
_cell_formula_units_Z 4
_cell_length_a 35.924(5)
_cell_length_b 95.717(12)
_cell_length_c 36.659(5)
_cell_measurement_reflns_used 9524
_cell_measurement_temperature 120(2)
_cell_measurement_theta_max 60.29
_cell_measurement_theta_min 2.48
_cell_volume 125659(3)
_computing_cell_refinement 'Bruker SAINT (Bruker, 2015)'
_computing_data_collection 'Bruker APEX-3 (Bruker, 2015)'
_computing_data_reduction 'Bruker SAINT (Bruker, 2015)'
_computing_molecular_graphics 'Bruker XP (Bruker, 2015)'
_computing_publication_material 'CIFTAB (Sheldrick, 2008)'
_computing_structure_refinement 'SHELXL-2016/6 (Sheldrick, 2015)'
_computing_structure_solution 'SHELXS (Sheldrick, 2015)'
_diffrn_ambient_temperature 120(2)
_diffrn_detector_area_resol_mean 8.33
_diffrn_measured_fraction_theta_full 0.900
_diffrn_measured_fraction_theta_max 0.900
_diffrn_measurement_device_type 'Bruker APEX-II'
_diffrn_measurement_method 'combination of \w and \f-scans '
_diffrn_radiation_type CuK\a
_diffrn_radiation_wavelength 1.54184
_diffrn_reflns_av_R_equivalents 0.0901
_diffrn_reflns_av_unetI/netI 0.1232
_diffrn_reflns_Laue_measured_fraction_full 0.900
_diffrn_reflns_Laue_measured_fraction_max 0.900
_diffrn_reflns_limit_h_max 31
_diffrn_reflns_limit_h_min -33
_diffrn_reflns_limit_k_max 88
_diffrn_reflns_limit_k_min -85
_diffrn_reflns_limit_l_max 29
_diffrn_reflns_limit_l_min -33
_diffrn_reflns_number 320841
_diffrn_reflns_point_group_measured_fraction_full 0.900
_diffrn_reflns_point_group_measured_fraction_max 0.900
_diffrn_reflns_theta_full 45.806
_diffrn_reflns_theta_max 45.806
_diffrn_reflns_theta_min 2.220
_diffrn_source 'Incoatec micro-focus'
_exptl_absorpt_coefficient_mu 60.971
_exptl_absorpt_correction_T_max 0.1523
_exptl_absorpt_correction_T_min 0.0357
_exptl_absorpt_correction_type multi-scan
_exptl_absorpt_process_details 'SADABS (Krause et al., 2015)'
_exptl_crystal_colour black
_exptl_crystal_density_diffrn 3.637
_exptl_crystal_description tablet
_exptl_crystal_F_000 118004
_exptl_crystal_size_max 0.06
_exptl_crystal_size_mid 0.05
_exptl_crystal_size_min 0.01
_refine_diff_density_max 12.087
_refine_diff_density_min -9.824
_refine_diff_density_rms 0.858
_refine_ls_extinction_method none
_refine_ls_goodness_of_fit_ref 1.743
_refine_ls_hydrogen_treatment undef
_refine_ls_matrix_type full
_refine_ls_number_parameters 2851
_refine_ls_number_reflns 95334
_refine_ls_number_restraints 0
_refine_ls_restrained_S_all 1.743
_refine_ls_R_factor_all 0.2513
_refine_ls_R_factor_gt 0.1372
_refine_ls_shift/su_max 0.001
_refine_ls_shift/su_mean 0.000
_refine_ls_structure_factor_coef Fsqd
_refine_ls_weighting_details 'w=1/[\s^2^(Fo^2^)+(0.1000P)^2^] where P=(Fo^2^+2Fc^2^)/3'
_refine_ls_weighting_scheme calc
_refine_ls_wR_factor_gt 0.3456
_refine_ls_wR_factor_ref 0.3968
_reflns_Friedel_coverage 0.000
_reflns_number_gt 44100
_reflns_number_total 95334
_reflns_threshold_expression 'I > 2\s(I)'
_cod_data_source_file ja7b08651_si_002.cif
_cod_data_source_block au279
_cod_original_cell_volume 125659(28)
_cod_original_sg_symbol_H-M 'P 21/n'
_cod_database_code 4131683
_shelx_shelxl_version_number 2016/6
_shelx_space_group_comment
;
The symmetry employed for this shelxl refinement is uniquely defined
by the following loop, which should always be used as a source of
symmetry information in preference to the above space-group names.
They are only intended as comments.
;
_diffrn_source_monochromator 'MONTEL Multi-layer'

loop_
_space_group_symop_operation_xyz
'x, y, z'
'-x+1/2, y+1/2, -z+1/2'
'-x, -y, -z'
'x-1/2, -y-1/2, z-1/2'

loop_
_atom_site_label
_atom_site_type_symbol
_atom_site_fract_x
_atom_site_fract_y
_atom_site_fract_z
_atom_site_U_iso_or_equiv
_atom_site_adp_type
_atom_site_occupancy
_atom_site_site_symmetry_order
_atom_site_calc_flag
_atom_site_refinement_flags_occupancy
_atom_site_disorder_assembly
_atom_site_disorder_group
Au1 Au 0.19720(9) 0.64182(3) 0.74665(9) 0.0161(10) Uani 1 1 d . . .
Au2 Au 0.25654(9) 0.64034(3) 0.80391(9) 0.0152(10) Uani 1 1 d . . .
Au3 Au 0.27146(9) 0.63652(3) 0.67064(9) 0.0166(10) Uani 1 1 d . . .
Au4 Au 0.33163(9) 0.63473(3) 0.72720(9) 0.0166(10) Uani 1 1 d . . .
Au5 Au 0.25956(9) 0.62365(3) 0.73901(9) 0.0121(10) Uani 1 1 d . . .
Au6 Au 0.25370(9) 0.57731(3) 0.67827(9) 0.0167(10) Uani 1 1 d . . .
Au7 Au 0.26939(9) 0.65304(3) 0.73619(9) 0.0155(10) Uani 1 1 d . . .
Au8 Au 0.31368(9) 0.57611(3) 0.73581(9) 0.0166(10) Uani 1 1 d . . .
Au9 Au 0.24658(9) 0.61103(3) 0.80770(9) 0.0150(10) Uani 1 1 d . . .
Au10 Au 0.20013(9) 0.62509(3) 0.68198(9) 0.0148(10) Uani 1 1 d . . .
Au11 Au 0.32232(9) 0.60540(3) 0.73136(9) 0.0150(10) Uani 1 1 d . . .
Au12 Au 0.19096(9) 0.59498(3) 0.68531(9) 0.0172(10) Uani 1 1 d . . .
Au13 Au 0.31873(9) 0.62213(3) 0.79592(9) 0.0151(10) Uani 1 1 d . . .
Au14 Au 0.26246(9) 0.60691(3) 0.67467(9) 0.0147(10) Uani 1 1 d . . .
Au15 Au 0.33464(10) 0.61824(3) 0.66149(9) 0.0192(11) Uani 1 1 d . . .
Au16 Au 0.32614(9) 0.58916(3) 0.66719(9) 0.0181(10) Uani 1 1 d . . .
Au17 Au 0.18764(9) 0.61227(3) 0.74978(9) 0.0173(10) Uani 1 1 d . . .
Au18 Au 0.33004(10) 0.65167(3) 0.79311(10) 0.0202(11) Uani 1 1 d . . .
Au19 Au 0.31008(10) 0.59241(3) 0.80154(9) 0.0180(10) Uani 1 1 d . . .
Au1A Au 0.17861(9) 0.58295(3) 0.75407(9) 0.0194(11) Uani 1 1 d . . .
Au1B Au 0.39071(10) 0.63322(3) 0.78516(10) 0.0216(11) Uani 1 1 d . . .
Au1C Au 0.31518(10) 0.63916(3) 0.85974(9) 0.0209(11) Uani 1 1 d . . .
Au1D Au 0.38533(10) 0.58700(3) 0.72337(10) 0.0215(11) Uani 1 1 d . . .
Au1E Au 0.24268(10) 0.56489(3) 0.74622(9) 0.0210(11) Uani 1 1 d . . .
Au1F Au 0.38022(10) 0.60347(3) 0.78777(10) 0.0207(11) Uani 1 1 d . . .
Au1G Au 0.23820(10) 0.58142(3) 0.81136(9) 0.0207(11) Uani 1 1 d . . .
Au1H Au 0.24329(10) 0.62787(3) 0.87220(9) 0.0228(11) Uani 1 1 d . . .
Au1I Au 0.40310(10) 0.64539(3) 0.71698(10) 0.0260(11) Uani 1 1 d . . .
Au1J Au 0.21189(10) 0.63793(3) 0.61378(9) 0.0218(11) Uani 1 1 d . . .
Au1K Au 0.18310(10) 0.62912(3) 0.81504(9) 0.0205(11) Uani 1 1 d . . .
Au1L Au 0.12507(10) 0.63077(4) 0.75759(10) 0.0246(11) Uani 1 1 d . . .
Au1M Au 0.27481(10) 0.61939(3) 0.60619(10) 0.0229(11) Uani 1 1 d . . .
Au1N Au 0.20253(10) 0.60849(3) 0.61880(9) 0.0201(11) Uani 1 1 d . . .
Au1O Au 0.19272(10) 0.57834(3) 0.62043(9) 0.0230(11) Uani 1 1 d . . .
Au01 Au 0.34375(10) 0.64754(3) 0.65965(10) 0.0244(11) Uani 1 1 d . . .
Au1P Au 0.20913(10) 0.65515(3) 0.67882(9) 0.0210(11) Uani 1 1 d . . .
Au1Q Au 0.30678(10) 0.60935(3) 0.86470(9) 0.0219(11) Uani 1 1 d . . .
Au1R Au 0.17528(10) 0.59974(3) 0.81890(10) 0.0235(11) Uani 1 1 d . . .
Au1S Au 0.39384(10) 0.61652(3) 0.71952(10) 0.0233(11) Uani 1 1 d . . .
Au1T Au 0.12844(10) 0.61373(3) 0.69240(10) 0.0228(11) Uani 1 1 d . . .
Au1U Au 0.26586(10) 0.59025(3) 0.61084(10) 0.0239(11) Uani 1 1 d . . .
Au1V Au 0.26673(10) 0.66968(3) 0.80102(10) 0.0251(11) Uani 1 1 d . . .
Au1W Au 0.14002(10) 0.62660(3) 0.62424(10) 0.0260(11) Uani 1 1 d . . .
Au1X Au 0.31931(10) 0.55961(3) 0.67188(10) 0.0278(11) Uani 1 1 d . . .
Au1Y Au 0.37231(10) 0.57365(3) 0.79229(10) 0.0266(11) Uani 1 1 d . . .
Au1Z Au 0.19463(10) 0.65812(3) 0.81226(10) 0.0246(11) Uani 1 1 d . . .
Au20 Au 0.28116(10) 0.66578(3) 0.66733(10) 0.0235(11) Uani 1 1 d . . .
Au21 Au 0.13865(10) 0.64329(3) 0.68868(10) 0.0259(11) Uani 1 1 d . . .
Au22 Au 0.36973(10) 0.59037(3) 0.85818(10) 0.0267(11) Uani 1 1 d . . .
Au23 Au 0.34086(10) 0.66439(3) 0.72465(10) 0.0226(11) Uani 1 1 d . . .
Au24 Au 0.27813(10) 0.68235(3) 0.73401(10) 0.0289(11) Uani 1 1 d . . .
Au25 Au 0.11592(10) 0.60151(4) 0.76001(10) 0.0266(11) Uani 1 1 d . . .
Au26 Au 0.18240(10) 0.56553(3) 0.68985(10) 0.0242(11) Uani 1 1 d . . .
Au27 Au 0.25342(10) 0.65725(3) 0.86953(10) 0.0254(11) Uani 1 1 d . . .
Au28 Au 0.40742(10) 0.62964(4) 0.65001(10) 0.0285(12) Uani 1 1 d . . .
Au29 Au 0.30072(10) 0.56255(3) 0.80540(10) 0.0246(11) Uani 1 1 d . . .
Au2A Au 0.37739(10) 0.62050(3) 0.85251(10) 0.0242(11) Uani 1 1 d . . .
Au2B Au 0.13009(10) 0.59688(3) 0.62883(10) 0.0249(11) Uani 1 1 d . . .
Au2C Au 0.28265(10) 0.64867(4) 0.60240(10) 0.0271(11) Uani 1 1 d . . .
Au2D Au 0.34722(10) 0.63100(4) 0.59362(10) 0.0307(12) Uani 1 1 d . . .
Au2E Au 0.20660(10) 0.67143(3) 0.74359(10) 0.0266(11) Uani 1 1 d . . .
Au2F Au 0.30492(10) 0.54669(3) 0.73851(10) 0.0288(11) Uani 1 1 d . . .
Au2G Au 0.39879(10) 0.60036(4) 0.65488(10) 0.0266(11) Uani 1 1 d . . .
Au2H Au 0.33914(10) 0.60145(4) 0.59692(10) 0.0275(11) Uani 1 1 d . . .
Au2I Au 0.26032(10) 0.56050(4) 0.61423(10) 0.0288(11) Uani 1 1 d . . .
Au2J Au 0.11820(10) 0.58353(3) 0.69647(10) 0.0262(11) Uani 1 1 d . . .
Au2K Au 0.29670(10) 0.57975(3) 0.86978(10) 0.0256(11) Uani 1 1 d . . .
Au2L Au 0.23468(10) 0.59886(4) 0.87628(10) 0.0274(11) Uani 1 1 d . . .
Au2M Au 0.38865(10) 0.57131(4) 0.65697(10) 0.0303(12) Uani 1 1 d . . .
Au2N Au 0.32574(10) 0.66894(3) 0.85774(10) 0.0288(11) Uani 1 1 d . . .
Au2O Au 0.21366(11) 0.62112(4) 0.54895(10) 0.0335(12) Uani 1 1 d . . .
Au2P Au 0.38908(10) 0.65066(4) 0.85057(10) 0.0291(11) Uani 1 1 d . . .
Au2Q Au 0.18069(10) 0.64543(4) 0.88134(10) 0.0320(12) Uani 1 1 d . . .
Au2R Au 0.15054(10) 0.65653(4) 0.61982(10) 0.0312(12) Uani 1 1 d . . .
Au2S Au 0.40170(10) 0.66293(4) 0.78119(10) 0.0291(11) Uani 1 1 d . . .
Au2T Au 0.34009(11) 0.68156(3) 0.79005(10) 0.0303(12) Uani 1 1 d . . .
Au2U Au 0.16551(10) 0.56991(4) 0.82318(10) 0.0319(12) Uani 1 1 d . . .
Au2V Au 0.17009(10) 0.55343(4) 0.75774(10) 0.0305(12) Uani 1 1 d . . .
Au2W Au 0.22179(10) 0.66820(3) 0.60994(10) 0.0300(11) Uani 1 1 d . . .
Au2X Au 0.24876(10) 0.54671(4) 0.68079(10) 0.0303(11) Uani 1 1 d . . .
Au2Y Au 0.45118(10) 0.63076(4) 0.84117(10) 0.0335(12) Uani 1 1 d . . .
Au2Z Au 0.35378(11) 0.67741(4) 0.65564(10) 0.0336(12) Uani 1 1 d . . .
Au30 Au 0.37782(10) 0.55704(3) 0.72660(10) 0.0303(12) Uani 1 1 d . . .
Au31 Au 0.34797(11) 0.61370(4) 0.52690(11) 0.0460(13) Uani 1 1 d . . .
Au32 Au 0.27582(11) 0.60284(4) 0.54043(10) 0.0356(12) Uani 1 1 d . . .
Au33 Au 0.20717(11) 0.59154(4) 0.55480(10) 0.0335(12) Uani 1 1 d . . .
Au34 Au 0.21968(11) 0.68459(4) 0.67576(10) 0.0341(12) Uani 1 1 d . . .
Au35 Au 0.30215(11) 0.62704(4) 0.92927(10) 0.0335(12) Uani 1 1 d . . .
Au36 Au 0.44314(10) 0.58506(4) 0.78211(11) 0.0341(12) Uani 1 1 d . . .
Au37 Au 0.12051(10) 0.64736(4) 0.82390(10) 0.0331(12) Uani 1 1 d . . .
Au38 Au 0.43850(11) 0.60219(4) 0.84576(10) 0.0367(12) Uani 1 1 d . . .
Au39 Au 0.46638(10) 0.62751(4) 0.70982(11) 0.0353(12) Uani 1 1 d . . .
Au3A Au 0.20476(11) 0.68772(4) 0.81086(10) 0.0357(12) Uani 1 1 d . . .
Au3B Au 0.26872(11) 0.57346(4) 0.54649(10) 0.0363(12) Uani 1 1 d . . .
Au3C Au 0.10731(10) 0.57219(4) 0.76542(10) 0.0359(12) Uani 1 1 d . . .
Au3D Au 0.18972(10) 0.54850(4) 0.62501(10) 0.0336(12) Uani 1 1 d . . .
Au3E Au 0.22872(11) 0.55224(4) 0.81452(10) 0.0335(12) Uani 1 1 d . . .
Au3F Au 0.37496(11) 0.63728(4) 0.91587(10) 0.0360(12) Uani 1 1 d . . .
Au3G Au 0.46461(11) 0.64349(4) 0.77469(11) 0.0369(12) Uani 1 1 d . . .
Au3H Au 0.45380(10) 0.61416(4) 0.77650(10) 0.0333(12) Uani 1 1 d . . .
Au3I Au 0.16957(10) 0.61644(4) 0.88414(10) 0.0338(12) Uani 1 1 d . . .
Au3J Au 0.06582(10) 0.61578(4) 0.63435(10) 0.0342(12) Uani 1 1 d . . .
Au3K Au 0.45971(10) 0.59796(4) 0.71304(11) 0.0343(12) Uani 1 1 d . . .
Au3L Au 0.22546(11) 0.56890(4) 0.88026(10) 0.0356(12) Uani 1 1 d . . .
Au3M Au 0.11097(10) 0.61777(4) 0.82599(10) 0.0339(12) Uani 1 1 d . . .
Au3N Au 0.28538(11) 0.63160(4) 0.53603(10) 0.0377(12) Uani 1 1 d . . .
Au3O Au 0.23320(11) 0.53563(4) 0.75028(10) 0.0362(12) Uani 1 1 d . . .
Au3P Au 0.05617(10) 0.60311(4) 0.70342(10) 0.0363(12) Uani 1 1 d . . .
Au3Q Au 0.27540(11) 0.69908(4) 0.79818(11) 0.0379(12) Uani 1 1 d . . .
Au3R Au 0.15146(11) 0.63912(4) 0.55389(10) 0.0353(12) Uani 1 1 d . . .
Au3S Au 0.10247(11) 0.58882(4) 0.82932(10) 0.0384(12) Uani 1 1 d . . .
Au3T Au 0.41517(11) 0.65861(4) 0.64935(10) 0.0365(12) Uani 1 1 d . . .
Au3U Au 0.14313(11) 0.60925(4) 0.56142(10) 0.0331(12) Uani 1 1 d . . .
Au3V Au 0.41307(11) 0.67537(4) 0.71340(11) 0.0372(12) Uani 1 1 d . . .
Au3W Au 0.36468(11) 0.60862(4) 0.92314(10) 0.0358(12) Uani 1 1 d . . .
Au3X Au 0.34961(11) 0.69355(4) 0.72116(11) 0.0389(12) Uani 1 1 d . . .
Au3Y Au 0.44847(10) 0.56870(4) 0.71545(11) 0.0364(12) Uani 1 1 d . . .
Au3Z Au 0.29399(11) 0.67790(4) 0.59894(11) 0.0393(12) Uani 1 1 d . . .
Au40 Au 0.16338(11) 0.58740(4) 0.88694(10) 0.0391(13) Uani 1 1 d . . .
Au41 Au 0.31394(11) 0.65593(4) 0.92495(10) 0.0378(12) Uani 1 1 d . . .
Au42 Au 0.11964(11) 0.56815(4) 0.62952(10) 0.0345(12) Uani 1 1 d . . .
Au43 Au 0.14660(11) 0.67343(4) 0.68473(11) 0.0357(12) Uani 1 1 d . . .
Au44 Au 0.19899(11) 0.56266(4) 0.55646(11) 0.0388(12) Uani 1 1 d . . .
Au45 Au 0.26211(11) 0.68742(4) 0.86769(10) 0.0379(12) Uani 1 1 d . . .
Au46 Au 0.24103(11) 0.64484(4) 0.94016(10) 0.0385(12) Uani 1 1 d . . .
Au47 Au 0.18905(11) 0.67460(4) 0.87690(10) 0.0388(12) Uani 1 1 d . . .
Au48 Au 0.29420(11) 0.59769(4) 0.93532(10) 0.0372(12) Uani 1 1 d . . .
Au49 Au 0.22411(11) 0.65004(4) 0.54532(10) 0.0380(12) Uani 1 1 d . . .
Au4A Au 0.35563(11) 0.65992(4) 0.59059(10) 0.0373(12) Uani 1 1 d . . .
Au4B Au 0.23145(11) 0.61555(4) 0.94096(10) 0.0399(13) Uani 1 1 d . . .
Au4C Au 0.29116(11) 0.69516(4) 0.66445(11) 0.0393(13) Uani 1 1 d . . .
Au4D Au 0.06059(11) 0.58591(4) 0.64089(11) 0.0391(12) Uani 1 1 d . . .
Au4E Au 0.06255(11) 0.64899(4) 0.76306(11) 0.0410(13) Uani 1 1 d . . .
Au4F Au 0.36272(11) 0.54481(4) 0.79572(11) 0.0383(12) Uani 1 1 d . . .
Au4G Au 0.13155(11) 0.67602(4) 0.81872(11) 0.0428(13) Uani 1 1 d . . .
Au4H Au 0.07662(11) 0.66161(4) 0.69735(11) 0.0399(13) Uani 1 1 d . . .
Au4I Au 0.36211(11) 0.56077(4) 0.85879(11) 0.0399(12) Uani 1 1 d . . .
Au4J Au 0.46951(11) 0.61191(4) 0.64495(11) 0.0423(13) Uani 1 1 d . . .
Au4K Au 0.14521(11) 0.68978(4) 0.75429(11) 0.0416(13) Uani 1 1 d . . .
Au4L Au 0.17684(11) 0.53651(4) 0.69372(11) 0.0386(12) Uani 1 1 d . . .
Au4M Au 0.33802(11) 0.58438(4) 0.53363(10) 0.0415(13) Uani 1 1 d . . .
Au4N Au 0.43592(11) 0.61890(4) 0.90979(11) 0.0411(12) Uani 1 1 d . . .
Au4O Au 0.46130(11) 0.58154(4) 0.64943(11) 0.0420(13) Uani 1 1 d . . .
Au4P Au 0.04409(11) 0.59055(4) 0.77110(11) 0.0435(13) Uani 1 1 d . . .
Au4Q Au 0.39759(11) 0.58230(4) 0.58540(11) 0.0422(13) Uani 1 1 d . . .
Au4R Au 0.13763(11) 0.57955(4) 0.55838(11) 0.0391(12) Uani 1 1 d . . .
Au4S Au 0.21522(11) 0.70190(4) 0.74434(11) 0.0431(13) Uani 1 1 d . . .
Au4T Au 0.05135(11) 0.62012(4) 0.76687(11) 0.0426(13) Uani 1 1 d . . .
Au4U Au 0.46312(11) 0.66007(4) 0.83859(11) 0.0437(13) Uani 1 1 d . . .
Au4V Au 0.47505(11) 0.65665(4) 0.70651(11) 0.0423(13) Uani 1 1 d . . .
Au4W Au 0.11191(11) 0.55315(4) 0.70561(11) 0.0427(13) Uani 1 1 d . . .
Au4X Au 0.08029(11) 0.62827(4) 0.56714(11) 0.0410(12) Uani 1 1 d . . .
Au4Y Au 0.41337(11) 0.61222(4) 0.58798(11) 0.0418(13) Uani 1 1 d . . .
Au4Z Au 0.16810(11) 0.63282(4) 0.94772(11) 0.0458(13) Uani 1 1 d . . .
Au50 Au 0.39612(11) 0.68034(4) 0.84943(11) 0.0420(13) Uani 1 1 d . . .
Au51 Au 0.29530(12) 0.66091(4) 0.53401(11) 0.0486(13) Uani 1 1 d . . .
Au52 Au 0.16374(11) 0.66876(4) 0.55358(11) 0.0439(13) Uani 1 1 d . . .
Au53 Au 0.33494(12) 0.69779(4) 0.85363(11) 0.0455(13) Uani 1 1 d . . .
Au54 Au 0.35704(11) 0.57933(4) 0.92912(11) 0.0433(13) Uani 1 1 d . . .
Au55 Au 0.43734(11) 0.55605(4) 0.78198(11) 0.0440(13) Uani 1 1 d . . .
Au56 Au 0.22239(12) 0.58628(4) 0.94427(11) 0.0466(13) Uani 1 1 d . . .
Au57 Au 0.25084(9) 0.59413(3) 0.74363(9) 0.0133(10) Uani 1 1 d . . .
Au58 Au 0.13558(10) 0.65998(4) 0.75411(10) 0.0292(12) Uani 1 1 d . . .
Au59 Au 0.06568(10) 0.63225(4) 0.69767(11) 0.0373(12) Uani 1 1 d . . .
Au5A Au 0.07936(11) 0.64577(4) 0.63169(11) 0.0390(12) Uani 1 1 d . . .
Au5B Au 0.32854(10) 0.57277(4) 0.60203(10) 0.0335(12) Uani 1 1 d . . .
Au5C Au 0.15748(12) 0.68533(4) 0.61512(11) 0.0472(13) Uani 1 1 d . . .
Au5D Au 0.07350(11) 0.67807(4) 0.76180(12) 0.0495(14) Uani 1 1 d . . .
Au5E Au 0.11446(12) 0.66530(4) 0.88499(11) 0.0522(14) Uani 1 1 d . . .
Au5F Au 0.41789(11) 0.64437(4) 0.58081(11) 0.0460(13) Uani 1 1 d . . .
Au5G Au 0.43588(11) 0.57363(4) 0.85384(11) 0.0463(13) Uani 1 1 d . . .
Au5H Au 0.04641(12) 0.63671(4) 0.83118(12) 0.0540(14) Uani 1 1 d . . .
Au5I Au 0.24981(11) 0.67409(4) 0.93436(10) 0.0420(13) Uani 1 1 d . . .
Au5J Au 0.35638(12) 0.64321(4) 0.52540(11) 0.0470(13) Uani 1 1 d . . .
Au5K Au 0.23722(12) 0.69832(4) 0.60851(11) 0.0476(13) Uani 1 1 d . . .
Au5L Au 0.28761(12) 0.71163(4) 0.72995(11) 0.0462(13) Uani 1 1 d . . .
Au5M Au 0.09615(11) 0.60340(4) 0.89286(11) 0.0504(14) Uani 1 1 d . . .
Au5N Au 0.41383(12) 0.69253(4) 0.77292(12) 0.0498(14) Uani 1 1 d . . .
Au5O Au 0.05995(11) 0.66605(4) 0.82780(12) 0.0534(14) Uani 1 1 d . . .
Au5P Au 0.16020(12) 0.60058(4) 0.95527(11) 0.0559(14) Uani 1 1 d . . .
Au5Q Au 0.07046(11) 0.59964(4) 0.56999(11) 0.0424(13) Uani 1 1 d . . .
Au5R Au 0.03894(11) 0.60701(4) 0.83425(11) 0.0511(14) Uani 1 1 d . . .
Au5S Au 0.15713(12) 0.70314(4) 0.68741(12) 0.0494(13) Uani 1 1 d . . .
Au5T Au 0.11376(12) 0.56414(4) 0.87330(11) 0.0511(14) Uani 1 1 d . . .
Au5U Au 0.40202(12) 0.69978(4) 0.66697(12) 0.0532(14) Uani 1 1 d . . .
Au5V Au 0.34483(12) 0.70107(4) 0.61104(12) 0.0536(14) Uani 1 1 d . . .
Au5W Au 0.11631(11) 0.54759(4) 0.81064(11) 0.0479(13) Uani 1 1 d . . .
Au5X Au 0.40536(12) 0.68320(4) 0.60478(11) 0.0519(14) Uani 1 1 d . . .
Au5Y Au 0.17459(12) 0.54599(4) 0.86663(11) 0.0489(14) Uani 1 1 d . . .
Au5Z Au 0.42919(12) 0.59031(4) 0.91358(11) 0.0481(13) Uani 1 1 d . . .
Au60 Au 0.44708(11) 0.64739(4) 0.90639(11) 0.0456(13) Uani 1 1 d . . .
Au61 Au 0.28362(12) 0.56869(4) 0.93796(11) 0.0459(13) Uani 1 1 d . . .
Au62 Au 0.38957(12) 0.66543(4) 0.91886(11) 0.0468(13) Uani 1 1 d . . .
Au63 Au 0.47349(11) 0.67269(4) 0.76974(11) 0.0465(13) Uani 1 1 d . . .
Au64 Au 0.05475(12) 0.56706(4) 0.81652(11) 0.0549(14) Uani 1 1 d . . .
Au65 Au 0.08310(12) 0.67548(4) 0.63196(12) 0.0514(14) Uani 1 1 d . . .
Au66 Au 0.08923(12) 0.65688(4) 0.56229(11) 0.0506(14) Uani 1 1 d . . .
Au67 Au 0.48254(12) 0.64412(4) 0.64223(12) 0.0532(14) Uani 1 1 d . . .
Au68 Au 0.17881(12) 0.52998(4) 0.79989(11) 0.0485(14) Uani 1 1 d . . .
Au69 Au -0.00300(12) 0.61995(4) 0.66770(12) 0.0579(14) Uani 1 1 d . . .
Au6A Au 0.17493(12) 0.56332(4) 0.93026(11) 0.0561(14) Uani 1 1 d . . .
Au6B Au 0.28220(11) 0.54998(4) 0.87594(11) 0.0437(13) Uani 1 1 d . . .
Au6C Au 0.08556(12) 0.69051(4) 0.69565(12) 0.0556(14) Uani 1 1 d . . .
Au6D Au 0.34804(11) 0.53291(4) 0.68736(12) 0.0479(13) Uani 1 1 d . . .
Au6E Au 0.52401(11) 0.61168(4) 0.74899(12) 0.0556(14) Uani 1 1 d . . .
Au6F Au 0.22933(12) 0.71344(4) 0.67535(11) 0.0495(13) Uani 1 1 d . . .
Au6G Au 0.28388(12) 0.53164(4) 0.80642(11) 0.0481(13) Uani 1 1 d . . .
Au6H Au 0.31992(12) 0.68500(4) 0.92399(11) 0.0464(13) Uani 1 1 d . . .
Au6I Au 0.11333(12) 0.62365(4) 0.49944(11) 0.0531(14) Uani 1 1 d . . .
Au6J Au 0.18326(12) 0.63538(4) 0.48610(11) 0.0545(14) Uani 1 1 d . . .
Au6K Au 0.51227(12) 0.58263(4) 0.75294(12) 0.0561(14) Uani 1 1 d . . .
Au6L Au 0.26121(13) 0.60026(4) 1.00107(12) 0.0611(15) Uani 1 1 d . . .
Au6M Au 0.17488(14) 0.60513(4) 0.49479(13) 0.0771(17) Uani 1 1 d . . .
Au6N Au 0.21100(12) 0.69946(4) 0.91002(12) 0.0582(15) Uani 1 1 d . . .
Au6O Au 0.27538(13) 0.62915(4) 0.99986(11) 0.0567(14) Uani 1 1 d . . .
Au6P Au 0.28571(13) 0.65796(4) 0.99374(11) 0.0603(15) Uani 1 1 d . . .
Au6Q Au 0.41704(12) 0.54507(4) 0.67392(12) 0.0505(14) Uani 1 1 d . . .
Au6R Au 0.17991(12) 0.66314(4) 0.94614(11) 0.0486(13) Uani 1 1 d . . .
Au6S Au 0.53096(12) 0.64090(4) 0.74289(13) 0.0618(15) Uani 1 1 d . . .
Au6T Au -0.01197(12) 0.60656(4) 0.73514(12) 0.0584(14) Uani 1 1 d . . .
Au6U Au 0.3505(2) 0.54647(5) 0.61692(14) 0.140(3) Uani 1 1 d . . .
Au6W Au 0.50744(13) 0.59853(5) 0.81780(13) 0.0742(16) Uani 1 1 d . . .
Au6X Au 0.01305(12) 0.63353(4) 0.60292(13) 0.0595(14) Uani 1 1 d . . .
Au6Y Au 0.34599(12) 0.71283(4) 0.77913(12) 0.0559(14) Uani 1 1 d . . .
Au6Z Au 0.24299(13) 0.68055(4) 0.53710(11) 0.0565(14) Uani 1 1 d . . .
Au70 Au 0.27914(12) 0.52165(4) 0.70682(12) 0.0517(14) Uani 1 1 d . . .
Au71 Au 0.04371(11) 0.57221(4) 0.71575(12) 0.0532(14) Uani 1 1 d . . .
Au72 Au 0.35430(14) 0.59659(5) 0.98825(13) 0.0773(17) Uani 1 1 d . . .
Au73 Au 0.24625(13) 0.72544(4) 0.77915(13) 0.0660(15) Uani 1 1 d . . .
Au74 Au 0.33748(12) 0.71737(4) 0.67609(12) 0.0561(14) Uani 1 1 d . . .
Au75 Au 0.25229(12) 0.53275(4) 0.61373(12) 0.0557(14) Uani 1 1 d . . .
Au76 Au 0.51977(13) 0.64123(5) 0.83196(14) 0.0784(17) Uani 1 1 d . . .
Au77 Au 0.46413(12) 0.68113(4) 0.66394(12) 0.0551(14) Uani 1 1 d . . .
Au78 Au 0.34643(12) 0.68302(4) 0.54696(11) 0.0555(14) Uani 1 1 d . . .
Au79 Au 0.22683(12) 0.71308(4) 0.84508(12) 0.0568(14) Uani 1 1 d . . .
Au7A Au 0.11813(12) 0.52412(4) 0.74294(12) 0.0569(14) Uani 1 1 d . . .
Au7B Au -0.00436(12) 0.60247(4) 0.59417(12) 0.0584(14) Uani 1 1 d . . .
Au7C Au 0.50131(12) 0.55610(4) 0.66260(13) 0.0622(15) Uani 1 1 d . . .
Au7D Au 0.14981(14) 0.71758(4) 0.75188(14) 0.0845(18) Uani 1 1 d . . .
Au7E Au 0.25480(13) 0.64668(4) 0.47781(12) 0.0677(16) Uani 1 1 d . . .
Au7F Au 0.53381(12) 0.59182(4) 0.67711(12) 0.0612(15) Uani 1 1 d . . .
Au7G Au 0.28966(13) 0.71309(4) 0.91499(13) 0.0664(15) Uani 1 1 d . . .
Au7H Au 0.51414(12) 0.62114(5) 0.89893(13) 0.0666(15) Uani 1 1 d . . .
Au7I Au 0.28955(15) 0.61438(5) 0.47541(13) 0.0864(18) Uani 1 1 d . . .
Au7J Au 0.15277(15) 0.70057(5) 0.85031(19) 0.119(2) Uani 1 1 d . . .
Au7K Au 0.28176(12) 0.54262(4) 0.54411(12) 0.0597(15) Uani 1 1 d . . .
Au7L Au 0.11040(13) 0.65544(4) 0.48721(12) 0.0677(15) Uani 1 1 d . . .
Au7M Au 0.30127(12) 0.50963(4) 0.63976(12) 0.0568(14) Uani 1 1 d . . .
Au7N Au 0.03078(13) 0.61224(4) 0.50774(13) 0.0653(15) Uani 1 1 d . . .
Au7O Au 0.27997(14) 0.72591(4) 0.61736(13) 0.0707(16) Uani 1 1 d . . .
Au7P Au 0.34910(14) 0.64042(5) 0.98378(13) 0.0842(17) Uani 1 1 d . . .
Au7Q Au 0.47897(13) 0.70066(4) 0.72599(13) 0.0660(15) Uani 1 1 d . . .
Au7R Au 0.23510(13) 0.54173(4) 0.93923(12) 0.0648(15) Uani 1 1 d . . .
Au7S Au 0.42540(13) 0.61449(4) 0.98916(12) 0.0681(15) Uani 1 1 d . . .
Au7T Au 0.41197(13) 0.66768(4) 0.52253(12) 0.0658(15) Uani 1 1 d . . .
Au7U Au 0.25824(13) 0.58387(4) 0.47123(12) 0.0680(16) Uani 1 1 d . . .
Au7V Au 0.19908(14) 0.68671(5) 0.99098(13) 0.0785(17) Uani 1 1 d . . .
Au7W Au 0.42227(13) 0.52952(4) 0.74625(12) 0.0600(15) Uani 1 1 d . . .
Au7X Au 0.07846(14) 0.70784(5) 0.78136(14) 0.0836(18) Uani 1 1 d . . .
Au7Y Au -0.02137(13) 0.57217(5) 0.76092(13) 0.0709(16) Uani 1 1 d . . .
Au7Z Au 0.50914(12) 0.54978(4) 0.75490(13) 0.0667(15) Uani 1 1 d . . .
Au80 Au 0.29436(14) 0.69005(4) 0.99471(12) 0.0721(16) Uani 1 1 d . . .
Au81 Au 0.02139(13) 0.64686(4) 0.52350(13) 0.0724(16) Uani 1 1 d . . .
Au82 Au 0.24180(13) 0.50677(4) 0.77868(12) 0.0607(15) Uani 1 1 d . . .
Au83 Au 0.32071(13) 0.73957(4) 0.74324(13) 0.0696(16) Uani 1 1 d . . .
Au84 Au 0.54357(13) 0.66340(4) 0.67188(13) 0.0704(16) Uani 1 1 d . . .
Au85 Au 0.28729(14) 0.67964(5) 0.47070(13) 0.0780(17) Uani 1 1 d . . .
Au86 Au 0.03379(14) 0.58132(5) 0.88447(13) 0.0817(17) Uani 1 1 d . . .
Au87 Au 0.18855(14) 0.57916(5) 1.01257(12) 0.0719(16) Uani 1 1 d . . .
Au88 Au -0.00500(13) 0.66889(5) 0.75459(14) 0.0844(18) Uani 1 1 d . . .
Au89 Au 0.20680(14) 0.65070(5) 1.01598(13) 0.0781(17) Uani 1 1 d . . .
Au8A Au 0.18028(14) 0.73858(5) 0.80559(14) 0.0838(18) Uani 1 1 d . . .
Au8B Au 0.58635(13) 0.63000(5) 0.80205(14) 0.0813(17) Uani 1 1 d . . .
Au8C Au 0.32432(14) 0.60764(5) 1.05391(13) 0.0822(17) Uani 1 1 d . . .
Au8D Au -0.07184(16) 0.62762(6) 0.72556(16) 0.109(2) Uani 1 1 d . . .
Au8E Au 0.23771(17) 0.62523(5) 0.41917(14) 0.108(2) Uani 1 1 d . . .
Au8F Au 0.0121(2) 0.65042(8) 0.6685(3) 0.221(4) Uani 1 1 d . . .
Au8G Au 0.10930(11) 0.63511(4) 0.89412(11) 0.0481(14) Uani 1 1 d . . .
Au8H Au -0.0063(2) 0.63894(9) 0.7730(2) 0.025(3) Uiso 0.4 1 d P A 1
Au8I Au -0.0033(3) 0.63716(10) 0.7307(3) 0.008(3) Uiso 0.3 1 d P A 2
Au8J Au -0.0173(3) 0.62436(11) 0.7964(3) 0.019(3) Uiso 0.3 1 d P A 3
S1 S -0.0235(7) 0.6135(3) 0.5392(7) 0.063(8) Uiso 1 1 d . . .
S2 S 0.3643(6) 0.5114(2) 0.6571(6) 0.040(7) Uiso 1 1 d . . .
S3 S 0.4629(6) 0.5817(2) 0.5828(6) 0.036(7) Uiso 1 1 d . . .
S4 S 0.2173(6) 0.5417(2) 0.5293(6) 0.049(7) Uiso 1 1 d . . .
S5 S 0.4826(7) 0.6375(2) 0.5801(7) 0.053(8) Uiso 1 1 d . . .
S6 S 0.0500(7) 0.5528(2) 0.6782(6) 0.052(8) Uiso 1 1 d . . .
S7 S 0.2385(6) 0.5090(2) 0.6224(6) 0.048(7) Uiso 1 1 d . . .
S8 S 0.4082(7) 0.6359(3) 1.0117(7) 0.063(8) Uiso 1 1 d . . .
S9 S 0.5901(8) 0.6104(3) 0.7671(8) 0.082(9) Uiso 1 1 d . . .
S10 S 0.1251(7) 0.5439(2) 0.6204(6) 0.051(7) Uiso 1 1 d . . .
S11 S 0.0711(7) 0.5353(2) 0.7731(6) 0.050(7) Uiso 1 1 d . . .
S12 S 0.1491(7) 0.5616(2) 0.9870(7) 0.057(8) Uiso 1 1 d . . .
S13 S 0.2890(7) 0.5011(2) 0.7402(6) 0.052(8) Uiso 1 1 d . . .
S14 S 0.0979(7) 0.6084(3) 0.9574(7) 0.061(8) Uiso 1 1 d . . .
S15 S 0.3693(7) 0.5221(2) 0.7713(7) 0.056(8) Uiso 1 1 d . . .
S16 S 0.4340(7) 0.7166(2) 0.7072(6) 0.052(8) Uiso 1 1 d . . .
S17 S 0.1943(7) 0.5855(2) 0.4596(7) 0.061(8) Uiso 1 1 d . . .
S18 S -0.0001(7) 0.5544(2) 0.8005(7) 0.057(8) Uiso 1 1 d . . .
S19 S 0.3214(6) 0.5794(2) 0.4709(6) 0.048(7) Uiso 1 1 d . . .
S20 S 0.4152(7) 0.6167(3) 0.5241(7) 0.072(9) Uiso 1 1 d . . .
S21 S 0.4832(7) 0.5296(2) 0.7271(7) 0.055(8) Uiso 1 1 d . . .
S22 S 0.4075(7) 0.7130(3) 0.8094(7) 0.069(9) Uiso 1 1 d . . .
S23 S 0.0734(7) 0.6084(3) 0.4630(7) 0.062(8) Uiso 1 1 d . . .
S24 S 0.4551(7) 0.6771(2) 0.5682(7) 0.057(8) Uiso 1 1 d . . .
S25 S -0.0551(7) 0.5884(3) 0.7231(7) 0.069(9) Uiso 1 1 d . . .
S26 S 0.2104(7) 0.5277(3) 0.8914(7) 0.062(8) Uiso 1 1 d . . .
S27 S 0.1943(7) 0.5068(3) 0.8187(7) 0.065(8) Uiso 1 1 d . . .
S28 S 0.3017(8) 0.6295(3) 1.0608(8) 0.084(10) Uiso 1 1 d . . .
S29 S 0.1636(7) 0.6700(3) 0.4880(7) 0.067(9) Uiso 1 1 d . . .
S30 S 0.5529(7) 0.5689(2) 0.6852(7) 0.053(8) Uiso 1 1 d . . .
S31 S 0.5101(7) 0.6422(2) 0.9269(7) 0.057(8) Uiso 1 1 d . . .
S32 S 0.3462(6) 0.5387(2) 0.5557(6) 0.046(7) Uiso 1 1 d . . .
S33 S 0.1627(7) 0.5130(2) 0.7114(7) 0.058(8) Uiso 1 1 d . . .
S34 S 0.0586(7) 0.7102(3) 0.7185(7) 0.063(8) Uiso 1 1 d . . .
S35 S 0.3166(7) 0.5287(3) 0.8647(7) 0.063(8) Uiso 1 1 d . . .
S36 S 0.4623(7) 0.5403(2) 0.6296(7) 0.061(8) Uiso 1 1 d . . .
S37 S 0.2258(7) 0.5950(3) 1.0516(7) 0.076(9) Uiso 1 1 d . . .
S38 S -0.0679(7) 0.6256(3) 0.6650(7) 0.068(9) Uiso 1 1 d . . .
S39 S 0.3701(7) 0.6581(3) 0.4752(7) 0.073(9) Uiso 1 1 d . . .
S40 S 0.0677(7) 0.6803(3) 0.5681(7) 0.065(8) Uiso 1 1 d . . .
S41 S 0.2827(7) 0.7452(3) 0.7917(7) 0.074(9) Uiso 1 1 d . . .
S42 S 0.3084(7) 0.7163(3) 0.5698(7) 0.075(9) Uiso 1 1 d . . .
S43 S 0.2635(7) 0.5554(3) 0.9890(7) 0.064(8) Uiso 1 1 d . . .
S44 S 0.3618(7) 0.7392(2) 0.6962(7) 0.058(8) Uiso 1 1 d . . .
S45 S 0.3880(7) 0.6882(3) 0.9417(7) 0.065(8) Uiso 1 1 d . . .
S46 S 0.5191(7) 0.6827(3) 0.6350(7) 0.065(8) Uiso 1 1 d . . .
S47 S 0.2004(7) 0.7341(2) 0.8646(7) 0.059(8) Uiso 1 1 d . . .
S48 S 0.4464(7) 0.5918(3) 0.9784(7) 0.068(9) Uiso 1 1 d . . .
S49 S 0.5797(8) 0.6467(3) 0.7044(8) 0.092(10) Uiso 1 1 d . . .
S50 S 0.3655(7) 0.5546(3) 0.9230(7) 0.064(8) Uiso 1 1 d . . .
S51 S 0.1781(7) 0.6285(3) 1.0100(7) 0.070(9) Uiso 1 1 d . . .
S52 S 0.3174(7) 0.7211(3) 0.8643(7) 0.075(9) Uiso 1 1 d . . .
S53 S 0.4552(7) 0.5506(3) 0.8443(7) 0.070(9) Uiso 1 1 d . . .
S54 S 0.2682(7) 0.7116(3) 0.9736(7) 0.069(9) Uiso 1 1 d . . .
S55 S 0.2224(8) 0.6724(3) 1.0411(7) 0.077(9) Uiso 1 1 d . . .
S56 S 0.5366(7) 0.6157(3) 0.6585(7) 0.076(9) Uiso 1 1 d . . .
S57 S 0.0917(8) 0.7101(3) 0.8439(8) 0.082(9) Uiso 1 1 d . . .
S58 S 0.0423(7) 0.6329(3) 0.8943(7) 0.065(8) Uiso 1 1 d . . .
S59 S 0.5290(8) 0.5987(3) 0.8788(7) 0.076(9) Uiso 1 1 d . . .
S60 S 0.2471(8) 0.6648(3) 0.4330(7) 0.077(9) Uiso 1 1 d . . .
S61 S -0.0137(7) 0.5934(3) 0.8480(7) 0.072(9) Uiso 1 1 d . . .
S62 S 0.0727(7) 0.5762(3) 0.5436(7) 0.062(8) Uiso 1 1 d . . .
S63 S 0.1527(7) 0.7095(3) 0.6242(7) 0.065(8) Uiso 1 1 d . . .
S64 S 0.1123(7) 0.6640(2) 0.9493(7) 0.058(8) Uiso 1 1 d . . .
S65 S -0.0040(8) 0.6721(3) 0.8173(7) 0.077(9) Uiso 1 1 d . . .
S66 S 0.5480(8) 0.5657(3) 0.7880(8) 0.083(10) Uiso 1 1 d . . .
S67 S 0.1759(8) 0.6289(3) 0.4245(8) 0.079(9) Uiso 1 1 d . . .
S68 S 0.3472(8) 0.5848(3) 1.0456(8) 0.087(10) Uiso 1 1 d . . .
S69 S 0.3267(8) 0.6732(3) 1.0325(8) 0.091(10) Uiso 1 1 d . . .
S70 S -0.0216(8) 0.6502(3) 0.5672(8) 0.091(10) Uiso 1 1 d . . .
S71 S 0.1681(8) 0.7043(3) 0.9553(8) 0.089(10) Uiso 1 1 d . . .
S72 S 0.2061(8) 0.7001(3) 0.5464(8) 0.077(9) Uiso 1 1 d . . .
S73 S 0.0505(8) 0.6462(3) 0.4709(8) 0.078(9) Uiso 1 1 d . . .
S74 S -0.0062(7) 0.5863(3) 0.6442(7) 0.064(8) Uiso 1 1 d . . .
S75 S 0.3301(8) 0.6962(3) 0.4945(8) 0.081(9) Uiso 1 1 d . . .
S76 S 0.4619(7) 0.6848(3) 0.8516(7) 0.071(9) Uiso 1 1 d . . .
S77 S 0.5255(7) 0.6857(2) 0.7492(6) 0.051(7) Uiso 1 1 d . . .
S78 S 0.0796(8) 0.5707(3) 0.9215(8) 0.097(11) Uiso 1 1 d . . .
S79 S 0.2509(8) 0.7368(3) 0.6654(8) 0.079(9) Uiso 1 1 d . . .
S80 S 0.1609(9) 0.7422(3) 0.7445(9) 0.103(11) Uiso 1 1 d . . .
S81 S -0.0713(13) 0.6288(5) 0.7869(13) 0.21(2) Uiso 1 1 d . . .
S82 S 0.5810(8) 0.6497(3) 0.8370(8) 0.091(10) Uiso 1 1 d . . .
S83 S 0.3034(9) 0.6204(3) 0.4158(9) 0.113(12) Uiso 1 1 d . . .
S84 S -0.0249(13) 0.6652(5) 0.6947(13) 0.20(2) Uiso 1 1 d . . .

loop_
_atom_site_aniso_label
_atom_site_aniso_U_11
_atom_site_aniso_U_22
_atom_site_aniso_U_33
_atom_site_aniso_U_23
_atom_site_aniso_U_13
_atom_site_aniso_U_12
Au1 0.016(3) 0.020(2) 0.013(2) 0.000(2) 0.003(2) 0.0039(19)
Au2 0.017(3) 0.020(2) 0.010(2) 0.000(2) 0.0029(19) 0.0054(19)
Au3 0.022(3) 0.016(2) 0.012(2) 0.005(2) 0.001(2) 0.0025(19)
Au4 0.016(3) 0.017(2) 0.018(3) 0.003(2) 0.003(2) 0.0008(19)
Au5 0.011(3) 0.013(2) 0.012(2) 0.0019(19) -0.0012(19) 0.0037(18)
Au6 0.019(3) 0.013(2) 0.017(3) 0.000(2) -0.001(2) 0.0025(19)
Au7 0.022(3) 0.011(2) 0.013(2) 0.0043(19) 0.000(2) 0.0033(19)
Au8 0.017(3) 0.013(2) 0.019(3) 0.000(2) 0.000(2) 0.0022(19)
Au9 0.016(3) 0.018(2) 0.012(2) 0.001(2) 0.001(2) 0.0057(19)
Au10 0.017(3) 0.013(2) 0.014(2) 0.0033(19) -0.003(2) 0.0024(19)
Au11 0.014(3) 0.014(2) 0.016(2) 0.001(2) 0.001(2) 0.0015(19)
Au12 0.019(3) 0.017(2) 0.016(3) 0.002(2) 0.000(2) 0.0024(19)
Au13 0.013(3) 0.017(2) 0.014(2) 0.002(2) -0.0021(19) 0.0087(19)
Au14 0.015(3) 0.013(2) 0.017(3) 0.0025(19) 0.000(2) 0.0007(18)
Au15 0.021(3) 0.016(2) 0.021(3) 0.001(2) 0.004(2) 0.0022(19)
Au16 0.018(3) 0.019(2) 0.018(3) -0.001(2) 0.003(2) 0.0010(19)
Au17 0.013(3) 0.019(2) 0.020(3) 0.002(2) 0.004(2) 0.0054(19)
Au18 0.021(3) 0.016(2) 0.023(3) -0.001(2) 0.002(2) 0.0056(19)
Au19 0.023(3) 0.016(2) 0.014(3) 0.004(2) 0.001(2) 0.0077(19)
Au1A 0.018(3) 0.019(2) 0.022(3) 0.005(2) 0.006(2) 0.0006(19)
Au1B 0.019(3) 0.021(2) 0.025(3) 0.001(2) 0.000(2) 0.002(2)
Au1C 0.028(3) 0.020(2) 0.014(3) -0.002(2) -0.002(2) 0.006(2)
Au1D 0.018(3) 0.019(2) 0.027(3) -0.002(2) 0.000(2) 0.0022(19)
Au1E 0.022(3) 0.022(2) 0.019(3) 0.004(2) 0.003(2) 0.002(2)
Au1F 0.017(3) 0.019(2) 0.025(3) -0.001(2) -0.002(2) 0.0055(19)
Au1G 0.025(3) 0.022(2) 0.016(3) 0.008(2) 0.004(2) 0.002(2)
Au1H 0.025(3) 0.028(2) 0.015(3) 0.000(2) 0.003(2) 0.007(2)
Au1I 0.022(3) 0.023(2) 0.034(3) 0.003(2) 0.006(2) -0.004(2)
Au1J 0.028(3) 0.023(2) 0.014(3) 0.008(2) -0.005(2) -0.001(2)
Au1K 0.018(3) 0.025(2) 0.020(3) 0.000(2) 0.007(2) 0.006(2)
Au1L 0.015(3) 0.029(2) 0.030(3) -0.002(2) 0.002(2) 0.005(2)
Au1M 0.029(3) 0.020(2) 0.020(3) 0.006(2) 0.004(2) -0.001(2)
Au1N 0.024(3) 0.019(2) 0.016(3) 0.002(2) -0.002(2) 0.003(2)
Au1O 0.025(3) 0.023(2) 0.020(3) -0.003(2) -0.004(2) -0.003(2)
Au01 0.026(3) 0.023(2) 0.025(3) 0.005(2) 0.006(2) -0.005(2)
Au1P 0.029(3) 0.020(2) 0.013(3) 0.005(2) -0.004(2) 0.004(2)
Au1Q 0.031(3) 0.023(2) 0.011(2) 0.000(2) 0.000(2) 0.005(2)
Au1R 0.022(3) 0.027(2) 0.022(3) 0.002(2) 0.008(2) 0.001(2)
Au1S 0.018(3) 0.022(2) 0.030(3) -0.003(2) 0.002(2) -0.001(2)
Au1T 0.019(3) 0.022(2) 0.027(3) 0.003(2) 0.000(2) 0.005(2)
Au1U 0.030(3) 0.021(2) 0.020(3) 0.000(2) 0.001(2) -0.001(2)
Au1V 0.031(3) 0.019(2) 0.024(3) -0.002(2) -0.003(2) 0.008(2)
Au1W 0.025(3) 0.025(2) 0.028(3) 0.003(2) -0.005(2) 0.003(2)
Au1X 0.030(3) 0.022(2) 0.031(3) -0.003(2) 0.004(2) 0.003(2)
Au1Y 0.026(3) 0.023(2) 0.030(3) 0.002(2) -0.004(2) 0.008(2)
Au1Z 0.026(3) 0.026(2) 0.022(3) -0.008(2) 0.002(2) 0.010(2)
Au20 0.036(3) 0.014(2) 0.020(3) 0.007(2) -0.001(2) -0.002(2)
Au21 0.025(3) 0.026(2) 0.026(3) -0.001(2) -0.002(2) 0.007(2)
Au22 0.029(3) 0.021(2) 0.028(3) -0.001(2) -0.009(2) 0.008(2)
Au23 0.027(3) 0.017(2) 0.024(3) 0.004(2) 0.001(2) -0.002(2)
Au24 0.037(3) 0.019(2) 0.030(3) 0.003(2) -0.001(2) 0.007(2)
Au25 0.021(3) 0.029(2) 0.030(3) 0.001(2) 0.005(2) 0.001(2)
Au26 0.023(3) 0.023(2) 0.026(3) 0.002(2) 0.001(2) 0.000(2)
Au27 0.030(3) 0.027(2) 0.019(3) -0.006(2) 0.001(2) 0.008(2)
Au28 0.026(3) 0.026(2) 0.035(3) -0.001(2) 0.008(2) -0.008(2)
Au29 0.032(3) 0.016(2) 0.025(3) 0.003(2) -0.003(2) 0.003(2)
Au2A 0.026(3) 0.025(2) 0.020(3) -0.002(2) -0.006(2) 0.008(2)
Au2B 0.028(3) 0.021(2) 0.024(3) 0.002(2) -0.003(2) -0.002(2)
Au2C 0.035(3) 0.023(2) 0.023(3) 0.007(2) 0.001(2) -0.005(2)
Au2D 0.040(3) 0.029(2) 0.025(3) 0.007(2) 0.010(2) -0.005(2)
Au2E 0.032(3) 0.020(2) 0.027(3) -0.001(2) -0.005(2) 0.006(2)
Au2F 0.035(3) 0.020(2) 0.030(3) -0.002(2) -0.002(2) -0.001(2)
Au2G 0.028(3) 0.026(2) 0.027(3) -0.005(2) 0.007(2) 0.003(2)
Au2H 0.031(3) 0.026(2) 0.026(3) -0.003(2) 0.007(2) 0.001(2)
Au2I 0.035(3) 0.026(2) 0.025(3) -0.004(2) 0.003(2) 0.000(2)
Au2J 0.027(3) 0.024(2) 0.027(3) 0.002(2) -0.001(2) -0.002(2)
Au2K 0.035(3) 0.024(2) 0.018(3) 0.007(2) -0.001(2) 0.004(2)
Au2L 0.032(3) 0.032(3) 0.019(3) 0.003(2) 0.006(2) 0.004(2)
Au2M 0.027(3) 0.029(2) 0.034(3) -0.006(2) 0.000(2) 0.005(2)
Au2N 0.037(3) 0.022(2) 0.026(3) -0.004(2) -0.007(2) 0.008(2)
Au2O 0.042(3) 0.029(2) 0.029(3) 0.008(2) -0.004(2) -0.004(2)
Au2P 0.032(3) 0.026(2) 0.028(3) -0.003(2) -0.006(2) 0.003(2)
Au2Q 0.033(3) 0.038(3) 0.026(3) -0.006(2) 0.009(2) 0.010(2)
Au2R 0.037(3) 0.026(2) 0.029(3) 0.005(2) -0.007(2) 0.006(2)
Au2S 0.029(3) 0.022(2) 0.035(3) -0.001(2) 0.000(2) 0.001(2)
Au2T 0.042(3) 0.018(2) 0.031(3) -0.004(2) -0.004(2) 0.003(2)
Au2U 0.039(3) 0.029(2) 0.029(3) 0.007(2) 0.008(2) -0.003(2)
Au2V 0.029(3) 0.028(2) 0.035(3) 0.003(2) 0.001(2) -0.004(2)
Au2W 0.041(3) 0.020(2) 0.027(3) 0.012(2) -0.004(2) 0.000(2)
Au2X 0.040(3) 0.024(2) 0.027(3) 0.002(2) -0.001(2) -0.005(2)
Au2Y 0.031(3) 0.030(3) 0.038(3) -0.004(2) -0.009(2) 0.003(2)
Au2Z 0.044(3) 0.022(2) 0.035(3) 0.002(2) 0.000(2) -0.010(2)
Au30 0.029(3) 0.019(2) 0.042(3) -0.004(2) -0.002(2) 0.009(2)
Au31 0.060(3) 0.040(3) 0.040(3) 0.000(2) 0.016(3) -0.012(2)
Au32 0.047(3) 0.031(3) 0.030(3) -0.002(2) 0.006(2) -0.005(2)
Au33 0.046(3) 0.025(2) 0.029(3) 0.001(2) 0.003(2) -0.005(2)
Au34 0.043(3) 0.021(2) 0.037(3) 0.006(2) -0.008(2) 0.004(2)
Au35 0.047(3) 0.035(3) 0.018(3) 0.000(2) -0.001(2) 0.006(2)
Au36 0.031(3) 0.025(2) 0.044(3) -0.005(2) -0.007(2) 0.007(2)
Au37 0.030(3) 0.037(3) 0.033(3) -0.005(2) 0.008(2) 0.011(2)
Au38 0.037(3) 0.032(3) 0.039(3) 0.000(2) -0.012(2) 0.011(2)
Au39 0.029(3) 0.031(3) 0.046(3) -0.011(2) 0.001(2) -0.007(2)
Au3A 0.046(3) 0.024(2) 0.036(3) -0.008(2) -0.003(2) 0.007(2)
Au3B 0.047(3) 0.029(3) 0.032(3) -0.002(2) 0.004(2) -0.001(2)
Au3C 0.030(3) 0.041(3) 0.038(3) 0.002(2) 0.008(2) -0.002(2)
Au3D 0.041(3) 0.025(2) 0.034(3) 0.002(2) -0.001(2) -0.003(2)
Au3E 0.043(3) 0.030(3) 0.027(3) 0.003(2) 0.003(2) -0.004(2)
Au3F 0.049(3) 0.030(3) 0.028(3) -0.005(2) -0.007(2) 0.012(2)
Au3G 0.037(3) 0.030(3) 0.044(3) -0.008(2) 0.004(2) -0.005(2)
Au3H 0.027(3) 0.030(3) 0.041(3) -0.004(2) -0.004(2) 0.004(2)
Au3I 0.036(3) 0.041(3) 0.025(3) -0.002(2) 0.011(2) 0.000(2)
Au3J 0.031(3) 0.029(3) 0.041(3) 0.000(2) -0.007(2) 0.003(2)
Au3K 0.034(3) 0.023(2) 0.047(3) -0.007(2) 0.003(2) 0.000(2)
Au3L 0.045(3) 0.035(3) 0.028(3) 0.006(2) 0.005(2) -0.002(2)
Au3M 0.030(3) 0.040(3) 0.033(3) -0.003(2) 0.013(2) 0.002(2)
Au3N 0.048(3) 0.034(3) 0.032(3) 0.008(2) 0.009(2) -0.008(2)
Au3O 0.050(3) 0.022(2) 0.036(3) 0.004(2) 0.002(2) -0.005(2)
Au3P 0.030(3) 0.038(3) 0.041(3) -0.003(2) 0.002(2) 0.003(2)
Au3Q 0.049(3) 0.021(2) 0.043(3) -0.006(2) -0.005(2) 0.005(2)
Au3R 0.049(3) 0.027(2) 0.029(3) 0.005(2) -0.004(2) 0.000(2)
Au3S 0.034(3) 0.048(3) 0.034(3) -0.001(2) 0.010(2) -0.004(2)
Au3T 0.043(3) 0.033(3) 0.035(3) 0.001(2) 0.011(2) -0.013(2)
Au3U 0.046(3) 0.025(2) 0.027(3) 0.002(2) -0.004(2) -0.001(2)
Au3V 0.044(3) 0.024(2) 0.043(3) -0.006(2) 0.001(2) -0.013(2)
Au3W 0.041(3) 0.033(3) 0.031(3) 0.005(2) -0.009(2) 0.009(2)
Au3X 0.048(3) 0.023(2) 0.045(3) 0.002(2) -0.004(2) -0.004(2)
Au3Y 0.034(3) 0.026(2) 0.049(3) -0.008(2) -0.002(2) 0.010(2)
Au3Z 0.052(3) 0.029(3) 0.036(3) 0.009(2) -0.002(2) -0.009(2)
Au40 0.045(3) 0.046(3) 0.028(3) 0.002(2) 0.012(2) -0.001(2)
Au41 0.052(3) 0.032(3) 0.029(3) -0.008(2) -0.003(2) 0.006(2)
Au42 0.040(3) 0.029(2) 0.034(3) -0.002(2) 0.000(2) -0.007(2)
Au43 0.040(3) 0.023(2) 0.042(3) 0.000(2) -0.006(2) 0.010(2)
Au44 0.046(3) 0.029(3) 0.041(3) -0.003(2) 0.001(2) -0.002(2)
Au45 0.047(3) 0.032(3) 0.034(3) -0.009(2) -0.003(2) 0.011(2)
Au46 0.049(3) 0.037(3) 0.030(3) -0.007(2) 0.005(2) 0.008(2)
Au47 0.050(3) 0.034(3) 0.033(3) -0.007(2) 0.006(2) 0.012(2)
Au48 0.048(3) 0.035(3) 0.028(3) 0.002(2) 0.001(2) 0.003(2)
Au49 0.055(3) 0.030(3) 0.028(3) 0.009(2) -0.001(2) -0.004(2)
Au4A 0.055(3) 0.028(3) 0.030(3) 0.004(2) 0.010(2) -0.013(2)
Au4B 0.053(3) 0.041(3) 0.026(3) 0.000(2) 0.006(2) 0.006(2)
Au4C 0.059(3) 0.018(2) 0.041(3) 0.007(2) 0.001(3) -0.005(2)
Au4D 0.038(3) 0.035(3) 0.044(3) -0.004(2) -0.003(2) -0.002(2)
Au4E 0.032(3) 0.039(3) 0.052(3) -0.009(2) 0.004(2) 0.010(2)
Au4F 0.046(3) 0.025(2) 0.041(3) -0.001(2) -0.010(2) 0.010(2)
Au4G 0.044(3) 0.036(3) 0.048(3) -0.009(2) 0.002(3) 0.017(2)
Au4H 0.042(3) 0.029(3) 0.047(3) -0.004(2) -0.003(2) 0.014(2)
Au4I 0.050(3) 0.028(3) 0.039(3) 0.002(2) -0.010(2) 0.011(2)
Au4J 0.039(3) 0.036(3) 0.052(3) -0.009(2) 0.009(2) -0.006(2)
Au4K 0.044(3) 0.028(3) 0.052(3) -0.003(2) 0.001(3) 0.008(2)
Au4L 0.052(3) 0.023(2) 0.040(3) 0.003(2) 0.000(2) -0.007(2)
Au4M 0.057(3) 0.035(3) 0.033(3) -0.005(2) 0.008(2) -0.006(2)
Au4N 0.046(3) 0.037(3) 0.039(3) -0.001(2) -0.008(2) 0.009(2)
Au4O 0.041(3) 0.031(3) 0.055(3) -0.015(2) 0.009(3) 0.001(2)
Au4P 0.037(3) 0.044(3) 0.050(3) -0.005(3) 0.010(2) -0.006(2)
Au4Q 0.050(3) 0.034(3) 0.044(3) -0.006(2) 0.014(3) -0.002(2)
Au4R 0.046(3) 0.029(3) 0.041(3) 0.003(2) -0.004(2) -0.004(2)
Au4S 0.055(3) 0.028(3) 0.044(3) 0.004(2) -0.008(3) 0.004(2)
Au4T 0.039(3) 0.043(3) 0.047(3) -0.005(2) 0.007(2) 0.007(2)
Au4U 0.050(3) 0.033(3) 0.046(3) -0.012(2) -0.007(3) -0.004(2)
Au4V 0.043(3) 0.035(3) 0.050(3) -0.010(2) 0.008(3) -0.014(2)
Au4W 0.040(3) 0.038(3) 0.050(3) -0.001(2) 0.006(2) -0.007(2)
Au4X 0.047(3) 0.035(3) 0.039(3) 0.001(2) -0.009(2) -0.001(2)
Au4Y 0.051(3) 0.036(3) 0.040(3) -0.007(2) 0.012(2) -0.008(2)
Au4Z 0.054(3) 0.047(3) 0.039(3) -0.005(2) 0.013(3) 0.005(2)
Au50 0.052(3) 0.027(3) 0.045(3) -0.007(2) -0.001(3) -0.004(2)
Au51 0.070(4) 0.038(3) 0.038(3) 0.007(2) 0.006(3) -0.013(3)
Au52 0.058(3) 0.029(3) 0.041(3) 0.007(2) -0.015(3) 0.002(2)
Au53 0.066(4) 0.027(3) 0.042(3) -0.013(2) -0.005(3) 0.001(2)
Au54 0.053(3) 0.032(3) 0.043(3) 0.005(2) -0.007(3) 0.010(2)
Au55 0.048(3) 0.029(3) 0.054(3) -0.003(2) -0.006(3) 0.014(2)
Au56 0.072(4) 0.041(3) 0.029(3) 0.003(2) 0.013(3) 0.000(3)
Au57 0.012(3) 0.015(2) 0.013(2) 0.0034(19) 0.0026(19) 0.0058(18)
Au58 0.032(3) 0.023(2) 0.032(3) -0.004(2) 0.000(2) 0.010(2)
Au59 0.030(3) 0.036(3) 0.045(3) -0.002(2) -0.003(2) 0.011(2)
Au5A 0.040(3) 0.031(3) 0.044(3) 0.000(2) -0.006(2) 0.010(2)
Au5B 0.036(3) 0.030(3) 0.035(3) -0.002(2) 0.006(2) 0.003(2)
Au5C 0.059(4) 0.031(3) 0.050(3) 0.004(2) -0.008(3) 0.012(2)
Au5D 0.044(3) 0.039(3) 0.064(4) -0.011(3) -0.002(3) 0.018(2)
Au5E 0.060(4) 0.055(3) 0.044(3) -0.016(3) 0.014(3) 0.013(3)
Au5F 0.055(3) 0.042(3) 0.043(3) -0.007(2) 0.015(3) -0.016(2)
Au5G 0.050(3) 0.031(3) 0.057(3) -0.002(2) -0.007(3) 0.016(2)
Au5H 0.047(3) 0.055(3) 0.062(4) -0.011(3) 0.017(3) 0.002(3)
Au5I 0.061(3) 0.034(3) 0.031(3) -0.008(2) 0.002(2) 0.008(2)
Au5J 0.065(4) 0.038(3) 0.039(3) 0.003(2) 0.016(3) -0.012(2)
Au5K 0.073(4) 0.023(3) 0.044(3) 0.008(2) -0.008(3) 0.001(2)
Au5L 0.066(4) 0.020(2) 0.051(3) -0.001(2) -0.004(3) 0.000(2)
Au5M 0.052(3) 0.061(3) 0.041(3) -0.004(3) 0.018(3) 0.001(3)
Au5N 0.065(4) 0.024(3) 0.059(3) -0.010(2) -0.007(3) -0.009(2)
Au5O 0.046(3) 0.049(3) 0.067(4) -0.014(3) 0.008(3) 0.017(2)
Au5P 0.062(4) 0.070(3) 0.038(3) -0.007(3) 0.019(3) 0.003(3)
Au5Q 0.040(3) 0.035(3) 0.050(3) -0.008(2) -0.007(2) -0.002(2)
Au5R 0.053(3) 0.054(3) 0.049(3) -0.008(3) 0.017(3) -0.001(3)
Au5S 0.059(4) 0.027(3) 0.060(3) 0.003(2) -0.010(3) 0.013(2)
Au5T 0.063(4) 0.049(3) 0.044(3) 0.003(3) 0.017(3) -0.011(3)
Au5U 0.072(4) 0.028(3) 0.059(3) -0.002(3) 0.002(3) -0.016(2)
Au5V 0.075(4) 0.026(3) 0.059(3) 0.004(2) 0.005(3) -0.010(2)
Au5W 0.057(3) 0.042(3) 0.046(3) -0.004(2) 0.011(3) -0.011(2)
Au5X 0.076(4) 0.032(3) 0.049(3) 0.000(2) 0.013(3) -0.018(3)
Au5Y 0.070(4) 0.037(3) 0.041(3) 0.004(2) 0.010(3) -0.011(2)
Au5Z 0.058(4) 0.035(3) 0.049(3) 0.000(2) -0.012(3) 0.012(2)
Au60 0.050(3) 0.036(3) 0.048(3) -0.007(2) -0.011(3) 0.005(2)
Au61 0.067(4) 0.038(3) 0.033(3) 0.006(2) 0.002(3) 0.002(2)
Au62 0.060(4) 0.031(3) 0.049(3) -0.013(2) -0.003(3) 0.001(2)
Au63 0.052(3) 0.031(3) 0.055(3) -0.011(2) -0.002(3) -0.011(2)
Au64 0.064(4) 0.052(3) 0.050(3) 0.001(3) 0.018(3) -0.007(3)
Au65 0.062(4) 0.031(3) 0.058(3) 0.003(3) -0.015(3) 0.012(2)
Au66 0.064(4) 0.038(3) 0.048(3) 0.002(3) -0.010(3) 0.012(2)
Au67 0.053(4) 0.055(3) 0.053(3) -0.011(3) 0.011(3) -0.010(3)
Au68 0.067(4) 0.030(3) 0.049(3) 0.005(2) 0.006(3) -0.012(2)
Au69 0.051(4) 0.046(3) 0.075(4) -0.001(3) -0.003(3) 0.006(3)
Au6A 0.080(4) 0.047(3) 0.042(3) 0.001(3) 0.009(3) -0.010(3)
Au6B 0.064(3) 0.028(3) 0.038(3) 0.007(2) -0.003(3) 0.002(2)
Au6C 0.066(4) 0.032(3) 0.067(4) -0.010(3) -0.005(3) 0.017(2)
Au6D 0.057(3) 0.023(3) 0.062(3) -0.010(2) -0.004(3) 0.004(2)
Au6E 0.047(3) 0.046(3) 0.073(4) -0.015(3) -0.003(3) 0.001(2)
Au6F 0.068(4) 0.024(3) 0.054(3) 0.006(2) -0.009(3) 0.002(2)
Au6G 0.070(4) 0.028(3) 0.044(3) 0.000(2) -0.006(3) 0.006(2)
Au6H 0.064(4) 0.032(3) 0.042(3) -0.012(2) -0.007(3) 0.005(2)
Au6I 0.068(4) 0.036(3) 0.052(3) 0.003(3) -0.013(3) 0.002(3)
Au6J 0.073(4) 0.041(3) 0.049(3) 0.005(3) -0.003(3) -0.006(3)
Au6K 0.054(4) 0.042(3) 0.071(4) -0.012(3) -0.005(3) 0.005(2)
Au6L 0.086(4) 0.047(3) 0.049(3) 0.005(3) 0.002(3) 0.006(3)
Au6M 0.122(5) 0.049(3) 0.059(4) -0.008(3) -0.004(3) 0.009(3)
Au6N 0.075(4) 0.037(3) 0.064(4) -0.013(3) 0.010(3) 0.011(3)
Au6O 0.081(4) 0.045(3) 0.044(3) 0.000(3) 0.001(3) 0.006(3)
Au6P 0.092(4) 0.045(3) 0.043(3) -0.012(3) 0.000(3) 0.005(3)
Au6Q 0.062(4) 0.029(3) 0.060(3) -0.008(2) 0.004(3) 0.006(2)
Au6R 0.059(4) 0.048(3) 0.040(3) -0.010(3) 0.009(3) 0.012(3)
Au6S 0.050(4) 0.048(3) 0.087(4) -0.011(3) 0.001(3) -0.008(3)
Au6T 0.049(3) 0.056(3) 0.071(4) 0.001(3) 0.009(3) 0.000(3)
Au6U 0.328(9) 0.049(4) 0.048(4) -0.002(3) 0.034(5) 0.084(5)
Au6W 0.060(4) 0.087(4) 0.073(4) -0.008(3) -0.008(3) 0.010(3)
Au6X 0.055(4) 0.041(3) 0.080(4) -0.001(3) -0.010(3) 0.004(3)
Au6Y 0.068(4) 0.029(3) 0.069(4) -0.010(3) -0.004(3) -0.004(2)
Au6Z 0.087(4) 0.036(3) 0.045(3) 0.009(3) -0.005(3) -0.001(3)
Au70 0.068(4) 0.021(3) 0.066(4) -0.006(2) 0.007(3) -0.001(2)
Au71 0.046(3) 0.049(3) 0.064(4) -0.014(3) 0.000(3) -0.009(2)
Au72 0.110(5) 0.069(4) 0.051(4) -0.003(3) -0.006(3) 0.011(3)
Au73 0.095(4) 0.027(3) 0.076(4) -0.003(3) 0.005(3) 0.010(3)
Au74 0.078(4) 0.027(3) 0.062(4) 0.002(3) 0.000(3) -0.010(3)
Au75 0.075(4) 0.031(3) 0.060(4) -0.009(3) 0.000(3) 0.003(3)
Au76 0.063(4) 0.068(4) 0.102(5) -0.013(3) -0.005(3) -0.001(3)
Au77 0.065(4) 0.033(3) 0.068(4) -0.004(3) 0.009(3) -0.017(2)
Au78 0.081(4) 0.036(3) 0.050(3) 0.004(3) 0.009(3) -0.016(3)
Au79 0.080(4) 0.026(3) 0.064(4) -0.008(3) 0.001(3) 0.014(3)
Au7A 0.078(4) 0.041(3) 0.051(3) 0.001(3) 0.005(3) -0.009(3)
Au7B 0.059(4) 0.043(3) 0.073(4) -0.004(3) -0.002(3) 0.002(3)
Au7C 0.059(4) 0.039(3) 0.088(4) -0.014(3) 0.005(3) 0.009(3)
Au7D 0.102(5) 0.040(3) 0.110(5) -0.015(3) 0.005(4) 0.020(3)
Au7E 0.100(4) 0.058(3) 0.044(3) 0.007(3) 0.002(3) -0.023(3)
Au7F 0.053(4) 0.053(3) 0.077(4) -0.009(3) 0.004(3) -0.002(3)
Au7G 0.089(4) 0.038(3) 0.072(4) -0.010(3) 0.003(3) 0.008(3)
Au7H 0.058(4) 0.063(3) 0.078(4) -0.011(3) -0.005(3) 0.004(3)
Au7I 0.128(5) 0.072(4) 0.061(4) 0.002(3) 0.017(3) 0.000(3)
Au7J 0.081(5) 0.058(4) 0.218(7) -0.062(4) 0.013(4) 0.011(3)
Au7K 0.072(4) 0.044(3) 0.064(4) 0.000(3) 0.008(3) 0.001(3)
Au7L 0.097(4) 0.045(3) 0.059(4) 0.008(3) -0.009(3) 0.002(3)
Au7M 0.071(4) 0.033(3) 0.066(4) -0.009(3) 0.002(3) 0.003(3)
Au7N 0.073(4) 0.046(3) 0.073(4) 0.006(3) -0.017(3) -0.003(3)
Au7O 0.100(4) 0.038(3) 0.072(4) 0.014(3) -0.002(3) -0.003(3)
Au7P 0.086(4) 0.112(4) 0.053(4) -0.003(3) -0.003(3) -0.001(3)
Au7Q 0.079(4) 0.043(3) 0.076(4) -0.006(3) 0.002(3) -0.017(3)
Au7R 0.094(4) 0.044(3) 0.056(4) 0.011(3) 0.004(3) -0.005(3)
Au7S 0.092(4) 0.056(3) 0.054(4) -0.004(3) -0.010(3) 0.006(3)
Au7T 0.091(4) 0.044(3) 0.064(4) -0.005(3) 0.015(3) -0.021(3)
Au7U 0.103(4) 0.051(3) 0.051(3) -0.001(3) 0.007(3) 0.002(3)
Au7V 0.100(4) 0.065(3) 0.071(4) -0.023(3) 0.014(3) -0.004(3)
Au7W 0.083(4) 0.032(3) 0.063(4) -0.008(3) -0.008(3) 0.014(3)
Au7X 0.100(5) 0.047(3) 0.102(5) -0.009(3) -0.001(4) 0.020(3)
Au7Y 0.066(4) 0.063(3) 0.085(4) -0.006(3) 0.016(3) -0.016(3)
Au7Z 0.063(4) 0.051(3) 0.085(4) -0.009(3) -0.005(3) 0.012(3)
Au80 0.106(4) 0.051(3) 0.059(4) -0.018(3) -0.001(3) -0.003(3)
Au81 0.083(4) 0.045(3) 0.085(4) 0.002(3) -0.019(3) 0.007(3)
Au82 0.091(4) 0.032(3) 0.059(4) 0.007(3) 0.000(3) -0.009(3)
Au83 0.094(4) 0.027(3) 0.085(4) -0.003(3) -0.003(3) 0.003(3)
Au84 0.068(4) 0.052(3) 0.093(4) -0.012(3) 0.017(3) -0.013(3)
Au85 0.110(5) 0.059(3) 0.064(4) 0.021(3) 0.001(3) -0.016(3)
Au86 0.080(4) 0.092(4) 0.075(4) -0.009(3) 0.019(3) -0.007(3)
Au87 0.101(4) 0.066(3) 0.049(3) 0.000(3) 0.015(3) -0.006(3)
Au88 0.065(4) 0.077(4) 0.110(5) -0.029(3) 0.002(3) 0.013(3)
Au89 0.091(4) 0.077(4) 0.066(4) 0.004(3) 0.006(3) 0.013(3)
Au8A 0.103(5) 0.052(3) 0.096(4) -0.014(3) 0.001(4) 0.021(3)
Au8B 0.075(4) 0.063(3) 0.104(5) -0.018(3) -0.006(3) -0.002(3)
Au8C 0.108(5) 0.068(4) 0.068(4) 0.003(3) -0.008(3) 0.018(3)
Au8D 0.106(5) 0.107(5) 0.112(5) -0.026(4) -0.011(4) 0.049(4)
Au8E 0.166(6) 0.084(4) 0.071(4) 0.008(3) -0.007(4) -0.034(4)
Au8F 0.159(8) 0.120(6) 0.376(14) -0.041(7) -0.029(8) 0.029(6)
Au8G 0.047(3) 0.056(3) 0.044(3) -0.002(3) 0.017(3) 0.010(3)

loop_
_atom_type_symbol
_atom_type_description
_atom_type_scat_dispersion_real
_atom_type_scat_dispersion_imag
_atom_type_scat_source
C C 0.0181 0.0091 'International Tables Vol C Tables 4.2.6.8 and 6.1.1.4'
H H 0.0000 0.0000 'International Tables Vol C Tables 4.2.6.8 and 6.1.1.4'
S S 0.3331 0.5567 'International Tables Vol C Tables 4.2.6.8 and 6.1.1.4'
Au Au -4.4197 7.2980 'International Tables Vol C Tables 4.2.6.8 and 6.1.1.4'

loop_
_geom_angle_atom_site_label_1
_geom_angle_atom_site_label_2
_geom_angle_atom_site_label_3
_geom_angle
Au58 Au1 Au17 120.32(14)
Au58 Au1 Au1L 59.41(11)
Au17 Au1 Au1L 60.90(11)
Au58 Au1 Au2E 59.55(11)
Au17 Au1 Au2E 179.86(18)
Au1L Au1 Au2E 118.96(14)
Au58 Au1 Au1P 88.98(13)
Au17 Au1 Au1P 120.30(14)
Au1L Au1 Au1P 119.18(16)
Au2E Au1 Au1P 59.78(11)
Au58 Au1 Au7 120.28(14)
Au17 Au1 Au7 119.40(14)
Au1L Au1 Au7 179.53(18)
Au2E Au1 Au7 60.74(11)
Au1P Au1 Au7 61.04(11)
Au58 Au1 Au1K 88.99(12)
Au17 Au1 Au1K 60.95(11)
Au1L Au1 Au1K 59.69(12)
Au2E Au1 Au1K 118.97(14)
Au1P Au1 Au1K 177.96(16)
Au7 Au1 Au1K 120.07(16)
Au58 Au1 Au5 179.68(17)
Au17 Au1 Au5 59.99(11)
Au1L Au1 Au5 120.90(14)
Au2E Au1 Au5 120.14(14)
Au1P Au1 Au5 90.79(12)
Au7 Au1 Au5 59.41(11)
Au1K Au1 Au5 91.24(13)
Au58 Au1 Au10 119.99(16)
Au17 Au1 Au10 59.48(11)
Au1L Au1 Au10 90.12(13)
Au2E Au1 Au10 120.60(14)
Au1P Au1 Au10 60.82(11)
Au7 Au1 Au10 90.35(12)
Au1K Au1 Au10 120.42(14)
Au5 Au1 Au10 60.06(11)
Au58 Au1 Au21 60.75(12)
Au17 Au1 Au21 89.69(13)
Au1L Au1 Au21 60.17(12)
Au2E Au1 Au21 90.26(14)
Au1P Au1 Au21 59.05(12)
Au7 Au1 Au21 120.07(14)
Au1K Au1 Au21 119.86(14)
Au5 Au1 Au21 119.30(14)
Au10 Au1 Au21 59.24(11)
Au58 Au1 Au2 119.87(14)
Au17 Au1 Au2 90.36(13)
Au1L Au1 Au2 120.51(14)
Au2E Au1 Au2 89.69(14)
Au1P Au1 Au2 120.28(14)
Au7 Au1 Au2 59.25(11)
Au1K Au1 Au2 60.83(11)
Au5 Au1 Au2 60.09(11)
Au10 Au1 Au2 120.15(14)
Au21 Au1 Au2 179.21(15)
Au58 Au1 Au1Z 60.74(12)
Au17 Au1 Au1Z 119.51(14)
Au1L Au1 Au1Z 89.65(12)
Au2E Au1 Au1Z 60.41(11)
Au1P Au1 Au1Z 120.19(14)
Au7 Au1 Au1Z 89.88(13)
Au1K Au1 Au1Z 58.58(11)
Au5 Au1 Au1Z 119.21(15)
Au10 Au1 Au1Z 178.91(16)
Au21 Au1 Au1Z 121.49(14)
Au2 Au1 Au1Z 59.13(11)
Au1C Au2 Au9 90.85(13)
Au1C Au2 Au7 119.24(14)
Au9 Au2 Au7 119.85(14)
Au1C Au2 Au1V 88.59(14)
Au9 Au2 Au1V 179.32(18)
Au7 Au2 Au1V 60.79(11)
Au1C Au2 Au1Z 119.51(14)
Au9 Au2 Au1Z 119.07(14)
Au7 Au2 Au1Z 91.17(13)
Au1V Au2 Au1Z 60.94(11)
Au1C Au2 Au1H 60.82(12)
Au9 Au2 Au1H 60.74(11)
Au7 Au2 Au1H 179.35(16)
Au1V Au2 Au1H 118.63(14)
Au1Z Au2 Au1H 88.26(12)
Au1C Au2 Au13 60.43(11)
Au9 Au2 Au13 60.37(11)
Au7 Au2 Au13 89.38(12)
Au1V Au2 Au13 119.62(14)
Au1Z Au2 Au13 179.37(17)
Au1H Au2 Au13 91.19(13)
Au1C Au2 Au1 179.31(17)
Au9 Au2 Au1 89.75(13)
Au7 Au2 Au1 60.13(11)
Au1V Au2 Au1 90.81(13)
Au1Z Au2 Au1 60.44(11)
Au1H Au2 Au1 119.80(14)
Au13 Au2 Au1 119.64(14)
Au1C Au2 Au5 120.23(14)
Au9 Au2 Au5 60.24(11)
Au7 Au2 Au5 59.61(10)
Au1V Au2 Au5 120.40(14)
Au1Z Au2 Au5 120.27(16)
Au1H Au2 Au5 120.98(14)
Au13 Au2 Au5 59.80(11)
Au1 Au2 Au5 59.84(11)
Au1C Au2 Au1K 121.16(14)
Au9 Au2 Au1K 60.52(11)
Au7 Au2 Au1K 119.59(16)
Au1V Au2 Au1K 119.49(14)
Au1Z Au2 Au1K 58.55(11)
Au1H Au2 Au1K 60.33(12)
Au13 Au2 Au1K 120.89(14)
Au1 Au2 Au1K 59.46(11)
Au5 Au2 Au1K 90.30(13)
Au1C Au2 Au27 59.83(11)
Au9 Au2 Au27 119.81(14)
Au7 Au2 Au27 120.34(14)
Au1V Au2 Au27 59.55(11)
Au1Z Au2 Au27 59.67(12)
Au1H Au2 Au27 59.07(11)
Au13 Au2 Au27 120.26(15)
Au1 Au2 Au27 120.10(14)
Au5 Au2 Au27 179.9(2)
Au1K Au2 Au27 89.69(12)
Au1C Au2 Au18 58.67(11)
Au9 Au2 Au18 119.68(14)
Au7 Au2 Au18 60.58(11)
Au1V Au2 Au18 60.31(11)
Au1Z Au2 Au18 121.24(14)
Au1H Au2 Au18 119.49(16)
Au13 Au2 Au18 59.32(11)
Au1 Au2 Au18 120.71(14)
Au5 Au2 Au18 90.02(12)
Au1K Au2 Au18 179.68(18)
Au27 Au2 Au18 89.99(13)
Au2C Au3 Au20 61.71(11)
Au2C Au3 Au10 118.80(16)
Au20 Au3 Au10 120.18(14)
Au2C Au3 Au5 178.72(17)
Au20 Au3 Au5 119.53(14)
Au10 Au3 Au5 60.46(11)
Au2C Au3 Au14 118.68(14)
Au20 Au3 Au14 179.3(2)
Au10 Au3 Au14 60.29(11)
Au5 Au3 Au14 60.08(11)
Au2C Au3 Au01 61.83(12)
Au20 Au3 Au01 60.81(11)
Au10 Au3 Au01 178.95(17)
Au5 Au3 Au01 118.89(16)
Au14 Au3 Au01 118.71(14)
Au2C Au3 Au1J 59.07(12)
Au20 Au3 Au1J 90.55(14)
Au10 Au3 Au1J 59.74(11)
Au5 Au3 Au1J 120.21(14)
Au14 Au3 Au1J 90.19(13)
Au01 Au3 Au1J 120.89(14)
Au2C Au3 Au4 120.83(14)
Au20 Au3 Au4 90.10(14)
Au10 Au3 Au4 120.33(14)
Au5 Au3 Au4 59.87(11)
Au14 Au3 Au4 89.16(13)
Au01 Au3 Au4 59.02(11)
Au1J Au3 Au4 179.14(16)
Au2C Au3 Au7 121.95(14)
Au20 Au3 Au7 60.24(11)
Au10 Au3 Au7 90.36(12)
Au5 Au3 Au7 59.29(10)
Au14 Au3 Au7 119.37(14)
Au01 Au3 Au7 89.93(13)
Au1J Au3 Au7 120.85(14)
Au4 Au3 Au7 59.98(11)
Au2C Au3 Au1M 59.28(11)
Au20 Au3 Au1M 120.97(14)
Au10 Au3 Au1M 89.85(13)
Au5 Au3 Au1M 119.49(14)
Au14 Au3 Au1M 59.41(11)
Au01 Au3 Au1M 89.83(12)
Au1J Au3 Au1M 60.60(12)
Au4 Au3 Au1M 118.56(14)
Au7 Au3 Au1M 178.35(17)
Au2C Au3 Au1P 90.21(13)
Au20 Au3 Au1P 59.56(11)
Au10 Au3 Au1P 60.62(11)
Au5 Au3 Au1P 90.24(12)
Au14 Au3 Au1P 120.90(14)
Au01 Au3 Au1P 120.38(14)
Au1J Au3 Au1P 60.53(12)
Au4 Au3 Au1P 120.30(14)
Au7 Au3 Au1P 60.33(11)
Au1M Au3 Au1P 121.14(16)
Au2C Au3 Au15 88.77(12)
Au20 Au3 Au15 119.45(14)
Au10 Au3 Au15 120.36(14)
Au5 Au3 Au15 90.79(13)
Au14 Au3 Au15 60.08(11)
Au01 Au3 Au15 58.65(11)
Au1J Au3 Au15 119.26(14)
Au4 Au3 Au15 59.91(11)
Au7 Au3 Au15 119.89(15)
Au1M Au3 Au15 58.67(11)
Au1P Au3 Au15 178.86(16)
Au1I Au4 Au01 61.39(12)
Au1I Au4 Au11 118.62(14)
Au01 Au4 Au11 120.25(14)
Au1I Au4 Au23 61.75(11)
Au01 Au4 Au23 60.98(11)
Au11 Au4 Au23 178.77(16)
Au1I Au4 Au5 178.81(18)
Au01 Au4 Au5 119.79(16)
Au11 Au4 Au5 60.83(11)
Au23 Au4 Au5 118.77(14)
Au1I Au4 Au13 118.85(16)
Au01 Au4 Au13 179.12(16)
Au11 Au4 Au13 60.48(11)
Au23 Au4 Au13 118.29(14)
Au5 Au4 Au13 59.98(11)
Au1I Au4 Au1S 58.72(11)
Au01 Au4 Au1S 90.13(13)
Au11 Au4 Au1S 59.92(11)
Au23 Au4 Au1S 120.47(14)
Au5 Au4 Au1S 120.75(14)
Au13 Au4 Au1S 90.69(13)
Au1I Au4 Au3 121.54(14)
Au01 Au4 Au3 60.15(11)
Au11 Au4 Au3 90.73(13)
Au23 Au4 Au3 89.99(13)
Au5 Au4 Au3 59.64(11)
Au13 Au4 Au3 119.61(14)
Au1S Au4 Au3 120.82(14)
Au1I Au4 Au7 121.28(14)
Au01 Au4 Au7 90.64(13)
Au11 Au4 Au7 120.06(14)
Au23 Au4 Au7 59.54(11)
Au5 Au4 Au7 59.24(10)
Au13 Au4 Au7 88.54(12)
Au1S Au4 Au7 179.07(17)
Au3 Au4 Au7 60.06(11)
Au1I Au4 Au1B 59.39(12)
Au01 Au4 Au1B 120.76(14)
Au11 Au4 Au1B 89.64(13)
Au23 Au4 Au1B 89.63(14)
Au5 Au4 Au1B 119.44(14)
Au13 Au4 Au1B 59.46(11)
Au1S Au4 Au1B 60.52(12)
Au3 Au4 Au1B 178.58(15)
Au7 Au4 Au1B 118.60(14)
Au1I Au4 Au15 89.57(12)
Au01 Au4 Au15 59.21(11)
Au11 Au4 Au15 61.04(11)
Au23 Au4 Au15 120.19(14)
Au5 Au4 Au15 91.00(13)
Au13 Au4 Au15 121.52(14)
Au1S Au4 Au15 60.32(12)
Au3 Au4 Au15 60.50(11)
Au7 Au4 Au15 120.56(15)
Au1B Au4 Au15 120.84(14)
Au1I Au4 Au18 89.24(13)
Au01 Au4 Au18 119.98(14)
Au11 Au4 Au18 119.77(14)
Au23 Au4 Au18 59.00(11)
Au5 Au4 Au18 90.20(12)
Au13 Au4 Au18 59.31(11)
Au1S Au4 Au18 119.11(16)
Au3 Au4 Au18 120.08(14)
Au7 Au4 Au18 60.02(11)
Au1B Au4 Au18 58.59(11)
Au15 Au4 Au18 178.79(16)
Au7 Au5 Au57 178.50(18)
Au7 Au5 Au3 60.83(11)
Au57 Au5 Au3 120.33(14)
Au7 Au5 Au17 119.93(14)
Au57 Au5 Au17 60.61(11)
Au3 Au5 Au17 119.02(15)
Au7 Au5 Au14 120.83(14)
Au57 Au5 Au14 60.32(11)
Au3 Au5 Au14 60.01(11)
Au17 Au5 Au14 89.58(13)
Au7 Au5 Au13 89.40(13)
Au57 Au5 Au13 89.15(13)
Au3 Au5 Au13 120.52(14)
Au17 Au5 Au13 120.47(14)
Au14 Au5 Au13 119.97(13)
Au7 Au5 Au4 60.70(11)
Au57 Au5 Au4 118.79(14)
Au3 Au5 Au4 60.49(11)
Au17 Au5 Au4 179.04(17)
Au14 Au5 Au4 89.46(12)
Au13 Au5 Au4 60.03(11)
Au7 Au5 Au9 118.64(14)
Au57 Au5 Au9 60.21(11)
Au3 Au5 Au9 179.05(16)
Au17 Au5 Au9 60.41(11)
Au14 Au5 Au9 120.52(14)
Au13 Au5 Au9 60.06(11)
Au4 Au5 Au9 120.09(15)
Au7 Au5 Au1 60.18(11)
Au57 Au5 Au1 120.35(14)
Au3 Au5 Au1 89.79(13)
Au17 Au5 Au1 59.75(11)
Au14 Au5 Au1 120.00(15)
Au13 Au5 Au1 120.03(14)
Au4 Au5 Au1 120.86(14)
Au9 Au5 Au1 89.26(12)
Au7 Au5 Au10 90.77(13)
Au57 Au5 Au10 90.68(13)
Au3 Au5 Au10 59.63(11)
Au17 Au5 Au10 59.39(11)
Au14 Au5 Au10 59.99(11)
Au13 Au5 Au10 179.82(17)
Au4 Au5 Au10 120.11(14)
Au9 Au5 Au10 119.80(14)
Au1 Au5 Au10 60.01(11)
Au7 Au5 Au2 59.49(11)
Au57 Au5 Au2 119.35(13)
Au3 Au5 Au2 120.32(14)
Au17 Au5 Au2 90.21(12)
Au14 Au5 Au2 179.67(16)
Au13 Au5 Au2 59.95(11)
Au4 Au5 Au2 90.75(13)
Au9 Au5 Au2 59.15(10)
Au1 Au5 Au2 60.08(11)
Au10 Au5 Au2 120.09(13)
Au7 Au5 Au11 119.77(14)
Au57 Au5 Au11 59.71(10)
Au3 Au5 Au11 90.21(12)
Au17 Au5 Au11 120.30(14)
Au14 Au5 Au11 60.05(11)
Au13 Au5 Au11 59.92(11)
Au4 Au5 Au11 59.08(11)
Au9 Au5 Au11 90.74(12)
Au1 Au5 Au11 179.9(2)
Au10 Au5 Au11 120.04(14)
Au2 Au5 Au11 119.87(15)
Au1E Au6 Au1U 178.70(18)
Au1E Au6 Au12 90.18(12)
Au1U Au6 Au12 89.84(13)
Au1E Au6 Au14 118.94(14)
Au1U Au6 Au14 60.00(11)
Au12 Au6 Au14 60.36(11)
Au1E Au6 Au26 60.81(12)
Au1U Au6 Au26 120.26(16)
Au12 Au6 Au26 59.74(11)
Au14 Au6 Au26 120.09(14)
Au1E Au6 Au2I 120.85(14)
Au1U Au6 Au2I 60.17(11)
Au12 Au6 Au2I 121.64(16)
Au14 Au6 Au2I 120.12(14)
Au26 Au6 Au2I 91.91(14)
Au1E Au6 Au57 59.08(11)
Au1U Au6 Au57 119.85(14)
Au12 Au6 Au57 60.95(11)
Au14 Au6 Au57 59.86(11)
Au26 Au6 Au57 90.32(12)
Au2I Au6 Au57 177.26(17)
Au1E Au6 Au8 59.18(11)
Au1U Au6 Au8 119.76(14)
Au12 Au6 Au8 120.44(14)
Au14 Au6 Au8 89.70(13)
Au26 Au6 Au8 119.98(14)
Au2I Au6 Au8 117.92(14)
Au57 Au6 Au8 59.49(11)
Au1E Au6 Au16 118.69(16)
Au1U Au6 Au16 60.25(12)
Au12 Au6 Au16 120.46(14)
Au14 Au6 Au16 60.09(11)
Au26 Au6 Au16 179.49(19)
Au2I Au6 Au16 88.36(12)
Au57 Au6 Au16 89.40(13)
Au8 Au6 Au16 59.51(11)
Au1E Au6 Au1X 89.81(13)
Au1U Au6 Au1X 90.14(13)
Au12 Au6 Au1X 178.71(17)
Au14 Au6 Au1X 118.57(14)
Au26 Au6 Au1X 121.32(14)
Au2I Au6 Au1X 59.40(12)
Au57 Au6 Au1X 118.00(15)
Au8 Au6 Au1X 58.52(11)
Au16 Au6 Au1X 58.48(11)
Au1E Au6 Au1O 120.35(14)
Au1U Au6 Au1O 60.71(12)
Au12 Au6 Au1O 59.54(11)
Au14 Au6 Au1O 90.68(13)
Au26 Au6 Au1O 59.55(12)
Au2I Au6 Au1O 62.11(12)
Au57 Au6 Au1O 120.48(14)
Au8 Au6 Au1O 179.51(17)
Au16 Au6 Au1O 120.96(14)
Au1X Au6 Au1O 121.52(14)
Au1E Au6 Au2X 62.47(11)
Au1U Au6 Au2X 118.55(14)
Au12 Au6 Au2X 122.66(14)
Au14 Au6 Au2X 176.94(15)
Au26 Au6 Au2X 62.94(11)
Au2I Au6 Au2X 58.38(11)
Au57 Au6 Au2X 121.49(14)
Au8 Au6 Au2X 88.90(13)
Au16 Au6 Au2X 116.88(14)
Au1X Au6 Au2X 58.42(11)
Au1O Au6 Au2X 90.73(13)
Au24 Au7 Au2 118.49(14)
Au24 Au7 Au5 179.08(16)
Au2 Au7 Au5 60.89(11)
Au24 Au7 Au23 60.91(11)
Au2 Au7 Au23 120.30(16)
Au5 Au7 Au23 119.95(14)
Au24 Au7 Au1 118.73(14)
Au2 Au7 Au1 60.62(11)
Au5 Au7 Au1 60.42(11)
Au23 Au7 Au1 179.08(18)
Au24 Au7 Au20 61.83(11)
Au2 Au7 Au20 179.07(18)
Au5 Au7 Au20 118.78(14)
Au23 Au7 Au20 60.63(12)
Au1 Au7 Au20 118.45(16)
Au24 Au7 Au1V 58.87(11)
Au2 Au7 Au1V 59.63(11)
Au5 Au7 Au1V 120.52(14)
Au23 Au7 Au1V 90.05(14)
Au1 Au7 Au1V 90.43(12)
Au20 Au7 Au1V 120.70(14)
Au24 Au7 Au4 120.80(15)
Au2 Au7 Au4 91.19(13)
Au5 Au7 Au4 60.06(11)
Au23 Au7 Au4 59.88(11)
Au1 Au7 Au4 120.47(14)
Au20 Au7 Au4 89.32(12)
Au1V Au7 Au4 120.64(16)
Au24 Au7 Au3 120.72(14)
Au2 Au7 Au3 120.76(14)
Au5 Au7 Au3 59.88(11)
Au23 Au7 Au3 90.13(12)
Au1 Au7 Au3 89.38(13)
Au20 Au7 Au3 58.90(11)
Au1V Au7 Au3 179.36(18)
Au4 Au7 Au3 59.97(11)
Au24 Au7 Au2E 59.16(11)
Au2 Au7 Au2E 89.81(12)
Au5 Au7 Au2E 119.99(14)
Au23 Au7 Au2E 120.05(14)
Au1 Au7 Au2E 59.57(11)
Au20 Au7 Au2E 89.67(13)
Au1V Au7 Au2E 60.45(12)
Au4 Au7 Au2E 178.82(17)
Au3 Au7 Au2E 118.94(15)
Au24 Au7 Au18 89.23(14)
Au2 Au7 Au18 61.00(11)
Au5 Au7 Au18 90.99(13)
Au23 Au7 Au18 59.30(11)
Au1 Au7 Au18 121.62(14)
Au20 Au7 Au18 119.92(14)
Au1V Au7 Au18 60.08(11)
Au4 Au7 Au18 60.56(11)
Au3 Au7 Au18 120.52(14)
Au2E Au7 Au18 120.52(14)
Au24 Au7 Au1P 89.35(13)
Au2 Au7 Au1P 120.03(14)
Au5 Au7 Au1P 90.43(13)
Au23 Au7 Au1P 119.66(14)
Au1 Au7 Au1P 59.42(11)
Au20 Au7 Au1P 59.05(11)
Au1V Au7 Au1P 119.32(14)
Au4 Au7 Au1P 120.04(14)
Au3 Au7 Au1P 60.07(11)
Au2E Au7 Au1P 58.87(11)
Au18 Au7 Au1P 178.55(15)
Au1E Au8 Au11 119.35(14)
Au1E Au8 Au2F 60.87(11)
Au11 Au8 Au2F 178.69(16)
Au1E Au8 Au1Y 119.69(14)
Au11 Au8 Au1Y 92.63(14)
Au2F Au8 Au1Y 88.28(14)
Au1E Au8 Au1X 91.37(14)
Au11 Au8 Au1X 119.17(14)
Au2F Au8 Au1X 59.54(11)
Au1Y Au8 Au1X 117.17(14)
Au1E Au8 Au1D 178.34(17)
Au11 Au8 Au1D 61.50(11)
Au2F Au8 Au1D 118.24(14)
Au1Y Au8 Au1D 61.32(12)
Au1X Au8 Au1D 86.97(13)
Au1E Au8 Au57 59.28(11)
Au11 Au8 Au57 60.08(11)
Au2F Au8 Au57 120.15(14)
Au1Y Au8 Au57 121.31(14)
Au1X Au8 Au57 121.51(16)
Au1D Au8 Au57 121.59(14)
Au1E Au8 Au16 119.25(16)
Au11 Au8 Au16 59.56(11)
Au2F Au8 Au16 119.15(14)
Au1Y Au8 Au16 121.03(14)
Au1X Au8 Au16 59.64(11)
Au1D Au8 Au16 59.71(12)
Au57 Au8 Au16 90.26(13)
Au1E Au8 Au19 89.56(12)
Au11 Au8 Au19 61.56(11)
Au2F Au8 Au19 119.73(14)
Au1Y Au8 Au19 61.04(11)
Au1X Au8 Au19 178.21(18)
Au1D Au8 Au19 92.10(13)
Au57 Au8 Au19 60.28(11)
Au16 Au8 Au19 121.12(14)
Au1E Au8 Au6 59.00(11)
Au11 Au8 Au6 89.85(13)
Au2F Au8 Au6 89.23(13)
Au1Y Au8 Au6 177.51(15)
Au1X Au8 Au6 61.29(12)
Au1D Au8 Au6 119.93(14)
Au57 Au8 Au6 60.23(11)
Au16 Au8 Au6 60.25(11)
Au19 Au8 Au6 120.50(14)
Au1E Au8 Au29 60.42(12)
Au11 Au8 Au29 120.99(14)
Au2F Au8 Au29 60.30(11)
Au1Y Au8 Au29 59.28(12)
Au1X Au8 Au29 119.82(14)
Au1D Au8 Au29 120.61(16)
Au57 Au8 Au29 89.93(12)
Au16 Au8 Au29 179.43(17)
Au19 Au8 Au29 59.43(11)
Au6 Au8 Au29 119.41(14)
Au1E Au8 Au30 119.84(14)
Au11 Au8 Au30 120.77(14)
Au2F Au8 Au30 58.98(11)
Au1Y Au8 Au30 59.79(12)
Au1X Au8 Au30 57.38(12)
Au1D Au8 Au30 59.27(11)
Au57 Au8 Au30 178.76(18)
Au16 Au8 Au30 89.52(12)
Au19 Au8 Au30 120.83(15)
Au6 Au8 Au30 118.64(14)
Au29 Au8 Au30 90.28(13)
Au2 Au9 Au2L 118.63(14)
Au2 Au9 Au1R 120.20(14)
Au2L Au9 Au1R 60.94(12)
Au2 Au9 Au1G 178.77(16)
Au2L Au9 Au1G 61.72(11)
Au1R Au9 Au1G 61.03(11)
Au2 Au9 Au5 60.61(11)
Au2L Au9 Au5 179.00(18)
Au1R Au9 Au5 119.94(16)
Au1G Au9 Au5 119.02(14)
Au2 Au9 Au13 60.40(11)
Au2L Au9 Au13 119.19(16)
Au1R Au9 Au13 179.32(17)
Au1G Au9 Au13 118.37(14)
Au5 Au9 Au13 59.93(11)
Au2 Au9 Au57 120.25(14)
Au2L Au9 Au57 121.09(14)
Au1R Au9 Au57 90.61(13)
Au1G Au9 Au57 59.38(11)
Au5 Au9 Au57 59.65(10)
Au13 Au9 Au57 88.76(12)
Au2 Au9 Au1H 59.89(11)
Au2L Au9 Au1H 58.76(11)
Au1R Au9 Au1H 89.90(12)
Au1G Au9 Au1H 120.47(14)
Au5 Au9 Au1H 120.50(14)
Au13 Au9 Au1H 90.72(13)
Au57 Au9 Au1H 179.25(18)
Au2 Au9 Au17 90.66(13)
Au2L Au9 Au17 121.16(14)
Au1R Au9 Au17 60.22(11)
Au1G Au9 Au17 90.08(13)
Au5 Au9 Au17 59.72(11)
Au13 Au9 Au17 119.65(14)
Au57 Au9 Au17 60.19(11)
Au1H Au9 Au17 120.55(14)
Au2 Au9 Au1Q 90.03(13)
Au2L Au9 Au1Q 59.50(12)
Au1R Au9 Au1Q 120.41(14)
Au1G Au9 Au1Q 89.21(13)
Au5 Au9 Au1Q 119.63(14)
Au13 Au9 Au1Q 59.70(11)
Au57 Au9 Au1Q 118.39(14)
Au1H Au9 Au1Q 60.87(11)
Au17 Au9 Au1Q 178.57(15)
Au2 Au9 Au1K 61.01(11)
Au2L Au9 Au1K 89.33(12)
Au1R Au9 Au1K 59.19(11)
Au1G Au9 Au1K 120.22(14)
Au5 Au9 Au1K 90.79(13)
Au13 Au9 Au1K 121.40(14)
Au57 Au9 Au1K 120.52(15)
Au1H Au9 Au1K 60.22(11)
Au17 Au9 Au1K 60.33(11)
Au1Q Au9 Au1K 121.09(14)
Au2 Au9 Au19 119.90(14)
Au2L Au9 Au19 89.49(13)
Au1R Au9 Au19 119.89(14)
Au1G Au9 Au19 58.87(11)
Au5 Au9 Au19 90.39(12)
Au13 Au9 Au19 59.53(11)
Au57 Au9 Au19 59.93(11)
Au1H Au9 Au19 119.33(15)
Au17 Au9 Au19 120.11(14)
Au1Q Au9 Au19 58.47(11)
Au1K Au9 Au19 178.78(16)
Au1N Au10 Au21 119.48(16)
Au1N Au10 Au17 119.57(14)
Au21 Au10 Au17 90.67(12)
Au1N Au10 Au3 90.59(12)
Au21 Au10 Au3 119.48(14)
Au17 Au10 Au3 120.02(16)
Au1N Au10 Au1J 60.33(11)
Au21 Au10 Au1J 88.94(13)
Au17 Au10 Au1J 179.45(18)
Au3 Au10 Au1J 60.53(11)
Au1N Au10 Au1T 88.95(13)
Au21 Au10 Au1T 60.33(11)
Au17 Au10 Au1T 60.70(12)
Au3 Au10 Au1T 179.28(18)
Au1J Au10 Au1T 118.76(16)
Au1N Au10 Au14 60.35(11)
Au21 Au10 Au14 179.41(17)
Au17 Au10 Au14 89.89(13)
Au3 Au10 Au14 60.04(11)
Au1J Au10 Au14 90.50(12)
Au1T Au10 Au14 120.14(14)
Au1N Au10 Au1 179.46(17)
Au21 Au10 Au1 60.43(12)
Au17 Au10 Au1 59.96(11)
Au3 Au10 Au1 89.90(13)
Au1J Au10 Au1 120.13(14)
Au1T Au10 Au1 90.56(12)
Au14 Au10 Au1 119.74(15)
Au1N Au10 Au5 120.16(14)
Au21 Au10 Au5 120.35(14)
Au17 Au10 Au5 60.11(11)
Au3 Au10 Au5 59.91(11)
Au1J Au10 Au5 120.44(14)
Au1T Au10 Au5 120.81(14)
Au14 Au10 Au5 59.82(11)
Au1 Au10 Au5 59.93(11)
Au1N Au10 Au1P 121.10(14)
Au21 Au10 Au1P 58.96(11)
Au17 Au10 Au1P 119.33(14)
Au3 Au10 Au1P 60.53(11)
Au1J Au10 Au1P 60.76(11)
Au1T Au10 Au1P 119.29(14)
Au14 Au10 Au1P 120.57(14)
Au1 Au10 Au1P 59.37(11)
Au5 Au10 Au1P 89.87(13)
Au1N Au10 Au12 59.04(11)
Au21 Au10 Au12 120.91(14)
Au17 Au10 Au12 60.53(11)
Au3 Au10 Au12 119.60(14)
Au1J Au10 Au12 119.38(14)
Au1T Au10 Au12 60.59(11)
Au14 Au10 Au12 59.56(11)
Au1 Au10 Au12 120.49(14)
Au5 Au10 Au12 90.12(13)
Au1P Au10 Au12 179.84(17)
Au1N Au10 Au1W 59.88(12)
Au21 Au10 Au1W 59.60(12)
Au17 Au10 Au1W 119.98(14)
Au3 Au10 Au1W 120.01(14)
Au1J Au10 Au1W 59.48(11)
Au1T Au10 Au1W 59.28(12)
Au14 Au10 Au1W 120.23(14)
Au1 Au10 Au1W 120.03(14)
Au5 Au10 Au1W 179.88(18)
Au1P Au10 Au1W 90.01(13)
Au12 Au10 Au1W 90.00(13)
Au1F Au11 Au8 88.31(13)
Au1F Au11 Au16 119.44(14)
Au8 Au11 Au16 61.07(11)
Au1F Au11 Au4 91.22(14)
Au8 Au11 Au4 179.5(2)
Au16 Au11 Au4 119.05(14)
Au1F Au11 Au1S 60.93(12)
Au8 Au11 Au1S 118.98(14)
Au16 Au11 Au1S 88.57(12)
Au4 Au11 Au1S 60.61(11)
Au1F Au11 Au57 118.70(14)
Au8 Au11 Au57 60.77(11)
Au16 Au11 Au57 91.52(13)
Au4 Au11 Au57 119.65(14)
Au1S Au11 Au57 179.6(2)
Au1F Au11 Au13 60.70(11)
Au8 Au11 Au13 119.59(14)
Au16 Au11 Au13 179.34(16)
Au4 Au11 Au13 60.29(11)
Au1S Au11 Au13 90.98(13)
Au57 Au11 Au13 88.93(12)
Au1F Au11 Au14 178.76(16)
Au8 Au11 Au14 90.70(13)
Au16 Au11 Au14 60.62(11)
Au4 Au11 Au14 89.77(13)
Au1S Au11 Au14 120.25(14)
Au57 Au11 Au14 60.12(11)
Au13 Au11 Au14 119.25(14)
Au1F Au11 Au5 120.36(14)
Au8 Au11 Au5 120.33(14)
Au16 Au11 Au5 120.19(15)
Au4 Au11 Au5 60.09(11)
Au1S Au11 Au5 120.69(14)
Au57 Au11 Au5 59.57(10)
Au13 Au11 Au5 59.67(11)
Au14 Au11 Au5 59.58(11)
Au1F Au11 Au1D 59.88(11)
Au8 Au11 Au1D 59.59(11)
Au16 Au11 Au1D 59.57(11)
Au4 Au11 Au1D 120.00(14)
Au1S Au11 Au1D 59.39(11)
Au57 Au11 Au1D 120.35(14)
Au13 Au11 Au1D 120.57(15)
Au14 Au11 Au1D 120.18(14)
Au5 Au11 Au1D 179.8(2)
Au1F Au11 Au15 121.27(14)
Au8 Au11 Au15 119.69(14)
Au16 Au11 Au15 58.62(11)
Au4 Au11 Au15 60.44(11)
Au1S Au11 Au15 60.34(12)
Au57 Au11 Au15 120.02(15)
Au13 Au11 Au15 120.72(14)
Au14 Au11 Au15 59.91(11)
Au5 Au11 Au15 90.24(13)
Au1D Au11 Au15 89.62(12)
Au1F Au11 Au19 58.68(11)
Au8 Au11 Au19 60.15(11)
Au16 Au11 Au19 121.21(14)
Au4 Au11 Au19 119.73(14)
Au1S Au11 Au19 119.61(16)
Au57 Au11 Au19 60.02(11)
Au13 Au11 Au19 59.44(11)
Au14 Au11 Au19 120.14(14)
Au5 Au11 Au19 89.95(12)
Au1D Au11 Au19 90.19(13)
Au15 Au11 Au19 179.80(17)
Au1N Au12 Au1A 176.63(15)
Au1N Au12 Au26 121.97(15)
Au1A Au12 Au26 61.33(11)
Au1N Au12 Au6 91.27(12)
Au1A Au12 Au6 91.14(13)
Au26 Au12 Au6 60.40(11)
Au1N Au12 Au14 60.30(11)
Au1A Au12 Au14 119.17(16)
Au26 Au12 Au14 120.37(14)
Au6 Au12 Au14 59.98(11)
Au1N Au12 Au1O 61.51(11)
Au1A Au12 Au1O 121.78(14)
Au26 Au12 Au1O 60.47(11)
Au6 Au12 Au1O 61.65(12)
Au14 Au12 Au1O 91.70(12)
Au1N Au12 Au2J 119.50(16)
Au1A Au12 Au2J 60.94(12)
Au26 Au12 Au2J 60.85(11)
Au6 Au12 Au2J 121.24(14)
Au14 Au12 Au2J 178.75(15)
Au1O Au12 Au2J 89.21(13)
Au1N Au12 Au17 117.52(14)
Au1A Au12 Au17 59.17(11)
Au26 Au12 Au17 120.50(14)
Au6 Au12 Au17 119.85(15)
Au14 Au12 Au17 88.77(13)
Au1O Au12 Au17 178.41(17)
Au2J Au12 Au17 90.29(12)
Au1N Au12 Au2B 60.50(12)
Au1A Au12 Au2B 119.88(14)
Au26 Au12 Au2B 91.43(14)
Au6 Au12 Au2B 122.08(14)
Au14 Au12 Au2B 120.79(14)
Au1O Au12 Au2B 60.44(12)
Au2J Au12 Au2B 59.01(12)
Au17 Au12 Au2B 118.05(14)
Au1N Au12 Au1T 87.82(13)
Au1A Au12 Au1T 89.71(12)
Au26 Au12 Au1T 121.32(14)
Au6 Au12 Au1T 178.28(15)
Au14 Au12 Au1T 118.31(14)
Au1O Au12 Au1T 119.05(16)
Au2J Au12 Au1T 60.47(11)
Au17 Au12 Au1T 59.43(11)
Au2B Au12 Au1T 58.62(12)
Au1N Au12 Au10 58.91(11)
Au1A Au12 Au10 117.79(14)
Au26 Au12 Au10 179.04(18)
Au6 Au12 Au10 119.52(14)
Au14 Au12 Au10 59.54(11)
Au1O Au12 Au10 120.41(14)
Au2J Au12 Au10 119.24(14)
Au17 Au12 Au10 58.62(11)
Au2B Au12 Au10 89.39(13)
Au1T Au12 Au10 58.76(11)
Au1N Au12 Au57 119.80(14)
Au1A Au12 Au57 59.65(11)
Au26 Au12 Au57 90.36(13)
Au6 Au12 Au57 60.36(11)
Au14 Au12 Au57 59.54(11)
Au1O Au12 Au57 122.02(14)
Au2J Au12 Au57 120.59(14)
Au17 Au12 Au57 59.49(11)
Au2B Au12 Au57 177.50(15)
Au1T Au12 Au57 118.92(14)
Au10 Au12 Au57 88.80(13)
Au2A Au13 Au1B 59.54(12)
Au2A Au13 Au18 88.93(14)
Au1B Au13 Au18 59.61(11)
Au2A Au13 Au5 179.74(17)
Au1B Au13 Au5 120.64(14)
Au18 Au13 Au5 91.32(13)
Au2A Au13 Au1C 60.86(12)
Au1B Au13 Au1C 90.04(13)
Au18 Au13 Au1C 58.81(11)
Au5 Au13 Au1C 119.25(14)
Au2A Au13 Au4 120.20(14)
Au1B Au13 Au4 60.66(11)
Au18 Au13 Au4 61.22(11)
Au5 Au13 Au4 59.99(11)
Au1C Au13 Au4 120.01(14)
Au2A Au13 Au1Q 59.22(12)
Au1B Au13 Au1Q 118.76(16)
Au18 Au13 Au1Q 119.06(14)
Au5 Au13 Au1Q 120.59(14)
Au1C Au13 Au1Q 60.30(11)
Au4 Au13 Au1Q 179.22(17)
Au2A Au13 Au9 119.80(14)
Au1B Au13 Au9 179.29(18)
Au18 Au13 Au9 120.33(14)
Au5 Au13 Au9 60.01(11)
Au1C Au13 Au9 89.36(12)
Au4 Au13 Au9 120.00(15)
Au1Q Au13 Au9 60.59(11)
Au2A Au13 Au2 119.86(14)
Au1B Au13 Au2 120.71(14)
Au18 Au13 Au2 61.11(11)
Au5 Au13 Au2 60.24(11)
Au1C Au13 Au2 59.00(11)
Au4 Au13 Au2 90.89(13)
Au1Q Au13 Au2 89.87(12)
Au9 Au13 Au2 59.23(11)
Au2A Au13 Au11 119.49(14)
Au1B Au13 Au11 89.61(12)
Au18 Au13 Au11 120.43(14)
Au5 Au13 Au11 60.41(11)
Au1C Au13 Au11 179.23(15)
Au4 Au13 Au11 59.23(11)
Au1Q Au13 Au11 120.47(14)
Au9 Au13 Au11 91.00(13)
Au2 Au13 Au11 120.65(15)
Au2A Au13 Au19 88.36(13)
Au1B Au13 Au19 118.88(14)
Au18 Au13 Au19 177.29(18)
Au5 Au13 Au19 91.39(13)
Au1C Au13 Au19 119.57(14)
Au4 Au13 Au19 120.41(14)
Au1Q Au13 Au19 59.28(11)
Au9 Au13 Au19 61.15(11)
Au2 Au13 Au19 120.36(14)
Au11 Au13 Au19 61.19(11)
Au2A Au13 Au1F 60.67(11)
Au1B Au13 Au1F 60.28(11)
Au18 Au13 Au1F 119.88(14)
Au5 Au13 Au1F 119.22(14)
Au1C Au13 Au1F 121.54(16)
Au4 Au13 Au1F 89.49(12)
Au1Q Au13 Au1F 89.75(13)
Au9 Au13 Au1F 119.78(14)
Au2 Au13 Au1F 178.99(16)
Au11 Au13 Au1F 58.82(11)
Au19 Au13 Au1F 58.66(11)
Au1U Au14 Au1M 59.31(11)
Au1U Au14 Au6 59.56(11)
Au1M Au14 Au6 118.88(14)
Au1U Au14 Au1N 61.20(12)
Au1M Au14 Au1N 60.43(12)
Au6 Au14 Au1N 90.35(13)
Au1U Au14 Au3 120.10(14)
Au1M Au14 Au3 60.79(11)
Au6 Au14 Au3 179.64(16)
Au1N Au14 Au3 89.57(13)
Au1U Au14 Au5 179.62(18)
Au1M Au14 Au5 120.70(14)
Au6 Au14 Au5 120.42(14)
Au1N Au14 Au5 119.16(14)
Au3 Au14 Au5 59.91(11)
Au1U Au14 Au10 120.16(16)
Au1M Au14 Au10 90.29(13)
Au6 Au14 Au10 120.56(14)
Au1N Au14 Au10 58.97(11)
Au3 Au14 Au10 59.67(11)
Au5 Au14 Au10 60.20(11)
Au1U Au14 Au12 89.19(13)
Au1M Au14 Au12 119.42(16)
Au6 Au14 Au12 59.66(11)
Au1N Au14 Au12 59.05(11)
Au3 Au14 Au12 120.56(14)
Au5 Au14 Au12 91.12(12)
Au10 Au14 Au12 60.90(11)
Au1U Au14 Au57 120.33(14)
Au1M Au14 Au57 179.29(17)
Au6 Au14 Au57 60.77(11)
Au1N Au14 Au57 120.04(14)
Au3 Au14 Au57 119.57(14)
Au5 Au14 Au57 59.66(10)
Au10 Au14 Au57 90.41(12)
Au12 Au14 Au57 61.02(11)
Au1U Au14 Au11 119.27(14)
Au1M Au14 Au11 119.94(14)
Au6 Au14 Au11 89.74(13)
Au1N Au14 Au11 179.48(17)
Au3 Au14 Au11 90.34(13)
Au5 Au14 Au11 60.37(11)
Au10 Au14 Au11 120.57(14)
Au12 Au14 Au11 120.59(14)
Au57 Au14 Au11 59.60(11)
Au1U Au14 Au16 60.31(12)
Au1M Au14 Au16 89.05(12)
Au6 Au14 Au16 60.67(11)
Au1N Au14 Au16 121.50(14)
Au3 Au14 Au16 119.10(14)
Au5 Au14 Au16 119.33(15)
Au10 Au14 Au16 178.76(15)
Au12 Au14 Au16 120.34(14)
Au57 Au14 Au16 90.24(13)
Au11 Au14 Au16 58.97(11)
Au1U Au14 Au15 88.59(12)
Au1M Au14 Au15 59.34(12)
Au6 Au14 Au15 118.97(14)
Au1N Au14 Au15 119.77(14)
Au3 Au14 Au15 60.79(11)
Au5 Au14 Au15 91.10(13)
Au10 Au14 Au15 120.44(14)
Au12 Au14 Au15 177.78(16)
Au57 Au14 Au15 120.19(15)
Au11 Au14 Au15 60.60(11)
Au16 Au14 Au15 58.32(11)
Au16 Au15 Au01 177.11(17)
Au16 Au15 Au1M 90.64(14)
Au01 Au15 Au1M 91.54(14)
Au16 Au15 Au2D 121.13(15)
Au01 Au15 Au2D 61.66(12)
Au1M Au15 Au2D 61.40(12)
Au16 Au15 Au2H 61.39(11)
Au01 Au15 Au2H 121.39(15)
Au1M Au15 Au2H 61.47(12)
Au2D Au15 Au2H 59.73(11)
Au16 Au15 Au14 60.73(11)
Au01 Au15 Au14 118.97(14)
Au1M Au15 Au14 59.63(11)
Au2D Au15 Au14 121.03(16)
Au2H Au15 Au14 92.15(13)
Au16 Au15 Au4 117.89(14)
Au01 Au15 Au4 59.31(11)
Au1M Au15 Au4 119.88(14)
Au2D Au15 Au4 120.97(14)
Au2H Au15 Au4 178.61(18)
Au14 Au15 Au4 88.42(12)
Au16 Au15 Au1S 88.11(13)
Au01 Au15 Au1S 89.66(14)
Au1M Au15 Au1S 177.92(15)
Au2D Au15 Au1S 120.69(15)
Au2H Au15 Au1S 119.20(14)
Au14 Au15 Au1S 118.29(14)
Au4 Au15 Au1S 59.43(11)
Au16 Au15 Au28 119.28(14)
Au01 Au15 Au28 60.95(11)
Au1M Au15 Au28 121.55(15)
Au2D Au15 Au28 60.15(12)
Au2H Au15 Au28 88.91(13)
Au14 Au15 Au28 178.73(17)
Au4 Au15 Au28 90.51(13)
Au1S Au15 Au28 60.53(12)
Au16 Au15 Au2G 60.83(11)
Au01 Au15 Au2G 119.36(15)
Au1M Au15 Au2G 121.73(15)
Au2D Au15 Au2G 89.89(13)
Au2H Au15 Au2G 60.27(12)
Au14 Au15 Au2G 121.55(14)
Au4 Au15 Au2G 118.37(16)
Au1S Au15 Au2G 58.94(12)
Au28 Au15 Au2G 58.46(11)
Au16 Au15 Au11 59.37(11)
Au01 Au15 Au11 117.83(14)
Au1M Au15 Au11 119.12(14)
Au2D Au15 Au11 179.37(19)
Au2H Au15 Au11 120.76(14)
Au14 Au15 Au11 59.49(11)
Au4 Au15 Au11 58.53(10)
Au1S Au15 Au11 58.80(11)
Au28 Au15 Au11 119.33(16)
Au2G Au15 Au11 90.08(13)
Au16 Au15 Au3 119.84(14)
Au01 Au15 Au3 59.87(11)
Au1M Au15 Au3 60.31(11)
Au2D Au15 Au3 91.26(13)
Au2H Au15 Au3 121.78(16)
Au14 Au15 Au3 59.13(11)
Au4 Au15 Au3 59.59(11)
Au1S Au15 Au3 119.01(14)
Au28 Au15 Au3 120.81(14)
Au2G Au15 Au3 177.96(18)
Au11 Au15 Au3 88.76(12)
Au15 Au16 Au11 62.01(11)
Au15 Au16 Au1X 178.42(16)
Au11 Au16 Au1X 119.04(14)
Au15 Au16 Au1D 92.66(14)
Au11 Au16 Au1D 61.42(11)
Au1X Au16 Au1D 86.97(14)
Au15 Au16 Au5B 118.03(15)
Au11 Au16 Au5B 178.95(17)
Au1X Au16 Au5B 60.95(12)
Au1D Au16 Au5B 119.55(14)
Au15 Au16 Au2M 119.30(14)
Au11 Au16 Au2M 121.68(16)
Au1X Au16 Au2M 59.21(11)
Au1D Au16 Au2M 60.27(12)
Au5B Au16 Au2M 59.31(12)
Au15 Au16 Au1U 89.46(14)
Au11 Au16 Au1U 119.60(14)
Au1X Au16 Au1U 90.91(14)
Au1D Au16 Au1U 177.87(15)
Au5B Au16 Au1U 59.42(12)
Au2M Au16 Au1U 118.72(15)
Au15 Au16 Au8 121.38(14)
Au11 Au16 Au8 59.38(11)
Au1X Au16 Au8 59.68(11)
Au1D Au16 Au8 59.66(11)
Au5B Au16 Au8 120.57(14)
Au2M Au16 Au8 91.90(13)
Au1U Au16 Au8 118.96(14)
Au15 Au16 Au14 60.95(11)
Au11 Au16 Au14 60.41(11)
Au1X Au16 Au14 120.52(14)
Au1D Au16 Au14 121.82(14)
Au5B Au16 Au14 118.61(16)
Au2M Au16 Au14 177.88(17)
Au1U Au16 Au14 59.20(11)
Au8 Au16 Au14 89.62(12)
Au15 Au16 Au2G 61.06(11)
Au11 Au16 Au2G 91.70(13)
Au1X Au16 Au2G 117.48(14)
Au1D Au16 Au2G 60.53(12)
Au5B Au16 Au2G 89.19(13)
Au2M Au16 Au2G 58.32(11)
Au1U Au16 Au2G 120.84(14)
Au8 Au16 Au2G 120.18(16)
Au14 Au16 Au2G 122.00(14)
Au15 Au16 Au6 120.15(14)
Au11 Au16 Au6 89.74(12)
Au1X Au16 Au6 61.30(11)
Au1D Au16 Au6 119.86(14)
Au5B Au16 Au6 89.37(13)
Au2M Au16 Au6 120.41(14)
Au1U Au16 Au6 58.72(11)
Au8 Au16 Au6 60.24(11)
Au14 Au16 Au6 59.23(11)
Au2G Au16 Au6 178.47(16)
Au15 Au16 Au2H 60.43(11)
Au11 Au16 Au2H 122.43(14)
Au1X Au16 Au2H 118.49(14)
Au1D Au16 Au2H 120.51(14)
Au5B Au16 Au2H 57.62(11)
Au2M Au16 Au2H 86.73(13)
Au1U Au16 Au2H 60.81(12)
Au8 Au16 Au2H 178.15(15)
Au14 Au16 Au2H 91.72(13)
Au2G Au16 Au2H 60.03(12)
Au6 Au16 Au2H 119.49(16)
Au25 Au17 Au1A 61.43(11)
Au25 Au17 Au10 118.83(16)
Au1A Au17 Au10 120.26(14)
Au25 Au17 Au1 118.72(14)
Au1A Au17 Au1 179.08(18)
Au10 Au17 Au1 60.56(11)
Au25 Au17 Au5 178.92(17)
Au1A Au17 Au5 119.60(14)
Au10 Au17 Au5 60.50(11)
Au1 Au17 Au5 60.25(11)
Au25 Au17 Au1R 61.60(12)
Au1A Au17 Au1R 60.67(11)
Au10 Au17 Au1R 179.07(17)
Au1 Au17 Au1R 118.52(14)
Au5 Au17 Au1R 119.05(16)
Au25 Au17 Au1T 59.02(12)
Au1A Au17 Au1T 90.42(14)
Au10 Au17 Au1T 59.82(11)
Au1 Au17 Au1T 90.40(13)
Au5 Au17 Au1T 120.33(14)
Au1R Au17 Au1T 120.61(14)
Au25 Au17 Au9 120.78(14)
Au1A Au17 Au9 89.94(13)
Au10 Au17 Au9 120.36(14)
Au1 Au17 Au9 89.23(13)
Au5 Au17 Au9 59.86(11)
Au1R Au17 Au9 59.19(11)
Au1T Au17 Au9 179.39(17)
Au25 Au17 Au57 121.51(14)
Au1A Au17 Au57 60.08(11)
Au10 Au17 Au57 90.69(12)
Au1 Au17 Au57 119.76(14)
Au5 Au17 Au57 59.52(11)
Au1R Au17 Au57 89.71(13)
Au1T Au17 Au57 120.94(14)
Au9 Au17 Au57 59.67(11)
Au25 Au17 Au1L 59.11(11)
Au1A Au17 Au1L 120.52(14)
Au10 Au17 Au1L 89.99(13)
Au1 Au17 Au1L 59.61(11)
Au5 Au17 Au1L 119.86(14)
Au1R Au17 Au1L 89.59(12)
Au1T Au17 Au1L 60.46(12)
Au9 Au17 Au1L 118.93(14)
Au57 Au17 Au1L 178.59(18)
Au25 Au17 Au12 89.81(13)
Au1A Au17 Au12 59.40(11)
Au10 Au17 Au12 60.85(11)
Au1 Au17 Au12 121.41(14)
Au5 Au17 Au12 90.52(12)
Au1R Au17 Au12 120.07(14)
Au1T Au17 Au12 60.41(11)
Au9 Au17 Au12 120.20(14)
Au57 Au17 Au12 60.54(11)
Au1L Au17 Au12 120.87(16)
Au25 Au17 Au1K 88.97(12)
Au1A Au17 Au1K 119.43(14)
Au10 Au17 Au1K 120.31(14)
Au1 Au17 Au1K 59.77(11)
Au5 Au17 Au1K 90.71(13)
Au1R Au17 Au1K 58.77(11)
Au1T Au17 Au1K 119.34(14)
Au9 Au17 Au1K 60.05(11)
Au57 Au17 Au1K 119.72(16)
Au1L Au17 Au1K 58.89(11)
Au12 Au17 Au1K 178.65(16)
Au1C Au18 Au1B 91.40(13)
Au1C Au18 Au23 176.91(17)
Au1B Au18 Au23 90.92(13)
Au1C Au18 Au2S 121.97(17)
Au1B Au18 Au2S 60.67(11)
Au23 Au18 Au2S 61.02(12)
Au1C Au18 Au13 60.66(11)
Au1B Au18 Au13 60.07(11)
Au23 Au18 Au13 119.01(14)
Au2S Au18 Au13 120.73(14)
Au1C Au18 Au2P 61.83(12)
Au1B Au18 Au2P 61.67(12)
Au23 Au18 Au2P 121.15(15)
Au2S Au18 Au2P 60.14(12)
Au13 Au18 Au2P 92.25(14)
Au1C Au18 Au1V 87.82(13)
Au1B Au18 Au1V 178.18(16)
Au23 Au18 Au1V 89.81(13)
Au2S Au18 Au1V 121.11(14)
Au13 Au18 Au1V 118.14(14)
Au2P Au18 Au1V 119.26(15)
Au1C Au18 Au2T 119.28(15)
Au1B Au18 Au2T 120.87(15)
Au23 Au18 Au2T 60.99(11)
Au2S Au18 Au2T 60.20(11)
Au13 Au18 Au2T 179.02(18)
Au2P Au18 Au2T 88.53(14)
Au1V Au18 Au2T 60.92(11)
Au1C Au18 Au7 117.50(14)
Au1B Au18 Au7 119.61(15)
Au23 Au18 Au7 59.51(11)
Au2S Au18 Au7 120.53(15)
Au13 Au18 Au7 88.28(13)
Au2P Au18 Au7 178.69(16)
Au1V Au18 Au7 59.46(11)
Au2T Au18 Au7 90.93(14)
Au1C Au18 Au2N 60.47(11)
Au1B Au18 Au2N 121.93(16)
Au23 Au18 Au2N 119.74(14)
Au2S Au18 Au2N 90.95(14)
Au13 Au18 Au2N 121.12(14)
Au2P Au18 Au2N 60.27(12)
Au1V Au18 Au2N 58.99(12)
Au2T Au18 Au2N 58.82(11)
Au7 Au18 Au2N 118.44(14)
Au1C Au18 Au2 59.08(12)
Au1B Au18 Au2 119.64(14)
Au23 Au18 Au2 117.93(16)
Au2S Au18 Au2 178.95(18)
Au13 Au18 Au2 59.57(11)
Au2P Au18 Au2 120.90(14)
Au1V Au18 Au2 58.57(11)
Au2T Au18 Au2 119.49(14)
Au7 Au18 Au2 58.42(11)
Au2N Au18 Au2 89.66(12)
Au1C Au18 Au4 120.10(14)
Au1B Au18 Au4 60.21(12)
Au23 Au18 Au4 59.56(11)
Au2S Au18 Au4 90.34(13)
Au13 Au18 Au4 59.47(11)
Au2P Au18 Au4 121.87(14)
Au1V Au18 Au4 118.87(16)
Au2T Au18 Au4 120.55(14)
Au7 Au18 Au4 59.41(11)
Au2N Au18 Au4 177.86(17)
Au2 Au18 Au4 89.02(13)
Au1F Au19 Au1Q 91.56(14)
Au1F Au19 Au1G 176.93(17)
Au1Q Au19 Au1G 90.64(13)
Au1F Au19 Au2K 122.13(16)
Au1Q Au19 Au2K 60.42(11)
Au1G Au19 Au2K 60.88(12)
Au1F Au19 Au22 61.81(12)
Au1Q Au19 Au22 61.66(12)
Au1G Au19 Au22 121.19(14)
Au2K Au19 Au22 60.33(12)
Au1F Au19 Au13 60.74(11)
Au1Q Au19 Au13 60.25(11)
Au1G Au19 Au13 118.76(14)
Au2K Au19 Au13 120.67(14)
Au22 Au19 Au13 92.31(14)
Au1F Au19 Au8 87.35(12)
Au1Q Au19 Au8 177.91(15)
Au1G Au19 Au8 90.39(13)
Au2K Au19 Au8 121.66(14)
Au22 Au19 Au8 119.20(14)
Au13 Au19 Au8 117.66(14)
Au1F Au19 Au29 119.42(14)
Au1Q Au19 Au29 120.93(14)
Au1G Au19 Au29 61.00(11)
Au2K Au19 Au29 60.51(11)
Au22 Au19 Au29 88.88(13)
Au13 Au19 Au29 178.66(18)
Au8 Au19 Au29 61.16(11)
Au1F Au19 Au57 117.69(14)
Au1Q Au19 Au57 119.42(14)
Au1G Au19 Au57 59.30(11)
Au2K Au19 Au57 120.18(14)
Au22 Au19 Au57 178.91(16)
Au13 Au19 Au57 88.19(13)
Au8 Au19 Au57 59.72(11)
Au29 Au19 Au57 90.60(14)
Au1F Au19 Au1Y 60.28(11)
Au1Q Au19 Au1Y 122.02(16)
Au1G Au19 Au1Y 120.09(14)
Au2K Au19 Au1Y 91.39(13)
Au22 Au19 Au1Y 60.37(12)
Au13 Au19 Au1Y 121.01(14)
Au8 Au19 Au1Y 58.84(11)
Au29 Au19 Au1Y 59.15(11)
Au57 Au19 Au1Y 118.55(14)
Au1F Au19 Au9 120.04(14)
Au1Q Au19 Au9 60.28(11)
Au1G Au19 Au9 59.46(11)
Au2K Au19 Au9 90.26(12)
Au22 Au19 Au9 121.94(14)
Au13 Au19 Au9 59.33(11)
Au8 Au19 Au9 118.84(15)
Au29 Au19 Au9 120.45(14)
Au57 Au19 Au9 59.14(11)
Au1Y Au19 Au9 177.66(17)
Au1F Au19 Au11 58.87(11)
Au1Q Au19 Au11 119.62(14)
Au1G Au19 Au11 118.12(15)
Au2K Au19 Au11 178.96(17)
Au22 Au19 Au11 120.67(14)
Au13 Au19 Au11 59.37(11)
Au8 Au19 Au11 58.29(10)
Au29 Au19 Au11 119.45(14)
Au57 Au19 Au11 58.82(11)
Au1Y Au19 Au11 89.41(12)
Au9 Au19 Au11 88.92(12)
Au3C Au1A Au17 118.64(15)
Au3C Au1A Au12 119.11(16)
Au17 Au1A Au12 61.43(11)
Au3C Au1A Au2V 61.87(12)
Au17 Au1A Au2V 179.35(16)
Au12 Au1A Au2V 118.02(15)
Au3C Au1A Au57 179.06(18)
Au17 Au1A Au57 60.83(11)
Au12 Au1A Au57 61.46(11)
Au2V Au1A Au57 118.67(14)
Au3C Au1A Au1R 89.12(13)
Au17 Au1A Au1R 60.33(11)
Au12 Au1A Au1R 121.75(14)
Au2V Au1A Au1R 120.23(14)
Au57 Au1A Au1R 89.94(13)
Au3C Au1A Au1G 120.31(15)
Au17 Au1A Au1G 90.53(14)
Au12 Au1A Au1G 120.58(14)
Au2V Au1A Au1G 89.51(14)
Au57 Au1A Au1G 59.14(11)
Au1R Au1A Au1G 60.25(12)
Au3C Au1A Au25 59.43(12)
Au17 Au1A Au25 59.22(11)
Au12 Au1A Au25 89.71(13)
Au2V Au1A Au25 121.28(15)
Au57 Au1A Au25 120.05(14)
Au1R Au1A Au25 60.75(12)
Au1G Au1A Au25 120.99(15)
Au3C Au1A Au2U 60.10(12)
Au17 Au1A Au2U 120.20(15)
Au12 Au1A Au2U 178.35(16)
Au2V Au1A Au2U 60.36(12)
Au57 Au1A Au2U 119.35(16)
Au1R Au1A Au2U 59.88(11)
Au1G Au1A Au2U 60.21(12)
Au25 Au1A Au2U 91.00(13)
Au3C Au1A Au26 90.65(14)
Au17 Au1A Au26 120.82(14)
Au12 Au1A Au26 59.40(11)
Au2V Au1A Au26 58.62(11)
Au57 Au1A Au26 90.30(12)
Au1R Au1A Au26 178.75(17)
Au1G Au1A Au26 118.89(14)
Au25 Au1A Au26 120.12(16)
Au2U Au1A Au26 118.98(14)
Au3C Au1A Au2J 58.65(12)
Au17 Au1A Au2J 91.31(14)
Au12 Au1A Au2J 60.47(12)
Au2V Au1A Au2J 88.65(14)
Au57 Au1A Au2J 121.92(14)
Au1R Au1A Au2J 120.77(14)
Au1G Au1A Au2J 178.16(15)
Au25 Au1A Au2J 60.08(12)
Au2U Au1A Au2J 118.70(14)
Au26 Au1A Au2J 60.06(12)
Au3C Au1A Au1E 122.12(15)
Au17 Au1A Au1E 119.23(14)
Au12 Au1A Au1E 88.45(12)
Au2V Au1A Au1E 60.26(11)
Au57 Au1A Au1E 58.42(11)
Au1R Au1A Au1E 119.86(16)
Au1G Au1A Au1E 59.62(11)
Au25 Au1A Au1E 178.06(16)
Au2U Au1A Au1E 90.86(13)
Au26 Au1A Au1E 59.31(11)
Au2J Au1A Au1E 119.37(14)
Au1I Au1B Au2A 178.63(18)
Au1I Au1B Au18 90.59(14)
Au2A Au1B Au18 89.65(13)
Au1I Au1B Au13 118.95(16)
Au2A Au1B Au13 60.07(12)
Au18 Au1B Au13 60.33(11)
Au1I Au1B Au1F 117.92(15)
Au2A Au1B Au1F 60.85(11)
Au18 Au1B Au1F 120.61(15)
Au13 Au1B Au1F 60.28(11)
Au1I Au1B Au2S 61.02(12)
Au2A Au1B Au2S 120.22(15)
Au18 Au1B Au2S 59.98(11)
Au13 Au1B Au2S 120.30(14)
Au1F Au1B Au2S 178.91(16)
Au1I Au1B Au2Y 120.13(15)
Au2A Au1B Au2Y 60.80(12)
Au18 Au1B Au2Y 121.34(15)
Au13 Au1B Au2Y 120.83(15)
Au1F Au1B Au2Y 89.36(14)
Au2S Au1B Au2Y 91.04(14)
Au1I Au1B Au3G 62.01(12)
Au2A Au1B Au3G 118.94(17)
Au18 Au1B Au3G 121.60(15)
Au13 Au1B Au3G 178.03(16)
Au1F Au1B Au3G 117.79(15)
Au2S Au1B Au3G 61.64(12)
Au2Y Au1B Au3G 58.14(12)
Au1I Au1B Au4 59.06(12)
Au2A Au1B Au4 119.95(14)
Au18 Au1B Au4 61.20(12)
Au13 Au1B Au4 59.88(11)
Au1F Au1B Au4 89.06(14)
Au2S Au1B Au4 90.52(14)
Au2Y Au1B Au4 177.46(16)
Au3G Au1B Au4 121.06(15)
Au1I Au1B Au1S 58.23(11)
Au2A Au1B Au1S 120.54(14)
Au18 Au1B Au1S 120.59(16)
Au13 Au1B Au1S 90.28(13)
Au1F Au1B Au1S 59.69(11)
Au2S Au1B Au1S 119.24(15)
Au2Y Au1B Au1S 118.07(14)
Au3G Au1B Au1S 88.90(13)
Au4 Au1B Au1S 59.39(11)
Au1I Au1B Au2P 120.30(15)
Au2A Au1B Au2P 60.94(11)
Au18 Au1B Au2P 59.71(12)
Au13 Au1B Au2P 91.26(13)
Au1F Au1B Au2P 121.79(15)
Au2S Au1B Au2P 59.28(11)
Au2Y Au1B Au2P 61.64(12)
Au3G Au1B Au2P 89.59(14)
Au4 Au1B Au2P 120.90(14)
Au1S Au1B Au2P 178.30(16)
Au1I Au1B Au3H 89.06(13)
Au2A Au1B Au3H 90.70(14)
Au18 Au1B Au3H 179.65(18)
Au13 Au1B Au3H 119.89(14)
Au1F Au1B Au3H 59.62(11)
Au2S Au1B Au3H 119.79(15)
Au2Y Au1B Au3H 58.84(12)
Au3G Au1B Au3H 58.18(11)
Au4 Au1B Au3H 118.62(15)
Au1S Au1B Au3H 59.23(12)
Au2P Au1B Au3H 120.46(16)
Au18 Au1C Au2 62.25(12)
Au18 Au1C Au27 93.09(14)
Au2 Au1C Au27 61.61(12)
Au18 Au1C Au3F 117.96(15)
Au2 Au1C Au3F 178.60(16)
Au27 Au1C Au3F 119.60(15)
Au18 Au1C Au13 60.53(11)
Au2 Au1C Au13 60.57(11)
Au27 Au1C Au13 122.18(16)
Au3F Au1C Au13 118.21(14)
Au18 Au1C Au1H 122.29(16)
Au2 Au1C Au1H 60.04(12)
Au27 Au1C Au1H 59.40(11)
Au3F Au1C Au1H 119.73(15)
Au13 Au1C Au1H 90.82(13)
Au18 Au1C Au35 177.80(18)
Au2 Au1C Au35 119.69(15)
Au27 Au1C Au35 87.18(13)
Au3F Au1C Au35 60.13(12)
Au13 Au1C Au35 121.08(14)
Au1H Au1C Au35 59.66(12)
Au18 Au1C Au1Q 120.38(14)
Au2 Au1C Au1Q 90.54(14)
Au27 Au1C Au1Q 120.43(15)
Au3F Au1C Au1Q 88.20(14)
Au13 Au1C Au1Q 59.90(11)
Au1H Au1C Au1Q 61.06(11)
Au35 Au1C Au1Q 61.19(11)
Au18 Au1C Au2N 61.39(11)
Au2 Au1C Au2N 91.97(14)
Au27 Au1C Au2N 60.57(12)
Au3F Au1C Au2N 89.30(14)
Au13 Au1C Au2N 121.92(14)
Au1H Au1C Au2N 119.97(15)
Au35 Au1C Au2N 116.99(15)
Au1Q Au1C Au2N 177.44(18)
Au18 Au1C Au41 120.01(15)
Au2 Au1C Au41 121.33(15)
Au27 Au1C Au41 59.72(12)
Au3F Au1C Au41 59.90(12)
Au13 Au1C Au41 178.11(18)
Au1H Au1C Au41 90.28(13)
Au35 Au1C Au41 58.32(12)
Au1Q Au1C Au41 119.44(15)
Au2N Au1C Au41 58.68(12)
Au18 Au1C Au2A 88.97(13)
Au2 Au1C Au2A 119.79(14)
Au27 Au1C Au2A 177.92(17)
Au3F Au1C Au2A 58.98(12)
Au13 Au1C Au2A 59.23(11)
Au1H Au1C Au2A 119.62(14)
Au35 Au1C Au2A 90.76(14)
Au1Q Au1C Au2A 58.56(11)
Au2N Au1C Au2A 120.35(15)
Au41 Au1C Au2A 118.88(16)
Au18 Au1C Au2P 60.12(12)
Au2 Au1C Au2P 122.37(15)
Au27 Au1C Au2P 120.54(15)
Au3F Au1C Au2P 57.88(12)
Au13 Au1C Au2P 91.19(13)
Au1H Au1C Au2P 177.47(17)
Au35 Au1C Au2P 117.92(16)
Au1Q Au1C Au2P 118.84(15)
Au2N Au1C Au2P 60.02(11)
Au41 Au1C Au2P 87.67(14)
Au2A Au1C Au2P 60.34(11)
Au8 Au1D Au1S 118.24(14)
Au8 Au1D Au16 60.64(12)
Au1S Au1D Au16 88.22(14)
Au8 Au1D Au1F 87.23(12)
Au1S Au1D Au1F 60.49(11)
Au16 Au1D Au1F 117.67(14)
Au8 Au1D Au2M 92.46(14)
Au1S Au1D Au2M 117.74(15)
Au16 Au1D Au2M 60.24(12)
Au1F Au1D Au2M 177.63(17)
Au8 Au1D Au36 117.70(15)
Au1S Au1D Au36 91.55(14)
Au16 Au1D Au36 177.84(15)
Au1F Au1D Au36 60.44(12)
Au2M Au1D Au36 121.67(15)
Au8 Au1D Au30 62.66(11)
Au1S Au1D Au30 179.03(16)
Au16 Au1D Au30 92.00(14)
Au1F Au1D Au30 120.17(15)
Au2M Au1D Au30 61.62(12)
Au36 Au1D Au30 88.26(14)
Au8 Au1D Au2G 121.07(16)
Au1S Au1D Au2G 59.48(11)
Au16 Au1D Au2G 60.44(12)
Au1F Au1D Au2G 119.97(14)
Au2M Au1D Au2G 58.28(11)
Au36 Au1D Au2G 121.19(15)
Au30 Au1D Au2G 119.86(15)
Au8 Au1D Au3Y 121.29(15)
Au1S Au1D Au3Y 120.47(15)
Au16 Au1D Au3Y 121.12(15)
Au1F Au1D Au3Y 121.21(16)
Au2M Au1D Au3Y 60.90(12)
Au36 Au1D Au3Y 60.78(12)
Au30 Au1D Au3Y 58.64(12)
Au2G Au1D Au3Y 89.68(13)
Au8 Au1D Au11 58.91(11)
Au1S Au1D Au11 59.34(11)
Au16 Au1D Au11 59.01(11)
Au1F Au1D Au11 58.66(11)
Au2M Au1D Au11 119.23(16)
Au36 Au1D Au11 119.10(15)
Au30 Au1D Au11 121.56(14)
Au2G Au1D Au11 90.26(13)
Au3Y Au1D Au11 179.8(2)
Au8 Au1D Au1Y 59.29(12)
Au1S Au1D Au1Y 120.38(15)
Au16 Au1D Au1Y 119.93(14)
Au1F Au1D Au1Y 59.88(11)
Au2M Au1D Au1Y 121.88(14)
Au36 Au1D Au1Y 58.44(12)
Au30 Au1D Au1Y 60.28(11)
Au2G Au1D Au1Y 179.6(2)
Au3Y Au1D Au1Y 90.13(14)
Au11 Au1D Au1Y 89.93(12)
Au8 Au1D Au3K 178.16(18)
Au1S Au1D Au3K 62.26(11)
Au16 Au1D Au3K 121.20(15)
Au1F Au1D Au3K 91.61(14)
Au2M Au1D Au3K 88.76(13)
Au36 Au1D Au3K 60.46(12)
Au30 Au1D Au3K 116.85(14)
Au2G Au1D Au3K 60.76(12)
Au3Y Au1D Au3K 58.23(11)
Au11 Au1D Au3K 121.58(14)
Au1Y Au1D Au3K 118.87(16)
Au6 Au1E Au57 61.85(11)
Au6 Au1E Au8 61.82(12)
Au57 Au1E Au8 61.27(11)
Au6 Au1E Au3O 119.40(15)
Au57 Au1E Au3O 178.50(16)
Au8 Au1E Au3O 119.89(15)
Au6 Au1E Au3E 177.98(18)
Au57 Au1E Au3E 118.41(15)
Au8 Au1E Au3E 120.16(16)
Au3O Au1E Au3E 60.30(12)
Au6 Au1E Au2F 90.23(13)
Au57 Au1E Au2F 121.10(15)
Au8 Au1E Au2F 59.82(11)
Au3O Au1E Au2F 60.08(12)
Au3E Au1E Au2F 91.22(14)
Au6 Au1E Au26 60.36(12)
Au57 Au1E Au26 91.66(14)
Au8 Au1E Au26 122.17(14)
Au3O Au1E Au26 88.40(14)
Au3E Au1E Au26 117.67(15)
Au2F Au1E Au26 119.45(15)
Au6 Au1E Au1G 121.49(14)
Au57 Au1E Au1G 59.65(11)
Au8 Au1E Au1G 90.76(13)
Au3O Au1E Au1G 119.07(15)
Au3E Au1E Au1G 58.77(11)
Au2F Au1E Au1G 120.72(16)
Au26 Au1E Au1G 119.76(14)
Au6 Au1E Au2V 118.75(16)
Au57 Au1E Au2V 118.66(14)
Au8 Au1E Au2V 179.37(19)
Au3O Au1E Au2V 60.16(12)
Au3E Au1E Au2V 59.27(12)
Au2F Au1E Au2V 120.24(15)
Au26 Au1E Au2V 58.40(12)
Au1G Au1E Au2V 88.70(13)
Au6 Au1E Au29 123.49(15)
Au57 Au1E Au29 91.79(14)
Au8 Au1E Au29 61.68(12)
Au3O Au1E Au29 88.09(14)
Au3E Au1E Au29 58.49(12)
Au2F Au1E Au29 60.39(12)
Au26 Au1E Au29 175.84(15)
Au1G Au1E Au29 60.35(12)
Au2V Au1E Au29 117.75(14)
Au6 Au1E Au1A 90.23(13)
Au57 Au1E Au1A 59.89(11)
Au8 Au1E Au1A 121.16(14)
Au3O Au1E Au1A 118.94(15)
Au3E Au1E Au1A 88.29(13)
Au2F Au1E Au1A 179.01(16)
Au26 Au1E Au1A 60.11(12)
Au1G Au1E Au1A 59.69(12)
Au2V Au1E Au1A 58.78(11)
Au29 Au1E Au1A 119.98(14)
Au6 Au1E Au2X 60.74(11)
Au57 Au1E Au2X 122.53(14)
Au8 Au1E Au2X 89.37(12)
Au3O Au1E Au2X 58.77(11)
Au3E Au1E Au2X 119.05(14)
Au2F Au1E Au2X 57.27(12)
Au26 Au1E Au2X 62.19(12)
Au1G Au1E Au2X 177.43(17)
Au2V Au1E Au2X 91.16(14)
Au29 Au1E Au2X 117.57(14)
Au1A Au1E Au2X 122.29(16)
Au19 Au1F Au11 62.45(12)
Au19 Au1F Au1D 93.30(14)
Au11 Au1F Au1D 61.46(12)
Au19 Au1F Au38 117.57(15)
Au11 Au1F Au38 178.52(16)
Au1D Au1F Au38 119.91(14)
Au19 Au1F Au1S 122.42(16)
Au11 Au1F Au1S 59.97(11)
Au1D Au1F Au1S 59.59(11)
Au38 Au1F Au1S 119.98(15)
Au19 Au1F Au1Y 61.47(11)
Au11 Au1F Au1Y 92.12(14)
Au1D Au1F Au1Y 60.85(11)
Au38 Au1F Au1Y 89.13(14)
Au1S Au1F Au1Y 120.44(15)
Au19 Au1F Au13 60.60(11)
Au11 Au1F Au13 60.48(11)
Au1D Au1F Au13 121.93(16)
Au38 Au1F Au13 118.13(15)
Au1S Au1F Au13 90.30(13)
Au1Y Au1F Au13 122.06(15)
Au19 Au1F Au1B 119.99(14)
Au11 Au1F Au1B 90.09(13)
Au1D Au1F Au1B 120.12(14)
Au38 Au1F Au1B 88.67(14)
Au1S Au1F Au1B 60.55(11)
Au1Y Au1F Au1B 177.77(19)
Au13 Au1F Au1B 59.45(11)
Au19 Au1F Au36 120.04(15)
Au11 Au1F Au36 121.59(15)
Au1D Au1F Au36 60.13(12)
Au38 Au1F Au36 59.80(12)
Au1S Au1F Au36 90.84(13)
Au1Y Au1F Au36 58.65(11)
Au13 Au1F Au36 177.93(18)
Au1B Au1F Au36 119.78(15)
Au19 Au1F Au2A 88.56(13)
Au11 Au1F Au2A 119.58(14)
Au1D Au1F Au2A 178.14(17)
Au38 Au1F Au2A 59.03(12)
Au1S Au1F Au2A 119.30(14)
Au1Y Au1F Au2A 120.21(15)
Au13 Au1F Au2A 59.10(11)
Au1B Au1F Au2A 58.75(11)
Au36 Au1F Au2A 118.83(16)
Au19 Au1F Au3H 177.40(18)
Au11 Au1F Au3H 120.06(15)
Au1D Au1F Au3H 87.60(13)
Au38 Au1F Au3H 59.94(12)
Au1S Au1F Au3H 60.10(12)
Au1Y Au1F Au3H 117.07(14)
Au13 Au1F Au3H 120.85(14)
Au1B Au1F Au3H 61.41(11)
Au36 Au1F Au3H 58.42(12)
Au2A Au1F Au3H 90.54(14)
Au19 Au1F Au22 60.03(12)
Au11 Au1F Au22 122.48(14)
Au1D Au1F Au22 120.99(14)
Au38 Au1F Au22 57.58(12)
Au1S Au1F Au22 177.55(17)
Au1Y Au1F Au22 60.18(11)
Au13 Au1F Au22 91.20(12)
Au1B Au1F Au22 118.74(14)
Au36 Au1F Au22 87.60(13)
Au2A Au1F Au22 60.04(11)
Au3H Au1F Au22 117.45(16)
Au3E Au1G Au57 119.34(15)
Au3E Au1G Au19 119.15(15)
Au57 Au1G Au19 61.26(11)
Au3E Au1G Au9 179.06(19)
Au57 Au1G Au9 60.51(11)
Au19 Au1G Au9 61.68(11)
Au3E Au1G Au3L 61.38(12)
Au57 Au1G Au3L 179.28(16)
Au19 Au1G Au3L 118.51(16)
Au9 Au1G Au3L 118.77(15)
Au3E Au1G Au1E 60.28(11)
Au57 Au1G Au1E 59.07(11)
Au19 Au1G Au1E 89.29(12)
Au9 Au1G Au1E 119.58(14)
Au3L Au1G Au1E 121.65(15)
Au3E Au1G Au1A 89.72(14)
Au57 Au1G Au1A 60.05(11)
Au19 Au1G Au1A 121.31(14)
Au9 Au1G Au1A 89.43(13)
Au3L Au1G Au1A 120.17(15)
Au1E Au1G Au1A 60.69(11)
Au3E Au1G Au2K 89.90(14)
Au57 Au1G Au2K 121.11(14)
Au19 Au1G Au2K 59.85(12)
Au9 Au1G Au2K 90.94(14)
Au3L Au1G Au2K 58.66(12)
Au1E Au1G Au2K 120.03(14)
Au1A Au1G Au2K 178.79(15)
Au3E Au1G Au1R 119.96(15)
Au57 Au1G Au1R 90.22(13)
Au19 Au1G Au1R 120.88(14)
Au9 Au1G Au1R 59.22(11)
Au3L Au1G Au1R 89.36(13)
Au1E Au1G Au1R 120.51(16)
Au1A Au1G Au1R 59.83(12)
Au2K Au1G Au1R 119.46(15)
Au3E Au1G Au2U 60.25(12)
Au57 Au1G Au2U 120.19(16)
Au19 Au1G Au2U 178.55(18)
Au9 Au1G Au2U 118.93(14)
Au3L Au1G Au2U 60.04(12)
Au1E Au1G Au2U 91.45(14)
Au1A Au1G Au2U 60.14(12)
Au2K Au1G Au2U 118.70(14)
Au1R Au1G Au2U 59.71(11)
Au3E Au1G Au29 58.89(12)
Au57 Au1G Au29 91.30(12)
Au19 Au1G Au29 60.26(11)
Au9 Au1G Au29 121.94(14)
Au3L Au1G Au29 89.13(13)
Au1E Au1G Au29 60.12(12)
Au1A Au1G Au29 120.76(15)
Au2K Au1G Au29 59.93(12)
Au1R Au1G Au29 178.44(16)
Au2U Au1G Au29 119.11(14)
Au3E Au1G Au2L 121.37(14)
Au57 Au1G Au2L 119.29(14)
Au19 Au1G Au2L 89.42(14)
Au9 Au1G Au2L 58.78(11)
Au3L Au1G Au2L 59.99(11)
Au1E Au1G Au2L 178.30(16)
Au1A Au1G Au2L 119.18(14)
Au2K Au1G Au2L 60.13(12)
Au1R Au1G Au2L 59.36(12)
Au2U Au1G Au2L 89.87(13)
Au29 Au1G Au2L 120.06(16)
Au2L Au1H Au27 178.6(2)
Au2L Au1H Au4B 61.09(12)
Au27 Au1H Au4B 118.01(15)
Au2L Au1H Au2 119.32(14)
Au27 Au1H Au2 61.55(11)
Au4B Au1H Au2 178.91(19)
Au2L Au1H Au2Q 119.19(15)
Au27 Au1H Au2Q 61.57(12)
Au4B Au1H Au2Q 88.04(13)
Au2 Au1H Au2Q 92.55(14)
Au2L Au1H Au35 90.68(14)
Au27 Au1H Au35 87.89(14)
Au4B Au1H Au35 59.55(13)
Au2 Au1H Au35 119.35(15)
Au2Q Au1H Au35 118.41(15)
Au2L Au1H Au1C 119.13(15)
Au27 Au1H Au1C 60.11(11)
Au4B Au1H Au1C 119.77(17)
Au2 Au1H Au1C 59.14(11)
Au2Q Au1H Au1C 121.68(15)
Au35 Au1H Au1C 60.22(12)
Au2L Au1H Au9 59.95(11)
Au27 Au1H Au9 120.93(14)
Au4B Au1H Au9 121.05(15)
Au2 Au1H Au9 59.38(11)
Au2Q Au1H Au9 120.82(16)
Au35 Au1H Au9 120.76(14)
Au1C Au1H Au9 89.10(12)
Au2L Au1H Au1K 90.04(14)
Au27 Au1H Au1K 91.40(14)
Au4B Au1H Au1K 120.24(15)
Au2 Au1H Au1K 60.85(11)
Au2Q Au1H Au1K 60.58(12)
Au35 Au1H Au1K 178.97(17)
Au1C Au1H Au1K 119.99(14)
Au9 Au1H Au1K 60.25(11)
Au2L Au1H Au1Q 59.54(11)
Au27 Au1H Au1Q 119.68(15)
Au4B Au1H Au1Q 90.25(14)
Au2 Au1H Au1Q 89.17(12)
Au2Q Au1H Au1Q 178.25(16)
Au35 Au1H Au1Q 60.87(12)
Au1C Au1H Au1Q 59.59(11)
Au9 Au1H Au1Q 59.89(11)
Au1K Au1H Au1Q 120.14(14)
Au2L Au1H Au3I 61.11(12)
Au27 Au1H Au3I 119.66(15)
Au4B Au1H Au3I 60.84(13)
Au2 Au1H Au3I 120.25(16)
Au2Q Au1H Au3I 58.09(12)
Au35 Au1H Au3I 120.39(15)
Au1C Au1H Au3I 179.39(19)
Au9 Au1H Au3I 90.58(14)
Au1K Au1H Au3I 59.40(12)
Au1Q Au1H Au3I 120.65(15)
Au2L Au1H Au46 119.05(15)
Au27 Au1H Au46 60.05(12)
Au4B Au1H Au46 57.97(12)
Au2 Au1H Au46 121.59(15)
Au2Q Au1H Au46 60.40(12)
Au35 Au1H Au46 58.01(12)
Au1C Au1H Au46 90.68(14)
Au9 Au1H Au46 178.62(18)
Au1K Au1H Au46 120.98(14)
Au1Q Au1H Au46 118.87(16)
Au3I Au1H Au46 89.65(13)
Au1S Au1I Au4 61.54(11)
Au1S Au1I Au1B 62.20(12)
Au4 Au1I Au1B 61.55(12)
Au1S Au1I Au3T 119.79(16)
Au4 Au1I Au3T 118.70(17)
Au1B Au1I Au3T 177.97(16)
Au1S Au1I Au4V 119.41(15)
Au4 Au1I Au4V 179.05(17)
Au1B Au1I Au4V 118.85(17)
Au3T Au1I Au4V 60.87(13)
Au1S Au1I Au39 60.65(12)
Au4 Au1I Au39 122.19(15)
Au1B Au1I Au39 90.93(14)
Au3T Au1I Au39 90.52(14)
Au4V Au1I Au39 58.76(12)
Au1S Au1I Au01 90.67(14)
Au4 Au1I Au01 59.52(12)
Au1B Au1I Au01 121.05(14)
Au3T Au1I Au01 59.19(12)
Au4V Au1I Au01 120.06(15)
Au39 Au1I Au01 121.41(16)
Au1S Au1I Au2S 122.56(15)
Au4 Au1I Au2S 91.56(13)
Au1B Au1I Au2S 60.37(11)
Au3T Au1I Au2S 117.64(15)
Au4V Au1I Au2S 87.96(14)
Au39 Au1I Au2S 118.96(17)
Au01 Au1I Au2S 119.51(15)
Au1S Au1I Au28 61.74(12)
Au4 Au1I Au28 91.99(14)
Au1B Au1I Au28 123.94(15)
Au3T Au1I Au28 58.06(12)
Au4V Au1I Au28 88.44(13)
Au39 Au1I Au28 61.11(12)
Au01 Au1I Au28 60.31(12)
Au2S Au1I Au28 175.47(16)
Au1S Au1I Au3V 179.26(17)
Au4 Au1I Au3V 118.85(15)
Au1B Au1I Au3V 118.52(15)
Au3T Au1I Au3V 59.49(12)
Au4V Au1I Au3V 60.21(12)
Au39 Au1I Au3V 118.97(15)
Au01 Au1I Au3V 89.05(14)
Au2S Au1I Au3V 58.16(12)
Au28 Au1I Au3V 117.53(15)
Au1S Au1I Au23 121.43(15)
Au4 Au1I Au23 59.88(11)
Au1B Au1I Au23 89.78(13)
Au3T Au1I Au23 88.71(14)
Au4V Au1I Au23 119.17(15)
Au39 Au1I Au23 177.87(17)
Au01 Au1I Au23 59.76(12)
Au2S Au1I Au23 59.78(12)
Au28 Au1I Au23 119.99(16)
Au3V Au1I Au23 58.96(11)
Au1S Au1I Au3G 89.97(14)
Au4 Au1I Au3G 121.53(15)
Au1B Au1I Au3G 60.00(12)
Au3T Au1I Au3G 119.76(15)
Au4V Au1I Au3G 58.89(13)
Au39 Au1I Au3G 58.27(12)
Au01 Au1I Au3G 178.95(17)
Au2S Au1I Au3G 60.75(12)
Au28 Au1I Au3G 119.34(15)
Au3V Au1I Au3G 90.31(14)
Au23 Au1I Au3G 120.53(15)
Au2C Au1J Au49 60.79(13)
Au2C Au1J Au1N 119.06(15)
Au49 Au1J Au1N 119.36(15)
Au2C Au1J Au10 119.22(16)
Au49 Au1J Au10 178.56(16)
Au1N Au1J Au10 59.28(11)
Au2C Au1J Au1W 178.85(18)
Au49 Au1J Au1W 118.69(17)
Au1N Au1J Au1W 60.15(11)
Au10 Au1J Au1W 61.27(12)
Au2C Au1J Au2R 119.85(15)
Au49 Au1J Au2R 89.33(14)
Au1N Au1J Au2R 121.09(15)
Au10 Au1J Au2R 91.83(13)
Au1W Au1J Au2R 60.95(12)
Au2C Au1J Au3 59.50(12)
Au49 Au1J Au3 120.29(15)
Au1N Au1J Au3 89.52(13)
Au10 Au1J Au3 59.73(11)
Au1W Au1J Au3 121.00(14)
Au2R Au1J Au3 120.59(15)
Au2C Au1J Au2O 90.15(13)
Au49 Au1J Au2O 58.73(12)
Au1N Au1J Au2O 60.63(11)
Au10 Au1J Au2O 119.91(14)
Au1W Au1J Au2O 88.72(14)
Au2R Au1J Au2O 118.73(16)
Au3 Au1J Au2O 120.67(15)
Au2C Au1J Au1M 59.20(11)
Au49 Au1J Au1M 89.36(13)
Au1N Au1J Au1M 59.86(11)
Au10 Au1J Au1M 89.48(13)
Au1W Au1J Au1M 119.99(14)
Au2R Au1J Au1M 178.67(17)
Au3 Au1J Au1M 59.97(11)
Au2O Au1J Au1M 60.70(12)
Au2C Au1J Au1P 90.26(14)
Au49 Au1J Au1P 120.88(15)
Au1N Au1J Au1P 119.77(14)
Au10 Au1J Au1P 60.49(11)
Au1W Au1J Au1P 90.87(13)
Au2R Au1J Au1P 60.42(12)
Au3 Au1J Au1P 60.18(11)
Au2O Au1J Au1P 179.14(19)
Au1M Au1J Au1P 120.15(16)
Au2C Au1J Au2W 60.96(12)
Au49 Au1J Au2W 61.55(12)
Au1N Au1J Au2W 179.05(18)
Au10 Au1J Au2W 119.82(15)
Au1W Au1J Au2W 119.85(15)
Au2R Au1J Au2W 58.91(12)
Au3 Au1J Au2W 89.72(14)
Au2O Au1J Au2W 120.28(14)
Au1M Au1J Au2W 120.16(15)
Au1P Au1J Au2W 59.33(11)
Au2C Au1J Au3R 119.68(15)
Au49 Au1J Au3R 58.90(12)
Au1N Au1J Au3R 90.15(14)
Au10 Au1J Au3R 121.05(15)
Au1W Au1J Au3R 59.80(12)
Au2R Au1J Au3R 60.59(12)
Au3 Au1J Au3R 178.74(17)
Au2O Au1J Au3R 58.14(12)
Au1M Au1J Au3R 118.85(15)
Au1P Au1J Au3R 121.00(15)
Au2W Au1J Au3R 90.63(14)
Au1Z Au1K Au1R 177.17(18)
Au1Z Au1K Au1L 91.14(14)
Au1R Au1K Au1L 91.27(14)
Au1Z Au1K Au3M 121.13(15)
Au1R Au1K Au3M 61.46(12)
Au1L Au1K Au3M 60.51(12)
Au1Z Au1K Au1 60.84(11)
Au1R Au1K Au1 119.33(14)
Au1L Au1K Au1 59.97(12)
Au3M Au1K Au1 120.47(16)
Au1Z Au1K Au3I 118.89(15)
Au1R Au1K Au3I 60.92(11)
Au1L Au1K Au3I 120.56(15)
Au3M Au1K Au3I 60.05(12)
Au1 Au1K Au3I 179.5(2)
Au1Z Au1K Au37 61.62(12)
Au1R Au1K Au37 120.95(15)
Au1L Au1K Au37 61.21(12)
Au3M Au1K Au37 59.51(12)
Au1 Au1K Au37 92.00(13)
Au3I Au1K Au37 88.22(13)
Au1Z Au1K Au1H 87.91(14)
Au1R Au1K Au1H 89.65(14)
Au1L Au1K Au1H 178.49(16)
Au3M Au1K Au1H 121.00(15)
Au1 Au1K Au1H 118.52(14)
Au3I Au1K Au1H 60.95(12)
Au37 Au1K Au1H 119.23(15)
Au1Z Au1K Au9 117.94(14)
Au1R Au1K Au9 59.47(11)
Au1L Au1K Au9 120.03(14)
Au3M Au1K Au9 120.93(15)
Au1 Au1K Au9 88.70(12)
Au3I Au1K Au9 91.06(13)
Au37 Au1K Au9 178.75(19)
Au1H Au1K Au9 59.52(11)
Au1Z Au1K Au2Q 60.80(12)
Au1R Au1K Au2Q 118.95(15)
Au1L Au1K Au2Q 121.48(14)
Au3M Au1K Au2Q 89.97(13)
Au1 Au1K Au2Q 121.64(14)
Au3I Au1K Au2Q 58.09(12)
Au37 Au1K Au2Q 60.27(12)
Au1H Au1K Au2Q 58.97(12)
Au9 Au1K Au2Q 118.48(16)
Au1Z Au1K Au17 120.10(14)
Au1R Au1K Au17 60.06(11)
Au1L Au1K Au17 60.43(11)
Au3M Au1K Au17 90.86(14)
Au1 Au1K Au17 59.28(11)
Au3I Au1K Au17 120.97(14)
Au37 Au1K Au17 121.63(16)
Au1H Au1K Au17 119.13(14)
Au9 Au1K Au17 59.61(11)
Au2Q Au1K Au17 178.07(18)
Au1Z Au1K Au2 59.48(11)
Au1R Au1K Au2 117.94(14)
Au1L Au1K Au2 119.68(14)
Au3M Au1K Au2 179.40(16)
Au1 Au1K Au2 59.71(11)
Au3I Au1K Au2 119.77(16)
Au37 Au1K Au2 121.09(15)
Au1H Au1K Au2 58.82(11)
Au9 Au1K Au2 58.47(11)
Au2Q Au1K Au2 90.37(14)
Au17 Au1K Au2 88.78(12)
Au25 Au1L Au58 178.69(16)
Au25 Au1L Au1K 90.13(14)
Au58 Au1L Au1K 89.75(14)
Au25 Au1L Au1 118.77(15)
Au58 Au1L Au1 60.09(11)
Au1K Au1L Au1 60.35(12)
Au25 Au1L Au4E 120.55(15)
Au58 Au1L Au4E 60.58(12)
Au1K Au1L Au4E 120.95(15)
Au1 Au1L Au4E 120.64(15)
Au25 Au1L Au21 118.03(15)
Au58 Au1L Au21 60.98(12)
Au1K Au1L Au21 120.54(15)
Au1 Au1L Au21 60.20(12)
Au4E Au1L Au21 89.78(14)
Au25 Au1L Au3M 60.99(12)
Au58 Au1L Au3M 120.01(15)
Au1K Au1L Au3M 60.07(12)
Au1 Au1L Au3M 120.41(16)
Au4E Au1L Au3M 90.53(13)
Au21 Au1L Au3M 178.97(18)
Au25 Au1L Au4T 62.28(12)
Au58 Au1L Au4T 118.85(15)
Au1K Au1L Au4T 121.24(15)
Au1 Au1L Au4T 178.31(19)
Au4E Au1L Au4T 58.27(12)
Au21 Au1L Au4T 118.21(17)
Au3M Au1L Au4T 61.19(13)
Au25 Au1L Au17 59.28(11)
Au58 Au1L Au17 119.58(15)
Au1K Au1L Au17 60.69(11)
Au1 Au1L Au17 59.49(11)
Au4E Au1L Au17 178.31(18)
Au21 Au1L Au17 88.91(12)
Au3M Au1L Au17 90.76(14)
Au4T Au1L Au17 121.55(15)
Au25 Au1L Au1T 58.72(11)
Au58 Au1L Au1T 120.29(15)
Au1K Au1L Au1T 120.12(14)
Au1 Au1L Au1T 89.74(12)
Au4E Au1L Au1T 118.93(17)
Au21 Au1L Au1T 59.31(11)
Au3M Au1L Au1T 119.70(15)
Au4T Au1L Au1T 89.81(14)
Au17 Au1L Au1T 59.44(11)
Au25 Au1L Au37 119.97(15)
Au58 Au1L Au37 61.03(12)
Au1K Au1L Au37 60.02(12)
Au1 Au1L Au37 91.52(14)
Au4E Au1L Au37 60.94(13)
Au21 Au1L Au37 122.01(15)
Au3M Au1L Au37 58.98(12)
Au4T Au1L Au37 88.95(13)
Au17 Au1L Au37 120.70(16)
Au1T Au1L Au37 178.55(17)
Au25 Au1L Au59 89.52(14)
Au58 Au1L Au59 90.59(14)
Au1K Au1L Au59 179.29(17)
Au1 Au1L Au59 119.33(15)
Au4E Au1L Au59 59.76(12)
Au21 Au1L Au59 59.13(12)
Au3M Au1L Au59 120.25(15)
Au4T Au1L Au59 59.09(13)
Au17 Au1L Au59 118.60(15)
Au1T Au1L Au59 59.17(12)
Au37 Au1L Au59 120.69(15)
Au1U Au1M Au2C 178.90(16)
Au1U Au1M Au15 90.11(14)
Au2C Au1M Au15 90.06(14)
Au1U Au1M Au14 60.27(11)
Au2C Au1M Au14 118.92(15)
Au15 Au1M Au14 61.03(11)
Au1U Au1M Au1N 61.35(11)
Au2C Au1M Au1N 117.67(15)
Au15 Au1M Au1N 120.97(14)
Au14 Au1M Au1N 59.94(11)
Au1U Au1M Au3N 118.71(15)
Au2C Au1M Au3N 62.08(12)
Au15 Au1M Au3N 120.56(15)
Au14 Au1M Au3N 178.32(18)
Au1N Au1M Au3N 118.47(16)
Au1U Au1M Au3 120.08(14)
Au2C Au1M Au3 59.12(11)
Au15 Au1M Au3 61.02(12)
Au14 Au1M Au3 59.81(11)
Au1N Au1M Au3 88.74(12)
Au3N Au1M Au3 121.19(14)
Au1U Au1M Au32 61.04(12)
Au2C Au1M Au32 119.74(15)
Au15 Au1M Au32 121.09(15)
Au14 Au1M Au32 121.27(14)
Au1N Au1M Au32 90.35(14)
Au3N Au1M Au32 57.68(12)
Au3 Au1M Au32 177.84(18)
Au1U Au1M Au2D 119.85(15)
Au2C Au1M Au2D 61.13(12)
Au15 Au1M Au2D 59.34(12)
Au14 Au1M Au2D 120.36(16)
Au1N Au1M Au2D 178.80(16)
Au3N Au1M Au2D 61.24(12)
Au3 Au1M Au2D 90.49(14)
Au32 Au1M Au2D 90.39(13)
Au1U Au1M Au1J 120.41(15)
Au2C Au1M Au1J 58.61(11)
Au15 Au1M Au1J 120.44(15)
Au14 Au1M Au1J 89.73(12)
Au1N Au1M Au1J 59.06(11)
Au3N Au1M Au1J 89.77(14)
Au3 Au1M Au1J 59.42(11)
Au32 Au1M Au1J 118.45(16)
Au2D Au1M Au1J 119.74(14)
Au1U Au1M Au2O 90.94(14)
Au2C Au1M Au2O 88.89(14)
Au15 Au1M Au2O 178.91(16)
Au14 Au1M Au2O 119.77(14)
Au1N Au1M Au2O 59.83(12)
Au3N Au1M Au2O 58.64(12)
Au3 Au1M Au2O 118.57(15)
Au32 Au1M Au2O 59.30(12)
Au2D Au1M Au2O 119.85(15)
Au1J Au1M Au2O 59.15(12)
Au1U Au1M Au2H 61.28(11)
Au2C Au1M Au2H 119.70(15)
Au15 Au1M Au2H 59.91(12)
Au14 Au1M Au2H 92.04(13)
Au1N Au1M Au2H 122.63(14)
Au3N Au1M Au2H 88.48(13)
Au3 Au1M Au2H 120.93(16)
Au32 Au1M Au2H 61.18(12)
Au2D Au1M Au2H 58.57(11)
Au1J Au1M Au2H 178.05(16)
Au2O Au1M Au2H 120.46(15)
Au10 Au1N Au12 62.05(11)
Au10 Au1N Au1J 60.39(11)
Au12 Au1N Au1J 122.44(15)
Au10 Au1N Au14 60.68(11)
Au12 Au1N Au14 60.65(11)
Au1J Au1N Au14 90.72(14)
Au10 Au1N Au1W 61.62(12)
Au12 Au1N Au1W 92.73(13)
Au1J Au1N Au1W 60.07(11)
Au14 Au1N Au1W 122.30(15)
Au10 Au1N Au33 178.43(17)
Au12 Au1N Au33 118.04(14)
Au1J Au1N Au33 119.50(14)
Au14 Au1N Au33 117.87(15)
Au1W Au1N Au33 119.82(16)
Au10 Au1N Au1M 90.82(14)
Au12 Au1N Au1M 120.21(16)
Au1J Au1N Au1M 61.08(11)
Au14 Au1N Au1M 59.62(11)
Au1W Au1N Au1M 121.12(14)
Au33 Au1N Au1M 87.83(13)
Au10 Au1N Au3U 121.19(15)
Au12 Au1N Au3U 119.50(15)
Au1J Au1N Au3U 90.69(14)
Au14 Au1N Au3U 178.08(16)
Au1W Au1N Au3U 59.58(12)
Au33 Au1N Au3U 60.26(12)
Au1M Au1N Au3U 120.09(15)
Au10 Au1N Au2B 91.49(13)
Au12 Au1N Au2B 61.07(12)
Au1J Au1N Au2B 120.20(15)
Au14 Au1N Au2B 121.71(14)
Au1W Au1N Au2B 60.13(11)
Au33 Au1N Au2B 89.87(14)
Au1M Au1N Au2B 177.70(17)
Au3U Au1N Au2B 58.50(12)
Au10 Au1N Au2O 120.56(14)
Au12 Au1N Au2O 177.36(16)
Au1J Au1N Au2O 60.18(11)
Au14 Au1N Au2O 120.58(14)
Au1W Au1N Au2O 88.42(14)
Au33 Au1N Au2O 59.37(11)
Au1M Au1N Au2O 60.96(12)
Au3U Au1N Au2O 59.18(12)
Au2B Au1N Au2O 117.68(16)
Au10 Au1N Au1U 119.85(16)
Au12 Au1N Au1U 88.94(13)
Au1J Au1N Au1U 119.46(15)
Au14 Au1N Au1U 59.17(11)
Au1W Au1N Au1U 178.21(17)
Au33 Au1N Au1U 58.70(12)
Au1M Au1N Au1U 58.39(11)
Au3U Au1N Au1U 118.96(15)
Au2B Au1N Au1U 120.29(14)
Au2O Au1N Au1U 89.89(13)
Au10 Au1N Au1O 122.10(14)
Au12 Au1N Au1O 60.05(11)
Au1J Au1N Au1O 177.48(16)
Au14 Au1N Au1O 91.06(13)
Au1W Au1N Au1O 120.24(15)
Au33 Au1N Au1O 58.03(11)
Au1M Au1N Au1O 118.48(14)
Au3U Au1N Au1O 87.49(14)
Au2B Au1N Au1O 60.15(11)
Au2O Au1N Au1O 117.33(14)
Au1U Au1N Au1O 60.15(11)
Au33 Au1O Au44 59.43(12)
Au33 Au1O Au42 119.37(17)
Au44 Au1O Au42 92.88(15)
Au33 Au1O Au3D 120.68(15)
Au44 Au1O Au3D 61.42(12)
Au42 Au1O Au3D 67.15(12)
Au33 Au1O Au12 118.67(15)
Au44 Au1O Au12 176.42(17)
Au42 Au1O Au12 90.70(13)
Au3D Au1O Au12 120.13(15)
Au33 Au1O Au26 176.28(18)
Au44 Au1O Au26 122.38(15)
Au42 Au1O Au26 64.24(12)
Au3D Au1O Au26 60.96(12)
Au12 Au1O Au26 59.33(11)
Au33 Au1O Au4R 57.94(12)
Au44 Au1O Au4R 57.36(13)
Au42 Au1O Au4R 61.71(13)
Au3D Au1O Au4R 93.39(14)
Au12 Au1O Au4R 124.80(15)
Au26 Au1O Au4R 125.74(15)
Au33 Au1O Au2B 90.77(14)
Au44 Au1O Au2B 121.98(17)
Au42 Au1O Au2B 57.76(11)
Au3D Au1O Au2B 124.80(15)
Au12 Au1O Au2B 60.28(12)
Au26 Au1O Au2B 90.66(13)
Au4R Au1O Au2B 64.62(12)
Au33 Au1O Au1N 60.27(11)
Au44 Au1O Au1N 119.69(15)
Au42 Au1O Au1N 117.20(15)
Au3D Au1O Au1N 174.89(18)
Au12 Au1O Au1N 58.44(11)
Au26 Au1O Au1N 117.76(14)
Au4R Au1O Au1N 91.19(14)
Au2B Au1O Au1N 59.45(11)
Au33 Au1O Au1U 59.30(12)
Au44 Au1O Au1U 88.60(13)
Au42 Au1O Au1U 176.98(16)
Au3D Au1O Au1U 115.86(15)
Au12 Au1O Au1U 87.82(13)
Au26 Au1O Au1U 117.05(16)
Au4R Au1O Au1U 117.17(15)
Au2B Au1O Au1U 119.24(14)
Au1N Au1O Au1U 59.80(11)
Au33 Au1O Au6 117.28(15)
Au44 Au1O Au6 118.81(15)
Au42 Au1O Au6 123.25(15)
Au3D Au1O Au6 87.33(14)
Au12 Au1O Au6 58.81(11)
Au26 Au1O Au6 59.07(11)
Au4R Au1O Au6 174.68(15)
Au2B Au1O Au6 119.08(14)
Au1N Au1O Au6 87.90(13)
Au1U Au1O Au6 57.98(11)
Au33 Au1O Au2I 89.17(13)
Au44 Au1O Au2I 60.81(12)
Au42 Au1O Au2I 125.11(15)
Au3D Au1O Au2I 57.97(11)
Au12 Au1O Au2I 116.83(15)
Au26 Au1O Au2I 89.19(13)
Au4R Au1O Au2I 118.11(15)
Au2B Au1O Au2I 176.52(17)
Au1N Au1O Au2I 117.67(14)
Au1U Au1O Au2I 57.90(11)
Au6 Au1O Au2I 58.03(11)
Au15 Au01 Au4 61.48(11)
Au15 Au01 Au3T 118.89(15)
Au4 Au01 Au3T 118.91(17)
Au15 Au01 Au4A 117.31(15)
Au4 Au01 Au4A 178.77(17)
Au3T Au01 Au4A 61.70(13)
Au15 Au01 Au3 61.48(11)
Au4 Au01 Au3 60.83(11)
Au3T Au01 Au3 179.44(19)
Au4A Au01 Au3 118.58(17)
Au15 Au01 Au20 120.47(15)
Au4 Au01 Au20 90.10(13)
Au3T Au01 Au20 120.63(15)
Au4A Au01 Au20 90.43(14)
Au3 Au01 Au20 58.99(11)
Au15 Au01 Au1I 89.55(14)
Au4 Au01 Au1I 59.09(12)
Au3T Au01 Au1I 59.82(12)
Au4A Au01 Au1I 121.48(15)
Au3 Au01 Au1I 119.92(14)
Au20 Au01 Au1I 120.72(15)
Au15 Au01 Au23 121.55(14)
Au4 Au01 Au23 60.07(11)
Au3T Au01 Au23 89.60(14)
Au4A Au01 Au23 121.14(15)
Au3 Au01 Au23 89.85(12)
Au20 Au01 Au23 60.05(12)
Au1I Au01 Au23 60.67(12)
Au15 Au01 Au2Z 178.33(16)
Au4 Au01 Au2Z 120.16(15)
Au3T Au01 Au2Z 60.26(12)
Au4A Au01 Au2Z 61.06(12)
Au3 Au01 Au2Z 119.37(15)
Au20 Au01 Au2Z 60.38(12)
Au1I Au01 Au2Z 91.12(14)
Au23 Au01 Au2Z 60.09(11)
Au15 Au01 Au28 60.71(11)
Au4 Au01 Au28 91.62(14)
Au3T Au01 Au28 58.19(12)
Au4A Au01 Au28 87.86(13)
Au3 Au01 Au28 122.20(14)
Au20 Au01 Au28 178.26(16)
Au1I Au01 Au28 60.10(12)
Au23 Au01 Au28 120.70(16)
Au2Z Au01 Au28 118.40(15)
Au15 Au01 Au2D 59.42(11)
Au4 Au01 Au2D 120.90(14)
Au3T Au01 Au2D 89.65(13)
Au4A Au01 Au2D 57.89(11)
Au3 Au01 Au2D 90.90(14)
Au20 Au01 Au2D 119.85(16)
Au1I Au01 Au2D 119.43(15)
Au23 Au01 Au2D 179.00(16)
Au2Z Au01 Au2D 118.94(15)
Au28 Au01 Au2D 59.36(12)
Au15 Au01 Au2C 88.40(14)
Au4 Au01 Au2C 119.15(14)
Au3T Au01 Au2C 121.94(15)
Au4A Au01 Au2C 60.25(12)
Au3 Au01 Au2C 58.33(11)
Au20 Au01 Au2C 59.91(12)
Au1I Au01 Au2C 177.82(16)
Au23 Au01 Au2C 119.95(15)
Au2Z Au01 Au2C 90.95(14)
Au28 Au01 Au2C 119.34(15)
Au2D Au01 Au2C 59.98(12)
Au21 Au1P Au20 177.08(16)
Au21 Au1P Au34 121.78(15)
Au20 Au1P Au34 60.93(12)
Au21 Au1P Au2E 91.45(13)
Au20 Au1P Au2E 90.98(14)
Au34 Au1P Au2E 60.29(12)
Au21 Au1P Au1 60.75(12)
Au20 Au1P Au1 119.31(16)
Au34 Au1P Au1 120.39(15)
Au2E Au1P Au1 60.11(11)
Au21 Au1P Au43 61.34(12)
Au20 Au1P Au43 121.35(15)
Au34 Au1P Au43 60.45(12)
Au2E Au1P Au43 61.75(12)
Au1 Au1P Au43 91.98(13)
Au21 Au1P Au2W 119.41(16)
Au20 Au1P Au2W 60.47(12)
Au34 Au1P Au2W 60.42(12)
Au2E Au1P Au2W 120.71(15)
Au1 Au1P Au2W 179.04(16)
Au43 Au1P Au2W 88.89(14)
Au21 Au1P Au3 118.30(14)
Au20 Au1P Au3 58.98(11)
Au34 Au1P Au3 119.92(15)
Au2E Au1P Au3 119.93(16)
Au1 Au1P Au3 89.17(13)
Au43 Au1P Au3 178.31(18)
Au2W Au1P Au3 89.95(13)
Au21 Au1P Au10 59.45(11)
Au20 Au1P Au10 117.83(14)
Au34 Au1P Au10 178.75(17)
Au2E Au1P Au10 119.92(14)
Au1 Au1P Au10 59.81(11)
Au43 Au1P Au10 120.79(15)
Au2W Au1P Au10 119.37(14)
Au3 Au1P Au10 58.85(11)
Au21 Au1P Au2R 60.56(12)
Au20 Au1P Au2R 119.26(15)
Au34 Au1P Au2R 90.96(14)
Au2E Au1P Au2R 121.88(15)
Au1 Au1P Au2R 121.31(15)
Au43 Au1P Au2R 60.14(12)
Au2W Au1P Au2R 58.85(12)
Au3 Au1P Au2R 118.18(15)
Au10 Au1P Au2R 89.90(14)
Au21 Au1P Au7 120.26(14)
Au20 Au1P Au7 59.79(12)
Au34 Au1P Au7 90.19(14)
Au2E Au1P Au7 60.34(12)
Au1 Au1P Au7 59.54(11)
Au43 Au1P Au7 122.08(15)
Au2W Au1P Au7 120.26(15)
Au3 Au1P Au7 59.60(11)
Au10 Au1P Au7 88.92(13)
Au2R Au1P Au7 177.78(16)
Au21 Au1P Au1J 88.06(13)
Au20 Au1P Au1J 89.48(13)
Au34 Au1P Au1J 121.04(14)
Au2E Au1P Au1J 178.63(16)
Au1 Au1P Au1J 118.56(14)
Au43 Au1P Au1J 119.04(16)
Au2W Au1P Au1J 60.62(11)
Au3 Au1P Au1J 59.29(11)
Au10 Au1P Au1J 58.75(11)
Au2R Au1P Au1J 58.91(12)
Au7 Au1P Au1J 118.88(14)
Au2A Au1Q Au19 89.48(13)
Au2A Au1Q Au2L 178.33(17)
Au19 Au1Q Au2L 90.99(14)
Au2A Au1Q Au2K 120.32(15)
Au19 Au1Q Au2K 60.09(11)
Au2L Au1Q Au2K 61.26(12)
Au2A Au1Q Au13 59.98(12)
Au19 Au1Q Au13 60.47(11)
Au2L Au1Q Au13 118.96(16)
Au2K Au1Q Au13 120.55(14)
Au2A Au1Q Au3W 61.25(12)
Au19 Au1Q Au3W 121.43(15)
Au2L Au1Q Au3W 119.74(15)
Au2K Au1Q Au3W 90.87(14)
Au13 Au1Q Au3W 121.18(15)
Au2A Au1Q Au1C 60.95(11)
Au19 Au1Q Au1C 120.27(14)
Au2L Au1Q Au1C 117.48(15)
Au2K Au1Q Au1C 178.74(16)
Au13 Au1Q Au1C 59.80(11)
Au3W Au1Q Au1C 89.88(14)
Au2A Au1Q Au48 119.66(16)
Au19 Au1Q Au48 122.04(15)
Au2L Au1Q Au48 61.33(12)
Au2K Au1Q Au48 61.95(12)
Au13 Au1Q Au48 177.44(16)
Au3W Au1Q Au48 58.41(12)
Au1C Au1Q Au48 117.69(14)
Au2A Au1Q Au9 119.69(14)
Au19 Au1Q Au9 61.25(11)
Au2L Au1Q Au9 59.25(12)
Au2K Au1Q Au9 90.63(14)
Au13 Au1Q Au9 59.71(11)
Au3W Au1Q Au9 177.33(16)
Au1C Au1Q Au9 88.58(13)
Au48 Au1Q Au9 120.56(15)
Au2A Au1Q Au1H 120.29(15)
Au19 Au1Q Au1H 120.49(16)
Au2L Au1Q Au1H 58.13(11)
Au2K Au1Q Au1H 119.39(15)
Au13 Au1Q Au1H 89.77(13)
Au3W Au1Q Au1H 118.09(15)
Au1C Au1Q Au1H 59.35(11)
Au48 Au1Q Au1H 88.36(13)
Au9 Au1Q Au1H 59.24(11)
Au2A Au1Q Au22 60.74(11)
Au19 Au1Q Au22 59.73(12)
Au2L Au1Q Au22 120.84(15)
Au2K Au1Q Au22 59.58(11)
Au13 Au1Q Au22 91.31(12)
Au3W Au1Q Au22 61.70(12)
Au1C Au1Q Au22 121.68(15)
Au48 Au1Q Au22 90.58(14)
Au9 Au1Q Au22 120.98(14)
Au1H Au1Q Au22 178.81(16)
Au2A Au1Q Au35 91.06(14)
Au19 Au1Q Au35 178.99(19)
Au2L Au1Q Au35 88.44(13)
Au2K Au1Q Au35 120.28(14)
Au13 Au1Q Au35 119.13(14)
Au3W Au1Q Au35 59.59(12)
Au1C Au1Q Au35 59.33(11)
Au48 Au1Q Au35 58.36(11)
Au9 Au1Q Au35 117.74(14)
Au1H Au1Q Au35 58.50(12)
Au22 Au1Q Au35 121.28(16)
Au40 Au1R Au1K 118.83(15)
Au40 Au1R Au9 119.23(17)
Au1K Au1R Au9 61.34(11)
Au40 Au1R Au17 179.8(2)
Au1K Au1R Au17 61.17(11)
Au9 Au1R Au17 60.59(11)
Au40 Au1R Au3S 61.76(13)
Au1K Au1R Au3S 117.61(15)
Au9 Au1R Au3S 178.76(19)
Au17 Au1R Au3S 118.42(16)
Au40 Au1R Au2L 59.80(12)
Au1K Au1R Au2L 89.70(14)
Au9 Au1R Au2L 59.43(12)
Au17 Au1R Au2L 120.02(14)
Au3S Au1R Au2L 121.54(15)
Au40 Au1R Au1A 121.00(15)
Au1K Au1R Au1A 120.17(14)
Au9 Au1R Au1A 89.79(12)
Au17 Au1R Au1A 59.01(11)
Au3S Au1R Au1A 90.24(14)
Au2L Au1R Au1A 120.69(14)
Au40 Au1R Au2U 60.65(12)
Au1K Au1R Au2U 178.65(16)
Au9 Au1R Au2U 120.01(15)
Au17 Au1R Au2U 119.36(15)
Au3S Au1R Au2U 61.04(12)
Au2L Au1R Au2U 91.01(14)
Au1A Au1R Au2U 60.35(11)
Au40 Au1R Au1G 90.28(14)
Au1K Au1R Au1G 121.10(15)
Au9 Au1R Au1G 59.75(11)
Au17 Au1R Au1G 89.57(12)
Au3S Au1R Au1G 121.28(15)
Au2L Au1R Au1G 60.78(12)
Au1A Au1R Au1G 59.92(12)
Au2U Au1R Au1G 60.26(11)
Au40 Au1R Au3I 58.39(12)
Au1K Au1R Au3I 60.45(11)
Au9 Au1R Au3I 91.88(14)
Au17 Au1R Au3I 121.61(15)
Au3S Au1R Au3I 88.08(13)
Au2L Au1R Au3I 60.62(12)
Au1A Au1R Au3I 178.29(17)
Au2U Au1R Au3I 118.99(15)
Au1G Au1R Au3I 121.36(16)
Au40 Au1R Au3M 89.56(13)
Au1K Au1R Au3M 59.87(11)
Au9 Au1R Au3M 121.22(15)
Au17 Au1R Au3M 90.59(13)
Au3S Au1R Au3M 57.74(12)
Au2L Au1R Au3M 119.99(15)
Au1A Au1R Au3M 119.32(16)
Au2U Au1R Au3M 118.78(15)
Au1G Au1R Au3M 178.92(18)
Au3I Au1R Au3M 59.39(12)
Au40 Au1R Au25 121.69(15)
Au1K Au1R Au25 88.57(14)
Au9 Au1R Au25 119.08(14)
Au17 Au1R Au25 58.49(11)
Au3S Au1R Au25 59.93(12)
Au2L Au1R Au25 178.16(16)
Au1A Au1R Au25 59.81(12)
Au2U Au1R Au25 90.73(14)
Au1G Au1R Au25 119.72(15)
Au3I Au1R Au25 118.92(15)
Au3M Au1R Au25 59.54(12)
Au1I Au1S Au11 119.20(15)
Au1I Au1S Au1D 178.9(2)
Au11 Au1S Au1D 61.27(11)
Au1I Au1S Au2G 119.72(15)
Au11 Au1S Au2G 92.30(14)
Au1D Au1S Au2G 61.04(11)
Au1I Au1S Au39 61.20(12)
Au11 Au1S Au39 178.31(19)
Au1D Au1S Au39 118.29(15)
Au2G Au1S Au39 88.80(13)
Au1I Au1S Au4 59.74(11)
Au11 Au1S Au4 59.47(11)
Au1D Au1S Au4 120.75(14)
Au2G Au1S Au4 120.85(16)
Au39 Au1S Au4 120.94(15)
Au1I Au1S Au1F 119.32(15)
Au11 Au1S Au1F 59.10(11)
Au1D Au1S Au1F 59.91(11)
Au2G Au1S Au1F 120.95(14)
Au39 Au1S Au1F 119.21(17)
Au4 Au1S Au1F 89.50(12)
Au1I Au1S Au3H 91.01(14)
Au11 Au1S Au3H 119.40(15)
Au1D Au1S Au3H 87.89(14)
Au2G Au1S Au3H 117.85(15)
Au39 Au1S Au3H 58.91(12)
Au4 Au1S Au3H 121.29(15)
Au1F Au1S Au3H 60.31(12)
Au1I Au1S Au15 90.11(14)
Au11 Au1S Au15 60.86(11)
Au1D Au1S Au15 90.99(14)
Au2G Au1S Au15 60.61(12)
Au39 Au1S Au15 120.83(15)
Au4 Au1S Au15 60.25(11)
Au1F Au1S Au15 119.96(14)
Au3H Au1S Au15 178.43(16)
Au1I Au1S Au1B 59.56(11)
Au11 Au1S Au1B 89.13(12)
Au1D Au1S Au1B 119.65(15)
Au2G Au1S Au1B 178.56(17)
Au39 Au1S Au1B 89.77(14)
Au4 Au1S Au1B 60.09(11)
Au1F Au1S Au1B 59.76(11)
Au3H Au1S Au1B 61.21(12)
Au15 Au1S Au1B 120.33(14)
Au1I Au1S Au28 60.98(12)
Au11 Au1S Au28 120.65(16)
Au1D Au1S Au28 119.79(15)
Au2G Au1S Au28 58.74(11)
Au39 Au1S Au28 61.04(12)
Au4 Au1S Au28 90.55(13)
Au1F Au1S Au28 179.66(19)
Au3H Au1S Au28 119.93(15)
Au15 Au1S Au28 59.79(12)
Au1B Au1S Au28 120.55(14)
Au1I Au1S Au3K 119.37(15)
Au11 Au1S Au3K 121.37(14)
Au1D Au1S Au3K 60.12(11)
Au2G Au1S Au3K 60.53(12)
Au39 Au1S Au3K 58.17(11)
Au4 Au1S Au3K 178.54(18)
Au1F Au1S Au3K 90.05(13)
Au3H Au1S Au3K 57.32(12)
Au15 Au1S Au3K 121.14(15)
Au1B Au1S Au3K 118.52(16)
Au28 Au1S Au3K 89.91(13)
Au25 Au1T Au2B 120.20(15)
Au25 Au1T Au1W 178.72(17)
Au2B Au1T Au1W 60.74(12)
Au25 Au1T Au3P 60.96(12)
Au2B Au1T Au3P 89.55(14)
Au1W Au1T Au3P 118.52(17)
Au25 Au1T Au10 119.13(16)
Au2B Au1T Au10 91.66(13)
Au1W Au1T Au10 61.35(12)
Au3P Au1T Au10 178.43(16)
Au25 Au1T Au21 118.98(15)
Au2B Au1T Au21 120.81(15)
Au1W Au1T Au21 60.07(11)
Au3P Au1T Au21 118.84(15)
Au10 Au1T Au21 59.65(11)
Au25 Au1T Au17 59.66(12)
Au2B Au1T Au17 120.73(14)
Au1W Au1T Au17 120.82(14)
Au3P Au1T Au17 120.62(15)
Au10 Au1T Au17 59.48(11)
Au21 Au1T Au17 89.57(14)
Au25 Au1T Au59 90.94(13)
Au2B Au1T Au59 118.10(16)
Au1W Au1T Au59 87.82(14)
Au3P Au1T Au59 58.93(12)
Au10 Au1T Au59 119.58(15)
Au21 Au1T Au59 59.94(12)
Au17 Au1T Au59 121.17(15)
Au25 Au1T Au12 90.03(13)
Au2B Au1T Au12 60.58(12)
Au1W Au1T Au12 91.21(13)
Au3P Au1T Au12 120.86(15)
Au10 Au1T Au12 60.65(11)
Au21 Au1T Au12 120.30(15)
Au17 Au1T Au12 60.16(11)
Au59 Au1T Au12 178.65(18)
Au25 Au1T Au1L 59.20(12)
Au2B Au1T Au1L 178.75(17)
Au1W Au1T Au1L 119.84(15)
Au3P Au1T Au1L 89.21(13)
Au10 Au1T Au1L 89.58(13)
Au21 Au1T Au1L 59.79(11)
Au17 Au1T Au1L 60.10(11)
Au59 Au1T Au1L 61.08(12)
Au12 Au1T Au1L 120.25(16)
Au25 Au1T Au2J 60.85(12)
Au2B Au1T Au2J 59.35(11)
Au1W Au1T Au2J 120.09(15)
Au3P Au1T Au2J 61.26(12)
Au10 Au1T Au2J 120.25(14)
Au21 Au1T Au2J 179.8(2)
Au17 Au1T Au2J 90.20(13)
Au59 Au1T Au2J 120.17(15)
Au12 Au1T Au2J 59.60(11)
Au1L Au1T Au2J 120.05(15)
Au25 Au1T Au3J 119.57(15)
Au2B Au1T Au3J 60.95(12)
Au1W Au1T Au3J 59.91(12)
Au3P Au1T Au3J 58.61(12)
Au10 Au1T Au3J 121.24(15)
Au21 Au1T Au3J 89.61(14)
Au17 Au1T Au3J 178.31(16)
Au59 Au1T Au3J 57.15(12)
Au12 Au1T Au3J 121.53(15)
Au1L Au1T Au3J 118.22(14)
Au2J Au1T Au3J 90.62(14)
Au1M Au1U Au33 89.72(14)
Au1M Au1U Au6 120.86(15)
Au33 Au1U Au6 119.74(15)
Au1M Au1U Au14 60.42(11)
Au33 Au1U Au14 119.71(15)
Au6 Au1U Au14 60.44(11)
Au1M Au1U Au5B 118.75(15)
Au33 Au1U Au5B 119.65(15)
Au6 Au1U Au5B 91.14(14)
Au14 Au1U Au5B 120.62(16)
Au1M Au1U Au2I 177.18(16)
Au33 Au1U Au2I 91.41(14)
Au6 Au1U Au2I 60.64(11)
Au14 Au1U Au2I 121.03(15)
Au5B Au1U Au2I 58.48(12)
Au1M Au1U Au3B 119.66(15)
Au33 Au1U Au3B 59.94(12)
Au6 Au1U Au3B 119.48(15)
Au14 Au1U Au3B 179.60(19)
Au5B Au1U Au3B 59.73(13)
Au2I Au1U Au3B 58.91(12)
Au1M Au1U Au16 89.79(14)
Au33 Au1U Au16 179.23(17)
Au6 Au1U Au16 61.03(12)
Au14 Au1U Au16 60.50(11)
Au5B Au1U Au16 60.12(12)
Au2I Au1U Au16 89.06(14)
Au3B Au1U Au16 119.85(15)
Au1M Au1U Au32 60.72(12)
Au33 Au1U Au32 58.13(12)
Au6 Au1U Au32 177.69(18)
Au14 Au1U Au32 121.10(14)
Au5B Au1U Au32 89.37(13)
Au2I Au1U Au32 117.86(15)
Au3B Au1U Au32 58.96(12)
Au16 Au1U Au32 121.10(15)
Au1M Au1U Au1N 60.26(11)
Au33 Au1U Au1N 60.08(12)
Au6 Au1U Au1N 89.94(12)
Au14 Au1U Au1N 59.63(11)
Au5B Au1U Au1N 178.84(17)
Au2I Au1U Au1N 122.51(15)
Au3B Au1U Au1N 120.02(16)
Au16 Au1U Au1N 120.13(14)
Au32 Au1U Au1N 89.57(14)
Au1M Au1U Au1O 120.26(15)
Au33 Au1U Au1O 58.44(12)
Au6 Au1U Au1O 61.31(12)
Au14 Au1U Au1O 91.28(13)
Au5B Au1U Au1O 120.90(15)
Au2I Au1U Au1O 62.48(12)
Au3B Au1U Au1O 88.35(14)
Au16 Au1U Au1O 122.33(14)
Au32 Au1U Au1O 116.55(16)
Au1N Au1U Au1O 60.06(11)
Au1M Au1U Au2H 61.15(11)
Au33 Au1U Au2H 119.15(15)
Au6 Au1U Au2H 121.06(16)
Au14 Au1U Au2H 92.05(14)
Au5B Au1U Au2H 57.60(11)
Au2I Au1U Au2H 116.07(15)
Au3B Au1U Au2H 88.32(13)
Au16 Au1U Au2H 60.08(12)
Au32 Au1U Au2H 61.03(12)
Au1N Au1U Au2H 121.40(14)
Au1O Au1U Au2H 176.62(17)
Au24 Au1V Au3Q 60.87(12)
Au24 Au1V Au2 119.36(15)
Au3Q Au1V Au2 178.89(17)
Au24 Au1V Au2N 119.93(16)
Au3Q Au1V Au2N 88.51(15)
Au2 Au1V Au2N 92.23(14)
Au24 Au1V Au27 178.46(17)
Au3Q Au1V Au27 118.24(15)
Au2 Au1V Au27 61.50(11)
Au2N Au1V Au27 60.94(12)
Au24 Au1V Au3A 91.05(14)
Au3Q Au1V Au3A 59.63(12)
Au2 Au1V Au3A 119.27(15)
Au2N Au1V Au3A 117.65(15)
Au27 Au1V Au3A 87.41(13)
Au24 Au1V Au7 59.78(11)
Au3Q Au1V Au7 120.66(15)
Au2 Au1V Au7 59.59(11)
Au2N Au1V Au7 121.25(14)
Au27 Au1V Au7 121.09(14)
Au3A Au1V Au7 121.09(16)
Au24 Au1V Au1Z 119.24(17)
Au3Q Au1V Au1Z 119.35(15)
Au2 Au1V Au1Z 59.55(11)
Au2N Au1V Au1Z 120.81(15)
Au27 Au1V Au1Z 59.87(12)
Au3A Au1V Au1Z 59.73(12)
Au7 Au1V Au1Z 89.68(14)
Au24 Au1V Au18 89.98(13)
Au3Q Au1V Au18 119.98(16)
Au2 Au1V Au18 61.12(11)
Au2N Au1V Au18 60.79(12)
Au27 Au1V Au18 91.56(13)
Au3A Au1V Au18 178.43(19)
Au7 Au1V Au18 60.47(12)
Au1Z Au1V Au18 120.67(14)
Au24 Au1V Au2E 59.34(12)
Au3Q Au1V Au2E 89.64(14)
Au2 Au1V Au2E 89.61(14)
Au2N Au1V Au2E 178.12(16)
Au27 Au1V Au2E 119.74(15)
Au3A Au1V Au2E 60.96(12)
Au7 Au1V Au2E 60.14(12)
Au1Z Au1V Au2E 59.90(12)
Au18 Au1V Au2E 120.60(15)
Au24 Au1V Au2T 61.00(12)
Au3Q Au1V Au2T 60.42(12)
Au2 Au1V Au2T 120.68(15)
Au2N Au1V Au2T 58.94(12)
Au27 Au1V Au2T 119.89(16)
Au3A Au1V Au2T 120.03(15)
Au7 Au1V Au2T 90.72(13)
Au1Z Au1V Au2T 179.60(19)
Au18 Au1V Au2T 59.56(11)
Au2E Au1V Au2T 120.33(15)
Au24 Au1V Au45 119.51(15)
Au3Q Au1V Au45 58.65(12)
Au2 Au1V Au45 121.07(15)
Au2N Au1V Au45 60.28(12)
Au27 Au1V Au45 59.58(11)
Au3A Au1V Au45 57.37(12)
Au7 Au1V Au45 178.45(18)
Au1Z Au1V Au45 89.58(13)
Au18 Au1V Au45 121.07(16)
Au2E Au1V Au45 118.32(14)
Au2T Au1V Au45 90.02(14)
Au1T Au1W Au3U 118.36(15)
Au1T Au1W Au1J 118.63(16)
Au3U Au1W Au1J 91.10(13)
Au1T Au1W Au21 60.17(12)
Au3U Au1W Au21 177.90(18)
Au1J Au1W Au21 88.48(14)
Au1T Au1W Au1N 88.21(13)
Au3U Au1W Au1N 60.56(12)
Au1J Au1W Au1N 59.79(11)
Au21 Au1W Au1N 117.53(16)
Au1T Au1W Au2B 59.50(11)
Au3U Au1W Au2B 58.88(12)
Au1J Au1W Au2B 120.12(15)
Au21 Au1W Au2B 119.66(15)
Au1N Au1W Au2B 60.34(11)
Au1T Au1W Au5A 91.63(13)
Au3U Au1W Au5A 121.78(17)
Au1J Au1W Au5A 118.05(15)
Au21 Au1W Au5A 60.15(12)
Au1N Au1W Au5A 177.26(18)
Au2B Au1W Au5A 121.80(15)
Au1T Au1W Au4X 120.63(15)
Au3U Au1W Au4X 61.28(13)
Au1J Au1W Au4X 120.74(15)
Au21 Au1W Au4X 120.64(15)
Au1N Au1W Au4X 121.82(16)
Au2B Au1W Au4X 90.48(14)
Au5A Au1W Au4X 60.51(13)
Au1T Au1W Au2R 120.42(15)
Au3U Au1W Au2R 121.19(15)
Au1J Au1W Au2R 59.54(12)
Au21 Au1W Au2R 60.26(12)
Au1N Au1W Au2R 119.32(15)
Au2B Au1W Au2R 179.6(2)
Au5A Au1W Au2R 58.52(12)
Au4X Au1W Au2R 89.87(14)
Au1T Au1W Au3R 178.68(17)
Au3U Au1W Au3R 60.34(12)
Au1J Au1W Au3R 62.00(12)
Au21 Au1W Au3R 121.14(15)
Au1N Au1W Au3R 91.23(13)
Au2B Au1W Au3R 119.20(15)
Au5A Au1W Au3R 88.99(14)
Au4X Au1W Au3R 58.75(12)
Au2R Au1W Au3R 60.88(12)
Au1T Au1W Au10 59.38(11)
Au3U Au1W Au10 119.05(15)
Au1J Au1W Au10 59.25(11)
Au21 Au1W Au10 59.03(12)
Au1N Au1W Au10 58.50(11)
Au2B Au1W Au10 89.80(14)
Au5A Au1W Au10 119.17(15)
Au4X Au1W Au10 179.65(18)
Au2R Au1W Au10 89.85(14)
Au3R Au1W Au10 121.25(15)
Au1T Au1W Au3J 62.30(12)
Au3U Au1W Au3J 89.44(14)
Au1J Au1W Au3J 178.44(17)
Au21 Au1W Au3J 91.03(13)
Au1N Au1W Au3J 121.72(15)
Au2B Au1W Au3J 61.38(12)
Au5A Au1W Au3J 60.46(12)
Au4X Au1W Au3J 58.34(12)
Au2R Au1W Au3J 118.96(15)
Au3R Au1W Au3J 117.10(17)
Au10 Au1W Au3J 121.66(15)
Au6U Au1X Au6D 63.67(15)
Au6U Au1X Au30 99.3(2)
Au6D Au1X Au30 61.99(14)
Au6U Au1X Au2F 123.94(17)
Au6D Au1X Au2F 60.91(13)
Au30 Au1X Au2F 61.30(13)
Au6U Au1X Au2M 67.34(19)
Au6D Au1X Au2M 94.85(15)
Au30 Au1X Au2M 63.23(13)
Au2F Au1X Au2M 124.49(18)
Au6U Au1X Au16 112.09(17)
Au6D Au1X Au16 152.65(19)
Au30 Au1X Au16 93.85(15)
Au2F Au1X Au16 120.71(15)
Au2M Au1X Au16 60.84(11)
Au6U Au1X Au8 159.4(2)
Au6D Au1X Au8 112.89(16)
Au30 Au1X Au8 63.70(12)
Au2F Au1X Au8 60.05(11)
Au2M Au1X Au8 93.48(14)
Au16 Au1X Au8 60.68(11)
Au6U Au1X Au2X 108.0(2)
Au6D Au1X Au2X 84.16(14)
Au30 Au1X Au2X 120.14(15)
Au2F Au1X Au2X 59.17(12)
Au2M Au1X Au2X 175.02(18)
Au16 Au1X Au2X 121.16(15)
Au8 Au1X Au2X 91.39(13)
Au6U Au1X Au2I 77.86(19)
Au6D Au1X Au2I 114.51(16)
Au30 Au1X Au2I 176.38(16)
Au2F Au1X Au2I 118.33(15)
Au2M Au1X Au2I 117.17(15)
Au16 Au1X Au2I 89.33(14)
Au8 Au1X Au2I 119.53(15)
Au2X Au1X Au2I 59.21(12)
Au6U Au1X Au5B 57.18(14)
Au6D Au1X Au5B 120.69(15)
Au30 Au1X Au5B 122.68(15)
Au2F Au1X Au5B 175.99(18)
Au2M Au1X Au5B 59.47(12)
Au16 Au1X Au5B 59.87(11)
Au8 Au1X Au5B 120.49(15)
Au2X Au1X Au5B 116.93(17)
Au2I Au1X Au5B 57.74(12)
Au6U Au1X Au6 135.7(2)
Au6D Au1X Au6 143.03(16)
Au30 Au1X Au6 123.87(15)
Au2F Au1X Au6 88.89(13)
Au2M Au1X Au6 120.96(15)
Au16 Au1X Au6 60.22(11)
Au8 Au1X Au6 60.19(11)
Au2X Au1X Au6 60.96(11)
Au2I Au1X Au6 59.34(12)
Au5B Au1X Au6 88.18(13)
Au4I Au1Y Au4F 59.74(13)
Au4I Au1Y Au36 118.05(17)
Au4F Au1Y Au36 120.38(16)
Au4I Au1Y Au8 122.25(16)
Au4F Au1Y Au8 91.61(15)
Au36 Au1Y Au8 119.69(15)
Au4I Au1Y Au29 60.35(13)
Au4F Au1Y Au29 60.54(12)
Au36 Au1Y Au29 177.76(18)
Au8 Au1Y Au29 61.89(12)
Au4I Au1Y Au1F 120.73(15)
Au4F Au1Y Au1F 178.46(19)
Au36 Au1Y Au1F 60.88(11)
Au8 Au1Y Au1F 86.93(13)
Au29 Au1Y Au1F 118.23(14)
Au4I Au1Y Au1D 178.30(18)
Au4F Au1Y Au1D 120.31(15)
Au36 Au1Y Au1D 60.34(12)
Au8 Au1Y Au1D 59.38(11)
Au29 Au1Y Au1D 121.28(16)
Au1F Au1Y Au1D 59.27(11)
Au4I Au1Y Au30 120.43(15)
Au4F Au1Y Au30 60.80(12)
Au36 Au1Y Au30 88.91(13)
Au8 Au1Y Au30 62.42(12)
Au29 Au1Y Au30 93.29(14)
Au1F Au1Y Au30 118.80(15)
Au1D Au1Y Au30 59.53(11)
Au4I Au1Y Au22 60.04(12)
Au4F Au1Y Au22 119.76(15)
Au36 Au1Y Au22 89.12(14)
Au8 Au1Y Au22 119.28(14)
Au29 Au1Y Au22 88.67(13)
Au1F Au1Y Au22 60.69(11)
Au1D Au1Y Au22 119.93(14)
Au30 Au1Y Au22 177.90(17)
Au4I Au1Y Au19 90.91(13)
Au4F Au1Y Au19 120.52(16)
Au36 Au1Y Au19 119.07(15)
Au8 Au1Y Au19 60.12(11)
Au29 Au1Y Au19 59.98(11)
Au1F Au1Y Au19 58.26(11)
Au1D Au1Y Au19 90.44(13)
Au30 Au1Y Au19 122.54(16)
Au22 Au1Y Au19 59.17(12)
Au4I Au1Y Au55 91.14(14)
Au4F Au1Y Au55 62.53(12)
Au36 Au1Y Au55 57.90(12)
Au8 Au1Y Au55 120.41(15)
Au29 Au1Y Au55 123.07(15)
Au1F Au1Y Au55 118.68(15)
Au1D Au1Y Au55 87.47(13)
Au30 Au1Y Au55 58.07(12)
Au22 Au1Y Au55 120.15(16)
Au19 Au1Y Au55 176.93(16)
Au4I Au1Y Au5G 59.96(13)
Au4F Au1Y Au5G 93.07(15)
Au36 Au1Y Au5G 58.18(13)
Au8 Au1Y Au5G 175.27(15)
Au29 Au1Y Au5G 120.10(15)
Au1F Au1Y Au5G 88.38(14)
Au1D Au1Y Au5G 118.46(15)
Au30 Au1Y Au5G 120.77(14)
Au22 Au1Y Au5G 57.45(12)
Au19 Au1Y Au5G 116.56(15)
Au55 Au1Y Au5G 62.70(12)
Au1K Au1Z Au2 61.97(11)
Au1K Au1Z Au3A 178.38(16)
Au2 Au1Z Au3A 119.41(15)
Au1K Au1Z Au27 92.69(14)
Au2 Au1Z Au27 61.42(12)
Au3A Au1Z Au27 87.39(14)
Au1K Au1Z Au4G 117.90(15)
Au2 Au1Z Au4G 178.52(18)
Au3A Au1Z Au4G 60.75(12)
Au27 Au1Z Au4G 120.00(15)
Au1K Au1Z Au47 119.57(15)
Au2 Au1Z Au47 121.74(17)
Au3A Au1Z Au47 59.11(12)
Au27 Au1Z Au47 60.33(12)
Au4G Au1Z Au47 59.69(13)
Au1K Au1Z Au1 60.58(11)
Au2 Au1Z Au1 60.43(11)
Au3A Au1Z Au1 120.69(15)
Au27 Au1Z Au1 121.85(14)
Au4G Au1Z Au1 118.14(16)
Au47 Au1Z Au1 177.77(18)
Au1K Au1Z Au1V 121.49(14)
Au2 Au1Z Au1V 59.52(11)
Au3A Au1Z Au1V 59.90(12)
Au27 Au1Z Au1V 59.68(12)
Au4G Au1Z Au1V 120.58(15)
Au47 Au1Z Au1V 91.68(14)
Au1 Au1Z Au1V 90.00(13)
Au1K Au1Z Au2E 120.04(15)
Au2 Au1Z Au2E 89.91(13)
Au3A Au1Z Au2E 61.20(12)
Au27 Au1Z Au2E 120.09(15)
Au4G Au1Z Au2E 88.94(14)
Au47 Au1Z Au2E 120.24(15)
Au1 Au1Z Au2E 59.49(11)
Au1V Au1Z Au2E 60.45(12)
Au1K Au1Z Au2Q 61.08(12)
Au2 Au1Z Au2Q 91.95(14)
Au3A Au1Z Au2Q 117.65(15)
Au27 Au1Z Au2Q 60.85(12)
Au4G Au1Z Au2Q 89.20(13)
Au47 Au1Z Au2Q 58.55(12)
Au1 Au1Z Au2Q 121.66(15)
Au1V Au1Z Au2Q 120.53(17)
Au2E Au1Z Au2Q 178.14(16)
Au1K Au1Z Au58 89.19(14)
Au2 Au1Z Au58 119.54(15)
Au3A Au1Z Au58 90.74(14)
Au27 Au1Z Au58 178.12(16)
Au4G Au1Z Au58 59.02(12)
Au47 Au1Z Au58 118.72(15)
Au1 Au1Z Au58 59.12(11)
Au1V Au1Z Au58 119.16(15)
Au2E Au1Z Au58 58.71(12)
Au2Q Au1Z Au58 120.30(15)
Au1K Au1Z Au37 60.47(11)
Au2 Au1Z Au37 122.44(15)
Au3A Au1Z Au37 118.14(15)
Au27 Au1Z Au37 120.80(15)
Au4G Au1Z Au37 57.46(12)
Au47 Au1Z Au37 87.09(13)
Au1 Au1Z Au37 91.20(14)
Au1V Au1Z Au37 178.04(16)
Au2E Au1Z Au37 118.97(16)
Au2Q Au1Z Au37 59.99(12)
Au58 Au1Z Au37 60.31(12)
Au3 Au20 Au3Z 118.22(15)
Au3 Au20 Au4C 179.6(2)
Au3Z Au20 Au4C 62.06(12)
Au3 Au20 Au1P 61.45(11)
Au3Z Au20 Au1P 119.43(17)
Au4C Au20 Au1P 118.66(15)
Au3 Au20 Au7 60.86(11)
Au3Z Au20 Au7 178.70(18)
Au4C Au20 Au7 118.85(15)
Au1P Au20 Au7 61.16(12)
Au3 Au20 Au01 60.19(11)
Au3Z Au20 Au01 88.78(13)
Au4C Au20 Au01 119.69(15)
Au1P Au20 Au01 121.64(14)
Au7 Au20 Au01 89.93(13)
Au3 Au20 Au23 90.58(14)
Au3Z Au20 Au23 120.00(15)
Au4C Au20 Au23 89.08(14)
Au1P Au20 Au23 120.58(14)
Au7 Au20 Au23 59.43(11)
Au01 Au20 Au23 60.11(12)
Au3 Au20 Au2W 91.38(14)
Au3Z Au20 Au2W 58.96(12)
Au4C Au20 Au2W 88.96(14)
Au1P Au20 Au2W 60.49(12)
Au7 Au20 Au2W 121.65(15)
Au01 Au20 Au2W 121.03(15)
Au23 Au20 Au2W 178.04(15)
Au3 Au20 Au34 121.05(15)
Au3Z Au20 Au34 91.08(14)
Au4C Au20 Au34 59.06(12)
Au1P Au20 Au34 59.60(12)
Au7 Au20 Au34 90.21(13)
Au01 Au20 Au34 178.59(18)
Au23 Au20 Au34 118.83(15)
Au2W Au20 Au34 59.99(12)
Au3 Au20 Au2C 58.98(11)
Au3Z Au20 Au2C 59.26(12)
Au4C Au20 Au2C 121.31(15)
Au1P Au20 Au2C 89.74(14)
Au7 Au20 Au2C 119.84(14)
Au01 Au20 Au2C 60.70(12)
Au23 Au20 Au2C 120.80(15)
Au2W Au20 Au2C 60.39(12)
Au34 Au20 Au2C 120.36(16)
Au3 Au20 Au2Z 120.15(15)
Au3Z Au20 Au2Z 60.05(13)
Au4C Au20 Au2Z 59.74(12)
Au1P Au20 Au2Z 178.40(16)
Au7 Au20 Au2Z 119.40(16)
Au01 Au20 Au2Z 59.96(12)
Au23 Au20 Au2Z 59.97(12)
Au2W Au20 Au2Z 118.91(15)
Au34 Au20 Au2Z 118.80(15)
Au2C Au20 Au2Z 91.16(13)
Au3 Au20 Au24 119.28(14)
Au3Z Au20 Au24 122.50(15)
Au4C Au20 Au24 60.43(12)
Au1P Au20 Au24 88.62(13)
Au7 Au20 Au24 58.42(11)
Au01 Au20 Au24 119.47(16)
Au23 Au20 Au24 59.38(12)
Au2W Au20 Au24 119.49(15)
Au34 Au20 Au24 59.50(12)
Au2C Au20 Au24 178.08(16)
Au2Z Au20 Au24 90.50(14)
Au1P Au21 Au10 61.59(11)
Au1P Au21 Au1W 92.57(13)
Au10 Au21 Au1W 61.37(12)
Au1P Au21 Au1T 121.61(15)
Au10 Au21 Au1T 60.02(11)
Au1W Au21 Au1T 59.76(11)
Au1P Au21 Au59 177.73(17)
Au10 Au21 Au59 120.53(15)
Au1W Au21 Au59 87.97(14)
Au1T Au21 Au59 60.52(12)
Au1P Au21 Au1L 119.78(16)
Au10 Au21 Au1L 90.43(13)
Au1W Au21 Au1L 120.64(15)
Au1T Au21 Au1L 60.90(12)
Au59 Au21 Au1L 61.65(12)
Au1P Au21 Au4H 118.67(15)
Au10 Au21 Au4H 178.62(18)
Au1W Au21 Au4H 119.81(17)
Au1T Au21 Au4H 119.69(15)
Au59 Au21 Au4H 59.23(12)
Au1L Au21 Au4H 88.30(13)
Au1P Au21 Au1 60.19(12)
Au10 Au21 Au1 60.33(11)
Au1W Au21 Au1 121.69(14)
Au1T Au21 Au1 90.33(14)
Au59 Au21 Au1 121.28(15)
Au1L Au21 Au1 59.63(12)
Au4H Au21 Au1 118.49(15)
Au1P Au21 Au5A 119.62(15)
Au10 Au21 Au5A 121.66(15)
Au1W Au21 Au5A 60.32(12)
Au1T Au21 Au5A 91.49(14)
Au59 Au21 Au5A 58.84(13)
Au1L Au21 Au5A 120.42(15)
Au4H Au21 Au5A 59.53(13)
Au1 Au21 Au5A 177.85(16)
Au1P Au21 Au2R 61.01(12)
Au10 Au21 Au2R 91.37(13)
Au1W Au21 Au2R 60.56(12)
Au1T Au21 Au2R 120.32(15)
Au59 Au21 Au2R 117.50(17)
Au1L Au21 Au2R 178.19(17)
Au4H Au21 Au2R 89.90(14)
Au1 Au21 Au2R 121.20(15)
Au5A Au21 Au2R 58.68(12)
Au1P Au21 Au58 88.71(14)
Au10 Au21 Au58 119.47(16)
Au1W Au21 Au58 178.72(18)
Au1T Au21 Au58 119.61(15)
Au59 Au21 Au58 90.75(13)
Au1L Au21 Au58 58.71(11)
Au4H Au21 Au58 59.35(12)
Au1 Au21 Au58 59.14(12)
Au5A Au21 Au58 118.87(15)
Au2R Au21 Au58 120.06(15)
Au1P Au21 Au43 60.10(12)
Au10 Au21 Au43 121.68(15)
Au1W Au21 Au43 120.41(15)
Au1T Au21 Au43 178.27(17)
Au59 Au21 Au43 117.77(15)
Au1L Au21 Au43 118.85(15)
Au4H Au21 Au43 58.62(12)
Au1 Au21 Au43 90.93(14)
Au5A Au21 Au43 87.23(14)
Au2R Au21 Au43 59.88(12)
Au58 Au21 Au43 60.18(12)
Au38 Au22 Au5Z 59.30(13)
Au38 Au22 Au4I 119.50(16)
Au5Z Au22 Au4I 93.43(15)
Au38 Au22 Au19 118.36(15)
Au5Z Au22 Au19 176.19(16)
Au4I Au22 Au19 90.37(14)
Au38 Au22 Au2K 176.57(17)
Au5Z Au22 Au2K 122.60(16)
Au4I Au22 Au2K 63.74(12)
Au19 Au22 Au2K 59.57(12)
Au38 Au22 Au54 120.18(17)
Au5Z Au22 Au54 60.97(13)
Au4I Au22 Au54 66.73(13)
Au19 Au22 Au54 121.08(15)
Au2K Au22 Au54 61.63(13)
Au38 Au22 Au5G 58.08(12)
Au5Z Au22 Au5G 57.26(13)
Au4I Au22 Au5G 61.78(13)
Au19 Au22 Au5G 124.73(16)
Au2K Au22 Au5G 125.27(15)
Au54 Au22 Au5G 92.05(15)
Au38 Au22 Au1Y 90.07(14)
Au5Z Au22 Au1Y 121.59(15)
Au4I Au22 Au1Y 57.82(12)
Au19 Au22 Au1Y 60.46(12)
Au2K Au22 Au1Y 91.00(14)
Au54 Au22 Au1Y 124.52(15)
Au5G Au22 Au1Y 64.34(13)
Au38 Au22 Au2A 59.69(12)
Au5Z Au22 Au2A 89.03(14)
Au4I Au22 Au2A 176.36(17)
Au19 Au22 Au2A 87.16(13)
Au2K Au22 Au2A 117.00(15)
Au54 Au22 Au2A 116.87(15)
Au5G Au22 Au2A 117.71(16)
Au1Y Au22 Au2A 118.56(15)
Au38 Au22 Au1F 60.24(12)
Au5Z Au22 Au1F 119.52(16)
Au4I Au22 Au1F 116.95(15)
Au19 Au22 Au1F 58.17(11)
Au2K Au22 Au1F 117.73(16)
Au54 Au22 Au1F 175.88(16)
Au5G Au22 Au1F 91.45(14)
Au1Y Au22 Au1F 59.13(11)
Au2A Au22 Au1F 59.43(11)
Au38 Au22 Au1Q 117.53(15)
Au5Z Au22 Au1Q 119.17(15)
Au4I Au22 Au1Q 122.81(16)
Au19 Au22 Au1Q 58.61(11)
Au2K Au22 Au1Q 59.15(11)
Au54 Au22 Au1Q 88.60(13)
Au5G Au22 Au1Q 175.09(17)
Au1Y Au22 Au1Q 119.06(16)
Au2A Au22 Au1Q 57.85(11)
Au1F Au22 Au1Q 87.73(13)
Au38 Au22 Au3W 90.19(14)
Au5Z Au22 Au3W 61.06(13)
Au4I Au22 Au3W 124.53(16)
Au19 Au22 Au3W 116.79(14)
Au2K Au22 Au3W 88.57(13)
Au54 Au22 Au3W 57.80(12)
Au5G Au22 Au3W 118.31(17)
Au1Y Au22 Au3W 176.89(17)
Au2A Au22 Au3W 59.07(11)
Au1F Au22 Au3W 118.47(14)
Au1Q Au22 Au3W 58.18(12)
Au3X Au23 Au18 119.25(15)
Au3X Au23 Au7 119.34(15)
Au18 Au23 Au7 61.19(12)
Au3X Au23 Au3V 61.49(12)
Au18 Au23 Au3V 118.28(17)
Au7 Au23 Au3V 179.13(18)
Au3X Au23 Au4 179.25(19)
Au18 Au23 Au4 61.44(11)
Au7 Au23 Au4 60.58(11)
Au3V Au23 Au4 118.59(15)
Au3X Au23 Au24 60.24(12)
Au18 Au23 Au24 89.29(13)
Au7 Au23 Au24 59.11(11)
Au3V Au23 Au24 121.71(15)
Au4 Au23 Au24 119.69(15)
Au3X Au23 Au20 90.01(14)
Au18 Au23 Au20 121.13(14)
Au7 Au23 Au20 59.94(11)
Au3V Au23 Au20 120.58(15)
Au4 Au23 Au20 89.33(14)
Au24 Au23 Au20 60.98(12)
Au3X Au23 Au01 120.37(15)
Au18 Au23 Au01 120.38(14)
Au7 Au23 Au01 90.07(13)
Au3V Au23 Au01 89.67(13)
Au4 Au23 Au01 58.95(11)
Au24 Au23 Au01 120.81(16)
Au20 Au23 Au01 59.84(12)
Au3X Au23 Au2Z 60.40(12)
Au18 Au23 Au2Z 178.60(18)
Au7 Au23 Au2Z 120.20(16)
Au3V Au23 Au2Z 60.33(13)
Au4 Au23 Au2Z 118.92(15)
Au24 Au23 Au2Z 91.61(14)
Au20 Au23 Au2Z 60.27(12)
Au01 Au23 Au2Z 59.97(11)
Au3X Au23 Au2S 89.99(14)
Au18 Au23 Au2S 59.70(12)
Au7 Au23 Au2S 120.90(14)
Au3V Au23 Au2S 58.57(12)
Au4 Au23 Au2S 90.67(14)
Au24 Au23 Au2S 119.86(15)
Au20 Au23 Au2S 178.98(16)
Au01 Au23 Au2S 119.33(15)
Au2Z Au23 Au2S 118.90(15)
Au3X Au23 Au2T 59.00(12)
Au18 Au23 Au2T 60.25(11)
Au7 Au23 Au2T 91.47(13)
Au3V Au23 Au2T 88.79(14)
Au4 Au23 Au2T 121.69(14)
Au24 Au23 Au2T 60.35(12)
Au20 Au23 Au2T 121.28(15)
Au01 Au23 Au2T 178.44(17)
Au2Z Au23 Au2T 119.36(14)
Au2S Au23 Au2T 59.53(12)
Au3X Au23 Au1I 121.72(15)
Au18 Au23 Au1I 88.71(13)
Au7 Au23 Au1I 118.94(14)
Au3V Au23 Au1I 60.23(12)
Au4 Au23 Au1I 58.37(11)
Au24 Au23 Au1I 177.76(16)
Au20 Au23 Au1I 119.39(15)
Au01 Au23 Au1I 59.57(12)
Au2Z Au23 Au1I 90.41(13)
Au2S Au23 Au1I 59.80(12)
Au2T Au23 Au1I 119.33(16)
Au1V Au24 Au2E 62.11(12)
Au1V Au24 Au7 61.34(11)
Au2E Au24 Au7 61.58(12)
Au1V Au24 Au5L 120.14(16)
Au2E Au24 Au5L 119.23(16)
Au7 Au24 Au5L 178.47(17)
Au1V Au24 Au3Q 60.17(12)
Au2E Au24 Au3Q 90.82(14)
Au7 Au24 Au3Q 121.52(15)
Au5L Au24 Au3Q 59.97(13)
Au1V Au24 Au3X 120.23(17)
Au2E Au24 Au3X 177.62(19)
Au7 Au24 Au3X 118.75(15)
Au5L Au24 Au3X 60.38(13)
Au3Q Au24 Au3X 90.88(15)
Au1V Au24 Au23 90.92(14)
Au2E Au24 Au23 121.53(15)
Au7 Au24 Au23 59.97(11)
Au5L Au24 Au23 119.17(16)
Au3Q Au24 Au23 120.80(17)
Au3X Au24 Au23 58.78(12)
Au1V Au24 Au34 122.27(16)
Au2E Au24 Au34 60.16(12)
Au7 Au24 Au34 91.06(14)
Au5L Au24 Au34 88.35(15)
Au3Q Au24 Au34 119.90(15)
Au3X Au24 Au34 117.51(15)
Au23 Au24 Au34 119.19(15)
Au1V Au24 Au4C 178.94(18)
Au2E Au24 Au4C 118.55(17)
Au7 Au24 Au4C 118.08(15)
Au5L Au24 Au4C 60.43(12)
Au3Q Au24 Au4C 120.40(15)
Au3X Au24 Au4C 59.11(13)
Au23 Au24 Au4C 88.02(13)
Au34 Au24 Au4C 58.40(13)
Au1V Au24 Au2T 61.69(12)
Au2E Au24 Au2T 123.79(15)
Au7 Au24 Au2T 92.00(14)
Au5L Au24 Au2T 88.53(15)
Au3Q Au24 Au2T 60.44(12)
Au3X Au24 Au2T 58.56(13)
Au23 Au24 Au2T 60.38(12)
Au34 Au24 Au2T 175.92(16)
Au4C Au24 Au2T 117.67(16)
Au1V Au24 Au20 121.10(15)
Au2E Au24 Au20 89.85(14)
Au7 Au24 Au20 59.75(11)
Au5L Au24 Au20 118.76(15)
Au3Q Au24 Au20 178.73(16)
Au3X Au24 Au20 88.42(13)
Au23 Au24 Au20 59.64(12)
Au34 Au24 Au20 59.59(12)
Au4C Au24 Au20 58.33(11)
Au2T Au24 Au20 119.97(15)
Au1V Au24 Au4S 89.74(13)
Au2E Au24 Au4S 60.64(12)
Au7 Au24 Au4S 122.18(15)
Au5L Au24 Au4S 58.70(12)
Au3Q Au24 Au4S 57.81(13)
Au3X Au24 Au4S 119.07(15)
Au23 Au24 Au4S 177.74(17)
Au34 Au24 Au4S 62.11(13)
Au4C Au24 Au4S 91.32(14)
Au2T Au24 Au4S 118.18(15)
Au20 Au24 Au4S 121.70(17)
Au1T Au25 Au1L 62.08(12)
Au1T Au25 Au17 61.32(12)
Au1L Au25 Au17 61.61(11)
Au1T Au25 Au3C 120.04(15)
Au1L Au25 Au3C 177.77(18)
Au17 Au25 Au3C 118.43(15)
Au1T Au25 Au4P 119.34(17)
Au1L Au25 Au4P 118.66(15)
Au17 Au25 Au4P 179.3(2)
Au3C Au25 Au4P 61.27(12)
Au1T Au25 Au3P 60.17(12)
Au1L Au25 Au3P 90.38(15)
Au17 Au25 Au3P 121.49(15)
Au3C Au25 Au3P 91.38(15)
Au4P Au25 Au3P 59.18(13)
Au1T Au25 Au1A 90.54(13)
Au1L Au25 Au1A 120.94(15)
Au17 Au25 Au1A 59.35(11)
Au3C Au25 Au1A 59.09(11)
Au4P Au25 Au1A 120.36(15)
Au3P Au25 Au1A 121.43(15)
Au1T Au25 Au3S 179.5(2)
Au1L Au25 Au3S 118.20(15)
Au17 Au25 Au3S 119.14(17)
Au3C Au25 Au3S 59.69(12)
Au4P Au25 Au3S 60.19(13)
Au3P Au25 Au3S 119.37(15)
Au1A Au25 Au3S 89.62(14)
Au1T Au25 Au3M 122.56(15)
Au1L Au25 Au3M 60.48(12)
Au17 Au25 Au3M 91.81(14)
Au3C Au25 Au3M 117.41(15)
Au4P Au25 Au3M 87.85(13)
Au3P Au25 Au3M 118.93(15)
Au1A Au25 Au3M 119.55(16)
Au3S Au25 Au3M 57.72(12)
Au1T Au25 Au2J 61.45(12)
Au1L Au25 Au2J 123.53(15)
Au17 Au25 Au2J 91.48(13)
Au3C Au25 Au2J 58.60(12)
Au4P Au25 Au2J 88.84(14)
Au3P Au25 Au2J 61.20(12)
Au1A Au25 Au2J 60.24(12)
Au3S Au25 Au2J 118.27(15)
Au3M Au25 Au2J 175.80(16)
Au1T Au25 Au1R 121.23(15)
Au1L Au25 Au1R 90.03(14)
Au17 Au25 Au1R 59.91(12)
Au3C Au25 Au1R 88.17(14)
Au4P Au25 Au1R 119.42(15)
Au3P Au25 Au1R 178.54(16)
Au1A Au25 Au1R 59.44(12)
Au3S Au25 Au1R 59.23(12)
Au3M Au25 Au1R 60.14(12)
Au2J Au25 Au1R 119.62(15)
Au1T Au25 Au4T 90.32(14)
Au1L Au25 Au4T 59.86(12)
Au17 Au25 Au4T 121.46(15)
Au3C Au25 Au4T 120.09(15)
Au4P Au25 Au4T 58.82(12)
Au3P Au25 Au4T 58.75(12)
Au1A Au25 Au4T 179.05(17)
Au3S Au25 Au4T 89.52(13)
Au3M Au25 Au4T 60.22(13)
Au2J Au25 Au4T 119.90(17)
Au1R Au25 Au4T 120.36(15)
Au4L Au26 Au2V 61.81(12)
Au4L Au26 Au12 177.82(17)
Au2V Au26 Au12 119.07(15)
Au4L Au26 Au6 117.95(15)
Au2V Au26 Au6 119.93(16)
Au12 Au26 Au6 59.87(11)
Au4L Au26 Au1E 89.71(15)
Au2V Au26 Au1E 61.10(12)
Au12 Au26 Au1E 89.11(14)
Au6 Au26 Au1E 58.84(11)
Au4L Au26 Au1O 118.98(15)
Au2V Au26 Au1O 178.18(17)
Au12 Au26 Au1O 60.20(11)
Au6 Au26 Au1O 61.38(12)
Au1E Au26 Au1O 120.22(14)
Au4L Au26 Au4W 60.98(12)
Au2V Au26 Au4W 56.87(13)
Au12 Au26 Au4W 121.20(15)
Au6 Au26 Au4W 176.80(18)
Au1E Au26 Au4W 117.97(15)
Au1O Au26 Au4W 121.82(17)
Au4L Au26 Au1A 121.57(15)
Au2V Au26 Au1A 59.80(11)
Au12 Au26 Au1A 59.27(11)
Au6 Au26 Au1A 89.64(13)
Au1E Au26 Au1A 60.59(12)
Au1O Au26 Au1A 119.44(14)
Au4W Au26 Au1A 88.59(13)
Au4L Au26 Au2J 121.73(15)
Au2V Au26 Au2J 89.37(13)
Au12 Au26 Au2J 60.45(11)
Au6 Au26 Au2J 120.31(14)
Au1E Au26 Au2J 120.72(15)
Au1O Au26 Au2J 88.84(13)
Au4W Au26 Au2J 60.87(12)
Au1A Au26 Au2J 60.13(12)
Au4L Au26 Au3D 59.69(12)
Au2V Au26 Au3D 121.50(15)
Au12 Au26 Au3D 119.38(14)
Au6 Au26 Au3D 87.71(13)
Au1E Au26 Au3D 117.62(15)
Au1O Au26 Au3D 59.33(11)
Au4W Au26 Au3D 94.04(14)
Au1A Au26 Au3D 177.34(17)
Au2J Au26 Au3D 121.60(16)
Au4L Au26 Au2X 58.20(12)
Au2V Au26 Au2X 91.84(14)
Au12 Au26 Au2X 119.61(14)
Au6 Au26 Au2X 59.76(11)
Au1E Au26 Au2X 60.72(12)
Au1O Au26 Au2X 89.95(13)
Au4W Au26 Au2X 119.15(14)
Au1A Au26 Au2X 121.31(16)
Au2J Au26 Au2X 178.48(18)
Au3D Au26 Au2X 56.94(12)
Au4L Au26 Au42 93.85(15)
Au2V Au26 Au42 121.21(15)
Au12 Au26 Au42 87.31(13)
Au6 Au26 Au42 118.73(14)
Au1E Au26 Au42 176.40(15)
Au1O Au26 Au42 57.40(11)
Au4W Au26 Au42 64.47(13)
Au1A Au26 Au42 117.63(14)
Au2J Au26 Au42 57.58(12)
Au3D Au26 Au42 64.03(12)
Au2X Au26 Au42 120.95(15)
Au1H Au27 Au1V 118.32(14)
Au1H Au27 Au41 91.40(14)
Au1V Au27 Au41 118.23(15)
Au1H Au27 Au1C 60.48(11)
Au1V Au27 Au1C 87.51(13)
Au41 Au27 Au1C 60.56(12)
Au1H Au27 Au1Z 87.99(14)
Au1V Au27 Au1Z 60.46(12)
Au41 Au27 Au1Z 177.91(16)
Au1C Au27 Au1Z 117.46(15)
Au1H Au27 Au47 117.55(15)
Au1V Au27 Au47 91.92(14)
Au41 Au27 Au47 122.04(15)
Au1C Au27 Au47 177.17(18)
Au1Z Au27 Au47 59.96(12)
Au1H Au27 Au5I 120.76(15)
Au1V Au27 Au5I 120.91(15)
Au41 Au27 Au5I 61.32(13)
Au1C Au27 Au5I 121.87(17)
Au1Z Au27 Au5I 120.67(15)
Au47 Au27 Au5I 60.72(13)
Au1H Au27 Au2N 120.51(15)
Au1V Au27 Au2N 59.48(12)
Au41 Au27 Au2N 58.78(12)
Au1C Au27 Au2N 60.03(11)
Au1Z Au27 Au2N 119.94(15)
Au47 Au27 Au2N 121.92(15)
Au5I Au27 Au2N 90.36(14)
Au1H Au27 Au45 178.59(16)
Au1V Au27 Au45 62.57(12)
Au41 Au27 Au45 89.03(15)
Au1C Au27 Au45 120.86(15)
Au1Z Au27 Au45 91.62(14)
Au47 Au27 Au45 61.13(12)
Au5I Au27 Au45 58.35(12)
Au2N Au27 Au45 60.83(12)
Au1H Au27 Au2 59.38(11)
Au1V Au27 Au2 58.95(11)
Au41 Au27 Au2 119.11(14)
Au1C Au27 Au2 58.55(11)
Au1Z Au27 Au2 58.90(11)
Au47 Au27 Au2 118.85(16)
Au5I Au27 Au2 179.6(2)
Au2N Au27 Au2 89.88(13)
Au45 Au27 Au2 121.50(15)
Au1H Au27 Au2Q 59.39(11)
Au1V Au27 Au2Q 120.51(17)
Au41 Au27 Au2Q 121.23(15)
Au1C Au27 Au2Q 119.87(15)
Au1Z Au27 Au2Q 60.06(12)
Au47 Au27 Au2Q 58.18(12)
Au5I Au27 Au2Q 89.73(13)
Au2N Au27 Au2Q 179.90(19)
Au45 Au27 Au2Q 119.27(15)
Au2 Au27 Au2Q 90.03(13)
Au1H Au27 Au46 62.40(12)
Au1V Au27 Au46 178.9(2)
Au41 Au27 Au46 60.77(13)
Au1C Au27 Au46 92.26(14)
Au1Z Au27 Au46 120.56(15)
Au47 Au27 Au46 88.37(13)
Au5I Au27 Au46 58.37(12)
Au2N Au27 Au46 119.50(17)
Au45 Au27 Au46 116.73(15)
Au2 Au27 Au46 121.77(15)
Au2Q Au27 Au46 60.50(13)
Au3T Au28 Au4J 121.19(16)
Au3T Au28 Au2G 176.78(17)
Au4J Au28 Au2G 59.93(12)
Au3T Au28 Au4Y 124.27(16)
Au4J Au28 Au4Y 58.95(13)
Au2G Au28 Au4Y 58.95(12)
Au3T Au28 Au2D 91.09(15)
Au4J Au28 Au2D 122.26(16)
Au2G Au28 Au2D 90.58(14)
Au4Y Au28 Au2D 63.31(13)
Au3T Au28 Au15 117.94(15)
Au4J Au28 Au15 120.71(15)
Au2G Au28 Au15 60.80(11)
Au4Y Au28 Au15 91.20(14)
Au2D Au28 Au15 58.98(12)
Au3T Au28 Au1I 60.11(12)
Au4J Au28 Au1I 117.69(17)
Au2G Au28 Au1I 116.68(15)
Au4Y Au28 Au1I 175.21(18)
Au2D Au28 Au1I 119.92(15)
Au15 Au28 Au1I 87.91(12)
Au3T Au28 Au01 59.61(12)
Au4J Au28 Au01 176.74(18)
Au2G Au28 Au01 119.08(15)
Au4Y Au28 Au01 123.63(18)
Au2D Au28 Au01 60.35(12)
Au15 Au28 Au01 58.34(11)
Au1I Au28 Au01 59.59(12)
Au3T Au28 Au1S 117.37(15)
Au4J Au28 Au1S 89.21(14)
Au2G Au28 Au1S 59.41(11)
Au4Y Au28 Au1S 118.35(15)
Au2D Au28 Au1S 118.66(14)
Au15 Au28 Au1S 59.68(11)
Au1I Au28 Au1S 57.28(11)
Au01 Au28 Au1S 87.70(12)
Au3T Au28 Au39 90.51(15)
Au4J Au28 Au39 58.62(13)
Au2G Au28 Au39 87.72(14)
Au4Y Au28 Au39 117.51(16)
Au2D Au28 Au39 177.16(16)
Au15 Au28 Au39 118.19(15)
Au1I Au28 Au39 59.08(12)
Au01 Au28 Au39 118.67(15)
Au1S Au28 Au39 58.51(12)
Au3T Au28 Au5F 59.85(12)
Au4J Au28 Au5F 94.33(14)
Au2G Au28 Au5F 123.35(16)
Au4Y Au28 Au5F 64.53(12)
Au2D Au28 Au5F 60.01(12)
Au15 Au28 Au5F 118.88(17)
Au1I Au28 Au5F 119.94(15)
Au01 Au28 Au5F 88.74(14)
Au1S Au28 Au5F 176.34(16)
Au39 Au28 Au5F 122.83(15)
Au3T Au28 Au67 57.35(12)
Au4J Au28 Au67 63.85(13)
Au2G Au28 Au67 123.74(16)
Au4Y Au28 Au67 93.92(14)
Au2D Au28 Au67 122.03(15)
Au15 Au28 Au67 174.55(16)
Au1I Au28 Au67 87.15(14)
Au01 Au28 Au67 116.92(15)
Au1S Au28 Au67 119.01(17)
Au39 Au28 Au67 60.80(13)
Au5F Au28 Au67 62.07(13)
Au3E Au29 Au4I 124.70(16)
Au3E Au29 Au4F 122.80(15)
Au4I Au29 Au4F 58.42(13)
Au3E Au29 Au1Y 176.81(18)
Au4I Au29 Au1Y 58.49(12)
Au4F Au29 Au1Y 58.47(12)
Au3E Au29 Au19 117.75(15)
Au4I Au29 Au19 90.36(14)
Au4F Au29 Au19 119.34(15)
Au1Y Au29 Au19 60.87(11)
Au3E Au29 Au2K 89.84(13)
Au4I Au29 Au2K 63.71(12)
Au4F Au29 Au2K 122.13(17)
Au1Y Au29 Au2K 91.68(14)
Au19 Au29 Au2K 59.27(11)
Au3E Au29 Au1E 60.11(12)
Au4I Au29 Au1E 174.99(16)
Au4F Au29 Au1E 118.49(15)
Au1Y Au29 Au1E 116.71(15)
Au19 Au29 Au1E 88.08(13)
Au2K Au29 Au1E 119.22(14)
Au3E Au29 Au2F 91.52(14)
Au4I Au29 Au2F 117.56(15)
Au4F Au29 Au2F 59.21(12)
Au1Y Au29 Au2F 86.82(13)
Au19 Au29 Au2F 117.62(14)
Au2K Au29 Au2F 176.87(16)
Au1E Au29 Au2F 59.29(12)
Au3E Au29 Au1G 59.02(12)
Au4I Au29 Au1G 123.34(15)
Au4F Au29 Au1G 176.74(17)
Au1Y Au29 Au1G 119.56(14)
Au19 Au29 Au1G 58.74(11)
Au2K Au29 Au1G 59.70(12)
Au1E Au29 Au1G 59.54(11)
Au2F Au29 Au1G 118.80(16)
Au3E Au29 Au8 117.99(16)
Au4I Au29 Au8 117.31(15)
Au4F Au29 Au8 88.62(13)
Au1Y Au29 Au8 58.82(12)
Au19 Au29 Au8 59.41(11)
Au2K Au29 Au8 118.68(14)
Au1E Au29 Au8 57.90(11)
Au2F Au29 Au8 58.21(11)
Au1G Au29 Au8 88.12(13)
Au3E Au29 Au6B 58.93(13)
Au4I Au29 Au6B 65.85(13)
Au4F Au29 Au6B 95.62(14)
Au1Y Au29 Au6B 124.23(17)
Au19 Au29 Au6B 118.62(14)
Au2K Au29 Au6B 59.45(11)
Au1E Au29 Au6B 119.02(15)
Au2F Au29 Au6B 123.62(15)
Au1G Au29 Au6B 87.64(13)
Au8 Au29 Au6B 175.70(17)
Au3E Au29 Au6G 57.86(12)
Au4I Au29 Au6G 94.48(14)
Au4F Au29 Au6G 64.94(12)
Au1Y Au29 Au6G 123.35(15)
Au19 Au29 Au6G 174.87(18)
Au2K Au29 Au6G 121.66(15)
Au1E Au29 Au6G 87.23(14)
Au2F Au29 Au6G 61.39(12)
Au1G Au29 Au6G 116.83(15)
Au8 Au29 Au6G 119.34(15)
Au6B Au29 Au6G 62.24(12)
Au1Q Au2A Au1B 121.18(16)
Au1Q Au2A Au3F 89.90(13)
Au1B Au2A Au3F 119.39(15)
Au1Q Au2A Au38 119.48(15)
Au1B Au2A Au38 90.25(13)
Au3F Au2A Au38 119.77(17)
Au1Q Au2A Au13 60.79(12)
Au1B Au2A Au13 60.38(12)
Au3F Au2A Au13 119.90(15)
Au38 Au2A Au13 120.33(15)
Au1Q Au2A Au4N 118.84(15)
Au1B Au2A Au4N 119.98(15)
Au3F Au2A Au4N 59.72(13)
Au38 Au2A Au4N 60.05(12)
Au13 Au2A Au4N 179.54(18)
Au1Q Au2A Au2Y 177.44(17)
Au1B Au2A Au2Y 60.48(12)
Au3F Au2A Au2Y 90.78(15)
Au38 Au2A Au2Y 58.10(12)
Au13 Au2A Au2Y 120.82(15)
Au4N Au2A Au2Y 59.55(13)
Au1Q Au2A Au1F 90.39(14)
Au1B Au2A Au1F 60.40(11)
Au3F Au2A Au1F 179.7(2)
Au38 Au2A Au1F 60.10(12)
Au13 Au2A Au1F 60.23(11)
Au4N Au2A Au1F 120.15(15)
Au2Y Au2A Au1F 88.93(13)
Au1Q Au2A Au1C 60.49(11)
Au1B Au2A Au1C 89.97(13)
Au3F Au2A Au1C 59.99(12)
Au38 Au2A Au1C 179.7(2)
Au13 Au2A Au1C 59.91(11)
Au4N Au2A Au1C 119.72(15)
Au2Y Au2A Au1C 121.92(15)
Au1F Au2A Au1C 120.14(16)
Au1Q Au2A Au3W 60.16(12)
Au1B Au2A Au3W 177.48(17)
Au3F Au2A Au3W 58.14(12)
Au38 Au2A Au3W 90.75(14)
Au13 Au2A Au3W 120.91(15)
Au4N Au2A Au3W 58.71(13)
Au2Y Au2A Au3W 118.27(16)
Au1F Au2A Au3W 122.07(15)
Au1C Au2A Au3W 89.03(13)
Au1Q Au2A Au22 61.41(11)
Au1B Au2A Au22 120.88(15)
Au3F Au2A Au22 119.67(15)
Au38 Au2A Au22 58.07(12)
Au13 Au2A Au22 92.16(14)
Au4N Au2A Au22 87.85(14)
Au2Y Au2A Au22 116.16(15)
Au1F Au2A Au22 60.53(11)
Au1C Au2A Au22 121.90(15)
Au3W Au2A Au22 61.57(12)
Au1Q Au2A Au2P 120.75(15)
Au1B Au2A Au2P 61.20(12)
Au3F Au2A Au2P 58.19(12)
Au38 Au2A Au2P 119.69(16)
Au13 Au2A Au2P 91.58(14)
Au4N Au2A Au2P 88.41(14)
Au2Y Au2A Au2P 61.62(12)
Au1F Au2A Au2P 121.60(15)
Au1C Au2A Au2P 60.32(11)
Au3W Au2A Au2P 116.32(15)
Au22 Au2A Au2P 176.25(18)
Au42 Au2B Au4D 59.99(12)
Au42 Au2B Au3U 117.21(15)
Au4D Au2B Au3U 120.90(17)
Au42 Au2B Au1T 122.94(15)
Au4D Au2B Au1T 90.39(14)
Au3U Au2B Au1T 119.85(15)
Au42 Au2B Au2J 61.22(12)
Au4D Au2B Au2J 59.58(13)
Au3U Au2B Au2J 178.09(17)
Au1T Au2B Au2J 61.72(12)
Au42 Au2B Au1W 177.15(18)
Au4D Au2B Au1W 120.08(16)
Au3U Au2B Au1W 60.10(12)
Au1T Au2B Au1W 59.76(11)
Au2J Au2B Au1W 121.48(15)
Au42 Au2B Au1N 120.51(15)
Au4D Au2B Au1N 178.14(18)
Au3U Au2B Au1N 60.69(12)
Au1T Au2B Au1N 87.90(13)
Au2J Au2B Au1N 118.87(16)
Au1W Au2B Au1N 59.53(11)
Au42 Au2B Au12 91.51(14)
Au4D Au2B Au12 120.02(15)
Au3U Au2B Au12 119.06(15)
Au1T Au2B Au12 60.81(12)
Au2J Au2B Au12 60.44(12)
Au1W Au2B Au12 90.79(14)
Au1N Au2B Au12 58.43(11)
Au42 Au2B Au1O 60.11(12)
Au4D Au2B Au1O 120.03(15)
Au3U Au2B Au1O 88.85(13)
Au1T Au2B Au1O 120.08(16)
Au2J Au2B Au1O 89.37(13)
Au1W Au2B Au1O 119.89(15)
Au1N Au2B Au1O 60.40(11)
Au12 Au2B Au1O 59.29(11)
Au42 Au2B Au5Q 90.26(15)
Au4D Au2B Au5Q 62.41(13)
Au3U Au2B Au5Q 58.54(13)
Au1T Au2B Au5Q 119.46(15)
Au2J Au2B Au5Q 121.99(15)
Au1W Au2B Au5Q 87.40(14)
Au1N Au2B Au5Q 119.13(15)
Au12 Au2B Au5Q 177.53(16)
Au1O Au2B Au5Q 120.35(15)
Au42 Au2B Au3J 119.96(16)
Au4D Au2B Au3J 60.19(12)
Au3U Au2B Au3J 89.29(14)
Au1T Au2B Au3J 61.87(12)
Au2J Au2B Au3J 92.48(13)
Au1W Au2B Au3J 59.92(11)
Au1N Au2B Au3J 119.45(14)
Au12 Au2B Au3J 122.67(15)
Au1O Au2B Au3J 177.84(17)
Au5Q Au2B Au3J 57.65(12)
Au42 Au2B Au4R 59.88(12)
Au4D Au2B Au4R 93.97(14)
Au3U Au2B Au4R 57.43(11)
Au1T Au2B Au4R 175.64(16)
Au2J Au2B Au4R 120.92(14)
Au1W Au2B Au4R 117.49(14)
Au1N Au2B Au4R 87.75(13)
Au12 Au2B Au4R 116.83(14)
Au1O Au2B Au4R 57.63(12)
Au5Q Au2B Au4R 62.72(12)
Au3J Au2B Au4R 120.35(16)
Au1J Au2C Au3 61.43(12)
Au1J Au2C Au1M 62.19(12)
Au3 Au2C Au1M 61.60(11)
Au1J Au2C Au3Z 120.28(16)
Au3 Au2C Au3Z 118.61(15)
Au1M Au2C Au3Z 177.46(18)
Au1J Au2C Au51 119.57(17)
Au3 Au2C Au51 178.98(19)
Au1M Au2C Au51 118.52(16)
Au3Z Au2C Au51 61.22(13)
Au1J Au2C Au49 60.06(12)
Au3 Au2C Au49 121.49(15)
Au1M Au2C Au49 90.64(15)
Au3Z Au2C Au49 91.27(15)
Au51 Au2C Au49 59.51(13)
Au1J Au2C Au20 90.52(13)
Au3 Au2C Au20 59.31(11)
Au1M Au2C Au20 120.89(15)
Au3Z Au2C Au20 59.31(12)
Au51 Au2C Au20 120.53(15)
Au49 Au2C Au20 121.16(15)
Au1J Au2C Au4A 179.67(19)
Au3 Au2C Au4A 118.71(17)
Au1M Au2C Au4A 118.14(15)
Au3Z Au2C Au4A 59.40(12)
Au51 Au2C Au4A 60.29(13)
Au49 Au2C Au4A 119.80(15)
Au20 Au2C Au4A 89.32(14)
Au1J Au2C Au2W 61.56(12)
Au3 Au2C Au2W 91.13(13)
Au1M Au2C Au2W 123.75(15)
Au3Z Au2C Au2W 58.72(12)
Au51 Au2C Au2W 89.58(14)
Au49 Au2C Au2W 61.52(13)
Au20 Au2C Au2W 59.65(12)
Au4A Au2C Au2W 118.11(15)
Au1J Au2C Au2D 122.94(15)
Au3 Au2C Au2D 91.68(14)
Au1M Au2C Au2D 60.75(12)
Au3Z Au2C Au2D 116.78(15)
Au51 Au2C Au2D 87.56(14)
Au49 Au2C Au2D 119.61(16)
Au20 Au2C Au2D 119.13(16)
Au4A Au2C Au2D 57.39(12)
Au2W Au2C Au2D 175.49(16)
Au1J Au2C Au01 121.27(15)
Au3 Au2C Au01 59.84(12)
Au1M Au2C Au01 90.00(14)
Au3Z Au2C Au01 88.06(14)
Au51 Au2C Au01 119.16(15)
Au49 Au2C Au01 178.67(16)
Au20 Au2C Au01 59.39(12)
Au4A Au2C Au01 58.87(12)
Au2W Au2C Au01 118.98(15)
Au2D Au2C Au01 59.78(12)
Au1J Au2C Au3N 90.54(14)
Au3 Au2C Au3N 121.51(15)
Au1M Au2C Au3N 59.91(12)
Au3Z Au2C Au3N 119.85(15)
Au51 Au2C Au3N 58.64(12)
Au49 Au2C Au3N 59.25(13)
Au20 Au2C Au3N 178.90(17)
Au4A Au2C Au3N 89.61(13)
Au2W Au2C Au3N 120.72(17)
Au2D Au2C Au3N 60.41(13)
Au01 Au2C Au3N 120.18(15)
Au4A Au2D Au5J 61.95(13)
Au4A Au2D Au15 119.15(15)
Au5J Au2D Au15 177.40(19)
Au4A Au2D Au2H 179.6(2)
Au5J Au2D Au2H 118.15(16)
Au15 Au2D Au2H 60.77(11)
Au4A Au2D Au28 89.75(15)
Au5J Au2D Au28 121.72(16)
Au15 Au2D Au28 60.87(12)
Au2H Au2D Au28 89.89(14)
Au4A Au2D Au1M 119.22(16)
Au5J Au2D Au1M 118.15(18)
Au15 Au2D Au1M 59.27(12)
Au2H Au2D Au1M 61.10(11)
Au28 Au2D Au1M 120.14(15)
Au4A Au2D Au01 60.24(12)
Au5J Au2D Au01 122.16(15)
Au15 Au2D Au01 58.91(11)
Au2H Au2D Au01 119.67(15)
Au28 Au2D Au01 60.28(12)
Au1M Au2D Au01 88.75(13)
Au4A Au2D Au2C 61.11(12)
Au5J Au2D Au2C 90.41(15)
Au15 Au2D Au2C 88.26(13)
Au2H Au2D Au2C 119.21(15)
Au28 Au2D Au2C 120.52(15)
Au1M Au2D Au2C 58.11(11)
Au01 Au2D Au2C 60.24(12)
Au4A Au2D Au5F 57.24(12)
Au5J Au2D Au5F 60.52(13)
Au15 Au2D Au5F 122.07(18)
Au2H Au2D Au5F 122.43(16)
Au28 Au2D Au5F 61.32(13)
Au1M Au2D Au5F 176.45(17)
Au01 Au2D Au5F 89.43(14)
Au2C Au2D Au5F 118.35(15)
Au4A Au2D Au3N 91.71(15)
Au5J Au2D Au3N 59.12(13)
Au15 Au2D Au3N 118.29(15)
Au2H Au2D Au3N 88.65(14)
Au28 Au2D Au3N 178.54(16)
Au1M Au2D Au3N 59.03(12)
Au01 Au2D Au3N 120.52(15)
Au2C Au2D Au3N 60.29(12)
Au5F Au2D Au3N 119.59(15)
Au4A Au2D Au31 121.02(15)
Au5J Au2D Au31 59.07(12)
Au15 Au2D Au31 119.78(15)
Au2H Au2D Au31 59.08(12)
Au28 Au2D Au31 120.96(16)
Au1M Au2D Au31 89.08(14)
Au01 Au2D Au31 177.83(17)
Au2C Au2D Au31 118.48(17)
Au5F Au2D Au31 92.74(13)
Au3N Au2D Au31 58.20(13)
Au4A Au2D Au4Y 120.22(16)
Au5J Au2D Au4Y 92.23(14)
Au15 Au2D Au4Y 89.11(14)
Au2H Au2D Au4Y 59.44(12)
Au28 Au2D Au4Y 57.82(12)
Au1M Au2D Au4Y 120.47(15)
Au01 Au2D Au4Y 118.07(17)
Au2C Au2D Au4Y 177.36(17)
Au5F Au2D Au4Y 63.07(12)
Au3N Au2D Au4Y 121.32(15)
Au31 Au2D Au4Y 63.14(13)
Au24 Au2E Au58 178.75(19)
Au24 Au2E Au1P 90.55(13)
Au58 Au2E Au1P 89.43(14)
Au24 Au2E Au1 118.95(15)
Au58 Au2E Au1 60.01(11)
Au1P Au2E Au1 60.11(11)
Au24 Au2E Au34 60.96(13)
Au58 Au2E Au34 120.05(17)
Au1P Au2E Au34 59.84(11)
Au1 Au2E Au34 119.94(15)
Au24 Au2E Au4K 120.48(15)
Au58 Au2E Au4K 60.52(12)
Au1P Au2E Au4K 121.61(17)
Au1 Au2E Au4K 120.48(15)
Au34 Au2E Au4K 91.72(14)
Au24 Au2E Au1Z 118.20(16)
Au58 Au2E Au1Z 60.79(12)
Au1P Au2E Au1Z 120.20(14)
Au1 Au2E Au1Z 60.09(11)
Au34 Au2E Au1Z 179.12(19)
Au4K Au2E Au1Z 88.96(13)
Au24 Au2E Au7 59.26(11)
Au58 Au2E Au7 119.70(14)
Au1P Au2E Au7 60.80(12)
Au1 Au2E Au7 59.69(11)
Au34 Au2E Au7 90.20(13)
Au4K Au2E Au7 177.51(18)
Au1Z Au2E Au7 89.11(13)
Au24 Au2E Au1V 58.55(12)
Au58 Au2E Au1V 120.44(15)
Au1P Au2E Au1V 120.20(15)
Au1 Au2E Au1V 89.88(14)
Au34 Au2E Au1V 119.51(15)
Au4K Au2E Au1V 118.19(15)
Au1Z Au2E Au1V 59.65(12)
Au7 Au2E Au1V 59.40(11)
Au24 Au2E Au3A 89.36(14)
Au58 Au2E Au3A 90.63(14)
Au1P Au2E Au3A 178.93(18)
Au1 Au2E Au3A 119.05(15)
Au34 Au2E Au3A 120.98(15)
Au4K Au2E Au3A 59.29(13)
Au1Z Au2E Au3A 58.96(11)
Au7 Au2E Au3A 118.29(16)
Au1V Au2E Au3A 58.90(12)
Au24 Au2E Au4S 62.36(12)
Au58 Au2E Au4S 118.64(15)
Au1P Au2E Au4S 122.79(15)
Au1 Au2E Au4S 177.07(16)
Au34 Au2E Au4S 62.97(12)
Au4K Au2E Au4S 58.12(12)
Au1Z Au2E Au4S 117.00(15)
Au7 Au2E Au4S 121.58(16)
Au1V Au2E Au4S 88.77(14)
Au3A Au2E Au4S 58.06(12)
Au24 Au2E Au43 120.51(15)
Au58 Au2E Au43 60.51(13)
Au1P Au2E Au43 59.49(12)
Au1 Au2E Au43 90.66(14)
Au34 Au2E Au43 59.55(12)
Au4K Au2E Au43 62.14(13)
Au1Z Au2E Au43 121.29(15)
Au7 Au2E Au43 120.28(15)
Au1V Au2E Au43 179.06(18)
Au3A Au2E Au43 121.43(15)
Au4S Au2E Au43 90.73(14)
Au70 Au2F Au2X 59.42(13)
Au70 Au2F Au1X 95.38(15)
Au2X Au2F Au1X 61.12(12)
Au70 Au2F Au8 150.77(19)
Au2X Au2F Au8 92.76(14)
Au1X Au2F Au8 60.40(11)
Au70 Au2F Au4F 116.92(17)
Au2X Au2F Au4F 176.22(16)
Au1X Au2F Au4F 119.61(16)
Au8 Au2F Au4F 90.69(14)
Au70 Au2F Au6D 60.53(13)
Au2X Au2F Au6D 84.26(15)
Au1X Au2F Au6D 59.13(12)
Au8 Au2F Au6D 111.67(15)
Au4F Au2F Au6D 93.04(16)
Au70 Au2F Au3O 57.96(13)
Au2X Au2F Au3O 60.63(13)
Au1X Au2F Au3O 121.57(17)
Au8 Au2F Au3O 118.57(15)
Au4F Au2F Au3O 118.81(16)
Au6D Au2F Au3O 118.22(16)
Au70 Au2F Au30 120.74(16)
Au2X Au2F Au30 119.75(15)
Au1X Au2F Au30 58.96(12)
Au8 Au2F Au30 63.00(11)
Au4F Au2F Au30 60.69(13)
Au6D Au2F Au30 60.59(13)
Au3O Au2F Au30 178.43(16)
Au70 Au2F Au1E 109.10(16)
Au2X Au2F Au1E 63.50(12)
Au1X Au2F Au1E 90.96(14)
Au8 Au2F Au1E 59.31(11)
Au4F Au2F Au1E 119.77(15)
Au6D Au2F Au1E 144.63(18)
Au3O Au2F Au1E 59.27(12)
Au30 Au2F Au1E 122.30(15)
Au70 Au2F Au29 139.87(16)
Au2X Au2F Au29 123.73(15)
Au1X Au2F Au29 121.87(15)
Au8 Au2F Au29 61.49(11)
Au4F Au2F Au29 59.46(12)
Au6D Au2F Au29 150.11(18)
Au3O Au2F Au29 87.61(13)
Au30 Au2F Au29 93.27(14)
Au1E Au2F Au29 60.32(12)
Au70 Au2F Au6G 80.62(14)
Au2X Au2F Au6G 114.17(15)
Au1X Au2F Au6G 175.12(18)
Au8 Au2F Au6G 122.51(15)
Au4F Au2F Au6G 64.99(13)
Au6D Au2F Au6G 120.37(16)
Au3O Au2F Au6G 53.87(13)
Au30 Au2F Au6G 125.54(17)
Au1E Au2F Au6G 87.74(13)
Au29 Au2F Au6G 61.31(11)
Au4Y Au2G Au2M 117.45(15)
Au4Y Au2G Au4J 59.55(13)
Au2M Au2G Au4J 120.81(16)
Au4Y Au2G Au28 60.78(12)
Au2M Au2G Au28 177.7(2)
Au4J Au2G Au28 59.91(12)
Au4Y Au2G Au1S 122.61(15)
Au2M Au2G Au1S 119.94(15)
Au4J Au2G Au1S 90.60(14)
Au28 Au2G Au1S 61.84(12)
Au4Y Au2G Au16 121.53(17)
Au2M Au2G Au16 60.49(11)
Au4J Au2G Au16 178.02(17)
Au28 Au2G Au16 118.85(15)
Au1S Au2G Au16 87.42(12)
Au4Y Au2G Au1D 177.56(17)
Au2M Au2G Au1D 60.49(12)
Au4J Au2G Au1D 119.97(17)
Au28 Au2G Au1D 121.32(15)
Au1S Au2G Au1D 59.48(11)
Au16 Au2G Au1D 59.03(11)
Au4Y Au2G Au15 92.23(14)
Au2M Au2G Au15 118.53(15)
Au4J Au2G Au15 120.65(15)
Au28 Au2G Au15 60.74(11)
Au1S Au2G Au15 60.44(12)
Au16 Au2G Au15 58.11(11)
Au1D Au2G Au15 90.00(12)
Au4Y Au2G Au4O 89.54(14)
Au2M Au2G Au4O 59.27(12)
Au4J Au2G Au4O 61.57(12)
Au28 Au2G Au4O 121.48(15)
Au1S Au2G Au4O 119.66(17)
Au16 Au2G Au4O 119.65(15)
Au1D Au2G Au4O 88.21(14)
Au15 Au2G Au4O 177.69(16)
Au4Y Au2G Au2H 61.32(13)
Au2M Au2G Au2H 88.03(14)
Au4J Au2G Au2H 120.83(16)
Au28 Au2G Au2H 89.79(14)
Au1S Au2G Au2H 119.96(15)
Au16 Au2G Au2H 60.22(12)
Au1D Au2G Au2H 119.20(15)
Au15 Au2G Au2H 59.53(12)
Au4O Au2G Au2H 120.27(15)
Au4Y Au2G Au3K 119.23(16)
Au2M Au2G Au3K 89.64(14)
Au4J Au2G Au3K 59.87(13)
Au28 Au2G Au3K 92.52(15)
Au1S Au2G Au3K 62.03(12)
Au16 Au2G Au3K 119.17(15)
Au1D Au2G Au3K 60.14(12)
Au15 Au2G Au3K 122.47(15)
Au4O Au2G Au3K 57.67(12)
Au2H Au2G Au3K 177.53(16)
Au4Y Au2G Au4Q 59.46(12)
Au2M Au2G Au4Q 58.16(12)
Au4J Au2G Au4Q 93.85(13)
Au28 Au2G Au4Q 119.94(15)
Au1S Au2G Au4Q 175.47(16)
Au16 Au2G Au4Q 88.13(13)
Au1D Au2G Au4Q 118.57(14)
Au15 Au2G Au4Q 116.25(16)
Au4O Au2G Au4Q 63.51(13)
Au2H Au2G Au4Q 56.76(12)
Au3K Au2G Au4Q 121.16(14)
Au5B Au2H Au4M 59.52(12)
Au5B Au2H Au4Q 58.69(12)
Au4M Au2H Au4Q 57.99(13)
Au5B Au2H Au2D 177.43(16)
Au4M Au2H Au2D 122.19(16)
Au4Q Au2H Au2D 123.71(16)
Au5B Au2H Au31 119.36(16)
Au4M Au2H Au31 59.84(12)
Au4Q Au2H Au31 89.72(14)
Au2D Au2H Au31 62.36(12)
Au5B Au2H Au15 118.65(15)
Au4M Au2H Au15 175.81(17)
Au4Q Au2H Au15 124.93(17)
Au2D Au2H Au15 59.50(11)
Au31 Au2H Au15 121.78(15)
Au5B Au2H Au2G 90.70(15)
Au4M Au2H Au2G 122.75(15)
Au4Q Au2H Au2G 64.77(13)
Au2D Au2H Au2G 89.72(14)
Au31 Au2H Au2G 122.98(15)
Au15 Au2H Au2G 60.21(12)
Au5B Au2H Au4Y 119.37(16)
Au4M Au2H Au4Y 93.79(14)
Au4Q Au2H Au4Y 61.06(12)
Au2D Au2H Au4Y 62.91(12)
Au31 Au2H Au4Y 65.49(13)
Au15 Au2H Au4Y 90.37(14)
Au2G Au2H Au4Y 57.50(12)
Au5B Au2H Au16 60.50(12)
Au4M Au2H Au16 119.97(15)
Au4Q Au2H Au16 92.47(14)
Au2D Au2H Au16 117.68(15)
Au31 Au2H Au16 177.12(18)
Au15 Au2H Au16 58.18(11)
Au2G Au2H Au16 59.75(12)
Au4Y Au2H Au16 117.25(17)
Au5B Au2H Au1M 117.33(15)
Au4M Au2H Au1M 118.29(17)
Au4Q Au2H Au1M 175.29(18)
Au2D Au2H Au1M 60.32(11)
Au31 Au2H Au1M 90.47(14)
Au15 Au2H Au1M 58.61(12)
Au2G Au2H Au1M 118.81(15)
Au4Y Au2H Au1M 123.16(15)
Au16 Au2H Au1M 87.18(12)
Au5B Au2H Au1U 59.76(12)
Au4M Au2H Au1U 88.66(14)
Au4Q Au2H Au1U 118.37(15)
Au2D Au2H Au1U 117.89(15)
Au31 Au2H Au1U 118.14(17)
Au15 Au2H Au1U 87.21(12)
Au2G Au2H Au1U 118.86(15)
Au4Y Au2H Au1U 176.35(18)
Au16 Au2H Au1U 59.11(11)
Au1M Au2H Au1U 57.57(11)
Au5B Au2H Au32 89.42(15)
Au4M Au2H Au32 59.49(13)
Au4Q Au2H Au32 117.48(16)
Au2D Au2H Au32 90.04(14)
Au31 Au2H Au32 59.13(13)
Au15 Au2H Au32 117.47(14)
Au2G Au2H Au32 177.31(15)
Au4Y Au2H Au32 124.62(15)
Au16 Au2H Au32 118.11(14)
Au1M Au2H Au32 58.85(12)
Au1U Au2H Au32 59.01(12)
Au75 Au2I Au5B 120.92(17)
Au75 Au2I Au3B 116.83(17)
Au5B Au2I Au3B 61.01(13)
Au75 Au2I Au2X 61.30(13)
Au5B Au2I Au2X 121.69(17)
Au3B Au2I Au2X 177.14(19)
Au75 Au2I Au3D 60.12(13)
Au5B Au2I Au3D 178.3(2)
Au3B Au2I Au3D 117.41(17)
Au2X Au2I Au3D 59.90(13)
Au75 Au2I Au1U 176.5(2)
Au5B Au2I Au1U 60.51(12)
Au3B Au2I Au1U 60.63(12)
Au2X Au2I Au1U 121.14(15)
Au3D Au2I Au1U 118.36(15)
Au75 Au2I Au6 123.16(16)
Au5B Au2I Au6 91.47(14)
Au3B Au2I Au6 119.74(15)
Au2X Au2I Au6 61.96(11)
Au3D Au2I Au6 88.88(13)
Au1U Au2I Au6 59.19(11)
Au75 Au2I Au1X 92.79(16)
Au5B Au2I Au1X 61.53(13)
Au3B Au2I Au1X 122.54(16)
Au2X Au2I Au1X 60.18(12)
Au3D Au2I Au1X 120.04(15)
Au1U Au2I Au1X 90.66(14)
Au6 Au2I Au1X 61.26(12)
Au75 Au2I Au44 89.46(16)
Au5B Au2I Au44 118.26(15)
Au3B Au2I Au44 57.30(12)
Au2X Au2I Au44 120.04(15)
Au3D Au2I Au44 60.14(12)
Au1U Au2I Au44 87.09(14)
Au6 Au2I Au44 116.34(15)
Au1X Au2I Au44 177.39(16)
Au75 Au2I Au1O 118.70(16)
Au5B Au2I Au1O 120.08(15)
Au3B Au2I Au1O 87.69(14)
Au2X Au2I Au1O 91.46(13)
Au3D Au2I Au1O 58.75(11)
Au1U Au2I Au1O 59.62(11)
Au6 Au2I Au1O 59.86(11)
Au1X Au2I Au1O 121.12(15)
Au44 Au2I Au1O 56.51(12)
Au75 Au2I Au7K 60.02(13)
Au5B Au2I Au7K 80.07(13)
Au3B Au2I Au7K 58.84(12)
Au2X Au2I Au7K 119.90(15)
Au3D Au2I Au7K 99.67(15)
Au1U Au2I Au7K 118.12(14)
Au6 Au2I Au7K 170.92(17)
Au1X Au2I Au7K 111.17(15)
Au44 Au2I Au7K 71.12(13)
Au1O Au2I Au7K 127.49(16)
Au4D Au2J Au3C 122.67(16)
Au4D Au2J Au2B 58.87(12)
Au3C Au2J Au2B 176.05(17)
Au4D Au2J Au42 58.68(13)
Au3C Au2J Au42 125.85(15)
Au2B Au2J Au42 58.08(11)
Au4D Au2J Au12 119.42(15)
Au3C Au2J Au12 117.75(16)
Au2B Au2J Au12 60.55(12)
Au42 Au2J Au12 89.76(13)
Au4D Au2J Au25 118.06(15)
Au3C Au2J Au25 59.45(12)
Au2B Au2J Au25 116.62(14)
Au42 Au2J Au25 174.52(16)
Au12 Au2J Au25 88.40(13)
Au4D Au2J Au26 122.29(16)
Au3C Au2J Au26 90.79(14)
Au2B Au2J Au26 91.07(13)
Au42 Au2J Au26 63.61(12)
Au12 Au2J Au26 58.70(11)
Au25 Au2J Au26 119.46(16)
Au4D Au2J Au1A 176.42(16)
Au3C Au2J Au1A 59.17(12)
Au2B Au2J Au1A 119.07(15)
Au42 Au2J Au1A 123.32(15)
Au12 Au2J Au1A 58.59(11)
Au25 Au2J Au1A 59.68(12)
Au26 Au2J Au1A 59.80(12)
Au4D Au2J Au1T 88.36(14)
Au3C Au2J Au1T 117.14(15)
Au2B Au2J Au1T 58.93(11)
Au42 Au2J Au1T 117.01(15)
Au12 Au2J Au1T 59.93(11)
Au25 Au2J Au1T 57.70(11)
Au26 Au2J Au1T 118.63(14)
Au1A Au2J Au1T 88.07(13)
Au4D Au2J Au3P 59.24(12)
Au3C Au2J Au3P 90.45(14)
Au2B Au2J Au3P 87.51(14)
Au42 Au2J Au3P 117.84(17)
Au12 Au2J Au3P 118.09(14)
Au25 Au2J Au3P 58.84(12)
Au26 Au2J Au3P 176.74(16)
Au1A Au2J Au3P 118.50(15)
Au1T Au2J Au3P 58.16(11)
Au4D Au2J Au4W 95.98(15)
Au3C Au2J Au4W 59.80(12)
Au2B Au2J Au4W 124.11(15)
Au42 Au2J Au4W 66.17(12)
Au12 Au2J Au4W 118.01(15)
Au25 Au2J Au4W 119.20(15)
Au26 Au2J Au4W 59.41(11)
Au1A Au2J Au4W 87.59(14)
Au1T Au2J Au4W 175.61(19)
Au3P Au2J Au4W 123.75(15)
Au4D Au2J Au71 65.26(13)
Au3C Au2J Au71 57.43(13)
Au2B Au2J Au71 124.07(17)
Au42 Au2J Au71 95.29(15)
Au12 Au2J Au71 174.55(18)
Au25 Au2J Au71 86.74(13)
Au26 Au2J Au71 122.04(15)
Au1A Au2J Au71 116.57(15)
Au1T Au2J Au71 118.97(15)
Au3P Au2J Au71 61.09(12)
Au4W Au2J Au71 62.67(12)
Au61 Au2K Au3L 61.21(13)
Au61 Au2K Au19 177.20(17)
Au3L Au2K Au19 119.59(17)
Au61 Au2K Au1Q 117.72(15)
Au3L Au2K Au1Q 119.64(15)
Au19 Au2K Au1Q 59.48(11)
Au61 Au2K Au22 119.15(17)
Au3L Au2K Au22 178.88(18)
Au19 Au2K Au22 60.11(12)
Au1Q Au2K Au22 61.27(11)
Au61 Au2K Au1G 121.48(16)
Au3L Au2K Au1G 60.32(12)
Au19 Au2K Au1G 59.27(11)
Au1Q Au2K Au1G 89.17(14)
Au22 Au2K Au1G 119.36(14)
Au61 Au2K Au29 122.58(15)
Au3L Au2K Au29 90.34(14)
Au19 Au2K Au29 60.22(11)
Au1Q Au2K Au29 119.71(14)
Au22 Au2K Au29 88.60(13)
Au1G Au2K Au29 60.37(12)
Au61 Au2K Au2L 88.91(14)
Au3L Au2K Au2L 60.67(12)
Au19 Au2K Au2L 89.31(13)
Au1Q Au2K Au2L 58.98(11)
Au22 Au2K Au2L 120.24(15)
Au1G Au2K Au2L 60.52(12)
Au29 Au2K Au2L 120.88(16)
Au61 Au2K Au6B 60.96(12)
Au3L Au2K Au6B 57.18(12)
Au19 Au2K Au6B 121.83(15)
Au1Q Au2K Au6B 176.80(17)
Au22 Au2K Au6B 121.92(15)
Au1G Au2K Au6B 89.28(14)
Au29 Au2K Au6B 61.72(12)
Au2L Au2K Au6B 117.84(15)
Au61 Au2K Au54 59.96(13)
Au3L Au2K Au54 121.17(15)
Au19 Au2K Au54 119.19(15)
Au1Q Au2K Au54 88.41(14)
Au22 Au2K Au54 59.19(12)
Au1G Au2K Au54 177.57(16)
Au29 Au2K Au54 120.90(15)
Au2L Au2K Au54 118.16(15)
Au6B Au2K Au54 93.15(15)
Au61 Au2K Au48 58.31(12)
Au3L Au2K Au48 90.98(14)
Au19 Au2K Au48 118.89(15)
Au1Q Au2K Au48 59.41(11)
Au22 Au2K Au48 90.09(14)
Au1G Au2K Au48 120.24(15)
Au29 Au2K Au48 178.68(17)
Au2L Au2K Au48 59.73(12)
Au6B Au2K Au48 119.22(15)
Au54 Au2K Au48 58.44(12)
Au61 Au2K Au4I 94.54(15)
Au3L Au2K Au4I 121.40(15)
Au19 Au2K Au4I 87.23(13)
Au1Q Au2K Au4I 118.84(15)
Au22 Au2K Au4I 57.66(11)
Au1G Au2K Au4I 117.56(15)
Au29 Au2K Au4I 57.26(12)
Au2L Au2K Au4I 176.54(16)
Au6B Au2K Au4I 64.36(12)
Au54 Au2K Au4I 63.64(12)
Au48 Au2K Au4I 122.05(16)
Au1H Au2L Au9 61.29(11)
Au1H Au2L Au56 119.61(15)
Au9 Au2L Au56 179.06(18)
Au1H Au2L Au1Q 62.33(12)
Au9 Au2L Au1Q 61.25(12)
Au56 Au2L Au1Q 119.26(17)
Au1H Au2L Au40 119.65(16)
Au9 Au2L Au40 118.78(17)
Au56 Au2L Au40 60.68(13)
Au1Q Au2L Au40 177.92(17)
Au1H Au2L Au4B 60.24(12)
Au9 Au2L Au4B 121.54(15)
Au56 Au2L Au4B 59.37(12)
Au1Q Au2L Au4B 91.35(15)
Au40 Au2L Au4B 90.31(14)
Au1H Au2L Au1R 90.60(14)
Au9 Au2L Au1R 59.63(11)
Au56 Au2L Au1R 119.83(16)
Au1Q Au2L Au1R 120.85(15)
Au40 Au2L Au1R 59.16(12)
Au4B Au2L Au1R 120.79(15)
Au1H Au2L Au3L 179.7(2)
Au9 Au2L Au3L 118.58(15)
Au56 Au2L Au3L 60.51(12)
Au1Q Au2L Au3L 117.87(15)
Au40 Au2L Au3L 60.15(12)
Au4B Au2L Au3L 119.88(15)
Au1R Au2L Au3L 89.12(14)
Au1H Au2L Au2K 122.08(15)
Au9 Au2L Au2K 90.90(13)
Au56 Au2L Au2K 88.76(14)
Au1Q Au2L Au2K 59.76(11)
Au40 Au2L Au2K 118.26(15)
Au4B Au2L Au2K 119.96(17)
Au1R Au2L Au2K 119.18(15)
Au3L Au2L Au2K 58.11(12)
Au1H Au2L Au3I 61.66(12)
Au9 Au2L Au3I 91.65(14)
Au56 Au2L Au3I 88.65(14)
Au1Q Au2L Au3I 123.99(15)
Au40 Au2L Au3I 58.00(12)
Au4B Au2L Au3I 60.76(13)
Au1R Au2L Au3I 60.05(12)
Au3L Au2L Au3I 118.15(15)
Au2K Au2L Au3I 176.22(16)
Au1H Au2L Au1G 120.79(14)
Au9 Au2L Au1G 59.50(11)
Au56 Au2L Au1G 119.60(15)
Au1Q Au2L Au1G 88.94(12)
Au40 Au2L Au1G 89.37(14)
Au4B Au2L Au1G 178.91(17)
Au1R Au2L Au1G 59.86(12)
Au3L Au2L Au1G 59.09(11)
Au2K Au2L Au1G 59.35(12)
Au3I Au2L Au1G 119.87(16)
Au1H Au2L Au48 90.01(15)
Au9 Au2L Au48 121.34(15)
Au56 Au2L Au48 59.20(13)
Au1Q Au2L Au48 60.12(12)
Au40 Au2L Au48 119.88(15)
Au4B Au2L Au48 58.95(12)
Au1R Au2L Au48 179.03(17)
Au3L Au2L Au48 90.27(14)
Au2K Au2L Au48 61.04(12)
Au3I Au2L Au48 119.66(15)
Au1G Au2L Au48 120.39(15)
Au6Q Au2M Au2G 149.37(19)
Au6Q Au2M Au4O 90.57(15)
Au2G Au2M Au4O 61.98(12)
Au6Q Au2M Au1X 84.93(15)
Au2G Au2M Au1X 121.09(15)
Au4O Au2M Au1X 173.52(19)
Au6Q Au2M Au5B 116.82(17)
Au2G Au2M Au5B 91.43(15)
Au4O Au2M Au5B 124.85(16)
Au1X Au2M Au5B 61.54(13)
Au6Q Au2M Au4Q 118.25(16)
Au2G Au2M Au4Q 65.63(12)
Au4O Au2M Au4Q 67.15(14)
Au1X Au2M Au4Q 119.14(17)
Au5B Au2M Au4Q 57.77(13)
Au6Q Au2M Au16 142.24(16)
Au2G Au2M Au16 61.19(11)
Au4O Au2M Au16 123.05(15)
Au1X Au2M Au16 59.96(11)
Au5B Au2M Au16 60.26(12)
Au4Q Au2M Au16 92.66(14)
Au6Q Au2M Au1D 108.91(16)
Au2G Au2M Au1D 61.24(12)
Au4O Au2M Au1D 90.11(14)
Au1X Au2M Au1D 86.95(13)
Au5B Au2M Au1D 119.72(15)
Au4Q Au2M Au1D 126.78(15)
Au16 Au2M Au1D 59.49(12)
Au6Q Au2M Au3Y 61.35(14)
Au2G Au2M Au3Y 90.87(15)
Au4O Au2M Au3Y 57.96(13)
Au1X Au2M Au3Y 115.64(16)
Au5B Au2M Au3Y 177.06(17)
Au4Q Au2M Au3Y 124.97(16)
Au16 Au2M Au3Y 119.50(15)
Au1D Au2M Au3Y 60.02(12)
Au6Q Au2M Au30 57.03(12)
Au2G Au2M Au30 120.58(15)
Au4O Au2M Au30 115.59(17)
Au1X Au2M Au30 57.99(12)
Au5B Au2M Au30 119.50(15)
Au4Q Au2M Au30 173.76(17)
Au16 Au2M Au30 90.26(13)
Au1D Au2M Au30 59.39(11)
Au3Y Au2M Au30 57.66(12)
Au6Q Au2M Au6U 62.95(16)
Au2G Au2M Au6U 144.17(19)
Au4O Au2M Au6U 127.26(18)
Au1X Au2M Au6U 54.30(15)
Au5B Au2M Au6U 53.91(14)
Au4Q Au2M Au6U 85.67(16)
Au16 Au2M Au6U 101.52(18)
Au1D Au2M Au6U 140.00(17)
Au3Y Au2M Au6U 124.11(17)
Au30 Au2M Au6U 88.34(15)
Au53 Au2N Au50 59.65(13)
Au53 Au2N Au41 120.73(16)
Au50 Au2N Au41 117.86(17)
Au53 Au2N Au2T 60.08(12)
Au50 Au2N Au2T 60.71(13)
Au41 Au2N Au2T 178.00(18)
Au53 Au2N Au1V 91.17(15)
Au50 Au2N Au1V 122.57(16)
Au41 Au2N Au1V 119.56(16)
Au2T Au2N Au1V 61.87(12)
Au53 Au2N Au1C 178.25(19)
Au50 Au2N Au1C 120.81(15)
Au41 Au2N Au1C 60.76(12)
Au2T Au2N Au1C 118.47(15)
Au1V Au2N Au1C 87.21(14)
Au53 Au2N Au27 120.21(16)
Au50 Au2N Au27 177.67(18)
Au41 Au2N Au27 60.01(13)
Au2T Au2N Au27 121.45(17)
Au1V Au2N Au27 59.58(12)
Au1C Au2N Au27 59.40(11)
Au53 Au2N Au6H 62.35(13)
Au50 Au2N Au6H 90.58(15)
Au41 Au2N Au6H 58.42(12)
Au2T Au2N Au6H 122.44(15)
Au1V Au2N Au6H 119.98(15)
Au1C Au2N Au6H 119.08(15)
Au27 Au2N Au6H 87.41(14)
Au53 Au2N Au2P 119.73(16)
Au50 Au2N Au2P 60.12(12)
Au41 Au2N Au2P 89.20(14)
Au2T Au2N Au2P 88.83(13)
Au1V Au2N Au2P 119.52(15)
Au1C Au2N Au2P 60.69(11)
Au27 Au2N Au2P 120.05(15)
Au6H Au2N Au2P 120.38(17)
Au53 Au2N Au18 120.41(16)
Au50 Au2N Au18 91.52(14)
Au41 Au2N Au18 118.85(15)
Au2T Au2N Au18 60.32(11)
Au1V Au2N Au18 60.22(12)
Au1C Au2N Au18 58.15(11)
Au27 Au2N Au18 90.45(14)
Au6H Au2N Au18 177.17(17)
Au2P Au2N Au18 59.30(12)
Au53 Au2N Au45 60.42(13)
Au50 Au2N Au45 119.92(15)
Au41 Au2N Au45 89.15(14)
Au2T Au2N Au45 92.81(14)
Au1V Au2N Au45 62.24(12)
Au1C Au2N Au45 119.22(16)
Au27 Au2N Au45 59.82(12)
Au6H Au2N Au45 57.81(13)
Au2P Au2N Au45 178.07(18)
Au18 Au2N Au45 122.46(16)
Au53 Au2N Au62 93.58(15)
Au50 Au2N Au62 59.73(13)
Au41 Au2N Au62 58.26(13)
Au2T Au2N Au62 120.19(16)
Au1V Au2N Au62 175.21(16)
Au1C Au2N Au62 88.04(14)
Au27 Au2N Au62 118.20(15)
Au6H Au2N Au62 63.18(13)
Au2P Au2N Au62 57.20(12)
Au18 Au2N Au62 116.42(14)
Au45 Au2N Au62 120.99(15)
Au6M Au2O Au49 124.76(18)
Au6M Au2O Au6J 62.95(15)
Au49 Au2O Au6J 61.81(14)
Au6M Au2O Au3R 91.56(17)
Au49 Au2O Au3R 60.78(13)
Au6J Au2O Au3R 60.19(13)
Au6M Au2O Au3N 118.92(18)
Au49 Au2O Au3N 61.02(13)
Au6J Au2O Au3N 89.46(15)
Au3R Au2O Au3N 121.69(16)
Au6M Au2O Au3U 59.66(14)
Au49 Au2O Au3U 121.80(16)
Au6J Au2O Au3U 91.85(16)
Au3R Au2O Au3U 61.11(12)
Au3N Au2O Au3U 177.17(17)
Au6M Au2O Au33 57.96(14)
Au49 Au2O Au33 176.7(2)
Au6J Au2O Au33 120.87(18)
Au3R Au2O Au33 121.92(16)
Au3N Au2O Au33 116.37(16)
Au3U Au2O Au33 60.82(12)
Au6M Au2O Au32 86.40(16)
Au49 Au2O Au32 119.26(16)
Au6J Au2O Au32 117.36(16)
Au3R Au2O Au32 177.41(19)
Au3N Au2O Au32 58.25(12)
Au3U Au2O Au32 118.93(15)
Au33 Au2O Au32 58.14(12)
Au6M Au2O Au1J 148.51(19)
Au49 Au2O Au1J 59.82(12)
Au6J Au2O Au1J 111.82(16)
Au3R Au2O Au1J 62.52(13)
Au3N Au2O Au1J 91.12(15)
Au3U Au2O Au1J 90.72(14)
Au33 Au2O Au1J 119.12(15)
Au32 Au2O Au1J 119.92(17)
Au6M Au2O Au1N 107.75(16)
Au49 Au2O Au1N 119.00(16)
Au6J Au2O Au1N 148.71(18)
Au3R Au2O Au1N 91.88(14)
Au3N Au2O Au1N 119.13(17)
Au3U Au2O Au1N 60.21(12)
Au33 Au2O Au1N 59.97(12)
Au32 Au2O Au1N 90.26(14)
Au1J Au2O Au1N 59.19(11)
Au6M Au2O Au1M 141.72(18)
Au49 Au2O Au1M 89.65(15)
Au6J Au2O Au1M 146.57(17)
Au3R Au2O Au1M 122.67(16)
Au3N Au2O Au1M 59.92(12)
Au3U Au2O Au1M 119.38(15)
Au33 Au2O Au1M 87.19(14)
Au32 Au2O Au1M 59.77(12)
Au1J Au2O Au1M 60.15(12)
Au1N Au2O Au1M 59.21(12)
Au3F Au2P Au60 60.10(13)
Au3F Au2P Au50 119.40(16)
Au60 Au2P Au50 93.44(16)
Au3F Au2P Au2S 176.49(18)
Au60 Au2P Au2S 121.96(16)
Au50 Au2P Au2S 63.85(12)
Au3F Au2P Au18 118.03(16)
Au60 Au2P Au18 175.53(16)
Au50 Au2P Au18 90.98(15)
Au2S Au2P Au18 59.69(12)
Au3F Au2P Au62 57.91(12)
Au60 Au2P Au62 57.94(13)
Au50 Au2P Au62 61.85(13)
Au2S Au2P Au62 125.47(16)
Au18 Au2P Au62 125.17(15)
Au3F Au2P Au4U 120.46(18)
Au60 Au2P Au4U 60.41(13)
Au50 Au2P Au4U 66.52(13)
Au2S Au2P Au4U 61.55(13)
Au18 Au2P Au4U 121.10(16)
Au62 Au2P Au4U 92.11(15)
Au3F Au2P Au2N 90.12(14)
Au60 Au2P Au2N 122.78(16)
Au50 Au2P Au2N 58.09(12)
Au2S Au2P Au2N 90.78(14)
Au18 Au2P Au2N 60.42(12)
Au62 Au2P Au2N 64.84(13)
Au4U Au2P Au2N 124.55(16)
Au3F Au2P Au1C 60.02(12)
Au60 Au2P Au1C 120.07(16)
Au50 Au2P Au1C 117.38(15)
Au2S Au2P Au1C 117.74(16)
Au18 Au2P Au1C 58.05(11)
Au62 Au2P Au1C 91.61(14)
Au4U Au2P Au1C 175.63(16)
Au2N Au2P Au1C 59.29(11)
Au3F Au2P Au2A 59.33(12)
Au60 Au2P Au2A 88.39(14)
Au50 Au2P Au2A 176.72(17)
Au2S Au2P Au2A 117.35(15)
Au18 Au2P Au2A 87.23(14)
Au62 Au2P Au2A 117.15(15)
Au4U Au2P Au2A 116.76(15)
Au2N Au2P Au2A 118.64(15)
Au1C Au2P Au2A 59.34(11)
Au3F Au2P Au1B 117.18(15)
Au60 Au2P Au1B 118.02(15)
Au50 Au2P Au1B 123.28(15)
Au2S Au2P Au1B 59.50(11)
Au18 Au2P Au1B 58.62(11)
Au62 Au2P Au1B 174.47(17)
Au4U Au2P Au1B 88.57(13)
Au2N Au2P Au1B 119.04(16)
Au1C Au2P Au1B 87.50(13)
Au2A Au2P Au1B 57.85(11)
Au3F Au2P Au2Y 89.67(14)
Au60 Au2P Au2Y 59.67(12)
Au50 Au2P Au2Y 124.61(16)
Au2S Au2P Au2Y 89.25(13)
Au18 Au2P Au2Y 117.00(15)
Au62 Au2P Au2Y 117.58(17)
Au4U Au2P Au2Y 58.09(12)
Au2N Au2P Au2Y 176.82(18)
Au1C Au2P Au2Y 117.99(15)
Au2A Au2P Au2Y 58.67(11)
Au1B Au2P Au2Y 58.39(12)
Au4Z Au2Q Au3I 60.40(13)
Au4Z Au2Q Au47 120.40(16)
Au3I Au2Q Au47 177.7(2)
Au4Z Au2Q Au8G 59.39(14)
Au3I Au2Q Au8G 60.92(13)
Au47 Au2Q Au8G 117.36(16)
Au4Z Au2Q Au1H 91.79(15)
Au3I Au2Q Au1H 62.40(12)
Au47 Au2Q Au1H 119.34(16)
Au8G Au2Q Au1H 123.31(16)
Au4Z Au2Q Au1Z 179.01(18)
Au3I Au2Q Au1Z 118.88(15)
Au47 Au2Q Au1Z 60.35(12)
Au8G Au2Q Au1Z 121.04(18)
Au1H Au2Q Au1Z 87.24(13)
Au4Z Au2Q Au1K 121.16(16)
Au3I Au2Q Au1K 60.76(12)
Au47 Au2Q Au1K 118.41(15)
Au8G Au2Q Au1K 92.20(15)
Au1H Au2Q Au1K 60.45(12)
Au1Z Au2Q Au1K 58.12(11)
Au4Z Au2Q Au37 119.90(16)
Au3I Au2Q Au37 89.40(15)
Au47 Au2Q Au37 88.37(15)
Au8G Au2Q Au37 60.53(13)
Au1H Au2Q Au37 120.12(15)
Au1Z Au2Q Au37 60.51(12)
Au1K Au2Q Au37 59.69(12)
Au4Z Au2Q Au27 120.53(18)
Au3I Au2Q Au27 121.44(15)
Au47 Au2Q Au27 60.32(12)
Au8G Au2Q Au27 177.49(17)
Au1H Au2Q Au27 59.04(11)
Au1Z Au2Q Au27 59.09(12)
Au1K Au2Q Au27 89.88(13)
Au37 Au2Q Au27 119.55(15)
Au4Z Au2Q Au6R 61.86(13)
Au3I Au2Q Au6R 122.26(16)
Au47 Au2Q Au6R 58.60(12)
Au8G Au2Q Au6R 90.06(14)
Au1H Au2Q Au6R 119.79(17)
Au1Z Au2Q Au6R 118.85(16)
Au1K Au2Q Au6R 176.92(17)
Au37 Au2Q Au6R 119.91(15)
Au27 Au2Q Au6R 87.82(14)
Au4Z Au2Q Au46 60.74(13)
Au3I Au2Q Au46 93.04(15)
Au47 Au2Q Au46 89.18(15)
Au8G Au2Q Au46 119.97(16)
Au1H Au2Q Au46 62.03(12)
Au1Z Au2Q Au46 118.90(15)
Au1K Au2Q Au46 122.48(15)
Au37 Au2Q Au46 177.37(16)
Au27 Au2Q Au46 59.81(12)
Au6R Au2Q Au46 57.83(13)
Au4Z Au2Q Au5E 92.90(14)
Au3I Au2Q Au5E 119.99(16)
Au47 Au2Q Au5E 58.16(13)
Au8G Au2Q Au5E 59.32(13)
Au1H Au2Q Au5E 175.30(17)
Au1Z Au2Q Au5E 88.06(14)
Au1K Au2Q Au5E 116.55(16)
Au37 Au2Q Au5E 56.93(12)
Au27 Au2Q Au5E 118.41(15)
Au6R Au2Q Au5E 62.98(13)
Au46 Au2Q Au5E 120.80(15)
Au52 Au2R Au5C 60.21(13)
Au52 Au2R Au5A 120.62(18)
Au5C Au2R Au5A 117.33(16)
Au52 Au2R Au2W 60.26(13)
Au5C Au2R Au2W 61.01(13)
Au5A Au2R Au2W 177.74(18)
Au52 Au2R Au1J 90.50(14)
Au5C Au2R Au1J 122.74(17)
Au5A Au2R Au1J 119.93(15)
Au2W Au2R Au1J 61.74(12)
Au52 Au2R Au21 178.36(18)
Au5C Au2R Au21 120.72(16)
Au5A Au2R Au21 60.43(13)
Au2W Au2R Au21 118.75(17)
Au1J Au2R Au21 87.86(13)
Au52 Au2R Au43 120.53(16)
Au5C Au2R Au43 60.36(13)
Au5A Au2R Au43 88.48(14)
Au2W Au2R Au43 89.32(15)
Au1J Au2R Au43 120.08(17)
Au21 Au2R Au43 60.36(12)
Au52 Au2R Au1W 119.95(16)
Au5C Au2R Au1W 177.66(19)
Au5A Au2R Au1W 60.43(12)
Au2W Au2R Au1W 121.25(15)
Au1J Au2R Au1W 59.51(11)
Au21 Au2R Au1W 59.18(11)
Au43 Au2R Au1W 119.51(15)
Au52 Au2R Au1P 120.58(16)
Au5C Au2R Au1P 91.61(15)
Au5A Au2R Au1P 118.79(15)
Au2W Au2R Au1P 60.33(12)
Au1J Au2R Au1P 60.67(12)
Au21 Au2R Au1P 58.43(12)
Au43 Au2R Au1P 59.41(12)
Au1W Au2R Au1P 90.20(14)
Au52 Au2R Au66 62.27(14)
Au5C Au2R Au66 90.57(15)
Au5A Au2R Au66 58.39(13)
Au2W Au2R Au66 122.53(16)
Au1J Au2R Au66 119.54(16)
Au21 Au2R Au66 118.71(16)
Au43 Au2R Au66 120.24(15)
Au1W Au2R Au66 87.58(14)
Au1P Au2R Au66 177.07(17)
Au52 Au2R Au3R 60.31(12)
Au5C Au2R Au3R 120.36(16)
Au5A Au2R Au3R 89.38(15)
Au2W Au2R Au3R 92.82(14)
Au1J Au2R Au3R 61.56(12)
Au21 Au2R Au3R 118.86(15)
Au43 Au2R Au3R 177.79(18)
Au1W Au2R Au3R 59.68(12)
Au1P Au2R Au3R 122.23(15)
Au66 Au2R Au3R 58.03(12)
Au52 Au2R Au65 93.94(15)
Au5C Au2R Au65 60.02(13)
Au5A Au2R Au65 57.40(12)
Au2W Au2R Au65 120.82(15)
Au1J Au2R Au65 175.56(17)
Au21 Au2R Au65 87.70(13)
Au43 Au2R Au65 57.46(12)
Au1W Au2R Au65 117.78(15)
Au1P Au2R Au65 116.80(15)
Au66 Au2R Au65 62.78(13)
Au3R Au2R Au65 120.79(17)
Au63 Au2S Au3V 61.82(13)
Au63 Au2S Au18 177.27(17)
Au3V Au2S Au18 119.36(17)
Au63 Au2S Au2P 118.70(18)
Au3V Au2S Au2P 178.88(18)
Au18 Au2S Au2P 60.17(12)
Au63 Au2S Au1B 117.94(15)
Au3V Au2S Au1B 119.55(15)
Au18 Au2S Au1B 59.34(11)
Au2P Au2S Au1B 61.23(12)
Au63 Au2S Au2T 122.28(16)
Au3V Au2S Au2T 90.22(14)
Au18 Au2S Au2T 60.44(11)
Au2P Au2S Au2T 88.67(13)
Au1B Au2S Au2T 119.78(15)
Au63 Au2S Au5N 60.60(13)
Au3V Au2S Au5N 57.20(12)
Au18 Au2S Au5N 122.13(16)
Au2P Au2S Au5N 122.03(16)
Au1B Au2S Au5N 176.71(17)
Au2T Au2S Au5N 61.82(12)
Au63 Au2S Au23 121.86(16)
Au3V Au2S Au23 60.09(12)
Au18 Au2S Au23 59.27(12)
Au2P Au2S Au23 119.42(15)
Au1B Au2S Au23 89.14(14)
Au2T Au2S Au23 60.49(12)
Au5N Au2S Au23 89.38(15)
Au63 Au2S Au1I 89.79(14)
Au3V Au2S Au1I 60.95(12)
Au18 Au2S Au1I 88.82(14)
Au2P Au2S Au1I 119.84(15)
Au1B Au2S Au1I 58.61(11)
Au2T Au2S Au1I 120.90(17)
Au5N Au2S Au1I 118.13(16)
Au23 Au2S Au1I 60.42(12)
Au63 Au2S Au4U 59.41(13)
Au3V Au2S Au4U 121.23(16)
Au18 Au2S Au4U 119.35(15)
Au2P Au2S Au4U 59.31(12)
Au1B Au2S Au4U 88.29(14)
Au2T Au2S Au4U 121.12(16)
Au5N Au2S Au4U 93.18(15)
Au23 Au2S Au4U 177.42(16)
Au1I Au2S Au4U 117.90(15)
Au63 Au2S Au3G 58.62(12)
Au3V Au2S Au3G 91.73(14)
Au18 Au2S Au3G 118.65(15)
Au2P Au2S Au3G 89.38(14)
Au1B Au2S Au3G 59.32(11)
Au2T Au2S Au3G 178.03(18)
Au5N Au2S Au3G 119.18(16)
Au23 Au2S Au3G 120.82(15)
Au1I Au2S Au3G 60.41(12)
Au4U Au2S Au3G 57.51(12)
Au63 Au2S Au50 93.55(15)
Au3V Au2S Au50 121.38(15)
Au18 Au2S Au50 87.81(13)
Au2P Au2S Au50 57.79(11)
Au1B Au2S Au50 118.96(15)
Au2T Au2S Au50 57.59(12)
Au5N Au2S Au50 64.32(13)
Au23 Au2S Au50 118.03(15)
Au1I Au2S Au50 176.59(16)
Au4U Au2S Au50 63.53(13)
Au3G Au2S Au50 121.00(17)
Au53 Au2T Au3X 122.48(16)
Au53 Au2T Au2N 58.95(12)
Au3X Au2T Au2N 176.27(19)
Au53 Au2T Au50 58.63(13)
Au3X Au2T Au50 124.97(16)
Au2N Au2T Au50 58.75(13)
Au53 Au2T Au2S 122.38(18)
Au3X Au2T Au2S 90.14(14)
Au2N Au2T Au2S 91.67(14)
Au50 Au2T Au2S 63.76(13)
Au53 Au2T Au18 119.81(16)
Au3X Au2T Au18 117.56(15)
Au2N Au2T Au18 60.86(11)
Au50 Au2T Au18 90.71(14)
Au2S Au2T Au18 59.36(11)
Au53 Au2T Au3Q 59.41(13)
Au3X Au2T Au3Q 90.66(15)
Au2N Au2T Au3Q 87.36(14)
Au50 Au2T Au3Q 117.97(16)
Au2S Au2T Au3Q 176.95(17)
Au18 Au2T Au3Q 117.72(15)
Au53 Au2T Au24 118.24(16)
Au3X Au2T Au24 59.79(13)
Au2N Au2T Au24 116.49(15)
Au50 Au2T Au24 175.01(16)
Au2S Au2T Au24 119.23(15)
Au18 Au2T Au24 87.83(14)
Au3Q Au2T Au24 58.85(12)
Au53 Au2T Au23 176.66(18)
Au3X Au2T Au23 58.81(12)
Au2N Au2T Au23 119.55(15)
Au50 Au2T Au23 123.67(15)
Au2S Au2T Au23 59.98(12)
Au18 Au2T Au23 58.76(11)
Au3Q Au2T Au23 118.12(17)
Au24 Au2T Au23 59.28(12)
Au53 Au2T Au1V 88.95(14)
Au3X Au2T Au1V 117.10(17)
Au2N Au2T Au1V 59.18(12)
Au50 Au2T Au1V 117.93(15)
Au2S Au2T Au1V 118.88(15)
Au18 Au2T Au1V 59.53(11)
Au3Q Au2T Au1V 58.19(12)
Au24 Au2T Au1V 57.32(12)
Au23 Au2T Au1V 87.76(13)
Au53 Au2T Au5N 95.65(15)
Au3X Au2T Au5N 59.48(13)
Au2N Au2T Au5N 124.21(18)
Au50 Au2T Au5N 65.60(14)
Au2S Au2T Au5N 59.18(12)
Au18 Au2T Au5N 118.42(15)
Au3Q Au2T Au5N 123.66(15)
Au24 Au2T Au5N 119.24(16)
Au23 Au2T Au5N 87.63(13)
Au1V Au2T Au5N 175.31(17)
Au53 Au2T Au6Y 64.85(13)
Au3X Au2T Au6Y 57.63(12)
Au2N Au2T Au6Y 123.69(15)
Au50 Au2T Au6Y 95.12(15)
Au2S Au2T Au6Y 122.31(16)
Au18 Au2T Au6Y 174.00(19)
Au3Q Au2T Au6Y 60.49(12)
Au24 Au2T Au6Y 86.48(14)
Au23 Au2T Au6Y 116.37(15)
Au1V Au2T Au6Y 118.37(15)
Au5N Au2T Au6Y 63.19(13)
Au5T Au2U Au5W 60.44(13)
Au5T Au2U Au5Y 60.84(13)
Au5W Au2U Au5Y 60.63(14)
Au5T Au2U Au3C 90.94(16)
Au5W Au2U Au3C 61.32(14)
Au5Y Au2U Au3C 121.96(17)
Au5T Au2U Au3E 122.30(17)
Au5W Au2U Au3E 91.53(15)
Au5Y Au2U Au3E 61.46(13)
Au3C Au2U Au3E 120.05(16)
Au5T Au2U Au40 61.03(13)
Au5W Au2U Au40 121.47(15)
Au5Y Au2U Au40 91.33(15)
Au3C Au2U Au40 119.41(16)
Au3E Au2U Au40 120.29(17)
Au5T Au2U Au1R 108.94(15)
Au5W Au2U Au1R 145.95(19)
Au5Y Au2U Au1R 146.49(19)
Au3C Au2U Au1R 88.24(14)
Au3E Au2U Au1R 118.50(15)
Au40 Au2U Au1R 58.66(12)
Au5T Au2U Au3L 90.80(16)
Au5W Au2U Au3L 121.42(16)
Au5Y Au2U Au3L 60.79(14)
Au3C Au2U Au3L 177.24(17)
Au3E Au2U Au3L 60.55(13)
Au40 Au2U Au3L 59.80(13)
Au1R Au2U Au3L 89.18(14)
Au5T Au2U Au2V 121.82(17)
Au5W Au2U Au2V 61.38(12)
Au5Y Au2U Au2V 90.80(15)
Au3C Au2U Au2V 60.88(13)
Au3E Au2U Au2V 59.21(12)
Au40 Au2U Au2V 177.08(17)
Au1R Au2U Au2V 118.75(15)
Au3L Au2U Au2V 119.75(15)
Au5T Au2U Au1A 146.10(19)
Au5W Au2U Au1A 109.31(16)
Au5Y Au2U Au1A 146.33(17)
Au3C Au2U Au1A 58.67(12)
Au3E Au2U Au1A 88.42(13)
Au40 Au2U Au1A 118.43(15)
Au1R Au2U Au1A 59.77(11)
Au3L Au2U Au1A 119.05(15)
Au2V Au2U Au1A 58.98(11)
Au5T Au2U Au1G 146.59(19)
Au5W Au2U Au1G 146.46(17)
Au5Y Au2U Au1G 109.31(17)
Au3C Au2U Au1G 118.32(15)
Au3E Au2U Au1G 58.47(11)
Au40 Au2U Au1G 89.00(14)
Au1R Au2U Au1G 60.03(11)
Au3L Au2U Au1G 59.41(12)
Au2V Au2U Au1G 88.41(13)
Au1A Au2U Au1G 59.65(12)
Au5T Au2U Au3S 60.49(13)
Au5W Au2U Au3S 90.12(15)
Au5Y Au2U Au3S 121.34(16)
Au3C Au2U Au3S 58.98(13)
Au3E Au2U Au3S 177.21(17)
Au40 Au2U Au3S 60.48(13)
Au1R Au2U Au3S 59.28(12)
Au3L Au2U Au3S 120.28(16)
Au2V Au2U Au3S 119.86(17)
Au1A Au2U Au3S 88.91(14)
Au1G Au2U Au3S 119.31(15)
Au4W Au2V Au68 115.95(17)
Au4W Au2V Au26 63.11(13)
Au68 Au2V Au26 145.20(17)
Au4W Au2V Au3E 176.28(17)
Au68 Au2V Au3E 60.50(14)
Au26 Au2V Au3E 120.33(15)
Au4W Au2V Au1A 93.21(15)
Au68 Au2V Au1A 146.64(19)
Au26 Au2V Au1A 61.58(12)
Au3E Au2V Au1A 89.88(14)
Au4W Au2V Au3O 119.82(16)
Au68 Au2V Au3O 60.59(13)
Au26 Au2V Au3O 88.83(13)
Au3E Au2V Au3O 60.03(13)
Au1A Au2V Au3O 119.78(15)
Au4W Au2V Au4L 62.01(13)
Au68 Au2V Au4L 89.19(15)
Au26 Au2V Au4L 58.70(12)
Au3E Au2V Au4L 117.99(16)
Au1A Au2V Au4L 120.24(15)
Au3O Au2V Au4L 57.96(13)
Au4W Au2V Au2U 119.88(16)
Au68 Au2V Au2U 89.46(15)
Au26 Au2V Au2U 122.24(15)
Au3E Au2V Au2U 60.08(13)
Au1A Au2V Au2U 60.66(11)
Au3O Au2V Au2U 120.11(17)
Au4L Au2V Au2U 178.05(19)
Au4W Au2V Au1E 123.60(16)
Au68 Au2V Au1E 109.29(17)
Au26 Au2V Au1E 60.49(12)
Au3E Au2V Au1E 59.84(12)
Au1A Au2V Au1E 60.97(11)
Au3O Au2V Au1E 58.81(11)
Au4L Au2V Au1E 87.66(13)
Au2U Au2V Au1E 91.45(14)
Au4W Au2V Au5W 87.27(15)
Au68 Au2V Au5W 61.00(13)
Au26 Au2V Au5W 146.26(18)
Au3E Au2V Au5W 89.82(15)
Au1A Au2V Au5W 107.64(15)
Au3O Au2V Au5W 121.57(16)
Au4L Au2V Au5W 122.75(16)
Au2U Au2V Au5W 57.63(12)
Au1E Au2V Au5W 145.87(18)
Au4W Au2V Au3C 61.05(13)
Au68 Au2V Au3C 120.48(16)
Au26 Au2V Au3C 90.49(14)
Au3E Au2V Au3C 119.20(16)
Au1A Au2V Au3C 58.65(11)
Au3O Au2V Au3C 178.41(17)
Au4L Au2V Au3C 122.77(17)
Au2U Au2V Au3C 59.17(13)
Au1E Au2V Au3C 119.62(15)
Au5W Au2V Au3C 59.48(12)
Au3Z Au2W Au52 121.73(16)
Au3Z Au2W Au2R 176.06(17)
Au52 Au2W Au2R 58.60(13)
Au3Z Au2W Au5C 125.49(16)
Au52 Au2W Au5C 58.75(13)
Au2R Au2W Au5C 58.33(12)
Au3Z Au2W Au34 91.48(15)
Au52 Au2W Au34 122.43(16)
Au2R Au2W Au34 91.36(14)
Au5C Au2W Au34 63.67(13)
Au3Z Au2W Au20 59.61(12)
Au52 Au2W Au20 176.49(16)
Au2R Au2W Au20 119.80(15)
Au5C Au2W Au20 123.62(16)
Au34 Au2W Au20 60.01(12)
Au3Z Au2W Au1P 118.63(17)
Au52 Au2W Au1P 119.42(16)
Au2R Au2W Au1P 60.82(12)
Au5C Au2W Au1P 90.35(14)
Au34 Au2W Au1P 59.12(11)
Au20 Au2W Au1P 59.04(12)
Au3Z Au2W Au2C 59.32(12)
Au52 Au2W Au2C 117.47(16)
Au2R Au2W Au2C 116.82(15)
Au5C Au2W Au2C 174.70(18)
Au34 Au2W Au2C 119.94(17)
Au20 Au2W Au2C 59.96(12)
Au1P Au2W Au2C 88.66(13)
Au3Z Au2W Au1J 116.80(15)
Au52 Au2W Au1J 88.19(14)
Au2R Au2W Au1J 59.35(11)
Au5C Au2W Au1J 117.67(16)
Au34 Au2W Au1J 119.17(15)
Au20 Au2W Au1J 88.35(13)
Au1P Au2W Au1J 60.05(11)
Au2C Au2W Au1J 57.48(11)
Au3Z Au2W Au5K 59.74(13)
Au52 Au2W Au5K 95.62(15)
Au2R Au2W Au5K 124.14(16)
Au5C Au2W Au5K 65.90(13)
Au34 Au2W Au5K 59.90(12)
Au20 Au2W Au5K 87.82(14)
Au1P Au2W Au5K 118.91(16)
Au2C Au2W Au5K 119.03(16)
Au1J Au2W Au5K 175.87(19)
Au3Z Au2W Au49 89.69(14)
Au52 Au2W Au49 59.19(13)
Au2R Au2W Au49 87.34(14)
Au5C Au2W Au49 117.88(17)
Au34 Au2W Au49 176.77(16)
Au20 Au2W Au49 118.24(15)
Au1P Au2W Au49 117.71(14)
Au2C Au2W Au49 58.30(12)
Au1J Au2W Au49 57.66(11)
Au5K Au2W Au49 123.21(15)
Au3Z Au2W Au6Z 56.88(13)
Au52 Au2W Au6Z 64.86(14)
Au2R Au2W Au6Z 123.36(17)
Au5C Au2W Au6Z 95.41(15)
Au34 Au2W Au6Z 122.87(15)
Au20 Au2W Au6Z 116.44(16)
Au1P Au2W Au6Z 174.16(18)
Au2C Au2W Au6Z 85.69(13)
Au1J Au2W Au6Z 117.58(15)
Au5K Au2W Au6Z 63.02(12)
Au49 Au2W Au6Z 60.21(12)
Au70 Au2X Au2F 60.00(14)
Au70 Au2X Au75 81.15(15)
Au2F Au2X Au75 125.45(17)
Au70 Au2X Au3D 123.54(17)
Au2F Au2X Au3D 175.69(17)
Au75 Au2X Au3D 58.67(13)
Au70 Au2X Au2I 128.23(16)
Au2F Au2X Au2I 120.27(16)
Au75 Au2X Au2I 56.51(12)
Au3D Au2X Au2I 60.16(12)
Au70 Au2X Au4L 89.07(15)
Au2F Au2X Au4L 118.95(16)
Au75 Au2X Au4L 95.01(16)
Au3D Au2X Au4L 60.10(13)
Au2I Au2X Au4L 120.10(17)
Au70 Au2X Au3O 58.08(13)
Au2F Au2X Au3O 60.45(13)
Au75 Au2X Au3O 129.03(16)
Au3D Au2X Au3O 118.58(16)
Au2I Au2X Au3O 173.57(17)
Au4L Au2X Au3O 58.54(13)
Au70 Au2X Au1X 94.86(16)
Au2F Au2X Au1X 59.71(12)
Au75 Au2X Au1X 90.21(14)
Au3D Au2X Au1X 120.73(15)
Au2I Au2X Au1X 60.61(12)
Au4L Au2X Au1X 173.90(17)
Au3O Au2X Au1X 119.99(17)
Au70 Au2X Au6 148.27(19)
Au2F Au2X Au6 89.01(14)
Au75 Au2X Au6 116.09(15)
Au3D Au2X Au6 87.74(14)
Au2I Au2X Au6 59.66(11)
Au4L Au2X Au6 113.98(15)
Au3O Au2X Au6 114.52(15)
Au1X Au2X Au6 60.63(11)
Au70 Au2X Au1E 106.23(16)
Au2F Au2X Au1E 59.23(12)
Au75 Au2X Au1E 172.49(17)
Au3D Au2X Au1E 116.52(15)
Au2I Au2X Au1E 116.45(14)
Au4L Au2X Au1E 86.60(13)
Au3O Au2X Au1E 57.83(11)
Au1X Au2X Au1E 87.81(13)
Au6 Au2X Au1E 56.79(11)
Au70 Au2X Au26 140.26(16)
Au2F Au2X Au26 116.31(15)
Au75 Au2X Au26 117.99(17)
Au3D Au2X Au26 59.47(12)
Au2I Au2X Au26 89.28(14)
Au4L Au2X Au26 56.69(11)
Au3O Au2X Au26 84.94(13)
Au1X Au2X Au26 117.89(14)
Au6 Au2X Au26 57.30(11)
Au1E Au2X Au26 57.09(11)
Au76 Au2Y Au38 121.81(18)
Au76 Au2Y Au3G 60.61(15)
Au38 Au2Y Au3G 121.40(16)
Au76 Au2Y Au4U 59.25(14)
Au38 Au2Y Au4U 178.20(18)
Au3G Au2Y Au4U 60.30(13)
Au76 Au2Y Au4N 119.85(19)
Au38 Au2Y Au4N 60.73(13)
Au3G Au2Y Au4N 177.47(17)
Au4U Au2Y Au4N 117.55(16)
Au76 Au2Y Au3H 90.71(16)
Au38 Au2Y Au3H 61.33(13)
Au3G Au2Y Au3H 60.09(12)
Au4U Au2Y Au3H 120.39(16)
Au4N Au2Y Au3H 122.06(16)
Au76 Au2Y Au1B 121.62(18)
Au38 Au2Y Au1B 90.32(15)
Au3G Au2Y Au1B 61.04(13)
Au4U Au2Y Au1B 90.17(15)
Au4N Au2Y Au1B 118.35(16)
Au3H Au2Y Au1B 61.76(12)
Au76 Au2Y Au60 90.33(17)
Au38 Au2Y Au60 118.23(16)
Au3G Au2Y Au60 120.31(16)
Au4U Au2Y Au60 60.04(13)
Au4N Au2Y Au60 57.51(12)
Au3H Au2Y Au60 178.93(19)
Au1B Au2Y Au60 117.44(15)
Au76 Au2Y Au2A 177.88(19)
Au38 Au2Y Au2A 60.00(12)
Au3G Au2Y Au2A 119.76(17)
Au4U Au2Y Au2A 118.90(16)
Au4N Au2Y Au2A 59.67(13)
Au3H Au2Y Au2A 91.21(14)
Au1B Au2Y Au2A 58.72(12)
Au60 Au2Y Au2A 87.74(14)
Au76 Au2Y Au2P 118.43(17)
Au38 Au2Y Au2P 119.68(16)
Au3G Au2Y Au2P 90.26(14)
Au4U Au2Y Au2P 59.20(12)
Au4N Au2Y Au2P 87.40(14)
Au3H Au2Y Au2P 121.71(17)
Au1B Au2Y Au2P 59.97(12)
Au60 Au2Y Au2P 57.51(12)
Au2A Au2Y Au2P 59.71(11)
Au76 Au2Y Au7H 64.81(16)
Au38 Au2Y Au7H 77.38(15)
Au3G Au2Y Au7H 123.70(16)
Au4U Au2Y Au7H 102.19(16)
Au4N Au2Y Au7H 57.47(13)
Au3H Au2Y Au7H 109.25(15)
Au1B Au2Y Au7H 167.49(17)
Au60 Au2Y Au7H 71.43(14)
Au2A Au2Y Au7H 115.31(16)
Au2P Au2Y Au7H 128.46(16)
Au5U Au2Z Au5X 60.30(13)
Au5U Au2Z Au5V 60.16(15)
Au5X Au2Z Au5V 59.97(14)
Au5U Au2Z Au4C 90.69(15)
Au5X Au2Z Au4C 121.90(17)
Au5V Au2Z Au4C 61.92(13)
Au5U Au2Z Au3Z 121.36(17)
Au5X Au2Z Au3Z 90.64(16)
Au5V Au2Z Au3Z 61.21(14)
Au4C Au2Z Au3Z 61.40(13)
Au5U Au2Z Au3T 91.21(16)
Au5X Au2Z Au3T 60.98(13)
Au5V Au2Z Au3T 120.96(16)
Au4C Au2Z Au3T 177.11(17)
Au3Z Au2Z Au3T 119.22(16)
Au5U Au2Z Au3X 62.02(13)
Au5X Au2Z Au3X 122.30(17)
Au5V Au2Z Au3X 92.39(15)
Au4C Au2Z Au3X 59.44(13)
Au3Z Au2Z Au3X 120.79(16)
Au3T Au2Z Au3X 119.75(17)
Au5U Au2Z Au01 146.98(19)
Au5X Au2Z Au01 108.87(15)
Au5V Au2Z Au01 145.36(19)
Au4C Au2Z Au01 118.73(15)
Au3Z Au2Z Au01 87.93(14)
Au3T Au2Z Au01 58.87(12)
Au3X Au2Z Au01 118.41(15)
Au5U Au2Z Au3V 61.65(14)
Au5X Au2Z Au3V 90.75(16)
Au5V Au2Z Au3V 121.81(17)
Au4C Au2Z Au3V 119.91(16)
Au3Z Au2Z Au3V 176.95(16)
Au3T Au2Z Au3V 59.32(13)
Au3X Au2Z Au3V 60.47(13)
Au01 Au2Z Au3V 89.06(14)
Au5U Au2Z Au23 110.15(17)
Au5X Au2Z Au23 146.38(19)
Au5V Au2Z Au23 147.32(17)
Au4C Au2Z Au23 88.58(14)
Au3Z Au2Z Au23 118.59(15)
Au3T Au2Z Au23 88.72(14)
Au3X Au2Z Au23 58.47(12)
Au01 Au2Z Au23 59.94(11)
Au3V Au2Z Au23 59.30(12)
Au5U Au2Z Au20 146.67(17)
Au5X Au2Z Au20 146.01(19)
Au5V Au2Z Au20 109.52(17)
Au4C Au2Z Au20 59.07(12)
Au3Z Au2Z Au20 58.84(12)
Au3T Au2Z Au20 118.52(15)
Au3X Au2Z Au20 88.62(14)
Au01 Au2Z Au20 59.66(11)
Au3V Au2Z Au20 119.06(15)
Au23 Au2Z Au20 59.77(12)
Au5U Au2Z Au4A 120.82(16)
Au5X Au2Z Au4A 60.53(13)
Au5V Au2Z Au4A 89.76(15)
Au4C Au2Z Au4A 120.15(18)
Au3Z Au2Z Au4A 58.76(13)
Au3T Au2Z Au4A 60.50(13)
Au3X Au2Z Au4A 177.09(16)
Au01 Au2Z Au4A 58.98(11)
Au3V Au2Z Au4A 119.81(16)
Au23 Au2Z Au4A 118.92(15)
Au20 Au2Z Au4A 88.83(14)
Au6Q Au30 Au1X 86.00(16)
Au6Q Au30 Au3Y 62.93(13)
Au1X Au30 Au3Y 119.53(16)
Au6Q Au30 Au55 95.19(16)
Au1X Au30 Au55 176.87(17)
Au3Y Au30 Au55 58.80(13)
Au6Q Au30 Au2F 119.42(17)
Au1X Au30 Au2F 59.74(12)
Au3Y Au30 Au2F 177.02(16)
Au55 Au30 Au2F 121.77(16)
Au6Q Au30 Au4F 126.49(16)
Au1X Au30 Au4F 118.88(16)
Au3Y Au30 Au4F 121.34(18)
Au55 Au30 Au4F 62.60(13)
Au2F Au30 Au4F 59.18(13)
Au6Q Au30 Au6D 60.17(13)
Au1X Au30 Au6D 58.98(13)
Au3Y Au30 Au6D 123.05(16)
Au55 Au30 Au6D 124.09(16)
Au2F Au30 Au6D 59.41(12)
Au4F Au30 Au6D 91.42(15)
Au6Q Au30 Au1D 109.47(15)
Au1X Au30 Au1D 87.17(14)
Au3Y Au30 Au1D 60.95(12)
Au55 Au30 Au1D 89.71(14)
Au2F Au30 Au1D 116.09(15)
Au4F Au30 Au1D 117.70(15)
Au6D Au30 Au1D 143.98(18)
Au6Q Au30 Au1Y 152.70(19)
Au1X Au30 Au1Y 116.70(15)
Au3Y Au30 Au1Y 91.42(14)
Au55 Au30 Au1Y 61.38(12)
Au2F Au30 Au1Y 86.55(13)
Au4F Au30 Au1Y 57.55(12)
Au6D Au30 Au1Y 143.62(16)
Au1D Au30 Au1Y 60.18(11)
Au6Q Au30 Au2M 58.08(12)
Au1X Au30 Au2M 58.78(12)
Au3Y Au30 Au2M 60.75(13)
Au55 Au30 Au2M 119.52(16)
Au2F Au30 Au2M 118.48(17)
Au4F Au30 Au2M 175.31(16)
Au6D Au30 Au2M 90.47(15)
Au1D Au30 Au2M 58.98(11)
Au1Y Au30 Au2M 119.14(14)
Au6Q Au30 Au8 141.64(18)
Au1X Au30 Au8 58.92(11)
Au3Y Au30 Au8 119.02(14)
Au55 Au30 Au8 119.09(15)
Au2F Au30 Au8 58.02(11)
Au4F Au30 Au8 87.03(13)
Au6D Au30 Au8 106.71(15)
Au1D Au30 Au8 58.07(11)
Au1Y Au30 Au8 57.79(11)
Au2M Au30 Au8 88.32(13)
Au6Q Au30 Au7W 61.83(13)
Au1X Au30 Au7W 125.34(16)
Au3Y Au30 Au7W 85.31(14)
Au55 Au30 Au7W 57.66(13)
Au2F Au30 Au7W 97.43(15)
Au4F Au30 Au7W 65.43(13)
Au6D Au30 Au7W 66.63(13)
Au1D Au30 Au7W 142.90(17)
Au1Y Au30 Au7W 109.64(16)
Au2M Au30 Au7W 119.25(15)
Au8 Au30 Au7W 150.83(16)
S20 Au31 Au7I 133.0(7)
S20 Au31 Au5J 77.0(6)
Au7I Au31 Au5J 92.29(18)
S20 Au31 Au4M 104.6(6)
Au7I Au31 Au4M 89.35(17)
Au5J Au31 Au4M 175.87(18)
S20 Au31 Au2H 105.4(7)
Au7I Au31 Au2H 119.99(17)
Au5J Au31 Au2H 116.35(16)
Au4M Au31 Au2H 59.61(12)
S20 Au31 Au3N 136.2(6)
Au7I Au31 Au3N 59.71(15)
Au5J Au31 Au3N 59.58(13)
Au4M Au31 Au3N 118.35(16)
Au2H Au31 Au3N 89.81(14)
S20 Au31 Au32 163.5(6)
Au7I Au31 Au32 57.94(15)
Au5J Au31 Au32 117.49(17)
Au4M Au31 Au32 60.42(13)
Au2H Au31 Au32 62.06(13)
Au3N Au31 Au32 57.95(12)
S20 Au31 Au2D 92.5(6)
Au7I Au31 Au2D 120.36(18)
Au5J Au31 Au2D 57.79(12)
Au4M Au31 Au2D 118.16(16)
Au2H Au31 Au2D 58.56(12)
Au3N Au31 Au2D 60.66(13)
Au32 Au31 Au2D 89.56(14)
S20 Au31 Au4Y 49.0(6)
Au7I Au31 Au4Y 177.84(18)
Au5J Au31 Au4Y 89.07(15)
Au4M Au31 Au4Y 89.18(15)
Au2H Au31 Au4Y 57.86(12)
Au3N Au31 Au4Y 119.77(16)
Au32 Au31 Au4Y 119.91(16)
Au2D Au31 Au4Y 59.12(12)
Au7I Au32 Au3N 60.86(14)
Au7I Au32 Au33 123.5(2)
Au3N Au32 Au33 120.77(17)
Au7I Au32 Au3B 119.84(17)
Au3N Au32 Au3B 177.8(2)
Au33 Au32 Au3B 60.82(12)
Au7I Au32 Au31 58.04(16)
Au3N Au32 Au31 60.96(13)
Au33 Au32 Au31 178.0(2)
Au3B Au32 Au31 117.42(16)
Au7I Au32 Au2O 92.55(17)
Au3N Au32 Au2O 60.27(12)
Au33 Au32 Au2O 60.52(12)
Au3B Au32 Au2O 121.34(16)
Au31 Au32 Au2O 121.22(16)
Au7I Au32 Au4M 88.72(16)
Au3N Au32 Au4M 120.22(16)
Au33 Au32 Au4M 118.95(16)
Au3B Au32 Au4M 58.14(12)
Au31 Au32 Au4M 59.28(13)
Au2O Au32 Au4M 178.70(18)
Au7I Au32 Au1M 121.76(17)
Au3N Au32 Au1M 60.99(12)
Au33 Au32 Au1M 89.17(14)
Au3B Au32 Au1M 118.16(15)
Au31 Au32 Au1M 90.96(15)
Au2O Au32 Au1M 60.92(12)
Au4M Au32 Au1M 118.09(17)
Au7I Au32 Au1U 176.6(2)
Au3N Au32 Au1U 119.23(16)
Au33 Au32 Au1U 59.70(12)
Au3B Au32 Au1U 59.94(12)
Au31 Au32 Au1U 118.77(18)
Au2O Au32 Au1U 90.27(13)
Au4M Au32 Au1U 88.46(14)
Au1M Au32 Au1U 58.24(11)
Au7I Au32 Au2H 116.85(18)
Au3N Au32 Au2H 89.64(15)
Au33 Au32 Au2H 119.64(16)
Au3B Au32 Au2H 88.25(15)
Au31 Au32 Au2H 58.82(13)
Au2O Au32 Au2H 120.87(15)
Au4M Au32 Au2H 58.18(12)
Au1M Au32 Au2H 59.97(12)
Au1U Au32 Au2H 59.95(12)
Au7I Au32 Au7U 64.16(15)
Au3N Au32 Au7U 122.89(17)
Au33 Au32 Au7U 78.66(15)
Au3B Au32 Au7U 58.42(13)
Au31 Au32 Au7U 101.31(15)
Au2O Au32 Au7U 109.34(17)
Au4M Au32 Au7U 71.51(14)
Au1M Au32 Au7U 167.41(18)
Au1U Au32 Au7U 116.60(15)
Au2H Au32 Au7U 129.34(16)
Au6M Au33 Au4R 84.73(18)
Au6M Au33 Au44 116.86(19)
Au4R Au33 Au44 59.23(13)
Au6M Au33 Au32 89.35(17)
Au4R Au33 Au32 171.75(19)
Au44 Au33 Au32 119.19(16)
Au6M Au33 Au1O 144.1(2)
Au4R Au33 Au1O 62.75(13)
Au44 Au33 Au1O 60.40(12)
Au32 Au33 Au1O 124.42(18)
Au6M Au33 Au1U 148.20(19)
Au4R Au33 Au1U 124.94(16)
Au44 Au33 Au1U 90.85(15)
Au32 Au33 Au1U 62.17(13)
Au1O Au33 Au1U 62.27(12)
Au6M Au33 Au3B 119.18(17)
Au4R Au33 Au3B 117.79(16)
Au44 Au33 Au3B 58.78(12)
Au32 Au33 Au3B 60.51(12)
Au1O Au33 Au3B 90.92(14)
Au1U Au33 Au3B 60.65(13)
Au6M Au33 Au2O 59.92(14)
Au4R Au33 Au2O 119.73(17)
Au44 Au33 Au2O 176.8(2)
Au32 Au33 Au2O 61.34(12)
Au1O Au33 Au2O 122.28(16)
Au1U Au33 Au2O 92.13(15)
Au3B Au33 Au2O 121.85(16)
Au6M Au33 Au1N 109.91(16)
Au4R Au33 Au1N 94.87(14)
Au44 Au33 Au1N 122.09(16)
Au32 Au33 Au1N 92.55(15)
Au1O Au33 Au1N 61.70(12)
Au1U Au33 Au1N 61.22(12)
Au3B Au33 Au1N 121.87(17)
Au2O Au33 Au1N 60.66(12)
Au6M Au33 Au3U 59.82(14)
Au4R Au33 Au3U 60.63(13)
Au44 Au33 Au3U 119.75(16)
Au32 Au33 Au3U 120.83(16)
Au1O Au33 Au3U 89.40(14)
Au1U Au33 Au3U 121.23(16)
Au3B Au33 Au3U 177.95(19)
Au2O Au33 Au3U 59.52(12)
Au1N Au33 Au3U 60.01(12)
Au6F Au34 Au4C 61.84(13)
Au6F Au34 Au1P 177.95(18)
Au4C Au34 Au1P 119.12(16)
Au6F Au34 Au2E 118.09(16)
Au4C Au34 Au2E 120.00(17)
Au1P Au34 Au2E 59.87(11)
Au6F Au34 Au43 118.95(16)
Au4C Au34 Au43 178.00(19)
Au1P Au34 Au43 60.16(12)
Au2E Au34 Au43 61.51(13)
Au6F Au34 Au24 89.65(15)
Au4C Au34 Au24 61.13(13)
Au1P Au34 Au24 89.37(14)
Au2E Au34 Au24 58.88(12)
Au43 Au34 Au24 120.39(16)
Au6F Au34 Au2W 121.58(16)
Au4C Au34 Au2W 89.30(14)
Au1P Au34 Au2W 60.45(11)
Au2E Au34 Au2W 120.33(15)
Au43 Au34 Au2W 88.75(15)
Au24 Au34 Au2W 120.92(15)
Au6F Au34 Au20 121.45(17)
Au4C Au34 Au20 59.65(12)
Au1P Au34 Au20 59.47(11)
Au2E Au34 Au20 89.89(14)
Au43 Au34 Au20 119.60(15)
Au24 Au34 Au20 60.92(12)
Au2W Au34 Au20 60.00(12)
Au6F Au34 Au5K 60.75(13)
Au4C Au34 Au5K 56.79(13)
Au1P Au34 Au5K 121.29(16)
Au2E Au34 Au5K 176.78(19)
Au43 Au34 Au5K 121.71(18)
Au24 Au34 Au5K 117.91(16)
Au2W Au34 Au5K 60.95(12)
Au20 Au34 Au5K 88.41(14)
Au6F Au34 Au5S 59.69(13)
Au4C Au34 Au5S 121.52(16)
Au1P Au34 Au5S 119.31(16)
Au2E Au34 Au5S 87.68(14)
Au43 Au34 Au5S 59.31(12)
Au24 Au34 Au5S 117.42(16)
Au2W Au34 Au5S 121.61(17)
Au20 Au34 Au5S 177.56(18)
Au5K Au34 Au5S 94.00(15)
Au6F Au34 Au4S 58.40(13)
Au4C Au34 Au4S 91.96(15)
Au1P Au34 Au4S 119.56(15)
Au2E Au34 Au4S 59.70(12)
Au43 Au34 Au4S 89.98(14)
Au24 Au34 Au4S 60.55(12)
Au2W Au34 Au4S 178.44(18)
Au20 Au34 Au4S 121.47(17)
Au5K Au34 Au4S 119.11(15)
Au5S Au34 Au4S 56.90(13)
Au6F Au34 Au5C 93.31(15)
Au4C Au34 Au5C 120.76(16)
Au1P Au34 Au5C 87.66(14)
Au2E Au34 Au5C 119.13(16)
Au43 Au34 Au5C 57.66(13)
Au24 Au34 Au5C 177.01(16)
Au2W Au34 Au5C 57.64(12)
Au20 Au34 Au5C 117.59(16)
Au5K Au34 Au5C 64.09(13)
Au5S Au34 Au5C 63.98(13)
Au4S Au34 Au5C 120.87(15)
Au41 Au35 Au7P 60.48(15)
Au41 Au35 Au4B 122.21(16)
Au7P Au35 Au4B 124.26(17)
Au41 Au35 Au46 62.41(13)
Au7P Au35 Au46 93.08(17)
Au4B Au35 Au46 59.85(13)
Au41 Au35 Au48 176.9(2)
Au7P Au35 Au48 116.96(19)
Au4B Au35 Au48 60.39(13)
Au46 Au35 Au48 120.08(16)
Au41 Au35 Au6O 92.58(15)
Au7P Au35 Au6O 63.15(15)
Au4B Au35 Au6O 61.12(14)
Au46 Au35 Au6O 60.43(13)
Au48 Au35 Au6O 87.45(14)
Au41 Au35 Au1H 92.16(15)
Au7P Au35 Au1H 150.88(19)
Au4B Au35 Au1H 60.03(13)
Au46 Au35 Au1H 63.20(13)
Au48 Au35 Au1H 90.66(15)
Au6O Au35 Au1H 112.41(16)
Au41 Au35 Au3F 60.67(12)
Au7P Au35 Au3F 57.60(14)
Au4B Au35 Au3F 176.94(17)
Au46 Au35 Au3F 123.06(16)
Au48 Au35 Au3F 116.77(16)
Au6O Au35 Au3F 120.71(18)
Au1H Au35 Au3F 119.80(15)
Au41 Au35 Au1C 61.03(12)
Au7P Au35 Au1C 108.37(17)
Au4B Au35 Au1C 120.14(17)
Au46 Au35 Au1C 93.70(14)
Au48 Au35 Au1C 119.62(15)
Au6O Au35 Au1C 150.58(17)
Au1H Au35 Au1C 60.12(12)
Au3F Au35 Au1C 59.73(12)
Au41 Au35 Au3W 118.52(17)
Au7P Au35 Au3W 84.66(17)
Au4B Au35 Au3W 119.26(16)
Au46 Au35 Au3W 176.36(18)
Au48 Au35 Au3W 58.87(12)
Au6O Au35 Au3W 115.95(17)
Au1H Au35 Au3W 119.80(15)
Au3F Au35 Au3W 57.91(12)
Au1C Au35 Au3W 89.73(13)
Au41 Au35 Au1Q 120.44(15)
Au7P Au35 Au1Q 140.13(18)
Au4B Au35 Au1Q 90.38(14)
Au46 Au35 Au1Q 123.81(17)
Au48 Au35 Au1Q 60.14(12)
Au6O Au35 Au1Q 145.47(17)
Au1H Au35 Au1Q 60.63(12)
Au3F Au35 Au1Q 87.04(13)
Au1C Au35 Au1Q 59.48(11)
Au3W Au35 Au1Q 59.18(12)
Au55 Au36 Au6K 89.13(15)
Au55 Au36 Au3H 174.24(18)
Au6K Au36 Au3H 85.67(15)
Au55 Au36 Au1Y 62.98(13)
Au6K Au36 Au1Y 149.06(17)
Au3H Au36 Au1Y 121.40(16)
Au55 Au36 Au38 124.23(17)
Au6K Au36 Au38 118.06(18)
Au3H Au36 Au38 60.78(12)
Au1Y Au36 Au38 90.16(14)
Au55 Au36 Au6W 120.41(19)
Au6K Au36 Au6W 60.23(14)
Au3H Au36 Au6W 58.72(14)
Au1Y Au36 Au6W 144.67(18)
Au38 Au36 Au6W 57.90(14)
Au55 Au36 Au1D 90.77(15)
Au6K Au36 Au1D 109.28(17)
Au3H Au36 Au1D 88.62(14)
Au1Y Au36 Au1D 61.22(12)
Au38 Au36 Au1D 119.16(15)
Au6W Au36 Au1D 145.08(18)
Au55 Au36 Au5G 67.06(13)
Au6K Au36 Au5G 117.77(18)
Au3H Au36 Au5G 117.69(16)
Au1Y Au36 Au5G 65.43(13)
Au38 Au36 Au5G 57.25(12)
Au6W Au36 Au5G 83.23(17)
Au1D Au36 Au5G 126.58(16)
Au55 Au36 Au1F 123.35(16)
Au6K Au36 Au1F 143.56(17)
Au3H Au36 Au1F 60.94(12)
Au1Y Au36 Au1F 60.47(12)
Au38 Au36 Au1F 59.76(12)
Au6W Au36 Au1F 107.46(16)
Au1D Au36 Au1F 59.42(12)
Au5G Au36 Au1F 92.20(14)
Au55 Au36 Au3K 116.13(16)
Au6K Au36 Au3K 56.94(14)
Au3H Au36 Au3K 58.75(12)
Au1Y Au36 Au3K 121.75(17)
Au38 Au36 Au3K 119.52(15)
Au6W Au36 Au3K 89.63(16)
Au1D Au36 Au3K 60.55(12)
Au5G Au36 Au3K 172.76(19)
Au1F Au36 Au3K 91.07(14)
Au55 Au36 Au3Y 58.25(13)
Au6K Au36 Au3Y 61.02(13)
Au3H Au36 Au3Y 116.75(16)
Au1Y Au36 Au3Y 91.28(15)
Au38 Au36 Au3Y 177.53(17)
Au6W Au36 Au3Y 121.25(17)
Au1D Au36 Au3Y 59.98(12)
Au5G Au36 Au3Y 125.22(16)
Au1F Au36 Au3Y 119.39(17)
Au3K Au36 Au3Y 58.00(12)
Au4G Au37 Au5O 59.61(13)
Au4G Au37 Au5E 58.56(13)
Au5O Au37 Au5E 58.09(14)
Au4G Au37 Au3M 177.19(17)
Au5O Au37 Au3M 122.11(17)
Au5E Au37 Au3M 124.12(16)
Au4G Au37 Au5H 119.55(16)
Au5O Au37 Au5H 59.97(13)
Au5E Au37 Au5H 90.68(14)
Au3M Au37 Au5H 62.14(13)
Au4G Au37 Au1K 118.21(16)
Au5O Au37 Au1K 176.04(18)
Au5E Au37 Au1K 124.24(18)
Au3M Au37 Au1K 59.93(12)
Au5H Au37 Au1K 122.00(16)
Au4G Au37 Au8G 119.51(16)
Au5O Au37 Au8G 92.85(15)
Au5E Au37 Au8G 61.19(13)
Au3M Au37 Au8G 63.08(13)
Au5H Au37 Au8G 65.08(14)
Au1K Au37 Au8G 91.11(14)
Au4G Au37 Au2Q 90.59(16)
Au5O Au37 Au2Q 122.37(16)
Au5E Au37 Au2Q 64.28(13)
Au3M Au37 Au2Q 90.08(15)
Au5H Au37 Au2Q 123.41(16)
Au1K Au37 Au2Q 60.04(12)
Au8G Au37 Au2Q 58.36(13)
Au4G Au37 Au1Z 60.33(12)
Au5O Au37 Au1Z 119.92(16)
Au5E Au37 Au1Z 91.70(15)
Au3M Au37 Au1Z 117.84(15)
Au5H Au37 Au1Z 176.91(18)
Au1K Au37 Au1Z 57.91(11)
Au8G Au37 Au1Z 117.85(17)
Au2Q Au37 Au1Z 59.50(12)
Au4G Au37 Au58 59.64(12)
Au5O Au37 Au58 88.82(15)
Au5E Au37 Au58 118.15(16)
Au3M Au37 Au58 117.71(15)
Au5H Au37 Au58 117.65(18)
Au1K Au37 Au58 87.23(13)
Au8G Au37 Au58 177.27(19)
Au2Q Au37 Au58 118.91(15)
Au1Z Au37 Au58 59.42(12)
Au4G Au37 Au1L 117.54(16)
Au5O Au37 Au1L 118.69(17)
Au5E Au37 Au1L 175.62(18)
Au3M Au37 Au1L 59.82(12)
Au5H Au37 Au1L 89.86(15)
Au1K Au37 Au1L 58.77(12)
Au8G Au37 Au1L 122.86(16)
Au2Q Au37 Au1L 118.81(14)
Au1Z Au37 Au1L 87.61(12)
Au58 Au37 Au1L 57.89(11)
Au4G Au37 Au4E 89.56(15)
Au5O Au37 Au4E 60.15(13)
Au5E Au37 Au4E 118.23(16)
Au3M Au37 Au4E 89.63(15)
Au5H Au37 Au4E 58.92(13)
Au1K Au37 Au4E 117.34(15)
Au8G Au37 Au4E 124.00(16)
Au2Q Au37 Au4E 177.00(15)
Au1Z Au37 Au4E 118.13(15)
Au58 Au37 Au4E 58.73(12)
Au1L Au37 Au4E 58.58(12)
Au5G Au38 Au6W 87.32(16)
Au5G Au38 Au5Z 59.30(13)
Au6W Au38 Au5Z 116.91(19)
Au5G Au38 Au2Y 172.3(2)
Au6W Au38 Au2Y 86.95(16)
Au5Z Au38 Au2Y 119.27(17)
Au5G Au38 Au22 62.67(13)
Au6W Au38 Au22 146.82(19)
Au5Z Au38 Au22 61.10(14)
Au2Y Au38 Au22 124.12(16)
Au5G Au38 Au2A 124.84(17)
Au6W Au38 Au2A 146.08(19)
Au5Z Au38 Au2A 91.50(15)
Au2Y Au38 Au2A 61.89(12)
Au22 Au38 Au2A 62.24(12)
Au5G Au38 Au4N 117.74(17)
Au6W Au38 Au4N 117.61(19)
Au5Z Au38 Au4N 58.55(13)
Au2Y Au38 Au4N 60.90(13)
Au22 Au38 Au4N 90.36(14)
Au2A Au38 Au4N 60.34(13)
Au5G Au38 Au1F 95.32(16)
Au6W Au38 Au1F 110.62(17)
Au5Z Au38 Au1F 123.27(17)
Au2Y Au38 Au1F 91.54(15)
Au22 Au38 Au1F 62.18(13)
Au2A Au38 Au1F 60.87(12)
Au4N Au38 Au1F 121.21(16)
Au5G Au38 Au36 61.59(13)
Au6W Au38 Au36 61.08(14)
Au5Z Au38 Au36 120.86(16)
Au2Y Au38 Au36 119.53(16)
Au22 Au38 Au36 90.57(15)
Au2A Au38 Au36 121.31(17)
Au4N Au38 Au36 178.35(19)
Au1F Au38 Au36 60.45(12)
Au5G Au38 Au3H 120.05(16)
Au6W Au38 Au3H 59.10(14)
Au5Z Au38 Au3H 175.90(19)
Au2Y Au38 Au3H 60.75(12)
Au22 Au38 Au3H 122.62(17)
Au2A Au38 Au3H 91.95(14)
Au4N Au38 Au3H 121.65(16)
Au1F Au38 Au3H 60.52(12)
Au36 Au38 Au3H 58.81(12)
Au4V Au39 Au4J 118.52(17)
Au4V Au39 Au3H 120.81(16)
Au4J Au39 Au3H 120.67(16)
Au4V Au39 Au3G 60.69(13)
Au4J Au39 Au3G 178.80(19)
Au3H Au39 Au3G 60.15(12)
Au4V Au39 Au6S 58.69(14)
Au4J Au39 Au6S 120.94(16)
Au3H Au39 Au6S 90.92(17)
Au3G Au39 Au6S 57.94(13)
Au4V Au39 Au3K 178.45(18)
Au4J Au39 Au3K 61.10(13)
Au3H Au39 Au3K 59.62(12)
Au3G Au39 Au3K 119.67(16)
Au6S Au39 Au3K 120.04(18)
Au4V Au39 Au1S 118.42(16)
Au4J Au39 Au1S 90.43(15)
Au3H Au39 Au1S 61.07(13)
Au3G Au39 Au1S 90.75(14)
Au6S Au39 Au1S 146.70(18)
Au3K Au39 Au1S 63.12(12)
Au4V Au39 Au6E 118.00(18)
Au4J Au39 Au6E 93.85(15)
Au3H Au39 Au6E 59.00(13)
Au3G Au39 Au6E 85.87(16)
Au6S Au39 Au6E 59.32(14)
Au3K Au39 Au6E 60.76(14)
Au1S Au39 Au6E 111.93(16)
Au4V Au39 Au1I 60.28(12)
Au4J Au39 Au1I 118.50(18)
Au3H Au39 Au1I 90.50(14)
Au3G Au39 Au1I 62.06(13)
Au6S Au39 Au1I 108.54(16)
Au3K Au39 Au1I 121.27(16)
Au1S Au39 Au1I 58.15(11)
Au6E Au39 Au1I 144.73(18)
Au4V Au39 Au28 88.55(15)
Au4J Au39 Au28 58.70(13)
Au3H Au39 Au28 121.51(15)
Au3G Au39 Au28 121.83(16)
Au6S Au39 Au28 143.69(18)
Au3K Au39 Au28 92.41(15)
Au1S Au39 Au28 60.46(12)
Au6E Au39 Au28 149.74(17)
Au1I Au39 Au28 59.81(12)
Au4V Au39 Au67 54.31(12)
Au4J Au39 Au67 64.27(13)
Au3H Au39 Au67 174.82(18)
Au3G Au39 Au67 114.89(15)
Au6S Au39 Au67 84.81(15)
Au3K Au39 Au67 125.21(16)
Au1S Au39 Au67 121.93(18)
Au6E Au39 Au67 120.62(16)
Au1I Au39 Au67 88.08(14)
Au28 Au39 Au67 61.78(13)
Au7J Au3A Au45 95.94(19)
Au7J Au3A Au79 63.78(15)
Au45 Au3A Au79 60.99(14)
Au7J Au3A Au47 63.69(17)
Au45 Au3A Au47 62.91(14)
Au79 Au3A Au47 94.00(16)
Au7J Au3A Au3Q 124.80(18)
Au45 Au3A Au3Q 60.80(13)
Au79 Au3A Au3Q 61.20(13)
Au47 Au3A Au3Q 123.63(18)
Au7J Au3A Au4S 112.4(2)
Au45 Au3A Au4S 120.12(17)
Au79 Au3A Au4S 85.36(15)
Au47 Au3A Au4S 175.71(19)
Au3Q Au3A Au4S 59.66(13)
Au7J Au3A Au1Z 110.01(18)
Au45 Au3A Au1Z 93.63(15)
Au79 Au3A Au1Z 151.40(19)
Au47 Au3A Au1Z 60.60(12)
Au3Q Au3A Au1Z 120.03(16)
Au4S Au3A Au1Z 120.97(16)
Au7J Au3A Au1V 154.9(2)
Au45 Au3A Au1V 63.62(13)
Au79 Au3A Au1V 112.43(17)
Au47 Au3A Au1V 92.85(15)
Au3Q Au3A Au1V 59.68(12)
Au4S Au3A Au1V 91.32(14)
Au1Z Au3A Au1V 60.37(12)
Au7J Au3A Au4K 81.39(19)
Au45 Au3A Au4K 176.40(17)
Au79 Au3A Au4K 115.51(17)
Au47 Au3A Au4K 117.55(17)
Au3Q Au3A Au4K 118.82(16)
Au4S Au3A Au4K 59.20(13)
Au1Z Au3A Au4K 89.56(15)
Au1V Au3A Au4K 119.59(16)
Au7J Au3A Au4G 57.24(15)
Au45 Au3A Au4G 122.73(17)
Au79 Au3A Au4G 121.01(16)
Au47 Au3A Au4G 59.84(14)
Au3Q Au3A Au4G 176.28(19)
Au4S Au3A Au4G 116.95(18)
Au1Z Au3A Au4G 59.75(12)
Au1V Au3A Au4G 120.06(15)
Au4K Au3A Au4G 57.75(13)
Au7J Au3A Au2E 138.3(2)
Au45 Au3A Au2E 123.74(15)
Au79 Au3A Au2E 144.21(17)
Au47 Au3A Au2E 120.35(15)
Au3Q Au3A Au2E 89.20(14)
Au4S Au3A Au2E 61.15(12)
Au1Z Au3A Au2E 59.83(11)
Au1V Au3A Au2E 60.14(12)
Au4K Au3A Au2E 59.45(12)
Au4G Au3A Au2E 87.64(14)
Au44 Au3B Au4M 177.8(2)
Au44 Au3B Au2I 63.66(13)
Au4M Au3B Au2I 118.44(18)
Au44 Au3B Au32 118.04(17)
Au4M Au3B Au32 61.67(13)
Au2I Au3B Au32 121.55(16)
Au44 Au3B Au5B 122.62(16)
Au4M Au3B Au5B 59.51(13)
Au2I Au3B Au5B 59.01(13)
Au32 Au3B Au5B 90.66(15)
Au44 Au3B Au33 59.49(12)
Au4M Au3B Au33 120.32(16)
Au2I Au3B Au33 92.02(14)
Au32 Au3B Au33 58.67(12)
Au5B Au3B Au33 119.20(16)
Au44 Au3B Au1U 90.52(14)
Au4M Au3B Au1U 91.12(15)
Au2I Au3B Au1U 60.46(12)
Au32 Au3B Au1U 61.10(12)
Au5B Au3B Au1U 59.81(12)
Au33 Au3B Au1U 59.41(12)
Au44 Au3B Au7U 101.64(18)
Au4M Au3B Au7U 76.24(15)
Au2I Au3B Au7U 165.13(19)
Au32 Au3B Au7U 66.06(14)
Au5B Au3B Au7U 135.74(17)
Au33 Au3B Au7U 81.41(15)
Au1U Au3B Au7U 125.07(16)
Au44 Au3B Au7K 77.30(14)
Au4M Au3B Au7K 102.83(16)
Au2I Au3B Au7K 67.57(13)
Au32 Au3B Au7K 164.10(17)
Au5B Au3B Au7K 83.49(15)
Au33 Au3B Au7K 136.78(17)
Au1U Au3B Au7K 126.44(17)
Au7U Au3B Au7K 108.49(16)
Au64 Au3C Au2J 144.87(19)
Au64 Au3C Au71 82.93(16)
Au2J Au3C Au71 65.15(14)
Au64 Au3C Au1A 145.97(19)
Au2J Au3C Au1A 62.18(12)
Au71 Au3C Au1A 127.29(17)
Au64 Au3C Au25 107.64(15)
Au2J Au3C Au25 61.95(12)
Au71 Au3C Au25 92.38(16)
Au1A Au3C Au25 61.48(12)
Au64 Au3C Au3S 57.36(13)
Au2J Au3C Au3S 123.11(16)
Au71 Au3C Au3S 115.69(16)
Au1A Au3C Au3S 91.86(15)
Au25 Au3C Au3S 61.19(12)
Au64 Au3C Au2U 89.06(16)
Au2J Au3C Au2U 123.35(15)
Au71 Au3C Au2U 171.47(17)
Au1A Au3C Au2U 61.23(12)
Au25 Au3C Au2U 92.86(15)
Au3S Au3C Au2U 61.51(13)
Au64 Au3C Au4W 118.82(17)
Au2J Au3C Au4W 62.38(12)
Au71 Au3C Au4W 66.25(14)
Au1A Au3C Au4W 90.66(14)
Au25 Au3C Au4W 124.28(16)
Au3S Au3C Au4W 174.49(18)
Au2U Au3C Au4W 115.76(16)
Au64 Au3C Au5W 61.59(13)
Au2J Au3C Au5W 144.73(17)
Au71 Au3C Au5W 114.97(17)
Au1A Au3C Au5W 108.73(17)
Au25 Au3C Au5W 147.33(19)
Au3S Au3C Au5W 89.71(15)
Au2U Au3C Au5W 58.04(13)
Au4W Au3C Au5W 84.83(15)
Au64 Au3C Au4P 58.97(13)
Au2J Au3C Au4P 89.76(15)
Au71 Au3C Au4P 56.12(13)
Au1A Au3C Au4P 121.06(16)
Au25 Au3C Au4P 59.58(12)
Au3S Au3C Au4P 60.13(13)
Au2U Au3C Au4P 121.64(16)
Au4W Au3C Au4P 122.31(18)
Au5W Au3C Au4P 120.53(16)
Au64 Au3C Au2V 121.57(17)
Au2J Au3C Au2V 89.28(13)
Au71 Au3C Au2V 122.30(17)
Au1A Au3C Au2V 59.49(11)
Au25 Au3C Au2V 120.95(15)
Au3S Au3C Au2V 121.46(18)
Au2U Au3C Au2V 59.95(12)
Au4W Au3C Au2V 56.11(13)
Au5W Au3C Au2V 59.98(12)
Au4P Au3C Au2V 178.4(2)
S10 Au3D Au75 134.0(6)
S10 Au3D Au2X 135.9(6)
Au75 Au3D Au2X 60.25(14)
S10 Au3D Au4L 76.0(6)
Au75 Au3D Au4L 95.97(16)
Au2X Au3D Au4L 60.02(13)
S10 Au3D Au2I 162.1(6)
Au75 Au3D Au2I 56.91(13)
Au2X Au3D Au2I 59.93(12)
Au4L Au3D Au2I 119.79(17)
S10 Au3D Au1O 103.0(6)
Au75 Au3D Au1O 120.01(16)
Au2X Au3D Au1O 94.19(15)
Au4L Au3D Au1O 117.68(15)
Au2I Au3D Au1O 63.28(12)
S10 Au3D Au44 101.9(6)
Au75 Au3D Au44 88.55(15)
Au2X Au3D Au44 121.57(16)
Au4L Au3D Au44 175.23(17)
Au2I Au3D Au44 61.64(13)
Au1O Au3D Au44 58.34(12)
S10 Au3D Au26 90.7(6)
Au75 Au3D Au26 123.67(18)
Au2X Au3D Au26 63.59(12)
Au4L Au3D Au26 58.02(12)
Au2I Au3D Au26 91.51(14)
Au1O Au3D Au26 59.70(11)
Au44 Au3D Au26 118.04(15)
S10 Au3D Au42 48.0(6)
Au75 Au3D Au42 173.59(17)
Au2X Au3D Au42 123.56(15)
Au4L Au3D Au42 90.44(13)
Au2I Au3D Au42 119.39(14)
Au1O Au3D Au42 56.13(11)
Au44 Au3D Au42 85.04(13)
Au26 Au3D Au42 59.99(12)
Au68 Au3E Au29 145.33(17)
Au68 Au3E Au1G 145.26(19)
Au29 Au3E Au1G 62.09(12)
Au68 Au3E Au6G 83.85(15)
Au29 Au3E Au6G 64.77(13)
Au1G Au3E Au6G 126.80(17)
Au68 Au3E Au2V 57.72(13)
Au29 Au3E Au2V 122.27(15)
Au1G Au3E Au2V 90.89(15)
Au6G Au3E Au2V 115.82(16)
Au68 Au3E Au6B 118.24(16)
Au29 Au3E Au6B 63.37(13)
Au1G Au3E Au6B 91.81(15)
Au6G Au3E Au6B 66.16(14)
Au2V Au3E Au6B 174.35(16)
Au68 Au3E Au3O 59.81(13)
Au29 Au3E Au3O 89.15(14)
Au1G Au3E Au3O 120.21(15)
Au6G Au3E Au3O 55.92(13)
Au2V Au3E Au3O 60.37(13)
Au6B Au3E Au3O 122.04(16)
Au68 Au3E Au1E 107.90(16)
Au29 Au3E Au1E 61.39(12)
Au1G Au3E Au1E 60.95(11)
Au6G Au3E Au1E 91.75(14)
Au2V Au3E Au1E 60.89(12)
Au6B Au3E Au1E 124.73(16)
Au3O Au3E Au1E 59.26(11)
Au68 Au3E Au2U 88.26(15)
Au29 Au3E Au2U 123.33(15)
Au1G Au3E Au2U 61.28(12)
Au6G Au3E Au2U 171.90(18)
Au2V Au3E Au2U 60.71(13)
Au6B Au3E Au2U 116.57(16)
Au3O Au3E Au2U 121.07(18)
Au1E Au3E Au2U 92.43(14)
Au68 Au3E Au5Y 61.13(13)
Au29 Au3E Au5Y 145.39(19)
Au1G Au3E Au5Y 108.78(15)
Au6G Au3E Au5Y 115.97(16)
Au2V Au3E Au5Y 89.66(15)
Au6B Au3E Au5Y 84.77(15)
Au3O Au3E Au5Y 120.91(16)
Au1E Au3E Au5Y 147.00(19)
Au2U Au3E Au5Y 57.99(12)
Au68 Au3E Au3L 120.58(15)
Au29 Au3E Au3L 90.21(15)
Au1G Au3E Au3L 60.12(12)
Au6G Au3E Au3L 123.05(18)
Au2V Au3E Au3L 120.67(16)
Au6B Au3E Au3L 56.93(13)
Au3O Au3E Au3L 179.0(2)
Au1E Au3E Au3L 121.07(15)
Au2U Au3E Au3L 59.97(13)
Au5Y Au3E Au3L 59.46(12)
Au7P Au3F Au62 86.18(17)
Au7P Au3F Au3W 87.95(17)
Au62 Au3F Au3W 171.8(2)
Au7P Au3F Au2P 145.52(19)
Au62 Au3F Au2P 62.46(13)
Au3W Au3F Au2P 124.59(16)
Au7P Au3F Au60 117.13(19)
Au62 Au3F Au60 59.49(13)
Au3W Au3F Au60 118.78(17)
Au2P Au3F Au60 60.36(13)
Au7P Au3F Au2A 147.4(2)
Au62 Au3F Au2A 124.84(17)
Au3W Au3F Au2A 62.13(12)
Au2P Au3F Au2A 62.48(12)
Au60 Au3F Au2A 90.31(14)
Au7P Au3F Au4N 117.35(19)
Au62 Au3F Au4N 117.80(18)
Au3W Au3F Au4N 60.30(13)
Au2P Au3F Au4N 91.35(14)
Au60 Au3F Au4N 58.56(13)
Au2A Au3F Au4N 60.58(13)
Au7P Au3F Au1C 110.92(18)
Au62 Au3F Au1C 95.57(16)
Au3W Au3F Au1C 91.90(15)
Au2P Au3F Au1C 62.10(12)
Au60 Au3F Au1C 122.42(16)
Au2A Au3F Au1C 61.02(12)
Au4N Au3F Au1C 121.60(16)
Au7P Au3F Au41 60.60(15)
Au62 Au3F Au41 61.94(13)
Au3W Au3F Au41 119.62(17)
Au2P Au3F Au41 90.35(15)
Au60 Au3F Au41 121.35(16)
Au2A Au3F Au41 121.47(17)
Au4N Au3F Au41 177.83(19)
Au1C Au3F Au41 60.44(12)
Au7P Au3F Au35 60.23(15)
Au62 Au3F Au35 120.12(16)
Au3W Au3F Au35 61.17(13)
Au2P Au3F Au35 122.14(18)
Au60 Au3F Au35 177.26(19)
Au2A Au3F Au35 91.97(15)
Au4N Au3F Au35 121.47(16)
Au1C Au3F Au35 60.15(12)
Au41 Au3F Au35 58.50(12)
Au6S Au3G Au76 73.90(17)
Au6S Au3G Au2Y 123.04(19)
Au76 Au3G Au2Y 58.01(14)
Au6S Au3G Au63 87.44(15)
Au76 Au3G Au63 92.76(17)
Au2Y Au3G Au63 121.01(16)
Au6S Au3G Au39 61.13(14)
Au76 Au3G Au39 122.03(17)
Au2Y Au3G Au39 120.85(16)
Au63 Au3G Au39 118.08(17)
Au6S Au3G Au4U 118.36(18)
Au76 Au3G Au4U 58.53(14)
Au2Y Au3G Au4U 60.56(13)
Au63 Au3G Au4U 60.51(13)
Au39 Au3G Au4U 178.59(18)
Au6S Au3G Au3H 92.63(15)
Au76 Au3G Au3H 89.77(16)
Au2Y Au3G Au3H 61.03(12)
Au63 Au3G Au3H 177.4(2)
Au39 Au3G Au3H 59.83(12)
Au4U Au3G Au3H 121.58(17)
Au6S Au3G Au4V 59.25(14)
Au76 Au3G Au4V 124.15(18)
Au2Y Au3G Au4V 177.64(19)
Au63 Au3G Au4V 58.80(13)
Au39 Au3G Au4V 59.28(12)
Au4U Au3G Au4V 119.31(16)
Au3H Au3G Au4V 119.08(16)
Au6S Au3G Au1B 149.84(18)
Au76 Au3G Au1B 118.79(17)
Au2Y Au3G Au1B 60.82(12)
Au63 Au3G Au1B 117.14(16)
Au39 Au3G Au1B 90.56(14)
Au4U Au3G Au1B 90.19(14)
Au3H Au3G Au1B 61.99(12)
Au4V Au3G Au1B 116.98(17)
Au6S Au3G Au1I 109.16(17)
Au76 Au3G Au1I 176.74(18)
Au2Y Au3G Au1I 118.79(15)
Au63 Au3G Au1I 88.55(15)
Au39 Au3G Au1I 59.67(13)
Au4U Au3G Au1I 119.85(16)
Au3H Au3G Au1I 88.95(14)
Au4V Au3G Au1I 59.03(12)
Au1B Au3G Au1I 57.99(12)
Au6S Au3G Au2S 141.89(18)
Au76 Au3G Au2S 119.53(17)
Au2Y Au3G Au2S 91.06(14)
Au63 Au3G Au2S 58.11(12)
Au39 Au3G Au2S 118.44(17)
Au4U Au3G Au2S 61.02(13)
Au3H Au3G Au2S 121.01(16)
Au4V Au3G Au2S 86.94(15)
Au1B Au3G Au2S 59.04(11)
Au1I Au3G Au2S 58.84(12)
Au6W Au3H Au6E 63.04(15)
Au6W Au3H Au3K 93.38(16)
Au6E Au3H Au3K 61.77(13)
Au6W Au3H Au36 61.50(15)
Au6E Au3H Au36 94.23(15)
Au3K Au3H Au36 62.39(13)
Au6W Au3H Au39 124.13(17)
Au6E Au3H Au39 61.10(14)
Au3K Au3H Au39 60.47(12)
Au36 Au3H Au39 122.79(16)
Au6W Au3H Au3G 116.98(19)
Au6E Au3H Au3G 86.94(15)
Au3K Au3H Au3G 120.40(16)
Au36 Au3H Au3G 177.16(18)
Au39 Au3H Au3G 60.03(12)
Au6W Au3H Au2Y 85.10(16)
Au6E Au3H Au2Y 115.79(17)
Au3K Au3H Au2Y 177.55(18)
Au36 Au3H Au2Y 118.31(16)
Au39 Au3H Au2Y 118.90(16)
Au3G Au3H Au2Y 58.88(12)
Au6W Au3H Au38 58.64(14)
Au6E Au3H Au38 121.62(18)
Au3K Au3H Au38 122.79(16)
Au36 Au3H Au38 60.41(12)
Au39 Au3H Au38 176.24(17)
Au3G Au3H Au38 116.79(16)
Au2Y Au3H Au38 57.93(12)
Au6W Au3H Au1S 151.42(18)
Au6E Au3H Au1S 112.82(16)
Au3K Au3H Au1S 63.04(13)
Au36 Au3H Au1S 91.86(15)
Au39 Au3H Au1S 60.01(12)
Au3G Au3H Au1S 90.07(15)
Au2Y Au3H Au1S 118.96(15)
Au38 Au3H Au1S 119.07(15)
Au6W Au3H Au1F 109.41(17)
Au6E Au3H Au1F 151.68(17)
Au3K Au3H Au1F 93.01(15)
Au36 Au3H Au1F 60.64(12)
Au39 Au3H Au1F 119.58(17)
Au3G Au3H Au1F 118.80(15)
Au2Y Au3H Au1F 89.31(13)
Au38 Au3H Au1F 59.54(12)
Au1S Au3H Au1F 59.58(12)
Au6W Au3H Au1B 141.07(18)
Au6E Au3H Au1B 144.50(17)
Au3K Au3H Au1B 122.59(17)
Au36 Au3H Au1B 119.57(15)
Au39 Au3H Au1B 89.43(14)
Au3G Au3H Au1B 59.83(12)
Au2Y Au3H Au1B 59.40(12)
Au38 Au3H Au1B 87.09(13)
Au1S Au3H Au1B 59.56(12)
Au1F Au3H Au1B 58.98(11)
Au40 Au3I Au2Q 176.39(18)
Au40 Au3I Au4Z 121.19(16)
Au2Q Au3I Au4Z 59.42(12)
Au40 Au3I Au8G 123.74(17)
Au2Q Au3I Au8G 59.81(13)
Au4Z Au3I Au8G 58.71(14)
Au40 Au3I Au3M 90.89(15)
Au2Q Au3I Au3M 91.55(15)
Au4Z Au3I Au3M 121.91(16)
Au8G Au3I Au3M 63.20(13)
Au40 Au3I Au1K 118.09(15)
Au2Q Au3I Au1K 61.15(12)
Au4Z Au3I Au1K 120.57(16)
Au8G Au3I Au1K 91.79(15)
Au3M Au3I Au1K 59.67(12)
Au40 Au3I Au1R 59.46(12)
Au2Q Au3I Au1R 119.72(15)
Au4Z Au3I Au1R 177.01(18)
Au8G Au3I Au1R 123.73(18)
Au3M Au3I Au1R 60.55(12)
Au1K Au3I Au1R 58.64(11)
Au40 Au3I Au2L 59.69(12)
Au2Q Au3I Au2L 116.73(15)
Au4Z Au3I Au2L 118.14(18)
Au8G Au3I Au2L 175.98(19)
Au3M Au3I Au2L 119.87(15)
Au1K Au3I Au2L 87.93(12)
Au1R Au3I Au2L 59.34(12)
Au40 Au3I Au4B 90.16(15)
Au2Q Au3I Au4B 87.29(15)
Au4Z Au3I Au4B 59.29(13)
Au8G Au3I Au4B 117.96(16)
Au3M Au3I Au4B 177.45(16)
Au1K Au3I Au4B 117.80(15)
Au1R Au3I Au4B 118.18(15)
Au2L Au3I Au4B 58.85(12)
Au40 Au3I Au1H 116.92(16)
Au2Q Au3I Au1H 59.51(12)
Au4Z Au3I Au1H 89.55(15)
Au8G Au3I Au1H 119.31(16)
Au3M Au3I Au1H 119.32(15)
Au1K Au3I Au1H 59.65(12)
Au1R Au3I Au1H 87.64(12)
Au2L Au3I Au1H 57.23(11)
Au4B Au3I Au1H 58.15(12)
Au40 Au3I Au5M 60.09(13)
Au2Q Au3I Au5M 123.50(16)
Au4Z Au3I Au5M 94.04(14)
Au8G Au3I Au5M 63.78(13)
Au3M Au3I Au5M 59.50(13)
Au1K Au3I Au5M 119.08(17)
Au1R Au3I Au5M 88.75(14)
Au2L Au3I Au5M 119.76(16)
Au4B Au3I Au5M 123.00(16)
Au1H Au3I Au5M 176.23(17)
Au40 Au3I Au5P 57.31(12)
Au2Q Au3I Au5P 123.19(16)
Au4Z Au3I Au5P 63.88(13)
Au8G Au3I Au5P 93.77(14)
Au3M Au3I Au5P 122.01(16)
Au1K Au3I Au5P 174.26(16)
Au1R Au3I Au5P 116.71(15)
Au2L Au3I Au5P 86.61(14)
Au4B Au3I Au5P 60.47(13)
Au1H Au3I Au5P 118.32(17)
Au5M Au3I Au5P 62.57(13)
Au6X Au3J Au59 87.31(15)
Au6X Au3J Au4X 62.50(14)
Au59 Au3J Au4X 119.77(16)
Au6X Au3J Au5Q 94.15(17)
Au59 Au3J Au5Q 176.56(18)
Au4X Au3J Au5Q 58.52(13)
Au6X Au3J Au3P 120.64(17)
Au59 Au3J Au3P 59.76(13)
Au4X Au3J Au3P 176.38(19)
Au5Q Au3J Au3P 121.73(16)
Au6X Au3J Au69 60.05(14)
Au59 Au3J Au69 60.77(14)
Au4X Au3J Au69 122.45(18)
Au5Q Au3J Au69 122.63(18)
Au3P Au3J Au69 60.81(14)
Au6X Au3J Au4D 127.26(18)
Au59 Au3J Au4D 119.01(16)
Au4X Au3J Au4D 120.75(16)
Au5Q Au3J Au4D 62.38(13)
Au3P Au3J Au4D 59.35(12)
Au69 Au3J Au4D 92.22(15)
Au6X Au3J Au1W 109.69(16)
Au59 Au3J Au1W 88.10(14)
Au4X Au3J Au1W 60.31(13)
Au5Q Au3J Au1W 88.48(14)
Au3P Au3J Au1W 116.17(17)
Au69 Au3J Au1W 146.37(17)
Au4D Au3J Au1W 115.53(15)
Au6X Au3J Au5A 59.03(14)
Au59 Au3J Au5A 59.05(12)
Au4X Au3J Au5A 60.73(12)
Au5Q Au3J Au5A 119.20(16)
Au3P Au3J Au5A 118.73(16)
Au69 Au3J Au5A 91.64(15)
Au4D Au3J Au5A 173.70(19)
Au1W Au3J Au5A 59.22(12)
Au6X Au3J Au2B 150.76(18)
Au59 Au3J Au2B 116.96(17)
Au4X Au3J Au2B 90.05(14)
Au5Q Au3J Au2B 60.76(13)
Au3P Au3J Au2B 87.18(14)
Au69 Au3J Au2B 144.96(17)
Au4D Au3J Au2B 56.86(12)
Au1W Au3J Au2B 58.70(11)
Au5A Au3J Au2B 117.89(15)
Au6X Au3J Au1T 143.34(17)
Au59 Au3J Au1T 59.77(12)
Au4X Au3J Au1T 118.09(16)
Au5Q Au3J Au1T 117.89(15)
Au3P Au3J Au1T 58.38(12)
Au69 Au3J Au1T 109.39(16)
Au4D Au3J Au1T 85.73(14)
Au1W Au3J Au1T 57.79(12)
Au5A Au3J Au1T 88.30(14)
Au2B Au3J Au1T 57.19(11)
Au6X Au3J Au7B 62.79(14)
Au59 Au3J Au7B 124.80(16)
Au4X Au3J Au7B 87.60(16)
Au5Q Au3J Au7B 58.58(13)
Au3P Au3J Au7B 95.51(15)
Au69 Au3J Au7B 64.09(14)
Au4D Au3J Au7B 64.79(13)
Au1W Au3J Au7B 143.75(17)
Au5A Au3J Au7B 121.45(17)
Au2B Au3J Au7B 109.12(15)
Au1T Au3J Au7B 148.70(16)
Au6K Au3K Au4O 94.90(16)
Au6K Au3K Au3H 86.99(16)
Au4O Au3K Au3H 176.82(18)
Au6K Au3K Au3Y 62.93(14)
Au4O Au3K Au3Y 59.09(13)
Au3H Au3K Au3Y 119.88(16)
Au6K Au3K Au39 120.09(18)
Au4O Au3K Au39 120.91(17)
Au3H Au3K Au39 59.91(12)
Au3Y Au3K Au39 176.63(19)
Au6K Au3K Au4J 126.07(17)
Au4O Au3K Au4J 61.88(13)
Au3H Au3K Au4J 118.90(15)
Au3Y Au3K Au4J 120.91(16)
Au39 Au3K Au4J 59.04(12)
Au6K Au3K Au6E 60.25(15)
Au4O Au3K Au6E 124.37(16)
Au3H Au3K Au6E 58.81(13)
Au3Y Au3K Au6E 123.16(18)
Au39 Au3K Au6E 59.92(14)
Au4J Au3K Au6E 92.10(15)
Au6K Au3K Au36 59.12(13)
Au4O Au3K Au36 120.06(15)
Au3H Au3K Au36 58.86(12)
Au3Y Au3K Au36 61.02(12)
Au39 Au3K Au36 118.71(15)
Au4J Au3K Au36 174.77(18)
Au6E Au3K Au36 90.40(16)
Au6K Au3K Au1D 109.81(16)
Au4O Au3K Au1D 89.17(14)
Au3H Au3K Au1D 87.78(13)
Au3Y Au3K Au1D 60.46(12)
Au39 Au3K Au1D 116.33(15)
Au4J Au3K Au1D 117.05(17)
Au6E Au3K Au1D 144.26(17)
Au36 Au3K Au1D 58.99(12)
Au6K Au3K Au2G 151.12(17)
Au4O Au3K Au2G 60.39(13)
Au3H Au3K Au2G 117.08(15)
Au3Y Au3K Au2G 90.00(15)
Au39 Au3K Au2G 87.29(15)
Au4J Au3K Au2G 57.99(12)
Au6E Au3K Au2G 145.00(17)
Au36 Au3K Au2G 118.07(15)
Au1D Au3K Au2G 59.10(12)
Au6K Au3K Au1S 142.98(18)
Au4O Au3K Au1S 117.80(17)
Au3H Au3K Au1S 59.64(12)
Au3Y Au3K Au1S 118.07(15)
Au39 Au3K Au1S 58.70(11)
Au4J Au3K Au1S 86.84(14)
Au6E Au3K Au1S 107.71(15)
Au36 Au3K Au1S 88.02(13)
Au1D Au3K Au1S 57.63(11)
Au2G Au3K Au1S 57.44(11)
Au6K Au3K Au7F 63.05(14)
Au4O Au3K Au7F 58.07(13)
Au3H Au3K Au7F 125.11(17)
Au3Y Au3K Au7F 87.45(14)
Au39 Au3K Au7F 95.31(14)
Au4J Au3K Au7F 63.50(13)
Au6E Au3K Au7F 66.36(14)
Au36 Au3K Au7F 121.73(17)
Au1D Au3K Au7F 143.79(16)
Au2G Au3K Au7F 108.65(16)
Au1S Au3K Au7F 148.75(17)
Au6A Au3L Au6B 116.49(17)
Au6A Au3L Au2K 145.3(2)
Au6B Au3L Au2K 63.12(13)
Au6A Au3L Au61 89.29(16)
Au6B Au3L Au61 62.21(14)
Au2K Au3L Au61 58.91(13)
Au6A Au3L Au1G 146.52(19)
Au6B Au3L Au1G 93.10(14)
Au2K Au3L Au1G 61.01(12)
Au61 Au3L Au1G 119.87(16)
Au6A Au3L Au40 60.13(13)
Au6B Au3L Au40 176.40(18)
Au2K Au3L Au40 120.28(16)
Au61 Au3L Au40 117.96(16)
Au1G Au3L Au40 89.81(14)
Au6A Au3L Au5Y 61.33(13)
Au6B Au3L Au5Y 87.20(16)
Au2K Au3L Au5Y 146.12(17)
Au61 Au3L Au5Y 122.81(17)
Au1G Au3L Au5Y 108.04(16)
Au40 Au3L Au5Y 89.88(16)
Au6A Au3L Au2U 89.75(16)
Au6B Au3L Au2U 119.77(17)
Au2K Au3L Au2U 121.56(15)
Au61 Au3L Au2U 178.02(18)
Au1G Au3L Au2U 60.55(12)
Au40 Au3L Au2U 60.06(13)
Au5Y Au3L Au2U 58.07(13)
Au6A Au3L Au56 59.80(13)
Au6B Au3L Au56 120.28(18)
Au2K Au3L Au56 89.54(15)
Au61 Au3L Au56 58.26(13)
Au1G Au3L Au56 119.68(15)
Au40 Au3L Au56 59.71(13)
Au5Y Au3L Au56 121.11(16)
Au2U Au3L Au56 119.77(16)
Au6A Au3L Au2L 108.21(16)
Au6B Au3L Au2L 124.32(17)
Au2K Au3L Au2L 61.22(12)
Au61 Au3L Au2L 87.96(15)
Au1G Au3L Au2L 60.92(11)
Au40 Au3L Au2L 59.06(12)
Au5Y Au3L Au2L 145.29(19)
Au2U Au3L Au2L 90.69(15)
Au56 Au3L Au2L 58.76(12)
Au6A Au3L Au3E 121.51(17)
Au6B Au3L Au3E 60.63(13)
Au2K Au3L Au3E 89.58(13)
Au61 Au3L Au3E 122.48(16)
Au1G Au3L Au3E 58.50(11)
Au40 Au3L Au3E 119.50(17)
Au5Y Au3L Au3E 60.17(12)
Au2U Au3L Au3E 59.49(12)
Au56 Au3L Au3E 178.17(17)
Au2L Au3L Au3E 119.42(15)
Au3S Au3M Au5R 61.89(13)
Au3S Au3M Au37 178.9(2)
Au5R Au3M Au37 118.54(16)
Au3S Au3M Au1K 119.05(16)
Au5R Au3M Au1K 177.9(2)
Au37 Au3M Au1K 60.56(12)
Au3S Au3M Au3I 90.00(15)
Au5R Au3M Au3I 121.83(16)
Au37 Au3M Au3I 88.94(15)
Au1K Au3M Au3I 60.28(12)
Au3S Au3M Au1L 119.62(16)
Au5R Au3M Au1L 118.47(18)
Au37 Au3M Au1L 61.20(12)
Au1K Au3M Au1L 59.42(12)
Au3I Au3M Au1L 119.70(15)
Au3S Au3M Au25 61.09(12)
Au5R Au3M Au25 90.61(15)
Au37 Au3M Au25 119.73(15)
Au1K Au3M Au25 88.34(13)
Au3I Au3M Au25 120.38(15)
Au1L Au3M Au25 58.53(11)
Au3S Au3M Au5M 57.56(13)
Au5R Au3M Au5M 60.31(14)
Au37 Au3M Au5M 121.63(16)
Au1K Au3M Au5M 121.81(18)
Au3I Au3M Au5M 61.63(13)
Au1L Au3M Au5M 177.14(18)
Au25 Au3M Au5M 118.64(16)
Au3S Au3M Au1R 60.38(12)
Au5R Au3M Au1R 122.25(16)
Au37 Au3M Au1R 119.21(15)
Au1K Au3M Au1R 58.67(11)
Au3I Au3M Au1R 60.06(12)
Au1L Au3M Au1R 89.02(13)
Au25 Au3M Au1R 60.32(12)
Au5M Au3M Au1R 89.67(14)
Au3S Au3M Au4T 91.84(16)
Au5R Au3M Au4T 59.02(13)
Au37 Au3M Au4T 89.23(15)
Au1K Au3M Au4T 118.87(15)
Au3I Au3M Au4T 178.15(17)
Au1L Au3M Au4T 59.46(12)
Au25 Au3M Au4T 60.85(12)
Au5M Au3M Au4T 119.29(16)
Au1R Au3M Au4T 121.16(15)
Au3S Au3M Au5H 121.04(16)
Au5R Au3M Au5H 59.16(13)
Au37 Au3M Au5H 59.40(12)
Au1K Au3M Au5H 119.88(16)
Au3I Au3M Au5H 120.68(16)
Au1L Au3M Au5H 89.09(14)
Au25 Au3M Au5H 118.89(17)
Au5M Au3M Au5H 92.23(14)
Au1R Au3M Au5H 178.07(17)
Au4T Au3M Au5H 58.04(13)
Au3S Au3M Au8G 120.18(16)
Au5R Au3M Au8G 91.93(14)
Au37 Au3M Au8G 58.97(12)
Au1K Au3M Au8G 89.12(14)
Au3I Au3M Au8G 57.99(12)
Au1L Au3M Au8G 120.13(15)
Au25 Au3M Au8G 177.46(17)
Au5M Au3M Au8G 62.72(13)
Au1R Au3M Au8G 118.03(17)
Au4T Au3M Au8G 120.72(15)
Au5H Au3M Au8G 62.69(13)
Au7E Au3N Au7I 74.50(17)
Au7E Au3N Au32 121.61(19)
Au7I Au3N Au32 58.27(14)
Au7E Au3N Au51 59.99(15)
Au7I Au3N Au51 123.50(17)
Au32 Au3N Au51 178.18(19)
Au7E Au3N Au5J 89.79(16)
Au7I Au3N Au5J 90.95(16)
Au32 Au3N Au5J 120.80(17)
Au51 Au3N Au5J 59.45(13)
Au7E Au3N Au2O 90.16(17)
Au7I Au3N Au2O 91.76(17)
Au32 Au3N Au2O 61.49(12)
Au51 Au3N Au2O 118.21(17)
Au5J Au3N Au2O 177.17(19)
Au7E Au3N Au49 60.14(14)
Au7I Au3N Au49 123.4(2)
Au32 Au3N Au49 120.25(16)
Au51 Au3N Au49 59.45(13)
Au5J Au3N Au49 118.90(16)
Au2O Au3N Au49 58.77(12)
Au7E Au3N Au31 119.66(17)
Au7I Au3N Au31 57.32(15)
Au32 Au3N Au31 61.09(13)
Au51 Au3N Au31 119.20(17)
Au5J Au3N Au31 59.75(13)
Au2O Au3N Au31 122.57(16)
Au49 Au3N Au31 178.62(18)
Au7E Au3N Au1M 147.04(19)
Au7I Au3N Au1M 119.53(17)
Au32 Au3N Au1M 61.34(12)
Au51 Au3N Au1M 116.87(16)
Au5J Au3N Au1M 117.73(18)
Au2O Au3N Au1M 61.44(12)
Au49 Au3N Au1M 89.26(13)
Au31 Au3N Au1M 91.23(15)
Au7E Au3N Au2C 108.38(17)
Au7I Au3N Au2C 177.1(2)
Au32 Au3N Au2C 119.33(15)
Au51 Au3N Au2C 58.88(12)
Au5J Au3N Au2C 89.16(15)
Au2O Au3N Au2C 88.18(13)
Au49 Au3N Au2C 58.84(13)
Au31 Au3N Au2C 120.43(18)
Au1M Au3N Au2C 58.01(11)
Au7E Au3N Au2D 143.58(18)
Au7I Au3N Au2D 118.46(18)
Au32 Au3N Au2D 91.63(15)
Au51 Au3N Au2D 87.06(15)
Au5J Au3N Au2D 58.00(13)
Au2O Au3N Au2D 121.13(15)
Au49 Au3N Au2D 118.10(16)
Au31 Au3N Au2D 61.14(13)
Au1M Au3N Au2D 59.73(12)
Au2C Au3N Au2D 59.30(12)
Au6G Au3O Au70 88.44(17)
Au6G Au3O Au4L 172.82(18)
Au70 Au3O Au4L 91.02(17)
Au6G Au3O Au68 86.58(16)
Au70 Au3O Au68 139.62(17)
Au4L Au3O Au68 89.20(16)
Au6G Au3O Au1E 96.03(16)
Au70 Au3O Au1E 111.95(15)
Au4L Au3O Au1E 90.82(15)
Au68 Au3O Au1E 108.42(15)
Au6G Au3O Au2F 66.40(14)
Au70 Au3O Au2F 59.92(13)
Au4L Au3O Au2F 119.29(16)
Au68 Au3O Au2F 148.02(19)
Au1E Au3O Au2F 60.65(12)
Au6G Au3O Au2X 124.91(17)
Au70 Au3O Au2X 59.47(13)
Au4L Au3O Au2X 60.40(13)
Au68 Au3O Au2X 147.11(19)
Au1E Au3O Au2X 63.40(12)
Au2F Au3O Au2X 58.93(12)
Au6G Au3O Au3E 61.50(14)
Au70 Au3O Au3E 146.0(2)
Au4L Au3O Au3E 120.82(16)
Au68 Au3O Au3E 59.26(13)
Au1E Au3O Au3E 60.44(12)
Au2F Au3O Au3E 91.64(15)
Au2X Au3O Au3E 123.82(15)
Au6G Au3O Au2V 120.58(17)
Au70 Au3O Au2V 149.9(2)
Au4L Au3O Au2V 61.22(13)
Au68 Au3O Au2V 57.30(12)
Au1E Au3O Au2V 61.03(12)
Au2F Au3O Au2V 121.68(15)
Au2X Au3O Au2V 94.39(15)
Au3E Au3O Au2V 59.60(13)
Au6G Au3O Au82 63.16(14)
Au70 Au3O Au82 72.36(14)
Au4L Au3O Au82 109.88(17)
Au68 Au3O Au82 69.69(14)
Au1E Au3O Au82 159.0(2)
Au2F Au3O Au82 109.24(17)
Au2X Au3O Au82 129.66(16)
Au3E Au3O Au82 103.92(16)
Au2V Au3O Au82 125.62(16)
Au6T Au3P Au59 91.67(15)
Au6T Au3P Au4P 59.13(14)
Au59 Au3P Au4P 121.00(17)
Au6T Au3P Au4D 120.57(18)
Au59 Au3P Au4D 119.92(16)
Au4P Au3P Au4D 119.06(16)
Au6T Au3P Au1T 148.26(18)
Au59 Au3P Au1T 61.24(12)
Au4P Au3P Au1T 118.84(18)
Au4D Au3P Au1T 89.01(14)
Au6T Au3P Au3J 119.20(18)
Au59 Au3P Au3J 59.29(12)
Au4P Au3P Au3J 178.12(19)
Au4D Au3P Au3J 60.73(12)
Au1T Au3P Au3J 63.01(12)
Au6T Au3P Au4T 59.02(14)
Au59 Au3P Au4T 60.82(13)
Au4P Au3P Au4T 60.21(13)
Au4D Au3P Au4T 179.25(19)
Au1T Au3P Au4T 91.53(15)
Au3J Au3P Au4T 119.99(16)
Au6T Au3P Au25 109.48(17)
Au59 Au3P Au25 91.07(15)
Au4P Au3P Au25 59.98(13)
Au4D Au3P Au25 117.83(16)
Au1T Au3P Au25 58.87(12)
Au3J Au3P Au25 121.87(15)
Au4T Au3P Au25 62.07(13)
Au6T Au3P Au69 59.32(14)
Au59 Au3P Au69 60.30(14)
Au4P Au3P Au69 118.44(16)
Au4D Au3P Au69 92.50(16)
Au1T Au3P Au69 112.45(16)
Au3J Au3P Au69 59.90(13)
Au4T Au3P Au69 87.78(15)
Au25 Au3P Au69 146.81(17)
Au6T Au3P Au2J 143.34(18)
Au59 Au3P Au2J 121.81(16)
Au4P Au3P Au2J 88.57(14)
Au4D Au3P Au2J 57.90(12)
Au1T Au3P Au2J 60.58(11)
Au3J Au3P Au2J 92.74(13)
Au4T Au3P Au2J 121.97(17)
Au25 Au3P Au2J 59.96(12)
Au69 Au3P Au2J 148.23(18)
Au6T Au3P Au71 84.80(15)
Au59 Au3P Au71 175.30(17)
Au4P Au3P Au71 54.43(13)
Au4D Au3P Au71 64.69(13)
Au1T Au3P Au71 121.12(16)
Au3J Au3P Au71 125.24(16)
Au4T Au3P Au71 114.57(16)
Au25 Au3P Au71 87.19(15)
Au69 Au3P Au71 119.92(17)
Au2J Au3P Au71 60.83(12)
Au73 Au3Q Au4S 59.27(15)
Au73 Au3Q Au3A 93.71(16)
Au4S Au3Q Au3A 60.32(13)
Au73 Au3Q Au1V 149.8(2)
Au4S Au3Q Au1V 92.31(15)
Au3A Au3Q Au1V 60.69(12)
Au73 Au3Q Au53 117.66(18)
Au4S Au3Q Au53 176.78(17)
Au3A Au3Q Au53 120.03(17)
Au1V Au3Q Au53 90.52(15)
Au73 Au3Q Au5L 58.67(14)
Au4S Au3Q Au5L 60.45(14)
Au3A Au3Q Au5L 120.64(18)
Au1V Au3Q Au5L 118.52(16)
Au53 Au3Q Au5L 119.32(17)
Au73 Au3Q Au24 109.70(17)
Au4S Au3Q Au24 63.36(13)
Au3A Au3Q Au24 90.55(15)
Au1V Au3Q Au24 58.95(12)
Au53 Au3Q Au24 119.56(16)
Au5L Au3Q Au24 59.57(12)
Au73 Au3Q Au45 119.27(16)
Au4S Au3Q Au45 119.24(17)
Au3A Au3Q Au45 59.25(13)
Au1V Au3Q Au45 63.43(12)
Au53 Au3Q Au45 60.85(13)
Au5L Au3Q Au45 177.89(17)
Au24 Au3Q Au45 122.36(15)
Au73 Au3Q Au79 59.75(14)
Au4S Au3Q Au79 84.62(16)
Au3A Au3Q Au79 59.13(13)
Au1V Au3Q Au79 111.53(16)
Au53 Au3Q Au79 92.91(16)
Au5L Au3Q Au79 118.21(17)
Au24 Au3Q Au79 144.7(2)
Au45 Au3Q Au79 59.78(13)
Au73 Au3Q Au2T 141.49(18)
Au4S Au3Q Au2T 123.99(16)
Au3A Au3Q Au2T 122.05(15)
Au1V Au3Q Au2T 61.38(12)
Au53 Au3Q Au2T 58.87(13)
Au5L Au3Q Au2T 88.46(14)
Au24 Au3Q Au2T 60.71(12)
Au45 Au3Q Au2T 93.30(15)
Au79 Au3Q Au2T 149.29(19)
Au73 Au3Q Au6Y 81.51(15)
Au4S Au3Q Au6Y 114.31(17)
Au3A Au3Q Au6Y 174.34(19)
Au1V Au3Q Au6Y 122.93(16)
Au53 Au3Q Au6Y 65.21(14)
Au5L Au3Q Au6Y 54.19(14)
Au24 Au3Q Au6Y 88.24(14)
Au45 Au3Q Au6Y 125.81(18)
Au79 Au3Q Au6Y 120.05(16)
Au2T Au3Q Au6Y 61.89(12)
Au6I Au3R Au4X 61.64(14)
Au6I Au3R Au6J 60.68(14)
Au4X Au3R Au6J 122.28(18)
Au6I Au3R Au2O 88.63(15)
Au4X Au3R Au2O 120.86(16)
Au6J Au3R Au2O 59.62(13)
Au6I Au3R Au66 92.85(17)
Au4X Au3R Au66 58.25(13)
Au6J Au3R Au66 122.98(18)
Au2O Au3R Au66 177.40(18)
Au6I Au3R Au49 121.53(17)
Au4X Au3R Au49 176.47(19)
Au6J Au3R Au49 60.97(14)
Au2O Au3R Au49 58.90(12)
Au66 Au3R Au49 121.81(16)
Au6I Au3R Au52 126.51(18)
Au4X Au3R Au52 120.23(17)
Au6J Au3R Au52 92.79(15)
Au2O Au3R Au52 118.52(17)
Au66 Au3R Au52 62.12(13)
Au49 Au3R Au52 59.69(13)
Au6I Au3R Au3U 59.28(13)
Au4X Au3R Au3U 61.30(12)
Au6J Au3R Au3U 90.60(14)
Au2O Au3R Au3U 59.57(12)
Au66 Au3R Au3U 119.51(16)
Au49 Au3R Au3U 118.39(16)
Au52 Au3R Au3U 174.21(19)
Au6I Au3R Au1W 108.90(16)
Au4X Au3R Au1W 60.25(13)
Au6J Au3R Au1W 145.16(17)
Au2O Au3R Au1W 88.48(14)
Au66 Au3R Au1W 89.02(14)
Au49 Au3R Au1W 116.37(17)
Au52 Au3R Au1W 116.37(16)
Au3U Au3R Au1W 58.91(12)
Au6I Au3R Au2R 149.53(18)
Au4X Au3R Au2R 89.89(14)
Au6J Au3R Au2R 145.42(17)
Au2O Au3R Au2R 117.18(17)
Au66 Au3R Au2R 60.79(13)
Au49 Au3R Au2R 87.29(15)
Au52 Au3R Au2R 56.95(12)
Au3U Au3R Au2R 118.32(15)
Au1W Au3R Au2R 59.44(12)
Au6I Au3R Au1J 143.80(17)
Au4X Au3R Au1J 118.43(15)
Au6J Au3R Au1J 108.75(16)
Au2O Au3R Au1J 59.33(12)
Au66 Au3R Au1J 118.59(16)
Au49 Au3R Au1J 58.17(12)
Au52 Au3R Au1J 86.39(14)
Au3U Au3R Au1J 88.08(14)
Au1W Au3R Au1J 58.20(12)
Au2R Au3R Au1J 57.85(12)
Au6I Au3R Au7L 62.11(14)
Au4X Au3R Au7L 86.66(16)
Au6J Au3R Au7L 65.26(14)
Au2O Au3R Au7L 124.84(16)
Au66 Au3R Au7L 57.76(13)
Au49 Au3R Au7L 96.25(15)
Au52 Au3R Au7L 64.65(13)
Au3U Au3R Au7L 121.10(17)
Au1W Au3R Au7L 143.12(17)
Au2R Au3R Au7L 108.70(15)
Au1J Au3R Au7L 149.30(16)
Au64 Au3S Au5M 116.36(16)
Au64 Au3S Au3M 145.5(2)
Au5M Au3S Au3M 63.14(13)
Au64 Au3S Au3C 60.53(13)
Au5M Au3S Au3C 176.48(18)
Au3M Au3S Au3C 120.31(16)
Au64 Au3S Au5T 61.66(15)
Au5M Au3S Au5T 87.65(16)
Au3M Au3S Au5T 146.1(2)
Au3C Au3S Au5T 89.27(15)
Au64 Au3S Au1R 145.71(17)
Au5M Au3S Au1R 93.74(16)
Au3M Au3S Au1R 61.88(12)
Au3C Au3S Au1R 88.77(13)
Au5T Au3S Au1R 106.54(17)
Au64 Au3S Au4P 60.16(14)
Au5M Au3S Au4P 119.78(17)
Au3M Au3S Au4P 89.21(16)
Au3C Au3S Au4P 60.69(13)
Au5T Au3S Au4P 121.78(17)
Au1R Au3S Au4P 119.93(16)
Au64 Au3S Au5R 88.97(16)
Au5M Au3S Au5R 61.35(14)
Au3M Au3S Au5R 59.59(13)
Au3C Au3S Au5R 119.24(18)
Au5T Au3S Au5R 122.56(16)
Au1R Au3S Au5R 121.44(16)
Au4P Au3S Au5R 58.54(13)
Au64 Au3S Au25 108.51(17)
Au5M Au3S Au25 124.33(17)
Au3M Au3S Au25 61.19(12)
Au3C Au3S Au25 59.12(12)
Au5T Au3S Au25 144.43(17)
Au1R Au3S Au25 60.84(12)
Au4P Au3S Au25 59.10(12)
Au5R Au3S Au25 89.40(15)
Au64 Au3S Au2U 89.68(16)
Au5M Au3S Au2U 119.85(18)
Au3M Au3S Au2U 121.55(16)
Au3C Au3S Au2U 59.51(13)
Au5T Au3S Au2U 57.16(12)
Au1R Au3S Au2U 59.68(12)
Au4P Au3S Au2U 120.20(16)
Au5R Au3S Au2U 178.5(2)
Au25 Au3S Au2U 90.47(13)
Au64 Au3S Au40 121.07(18)
Au5M Au3S Au40 61.10(14)
Au3M Au3S Au40 89.96(15)
Au3C Au3S Au40 118.53(16)
Au5T Au3S Au40 59.42(14)
Au1R Au3S Au40 58.32(12)
Au4P Au3S Au40 178.24(17)
Au5R Au3S Au40 122.21(17)
Au25 Au3S Au40 119.16(15)
Au2U Au3S Au40 59.08(13)
Au28 Au3T Au77 145.5(2)
Au28 Au3T Au67 66.32(13)
Au77 Au3T Au67 82.30(16)
Au28 Au3T Au01 62.21(12)
Au77 Au3T Au01 145.45(17)
Au67 Au3T Au01 128.48(16)
Au28 Au3T Au1I 61.84(12)
Au77 Au3T Au1I 108.16(17)
Au67 Au3T Au1I 93.03(15)
Au01 Au3T Au1I 60.99(12)
Au28 Au3T Au3V 122.94(16)
Au77 Au3T Au3V 57.83(13)
Au67 Au3T Au3V 115.60(18)
Au01 Au3T Au3V 91.01(14)
Au1I Au3T Au3V 61.11(12)
Au28 Au3T Au5F 62.94(13)
Au77 Au3T Au5F 117.90(16)
Au67 Au3T Au5F 66.18(14)
Au01 Au3T Au5F 91.89(15)
Au1I Au3T Au5F 124.75(16)
Au3V Au3T Au5F 174.12(17)
Au28 Au3T Au2Z 123.03(16)
Au77 Au3T Au2Z 88.69(15)
Au67 Au3T Au2Z 170.65(17)
Au01 Au3T Au2Z 60.87(12)
Au1I Au3T Au2Z 92.16(14)
Au3V Au3T Au2Z 60.68(13)
Au5F Au3T Au2Z 116.62(18)
Au28 Au3T Au5X 144.36(19)
Au77 Au3T Au5X 61.69(14)
Au67 Au3T Au5X 114.74(16)
Au01 Au3T Au5X 108.13(17)
Au1I Au3T Au5X 147.10(17)
Au3V Au3T Au5X 89.85(15)
Au5F Au3T Au5X 84.38(15)
Au2Z Au3T Au5X 58.07(13)
Au28 Au3T Au4V 89.91(15)
Au77 Au3T Au4V 59.47(14)
Au67 Au3T Au4V 55.92(13)
Au01 Au3T Au4V 120.68(16)
Au1I Au3T Au4V 59.69(12)
Au3V Au3T Au4V 60.36(13)
Au5F Au3T Au4V 122.01(16)
Au2Z Au3T Au4V 121.03(16)
Au5X Au3T Au4V 121.14(17)
Au28 Au3T Au4A 88.93(15)
Au77 Au3T Au4A 121.32(17)
Au67 Au3T Au4A 122.54(17)
Au01 Au3T Au4A 59.64(12)
Au1I Au3T Au4A 120.60(15)
Au3V Au3T Au4A 121.24(16)
Au5F Au3T Au4A 56.42(13)
Au2Z Au3T Au4A 60.57(13)
Au5X Au3T Au4A 59.62(13)
Au4V Au3T Au4A 178.39(18)
Au6I Au3U Au6M 61.16(15)
Au6I Au3U Au5Q 87.30(17)
Au6M Au3U Au5Q 119.79(19)
Au6I Au3U Au2B 147.30(19)
Au6M Au3U Au2B 144.43(18)
Au5Q Au3U Au2B 62.80(13)
Au6I Au3U Au2O 87.78(15)
Au6M Au3U Au2O 59.19(14)
Au5Q Au3U Au2O 174.65(18)
Au2B Au3U Au2O 121.43(17)
Au6I Au3U Au1W 109.43(16)
Au6M Au3U Au1W 146.19(18)
Au5Q Au3U Au1W 90.26(14)
Au2B Au3U Au1W 61.01(12)
Au2O Au3U Au1W 89.40(14)
Au6I Au3U Au4R 116.01(17)
Au6M Au3U Au4R 81.80(15)
Au5Q Au3U Au4R 67.39(13)
Au2B Au3U Au4R 66.33(12)
Au2O Au3U Au4R 116.84(16)
Au1W Au3U Au4R 127.29(16)
Au6I Au3U Au1N 145.17(17)
Au6M Au3U Au1N 107.70(17)
Au5Q Au3U Au1N 123.52(16)
Au2B Au3U Au1N 60.81(12)
Au2O Au3U Au1N 60.61(12)
Au1W Au3U Au1N 59.86(12)
Au4R Au3U Au1N 92.77(15)
Au6I Au3U Au33 118.55(16)
Au6M Au3U Au33 57.44(14)
Au5Q Au3U Au33 124.85(16)
Au2B Au3U Au33 90.90(14)
Au2O Au3U Au33 59.66(12)
Au1W Au3U Au33 119.57(17)
Au4R Au3U Au33 57.57(12)
Au1N Au3U Au33 59.73(12)
Au6I Au3U Au3R 58.06(13)
Au6M Au3U Au3R 90.21(15)
Au5Q Au3U Au3R 116.04(16)
Au2B Au3U Au3R 121.75(16)
Au2O Au3U Au3R 59.32(12)
Au1W Au3U Au3R 60.76(12)
Au4R Au3U Au3R 171.87(17)
Au1N Au3U Au3R 91.07(14)
Au33 Au3U Au3R 118.97(16)
Au6I Au3U Au4X 60.19(13)
Au6M Au3U Au4X 121.35(18)
Au5Q Au3U Au4X 57.69(12)
Au2B Au3U Au4X 90.92(14)
Au2O Au3U Au4X 117.77(15)
Au1W Au3U Au4X 59.92(13)
Au4R Au3U Au4X 124.93(17)
Au1N Au3U Au4X 119.77(16)
Au33 Au3U Au4X 177.41(17)
Au3R Au3U Au4X 58.45(12)
Au5N Au3V Au77 116.34(17)
Au5N Au3V Au2S 62.72(13)
Au77 Au3V Au2S 145.3(2)
Au5N Au3V Au3T 176.57(18)
Au77 Au3V Au3T 60.30(13)
Au2S Au3V Au3T 120.29(15)
Au5N Au3V Au23 93.32(15)
Au77 Au3V Au23 146.45(19)
Au2S Au3V Au23 61.34(12)
Au3T Au3V Au23 89.73(14)
Au5N Au3V Au4V 118.99(19)
Au77 Au3V Au4V 60.29(14)
Au2S Au3V Au4V 88.93(15)
Au3T Au3V Au4V 60.48(13)
Au23 Au3V Au4V 119.98(15)
Au5N Au3V Au63 61.44(14)
Au77 Au3V Au63 89.22(17)
Au2S Au3V Au63 58.95(13)
Au3T Au3V Au63 118.17(16)
Au23 Au3V Au63 120.24(16)
Au4V Au3V Au63 57.69(13)
Au5N Au3V Au2Z 120.38(17)
Au77 Au3V Au2Z 89.70(16)
Au2S Au3V Au2Z 121.72(16)
Au3T Au3V Au2Z 60.00(13)
Au23 Au3V Au2Z 60.38(12)
Au4V Au3V Au2Z 120.48(16)
Au63 Au3V Au2Z 178.17(18)
Au5N Au3V Au1I 123.60(17)
Au77 Au3V Au1I 108.76(15)
Au2S Au3V Au1I 60.89(12)
Au3T Au3V Au1I 59.40(12)
Au23 Au3V Au1I 60.81(11)
Au4V Au3V Au1I 59.18(12)
Au63 Au3V Au1I 88.18(15)
Au2Z Au3V Au1I 90.77(14)
Au5N Au3V Au5U 88.67(15)
Au77 Au3V Au5U 61.07(14)
Au2S Au3V Au5U 146.79(17)
Au3T Au3V Au5U 88.93(15)
Au23 Au3V Au5U 107.30(17)
Au4V Au3V Au5U 121.33(16)
Au63 Au3V Au5U 123.49(17)
Au2Z Au3V Au5U 57.08(13)
Au1I Au3V Au5U 144.42(19)
Au5N Au3V Au3X 61.24(14)
Au77 Au3V Au3X 121.17(17)
Au2S Au3V Au3X 89.85(14)
Au3T Au3V Au3X 119.40(18)
Au23 Au3V Au3X 58.49(12)
Au4V Au3V Au3X 178.41(17)
Au63 Au3V Au3X 122.38(16)
Au2Z Au3V Au3X 59.44(13)
Au1I Au3V Au3X 119.29(15)
Au5U Au3V Au3X 60.11(13)
Au72 Au3W Au3F 122.21(18)
Au72 Au3W Au48 60.77(15)
Au3F Au3W Au48 120.70(17)
Au72 Au3W Au4N 119.49(19)
Au3F Au3W Au4N 60.69(13)
Au48 Au3W Au4N 178.37(19)
Au72 Au3W Au54 59.20(14)
Au3F Au3W Au54 177.61(18)
Au48 Au3W Au54 61.57(13)
Au4N Au3W Au54 117.03(16)
Au72 Au3W Au1Q 121.86(18)
Au3F Au3W Au1Q 89.90(15)
Au48 Au3W Au1Q 61.17(13)
Au4N Au3W Au1Q 118.47(16)
Au54 Au3W Au1Q 90.75(15)
Au72 Au3W Au35 91.66(16)
Au3F Au3W Au35 60.92(13)
Au48 Au3W Au35 59.78(12)
Au4N Au3W Au35 121.61(16)
Au54 Au3W Au35 121.35(17)
Au1Q Au3W Au35 61.23(12)
Au72 Au3W Au2A 177.68(19)
Au3F Au3W Au2A 59.73(12)
Au48 Au3W Au2A 119.75(17)
Au4N Au3W Au2A 59.91(13)
Au54 Au3W Au2A 118.81(16)
Au1Q Au3W Au2A 58.59(12)
Au35 Au3W Au2A 90.48(14)
Au72 Au3W Au5Z 90.94(16)
Au3F Au3W Au5Z 117.58(17)
Au48 Au3W Au5Z 121.64(16)
Au4N Au3W Au5Z 56.93(12)
Au54 Au3W Au5Z 60.12(13)
Au1Q Au3W Au5Z 117.16(16)
Au35 Au3W Au5Z 177.40(18)
Au2A Au3W Au5Z 86.93(14)
Au72 Au3W Au22 118.63(17)
Au3F Au3W Au22 119.06(16)
Au48 Au3W Au22 91.23(15)
Au4N Au3W Au22 87.27(14)
Au54 Au3W Au22 59.44(12)
Au1Q Au3W Au22 60.12(12)
Au35 Au3W Au22 121.35(17)
Au2A Au3W Au22 59.36(11)
Au5Z Au3W Au22 57.10(12)
Au72 Au3W Au7S 62.41(15)
Au3F Au3W Au7S 79.06(15)
Au48 Au3W Au7S 121.21(16)
Au4N Au3W Au7S 59.52(13)
Au54 Au3W Au7S 100.45(16)
Au1Q Au3W Au7S 168.18(17)
Au35 Au3W Au7S 108.97(16)
Au2A Au3W Au7S 117.65(16)
Au5Z Au3W Au7S 72.36(14)
Au22 Au3W Au7S 129.27(16)
Au23 Au3X Au2T 62.19(12)
Au23 Au3X Au6Y 127.00(17)
Au2T Au3X Au6Y 64.91(13)
Au23 Au3X Au74 144.45(19)
Au2T Au3X Au74 145.81(18)
Au6Y Au3X Au74 84.20(15)
Au23 Au3X Au4C 90.48(15)
Au2T Au3X Au4C 122.88(16)
Au6Y Au3X Au4C 116.10(17)
Au74 Au3X Au4C 57.17(13)
Au23 Au3X Au24 60.98(12)
Au2T Au3X Au24 61.65(13)
Au6Y Au3X Au24 91.47(15)
Au74 Au3X Au24 107.45(17)
Au4C Au3X Au24 61.23(13)
Au23 Au3X Au5L 120.31(16)
Au2T Au3X Au5L 89.69(15)
Au6Y Au3X Au5L 55.76(14)
Au74 Au3X Au5L 59.52(13)
Au4C Au3X Au5L 60.80(13)
Au24 Au3X Au5L 59.33(12)
Au23 Au3X Au2Z 61.12(12)
Au2T Au3X Au2Z 123.26(15)
Au6Y Au3X Au2Z 171.81(18)
Au74 Au3X Au2Z 87.77(15)
Au4C Au3X Au2Z 60.07(13)
Au24 Au3X Au2Z 92.46(15)
Au5L Au3X Au2Z 120.87(18)
Au23 Au3X Au5N 91.30(15)
Au2T Au3X Au5N 62.74(14)
Au6Y Au3X Au5N 66.89(14)
Au74 Au3X Au5N 119.49(17)
Au4C Au3X Au5N 174.18(17)
Au24 Au3X Au5N 124.34(17)
Au5L Au3X Au5N 122.60(17)
Au2Z Au3X Au5N 116.25(16)
Au23 Au3X Au3V 60.03(12)
Au2T Au3X Au3V 89.74(15)
Au6Y Au3X Au3V 123.30(19)
Au74 Au3X Au3V 120.82(17)
Au4C Au3X Au3V 120.15(16)
Au24 Au3X Au3V 120.99(15)
Au5L Au3X Au3V 179.0(2)
Au2Z Au3X Au3V 60.08(13)
Au5N Au3X Au3V 56.45(13)
Au23 Au3X Au5U 108.39(15)
Au2T Au3X Au5U 145.81(19)
Au6Y Au3X Au5U 116.83(17)
Au74 Au3X Au5U 60.89(14)
Au4C Au3X Au5U 88.28(16)
Au24 Au3X Au5U 146.07(19)
Au5L Au3X Au5U 120.39(17)
Au2Z Au3X Au5U 57.22(12)
Au5N Au3X Au5U 85.90(16)
Au3V Au3X Au5U 59.93(13)
Au55 Au3Y Au4O 178.7(2)
Au55 Au3Y Au30 60.61(13)
Au4O Au3Y Au30 120.74(18)
Au55 Au3Y Au3K 119.26(16)
Au4O Au3Y Au3K 60.16(13)
Au30 Au3Y Au3K 121.72(15)
Au55 Au3Y Au1D 90.42(14)
Au4O Au3Y Au1D 90.27(14)
Au30 Au3Y Au1D 60.41(11)
Au3K Au3Y Au1D 61.32(12)
Au55 Au3Y Au6K 86.99(17)
Au4O Au3Y Au6K 91.71(16)
Au30 Au3Y Au6K 142.76(18)
Au3K Au3Y Au6K 56.71(13)
Au1D Au3Y Au6K 105.65(15)
Au55 Au3Y Au6Q 92.52(15)
Au4O Au3Y Au6Q 88.43(16)
Au30 Au3Y Au6Q 56.85(12)
Au3K Au3Y Au6Q 143.53(19)
Au1D Au3Y Au6Q 104.38(16)
Au6K Au3Y Au6Q 149.97(17)
Au55 Au3Y Au36 58.41(12)
Au4O Au3Y Au36 121.08(16)
Au30 Au3Y Au36 88.39(14)
Au3K Au3Y Au36 60.97(12)
Au1D Au3Y Au36 59.25(12)
Au6K Au3Y Au36 57.25(13)
Au6Q Au3Y Au36 143.85(17)
Au55 Au3Y Au2M 122.16(16)
Au4O Au3Y Au2M 59.18(13)
Au30 Au3Y Au2M 61.59(13)
Au3K Au3Y Au2M 89.48(15)
Au1D Au3Y Au2M 59.09(12)
Au6K Au3Y Au2M 144.60(17)
Au6Q Au3Y Au2M 56.59(13)
Au36 Au3Y Au2M 118.33(15)
Au55 Au3Y Au7C 121.50(16)
Au4O Au3Y Au7C 58.07(13)
Au30 Au3Y Au7C 122.91(16)
Au3K Au3Y Au7C 105.81(15)
Au1D Au3Y Au7C 146.08(18)
Au6K Au3Y Au7C 88.55(15)
Au6Q Au3Y Au7C 66.22(13)
Au36 Au3Y Au7C 145.54(18)
Au2M Au3Y Au7C 91.49(15)
Au55 Au3Y Au7Z 58.75(13)
Au4O Au3Y Au7Z 120.29(16)
Au30 Au3Y Au7Z 107.91(16)
Au3K Au3Y Au7Z 119.68(18)
Au1D Au3Y Au7Z 146.37(17)
Au6K Au3Y Au7Z 63.13(14)
Au6Q Au3Y Au7Z 91.12(15)
Au36 Au3Y Au7Z 90.75(15)
Au2M Au3Y Au7Z 147.17(16)
Au7C Au3Y Au7Z 67.51(14)
Au6Z Au3Z Au2W 66.16(14)
Au6Z Au3Z Au78 82.38(16)
Au2W Au3Z Au78 145.6(2)
Au6Z Au3Z Au2C 92.20(16)
Au2W Au3Z Au2C 61.96(12)
Au78 Au3Z Au2C 107.91(16)
Au6Z Au3Z Au20 127.53(17)
Au2W Au3Z Au20 61.43(12)
Au78 Au3Z Au20 146.2(2)
Au2C Au3Z Au20 61.43(12)
Au6Z Au3Z Au4A 115.59(17)
Au2W Au3Z Au4A 123.43(16)
Au78 Au3Z Au4A 57.69(13)
Au2C Au3Z Au4A 61.47(12)
Au20 Au3Z Au4A 91.72(15)
Au6Z Au3Z Au5K 67.19(15)
Au2W Au3Z Au5K 62.26(13)
Au78 Au3Z Au5K 118.88(17)
Au2C Au3Z Au5K 124.19(17)
Au20 Au3Z Au5K 90.21(14)
Au4A Au3Z Au5K 174.13(18)
Au6Z Au3Z Au2Z 171.34(17)
Au2W Au3Z Au2Z 122.45(16)
Au78 Au3Z Au2Z 89.47(16)
Au2C Au3Z Au2Z 93.07(15)
Au20 Au3Z Au2Z 61.11(13)
Au4A Au3Z Au2Z 61.49(13)
Au5K Au3Z Au2Z 114.94(17)
Au6Z Au3Z Au5V 114.76(17)
Au2W Au3Z Au5V 144.20(18)
Au78 Au3Z Au5V 61.50(13)
Au2C Au3Z Au5V 147.61(19)
Au20 Au3Z Au5V 108.90(17)
Au4A Au3Z Au5V 89.60(16)
Au5K Au3Z Au5V 84.53(15)
Au2Z Au3Z Au5V 58.18(13)
Au6Z Au3Z Au51 55.81(14)
Au2W Au3Z Au51 90.43(15)
Au78 Au3Z Au51 59.10(13)
Au2C Au3Z Au51 59.47(12)
Au20 Au3Z Au51 120.90(16)
Au4A Au3Z Au51 60.40(14)
Au5K Au3Z Au51 122.91(19)
Au2Z Au3Z Au51 121.89(17)
Au5V Au3Z Au51 120.58(16)
Au6Z Au3Z Au4C 123.26(17)
Au2W Au3Z Au4C 88.65(14)
Au78 Au3Z Au4C 121.61(17)
Au2C Au3Z Au4C 120.48(15)
Au20 Au3Z Au4C 59.05(12)
Au4A Au3Z Au4C 120.60(18)
Au5K Au3Z Au4C 56.14(13)
Au2Z Au3Z Au4C 59.12(13)
Au5V Au3Z Au4C 60.12(13)
Au51 Au3Z Au4C 178.9(2)
Au3I Au40 Au6A 146.0(2)
Au3I Au40 Au5P 66.13(14)
Au6A Au40 Au5P 83.07(16)
Au3I Au40 Au1R 62.15(12)
Au6A Au40 Au1R 144.72(17)
Au5P Au40 Au1R 128.21(17)
Au3I Au40 Au2L 62.31(12)
Au6A Au40 Au2L 107.44(18)
Au5P Au40 Au2L 92.86(16)
Au1R Au40 Au2L 61.05(12)
Au3I Au40 Au56 90.46(16)
Au6A Au40 Au56 59.17(14)
Au5P Au40 Au56 56.24(13)
Au1R Au40 Au56 120.58(16)
Au2L Au40 Au56 59.53(13)
Au3I Au40 Au5T 144.7(2)
Au6A Au40 Au5T 61.61(15)
Au5P Au40 Au5T 115.73(16)
Au1R Au40 Au5T 107.80(17)
Au2L Au40 Au5T 146.03(17)
Au56 Au40 Au5T 120.76(17)
Au3I Au40 Au3L 123.09(17)
Au6A Au40 Au3L 57.45(13)
Au5P Au40 Au3L 116.01(18)
Au1R Au40 Au3L 90.55(13)
Au2L Au40 Au3L 60.79(12)
Au56 Au40 Au3L 60.35(13)
Au5T Au40 Au3L 89.01(15)
Au3I Au40 Au2U 122.79(16)
Au6A Au40 Au2U 88.26(15)
Au5P Au40 Au2U 171.08(18)
Au1R Au40 Au2U 60.69(12)
Au2L Au40 Au2U 91.75(13)
Au56 Au40 Au2U 120.49(16)
Au5T Au40 Au2U 57.59(12)
Au3L Au40 Au2U 60.14(13)
Au3I Au40 Au5M 62.83(13)
Au6A Au40 Au5M 118.70(16)
Au5P Au40 Au5M 66.53(14)
Au1R Au40 Au5M 91.75(15)
Au2L Au40 Au5M 125.12(17)
Au56 Au40 Au5M 122.71(17)
Au5T Au40 Au5M 84.98(16)
Au3L Au40 Au5M 173.97(18)
Au2U Au40 Au5M 116.48(18)
Au3I Au40 Au3S 89.12(15)
Au6A Au40 Au3S 121.00(18)
Au5P Au40 Au3S 122.81(17)
Au1R Au40 Au3S 59.92(12)
Au2L Au40 Au3S 120.95(15)
Au56 Au40 Au3S 179.04(19)
Au5T Au40 Au3S 59.39(14)
Au3L Au40 Au3S 120.58(16)
Au2U Au40 Au3S 60.44(13)
Au5M Au40 Au3S 56.34(13)
Au6H Au41 Au6P 88.63(15)
Au6H Au41 Au35 174.86(18)
Au6P Au41 Au35 87.15(15)
Au6H Au41 Au2N 62.11(13)
Au6P Au41 Au2N 147.82(17)
Au35 Au41 Au2N 121.21(16)
Au6H Au41 Au7P 120.1(2)
Au6P Au41 Au7P 61.42(15)
Au35 Au41 Au7P 60.02(15)
Au2N Au41 Au7P 143.84(19)
Au6H Au41 Au27 90.12(15)
Au6P Au41 Au27 109.14(17)
Au35 Au41 Au27 88.49(15)
Au2N Au41 Au27 61.21(13)
Au7P Au41 Au27 146.37(19)
Au6H Au41 Au3F 123.99(18)
Au6P Au41 Au3F 118.86(18)
Au35 Au41 Au3F 60.83(13)
Au2N Au41 Au3F 90.25(14)
Au7P Au41 Au3F 57.51(14)
Au27 Au41 Au3F 119.37(16)
Au6H Au41 Au1C 122.57(16)
Au6P Au41 Au1C 144.71(18)
Au35 Au41 Au1C 60.65(12)
Au2N Au41 Au1C 60.56(12)
Au7P Au41 Au1C 107.72(16)
Au27 Au41 Au1C 59.72(12)
Au3F Au41 Au1C 59.66(12)
Au6H Au41 Au62 67.14(14)
Au6P Au41 Au62 117.24(19)
Au35 Au41 Au62 117.50(16)
Au2N Au41 Au62 65.59(14)
Au7P Au41 Au62 81.86(17)
Au27 Au41 Au62 126.73(16)
Au3F Au41 Au62 56.98(12)
Au1C Au41 Au62 92.01(14)
Au6H Au41 Au46 115.84(16)
Au6P Au41 Au46 57.23(14)
Au35 Au41 Au46 59.27(12)
Au2N Au41 Au46 121.72(18)
Au7P Au41 Au46 90.96(17)
Au27 Au41 Au46 60.56(13)
Au3F Au41 Au46 120.09(16)
Au1C Au41 Au46 91.64(15)
Au62 Au41 Au46 172.66(19)
Au6H Au41 Au5I 58.12(13)
Au6P Au41 Au5I 60.54(14)
Au35 Au41 Au5I 117.06(17)
Au2N Au41 Au5I 90.85(15)
Au7P Au41 Au5I 121.95(17)
Au27 Au41 Au5I 59.75(12)
Au3F Au41 Au5I 177.89(18)
Au1C Au41 Au5I 119.47(17)
Au62 Au41 Au5I 125.13(16)
Au46 Au41 Au5I 57.82(12)
S10 Au42 Au4D 134.3(6)
S10 Au42 Au2B 164.2(6)
Au4D Au42 Au2B 60.02(12)
S10 Au42 Au1O 103.5(6)
Au4D Au42 Au1O 122.08(16)
Au2B Au42 Au1O 62.13(12)
S10 Au42 Au2J 129.4(6)
Au4D Au42 Au2J 59.41(13)
Au2B Au42 Au2J 60.69(12)
Au1O Au42 Au2J 90.19(14)
S10 Au42 Au4R 102.3(6)
Au4D Au42 Au4R 97.47(15)
Au2B Au42 Au4R 65.52(12)
Au1O Au42 Au4R 60.01(12)
Au2J Au42 Au4R 126.01(15)
S10 Au42 Au26 87.5(6)
Au4D Au42 Au26 118.22(16)
Au2B Au42 Au26 89.73(14)
Au1O Au42 Au26 58.36(12)
Au2J Au42 Au26 58.81(12)
Au4R Au42 Au26 118.19(15)
S10 Au42 Au3D 47.9(6)
Au4D Au42 Au3D 174.15(18)
Au2B Au42 Au3D 118.74(15)
Au1O Au42 Au3D 56.71(11)
Au2J Au42 Au3D 114.79(16)
Au4R Au42 Au3D 86.71(13)
Au26 Au42 Au3D 55.99(11)
S10 Au42 Au4W 72.1(6)
Au4D Au42 Au4W 91.38(14)
Au2B Au42 Au4W 118.57(15)
Au1O Au42 Au4W 113.85(16)
Au2J Au42 Au4W 58.01(11)
Au4R Au42 Au4W 171.05(17)
Au26 Au42 Au4W 55.54(11)
Au3D Au42 Au4W 84.37(13)
Au6C Au43 Au4H 59.48(13)
Au6C Au43 Au5C 93.40(16)
Au4H Au43 Au5C 119.54(18)
Au6C Au43 Au1P 175.85(19)
Au4H Au43 Au1P 118.66(15)
Au5C Au43 Au1P 90.72(14)
Au6C Au43 Au5S 61.13(13)
Au4H Au43 Au5S 120.50(16)
Au5C Au43 Au5S 66.89(13)
Au1P Au43 Au5S 120.34(17)
Au6C Au43 Au34 122.25(16)
Au4H Au43 Au34 176.54(19)
Au5C Au43 Au34 63.79(13)
Au1P Au43 Au34 59.39(12)
Au5S Au43 Au34 61.12(13)
Au6C Au43 Au65 57.74(14)
Au4H Au43 Au65 57.98(14)
Au5C Au43 Au65 61.86(14)
Au1P Au43 Au65 125.07(16)
Au5S Au43 Au65 92.90(15)
Au34 Au43 Au65 125.43(17)
Au6C Au43 Au2R 122.45(18)
Au4H Au43 Au2R 90.72(15)
Au5C Au43 Au2R 57.81(12)
Au1P Au43 Au2R 60.45(12)
Au5S Au43 Au2R 124.62(16)
Au34 Au43 Au2R 90.53(14)
Au65 Au43 Au2R 64.71(13)
Au6C Au43 Au21 119.59(17)
Au4H Au43 Au21 60.14(12)
Au5C Au43 Au21 117.57(16)
Au1P Au43 Au21 58.56(11)
Au5S Au43 Au21 174.95(19)
Au34 Au43 Au21 117.95(15)
Au65 Au43 Au21 91.47(15)
Au2R Au43 Au21 59.76(12)
Au6C Au43 Au58 88.34(15)
Au4H Au43 Au58 59.67(13)
Au5C Au43 Au58 177.25(17)
Au1P Au43 Au58 87.56(13)
Au5S Au43 Au58 115.85(16)
Au34 Au43 Au58 116.95(17)
Au65 Au43 Au58 117.57(16)
Au2R Au43 Au58 119.44(15)
Au21 Au43 Au58 59.69(12)
Au6C Au43 Au2E 118.23(17)
Au4H Au43 Au2E 117.68(16)
Au5C Au43 Au2E 122.69(16)
Au1P Au43 Au2E 58.77(12)
Au5S Au43 Au2E 87.27(15)
Au34 Au43 Au2E 58.95(12)
Au65 Au43 Au2E 174.89(17)
Au2R Au43 Au2E 119.22(15)
Au21 Au43 Au2E 88.15(14)
Au58 Au43 Au2E 58.01(12)
Au6C Au43 Au4K 60.36(13)
Au4H Au43 Au4K 89.72(14)
Au5C Au43 Au4K 124.48(16)
Au1P Au43 Au4K 116.66(17)
Au5S Au43 Au4K 57.60(13)
Au34 Au43 Au4K 88.86(15)
Au65 Au43 Au4K 118.07(15)
Au2R Au43 Au4K 176.82(18)
Au21 Au43 Au4K 117.92(15)
Au58 Au43 Au4K 58.26(12)
Au2E Au43 Au4K 57.91(12)
S4 Au44 Au4R 140.0(6)
S4 Au44 Au3B 88.6(6)
Au4R Au44 Au3B 121.53(16)
S4 Au44 Au33 143.5(6)
Au4R Au44 Au33 60.04(13)
Au3B Au44 Au33 61.73(13)
S4 Au44 Au1O 148.3(6)
Au4R Au44 Au1O 62.95(13)
Au3B Au44 Au1O 92.52(15)
Au33 Au44 Au1O 60.17(12)
S4 Au44 Au3D 91.3(6)
Au4R Au44 Au3D 96.08(15)
Au3B Au44 Au3D 117.24(18)
Au33 Au44 Au3D 120.24(16)
Au1O Au44 Au3D 60.24(12)
S4 Au44 Au2I 91.5(6)
Au4R Au44 Au2I 125.58(17)
Au3B Au44 Au2I 59.05(13)
Au33 Au44 Au2I 90.65(15)
Au1O Au44 Au2I 62.69(13)
Au3D Au44 Au2I 58.22(12)
Au6N Au45 Au3A 86.04(16)
Au6N Au45 Au6H 96.17(17)
Au3A Au45 Au6H 175.84(17)
Au6N Au45 Au5I 62.84(14)
Au3A Au45 Au5I 119.37(17)
Au6H Au45 Au5I 59.05(14)
Au6N Au45 Au3Q 120.39(18)
Au3A Au45 Au3Q 59.95(13)
Au6H Au45 Au3Q 121.32(17)
Au5I Au45 Au3Q 176.10(17)
Au6N Au45 Au79 60.17(14)
Au3A Au45 Au79 59.59(14)
Au6H Au45 Au79 124.58(18)
Au5I Au45 Au79 122.94(16)
Au3Q Au45 Au79 60.45(13)
Au6N Au45 Au53 127.80(18)
Au3A Au45 Au53 119.09(17)
Au6H Au45 Au53 62.14(14)
Au5I Au45 Au53 121.13(18)
Au3Q Au45 Au53 59.20(13)
Au79 Au45 Au53 92.32(16)
Au6N Au45 Au27 109.01(16)
Au3A Au45 Au27 87.34(15)
Au6H Au45 Au27 88.60(15)
Au5I Au45 Au27 60.41(12)
Au3Q Au45 Au27 115.77(15)
Au79 Au45 Au27 144.59(19)
Au53 Au45 Au27 116.54(15)
Au6N Au45 Au2N 152.14(19)
Au3A Au45 Au2N 116.50(15)
Au6H Au45 Au2N 60.38(13)
Au5I Au45 Au2N 90.68(15)
Au3Q Au45 Au2N 86.44(14)
Au79 Au45 Au2N 144.49(17)
Au53 Au45 Au2N 57.22(12)
Au27 Au45 Au2N 59.35(12)
Au6N Au45 Au47 57.88(13)
Au3A Au45 Au47 58.74(13)
Au6H Au45 Au47 119.61(17)
Au5I Au45 Au47 60.64(13)
Au3Q Au45 Au47 118.61(18)
Au79 Au45 Au47 90.72(16)
Au53 Au45 Au47 174.31(17)
Au27 Au45 Au47 58.94(12)
Au2N Au45 Au47 118.26(15)
Au6N Au45 Au1V 141.42(19)
Au3A Au45 Au1V 59.01(12)
Au6H Au45 Au1V 117.79(15)
Au5I Au45 Au1V 118.25(15)
Au3Q Au45 Au1V 57.92(11)
Au79 Au45 Au1V 107.63(16)
Au53 Au45 Au1V 86.53(13)
Au27 Au45 Au1V 57.85(11)
Au2N Au45 Au1V 57.48(12)
Au47 Au45 Au1V 87.96(14)
Au6N Au45 Au7G 63.47(14)
Au3A Au45 Au7G 125.79(16)
Au6H Au45 Au7G 58.36(13)
Au5I Au45 Au7G 86.53(15)
Au3Q Au45 Au7G 96.90(15)
Au79 Au45 Au7G 66.34(14)
Au53 Au45 Au7G 64.93(13)
Au27 Au45 Au7G 143.03(18)
Au2N Au45 Au7G 109.11(17)
Au47 Au45 Au7G 120.74(15)
Au1V Au45 Au7G 149.85(17)
Au6P Au46 Au4B 120.80(19)
Au6P Au46 Au5I 62.48(15)
Au4B Au46 Au5I 176.28(19)
Au6P Au46 Au6R 94.30(16)
Au4B Au46 Au6R 121.16(17)
Au5I Au46 Au6R 58.99(13)
Au6P Au46 Au35 87.70(17)
Au4B Au46 Au35 60.05(13)
Au5I Au46 Au35 119.53(17)
Au6R Au46 Au35 176.23(19)
Au6P Au46 Au6O 59.89(15)
Au4B Au46 Au6O 61.00(14)
Au5I Au46 Au6O 122.35(19)
Au6R Au46 Au6O 123.88(17)
Au35 Au46 Au6O 59.88(13)
Au6P Au46 Au4Z 126.63(17)
Au4B Au46 Au4Z 59.51(13)
Au5I Au46 Au4Z 120.53(17)
Au6R Au46 Au4Z 61.65(13)
Au35 Au46 Au4Z 119.47(16)
Au6O Au46 Au4Z 93.27(16)
Au6P Au46 Au27 109.15(17)
Au4B Au46 Au27 116.15(15)
Au5I Au46 Au27 60.26(12)
Au6R Au46 Au27 89.46(15)
Au35 Au46 Au27 86.87(13)
Au6O Au46 Au27 143.97(18)
Au4Z Au46 Au27 116.74(17)
Au6P Au46 Au41 59.14(14)
Au4B Au46 Au41 118.33(16)
Au5I Au46 Au41 61.23(13)
Au6R Au46 Au41 120.17(16)
Au35 Au46 Au41 58.32(12)
Au6O Au46 Au41 89.87(16)
Au4Z Au46 Au41 174.22(18)
Au27 Au46 Au41 58.67(12)
Au6P Au46 Au2Q 150.98(18)
Au4B Au46 Au2Q 86.74(15)
Au5I Au46 Au2Q 90.34(15)
Au6R Au46 Au2Q 60.83(13)
Au35 Au46 Au2Q 116.35(15)
Au6O Au46 Au2Q 145.40(18)
Au4Z Au46 Au2Q 57.07(13)
Au27 Au46 Au2Q 59.68(12)
Au41 Au46 Au2Q 118.31(16)
Au6P Au46 Au1H 142.71(18)
Au4B Au46 Au1H 58.61(12)
Au5I Au46 Au1H 117.80(16)
Au6R Au46 Au1H 118.33(17)
Au35 Au46 Au1H 58.78(12)
Au6O Au46 Au1H 108.38(15)
Au4Z Au46 Au1H 87.02(14)
Au27 Au46 Au1H 57.55(11)
Au41 Au46 Au1H 87.40(13)
Au2Q Au46 Au1H 57.57(12)
Au6P Au46 Au89 62.45(15)
Au4B Au46 Au89 96.33(15)
Au5I Au46 Au89 86.81(14)
Au6R Au46 Au89 57.78(13)
Au35 Au46 Au89 125.97(18)
Au6O Au46 Au89 66.15(14)
Au4Z Au46 Au89 64.57(14)
Au27 Au46 Au89 143.35(16)
Au41 Au46 Au89 121.19(17)
Au2Q Au46 Au89 108.96(16)
Au1H Au46 Au89 149.93(18)
Au6N Au47 Au6R 89.36(16)
Au6N Au47 Au2Q 149.2(2)
Au6R Au47 Au2Q 62.59(13)
Au6N Au47 Au3A 85.64(15)
Au6R Au47 Au3A 173.9(2)
Au2Q Au47 Au3A 121.36(16)
Au6N Au47 Au4G 116.93(18)
Au6R Au47 Au4G 124.40(17)
Au2Q Au47 Au4G 90.93(16)
Au3A Au47 Au4G 61.30(13)
Au6N Au47 Au5E 117.41(16)
Au6R Au47 Au5E 66.88(14)
Au2Q Au47 Au5E 65.18(13)
Au3A Au47 Au5E 118.66(18)
Au4G Au47 Au5E 57.56(14)
Au6N Au47 Au1Z 143.35(18)
Au6R Au47 Au1Z 123.58(16)
Au2Q Au47 Au1Z 61.10(12)
Au3A Au47 Au1Z 60.29(12)
Au4G Au47 Au1Z 60.13(12)
Au5E Au47 Au1Z 92.39(15)
Au6N Au47 Au27 109.60(18)
Au6R Au47 Au27 90.67(15)
Au2Q Au47 Au27 61.50(12)
Au3A Au47 Au27 87.70(14)
Au4G Au47 Au27 119.82(16)
Au5E Au47 Au27 126.61(16)
Au1Z Au47 Au27 59.71(12)
Au6N Au47 Au5I 61.58(14)
Au6R Au47 Au5I 58.27(13)
Au2Q Au47 Au5I 91.08(15)
Au3A Au47 Au5I 116.01(17)
Au4G Au47 Au5I 177.26(18)
Au5E Au47 Au5I 125.06(17)
Au1Z Au47 Au5I 119.44(15)
Au27 Au47 Au5I 59.74(12)
Au6N Au47 Au7J 61.30(16)
Au6R Au47 Au7J 123.36(18)
Au2Q Au47 Au7J 144.3(2)
Au3A Au47 Au7J 56.80(15)
Au4G Au47 Au7J 55.64(15)
Au5E Au47 Au7J 84.44(17)
Au1Z Au47 Au7J 104.45(18)
Au27 Au47 Au7J 142.78(19)
Au5I Au47 Au7J 122.81(19)
Au6N Au47 Au45 57.57(13)
Au6R Au47 Au45 115.84(18)
Au2Q Au47 Au45 121.40(16)
Au3A Au47 Au45 58.35(13)
Au4G Au47 Au45 119.63(16)
Au5E Au47 Au45 173.39(18)
Au1Z Au47 Au45 90.77(13)
Au27 Au47 Au45 59.93(12)
Au5I Au47 Au45 57.67(13)
Au7J Au47 Au45 89.16(16)
Au6L Au48 Au72 76.10(16)
Au6L Au48 Au61 89.40(15)
Au72 Au48 Au61 92.20(17)
Au6L Au48 Au3W 123.82(19)
Au72 Au48 Au3W 57.75(14)
Au61 Au48 Au3W 120.05(17)
Au6L Au48 Au35 91.87(15)
Au72 Au48 Au35 90.83(16)
Au61 Au48 Au35 176.9(2)
Au3W Au48 Au35 61.35(13)
Au6L Au48 Au56 58.75(14)
Au72 Au48 Au56 124.39(18)
Au61 Au48 Au56 59.28(13)
Au3W Au48 Au56 177.41(19)
Au35 Au48 Au56 119.18(17)
Au6L Au48 Au4B 59.34(14)
Au72 Au48 Au4B 123.07(17)
Au61 Au48 Au4B 118.75(17)
Au3W Au48 Au4B 121.10(16)
Au35 Au48 Au4B 59.75(13)
Au56 Au48 Au4B 59.48(13)
Au6L Au48 Au54 120.82(18)
Au72 Au48 Au54 57.59(14)
Au61 Au48 Au54 60.57(13)
Au3W Au48 Au54 59.55(13)
Au35 Au48 Au54 120.90(17)
Au56 Au48 Au54 119.85(16)
Au4B Au48 Au54 179.2(2)
Au6L Au48 Au1Q 148.31(18)
Au72 Au48 Au1Q 118.10(17)
Au61 Au48 Au1Q 116.41(16)
Au3W Au48 Au1Q 60.42(12)
Au35 Au48 Au1Q 61.50(12)
Au56 Au48 Au1Q 117.35(17)
Au4B Au48 Au1Q 90.80(14)
Au54 Au48 Au1Q 89.19(14)
Au6L Au48 Au2L 107.56(17)
Au72 Au48 Au2L 176.32(17)
Au61 Au48 Au2L 88.29(15)
Au3W Au48 Au2L 118.96(15)
Au35 Au48 Au2L 88.65(15)
Au56 Au48 Au2L 58.86(13)
Au4B Au48 Au2L 59.60(13)
Au54 Au48 Au2L 119.77(16)
Au1Q Au48 Au2L 58.55(12)
Au6L Au48 Au2K 142.89(18)
Au72 Au48 Au2K 118.13(16)
Au61 Au48 Au2K 57.78(12)
Au3W Au48 Au2K 90.08(14)
Au35 Au48 Au2K 120.11(15)
Au56 Au48 Au2K 87.52(15)
Au4B Au48 Au2K 118.79(17)
Au54 Au48 Au2K 60.56(13)
Au1Q Au48 Au2K 58.64(11)
Au2L Au48 Au2K 59.23(12)
Au2O Au49 Au7E 89.56(15)
Au2O Au49 Au51 119.89(17)
Au7E Au49 Au51 59.26(14)
Au2O Au49 Au1J 61.44(12)
Au7E Au49 Au1J 146.58(18)
Au51 Au49 Au1J 119.16(18)
Au2O Au49 Au52 120.74(17)
Au7E Au49 Au52 121.42(18)
Au51 Au49 Au52 119.36(17)
Au1J Au49 Au52 89.46(14)
Au2O Au49 Au2C 90.78(15)
Au7E Au49 Au2C 108.89(17)
Au51 Au49 Au2C 60.01(13)
Au1J Au49 Au2C 59.15(12)
Au52 Au49 Au2C 118.35(16)
Au2O Au49 Au3R 60.32(13)
Au7E Au49 Au3R 118.82(18)
Au51 Au49 Au3R 177.86(19)
Au1J Au49 Au3R 62.93(13)
Au52 Au49 Au3R 60.49(13)
Au2C Au49 Au3R 122.07(16)
Au2O Au49 Au3N 60.21(12)
Au7E Au49 Au3N 57.66(14)
Au51 Au49 Au3N 59.69(13)
Au1J Au49 Au3N 91.60(14)
Au52 Au49 Au3N 178.86(18)
Au2C Au49 Au3N 61.92(13)
Au3R Au49 Au3N 120.43(16)
Au2O Au49 Au6J 59.52(13)
Au7E Au49 Au6J 59.53(14)
Au51 Au49 Au6J 118.78(17)
Au1J Au49 Au6J 111.27(16)
Au52 Au49 Au6J 92.27(17)
Au2C Au49 Au6J 146.27(18)
Au3R Au49 Au6J 59.30(13)
Au3N Au49 Au6J 87.76(16)
Au2O Au49 Au2W 122.23(15)
Au7E Au49 Au2W 144.60(18)
Au51 Au49 Au2W 89.10(15)
Au1J Au49 Au2W 60.79(12)
Au52 Au49 Au2W 58.18(13)
Au2C Au49 Au2W 60.18(12)
Au3R Au49 Au2W 92.48(14)
Au3N Au49 Au2W 122.05(18)
Au6J Au49 Au2W 147.88(18)
Au2O Au49 Au6Z 173.69(18)
Au7E Au49 Au6Z 85.16(15)
Au51 Au49 Au6Z 54.22(13)
Au1J Au49 Au6Z 122.44(16)
Au52 Au49 Au6Z 65.22(13)
Au2C Au49 Au6Z 87.67(15)
Au3R Au49 Au6Z 125.46(17)
Au3N Au49 Au6Z 113.80(16)
Au6J Au49 Au6Z 120.00(17)
Au2W Au49 Au6Z 61.97(12)
Au78 Au4A Au5F 115.20(17)
Au78 Au4A Au2D 144.9(2)
Au5F Au4A Au2D 63.70(13)
Au78 Au4A Au3Z 60.91(14)
Au5F Au4A Au3Z 175.58(17)
Au2D Au4A Au3Z 120.63(16)
Au78 Au4A Au01 146.55(18)
Au5F Au4A Au01 94.09(15)
Au2D Au4A Au01 61.87(12)
Au3Z Au4A Au01 89.07(14)
Au78 Au4A Au5X 61.59(15)
Au5F Au4A Au5X 86.70(16)
Au2D Au4A Au5X 146.0(2)
Au3Z Au4A Au5X 89.41(15)
Au01 Au4A Au5X 107.17(16)
Au78 Au4A Au5J 88.41(16)
Au5F Au4A Au5J 61.77(14)
Au2D Au4A Au5J 59.28(12)
Au3Z Au4A Au5J 119.00(18)
Au01 Au4A Au5J 121.12(15)
Au5X Au4A Au5J 122.28(16)
Au78 Au4A Au51 60.19(14)
Au5F Au4A Au51 120.01(17)
Au2D Au4A Au51 89.05(15)
Au3Z Au4A Au51 60.60(14)
Au01 Au4A Au51 119.67(16)
Au5X Au4A Au51 121.73(17)
Au5J Au4A Au51 58.40(14)
Au78 Au4A Au2C 108.61(18)
Au5F Au4A Au2C 125.19(16)
Au2D Au4A Au2C 61.50(12)
Au3Z Au4A Au2C 59.13(12)
Au01 Au4A Au2C 60.88(12)
Au5X Au4A Au2C 144.78(17)
Au5J Au4A Au2C 89.16(15)
Au51 Au4A Au2C 58.79(12)
Au78 Au4A Au3T 120.99(17)
Au5F Au4A Au3T 60.88(14)
Au2D Au4A Au3T 90.19(15)
Au3Z Au4A Au3T 118.64(16)
Au01 Au4A Au3T 58.67(12)
Au5X Au4A Au3T 59.41(13)
Au5J Au4A Au3T 122.34(17)
Au51 Au4A Au3T 178.32(16)
Au2C Au4A Au3T 119.55(15)
Au78 Au4A Au2Z 90.28(15)
Au5F Au4A Au2Z 119.41(18)
Au2D Au4A Au2Z 121.83(15)
Au3Z Au4A Au2Z 59.75(13)
Au01 Au4A Au2Z 59.96(12)
Au5X Au4A Au2Z 57.47(12)
Au5J Au4A Au2Z 178.6(2)
Au51 Au4A Au2Z 120.35(16)
Au2C Au4A Au2Z 90.68(13)
Au3T Au4A Au2Z 58.93(13)
Au6L Au4B Au56 58.90(14)
Au6L Au4B Au46 119.33(19)
Au56 Au4B Au46 178.12(19)
Au6L Au4B Au35 91.77(17)
Au56 Au4B Au35 119.98(17)
Au46 Au4B Au35 60.09(13)
Au6L Au4B Au4Z 119.78(17)
Au56 Au4B Au4Z 118.55(17)
Au46 Au4B Au4Z 61.45(13)
Au35 Au4B Au4Z 121.45(17)
Au6L Au4B Au1H 147.49(19)
Au56 Au4B Au1H 118.36(16)
Au46 Au4B Au1H 63.43(12)
Au35 Au4B Au1H 60.42(12)
Au4Z Au4B Au1H 90.74(15)
Au6L Au4B Au48 59.08(14)
Au56 Au4B Au48 60.17(13)
Au46 Au4B Au48 119.79(17)
Au35 Au4B Au48 59.86(13)
Au4Z Au4B Au48 178.53(18)
Au1H Au4B Au48 90.57(14)
Au6L Au4B Au2L 108.85(16)
Au56 Au4B Au2L 59.70(12)
Au46 Au4B Au2L 122.08(16)
Au35 Au4B Au2L 89.77(14)
Au4Z Au4B Au2L 118.78(18)
Au1H Au4B Au2L 58.66(11)
Au48 Au4B Au2L 61.46(13)
Au6L Au4B Au6O 59.45(14)
Au56 Au4B Au6O 118.29(18)
Au46 Au4B Au6O 59.98(14)
Au35 Au4B Au6O 59.56(13)
Au4Z Au4B Au6O 93.83(16)
Au1H Au4B Au6O 111.42(16)
Au48 Au4B Au6O 86.32(16)
Au2L Au4B Au6O 144.59(18)
Au6L Au4B Au3I 143.21(18)
Au56 Au4B Au3I 88.63(16)
Au46 Au4B Au3I 92.86(15)
Au35 Au4B Au3I 121.42(16)
Au4Z Au4B Au3I 58.39(13)
Au1H Au4B Au3I 61.01(12)
Au48 Au4B Au3I 121.81(16)
Au2L Au4B Au3I 60.39(12)
Au6O Au4B Au3I 149.37(17)
Au6L Au4B Au5P 83.74(16)
Au56 Au4B Au5P 54.48(13)
Au46 Au4B Au5P 125.38(17)
Au35 Au4B Au5P 174.23(18)
Au4Z Au4B Au5P 64.16(13)
Au1H Au4B Au5P 122.64(18)
Au48 Au4B Au5P 114.52(16)
Au2L Au4B Au5P 88.26(15)
Au6O Au4B Au5P 120.41(16)
Au3I Au4B Au5P 61.96(13)
Au74 Au4C Au5K 115.00(17)
Au74 Au4C Au34 144.32(18)
Au5K Au4C Au34 63.19(14)
Au74 Au4C Au20 148.1(2)
Au5K Au4C Au20 93.05(16)
Au34 Au4C Au20 61.29(12)
Au74 Au4C Au3X 61.21(14)
Au5K Au4C Au3X 176.15(17)
Au34 Au4C Au3X 120.12(16)
Au20 Au4C Au3X 90.43(15)
Au74 Au4C Au2Z 90.30(16)
Au5K Au4C Au2Z 120.01(17)
Au34 Au4C Au2Z 122.48(15)
Au20 Au4C Au2Z 61.19(12)
Au3X Au4C Au2Z 60.49(13)
Au74 Au4C Au6F 88.42(16)
Au5K Au4C Au6F 61.75(14)
Au34 Au4C Au6F 58.45(13)
Au20 Au4C Au6F 119.71(16)
Au3X Au4C Au6F 117.71(17)
Au2Z Au4C Au6F 178.2(2)
Au74 Au4C Au5L 60.50(14)
Au5K Au4C Au5L 119.38(17)
Au34 Au4C Au5L 88.46(15)
Au20 Au4C Au5L 119.77(16)
Au3X Au4C Au5L 59.92(13)
Au2Z Au4C Au5L 120.41(18)
Au6F Au4C Au5L 57.79(14)
Au74 Au4C Au24 109.42(17)
Au5K Au4C Au24 123.64(17)
Au34 Au4C Au24 60.47(13)
Au20 Au4C Au24 61.23(12)
Au3X Au4C Au24 59.66(13)
Au2Z Au4C Au24 91.78(14)
Au6F Au4C Au24 87.42(14)
Au5L Au4C Au24 58.54(12)
Au74 Au4C Au5V 61.49(14)
Au5K Au4C Au5V 86.65(16)
Au34 Au4C Au5V 145.88(19)
Au20 Au4C Au5V 108.08(15)
Au3X Au4C Au5V 90.70(16)
Au2Z Au4C Au5V 58.02(13)
Au6F Au4C Au5V 122.31(16)
Au5L Au4C Au5V 121.96(17)
Au24 Au4C Au5V 146.64(19)
Au74 Au4C Au3Z 120.76(17)
Au5K Au4C Au3Z 60.87(14)
Au34 Au4C Au3Z 90.52(15)
Au20 Au4C Au3Z 58.88(12)
Au3X Au4C Au3Z 119.93(16)
Au2Z Au4C Au3Z 59.48(13)
Au6F Au4C Au3Z 122.32(18)
Au5L Au4C Au3Z 178.62(17)
Au24 Au4C Au3Z 120.12(15)
Au5V Au4C Au3Z 59.29(13)
S74 Au4D Au42 142.3(6)
S74 Au4D Au2B 156.0(6)
Au42 Au4D Au2B 60.00(12)
S74 Au4D Au2J 130.3(6)
Au42 Au4D Au2J 61.91(13)
Au2B Au4D Au2J 61.55(13)
S74 Au4D Au3P 80.3(6)
Au42 Au4D Au3P 124.67(18)
Au2B Au4D Au3P 91.01(15)
Au2J Au4D Au3P 62.86(13)
S74 Au4D Au3J 93.5(6)
Au42 Au4D Au3J 122.71(16)
Au2B Au4D Au3J 62.95(12)
Au2J Au4D Au3J 95.28(15)
Au3P Au4D Au3J 59.92(12)
S74 Au4D Au5Q 103.1(6)
Au42 Au4D Au5Q 89.66(14)
Au2B Au4D Au5Q 61.34(13)
Au2J Au4D Au5Q 122.88(16)
Au3P Au4D Au5Q 118.06(16)
Au3J Au4D Au5Q 58.14(12)
S74 Au4D Au71 72.6(6)
Au42 Au4D Au71 94.49(15)
Au2B Au4D Au71 122.33(17)
Au2J Au4D Au71 60.84(12)
Au3P Au4D Au71 60.63(12)
Au3J Au4D Au71 120.37(16)
Au5Q Au4D Au71 175.55(18)
S74 Au4D Au7B 48.3(6)
Au42 Au4D Au7B 139.12(18)
Au2B Au4D Au7B 110.73(16)
Au2J Au4D Au7B 153.60(17)
Au3P Au4D Au7B 93.43(15)
Au3J Au4D Au7B 60.86(13)
Au5Q Au4D Au7B 56.17(12)
Au71 Au4D Au7B 119.38(15)
Au8H Au4E Au4H 120.1(3)
Au8H Au4E Au4T 60.4(2)
Au4H Au4E Au4T 120.64(17)
Au4H Au4E Au8I 90.8(3)
Au4T Au4E Au8I 60.1(2)
Au8H Au4E Au5D 119.0(2)
Au4H Au4E Au5D 61.31(13)
Au4T Au4E Au5D 178.04(19)
Au8I Au4E Au5D 120.5(3)
Au8H Au4E Au5H 59.1(2)
Au4H Au4E Au5H 178.15(18)
Au4T Au4E Au5H 60.70(13)
Au8I Au4E Au5H 88.9(2)
Au5D Au4E Au5H 117.34(17)
Au8H Au4E Au1L 121.6(2)
Au4H Au4E Au1L 90.37(14)
Au4T Au4E Au1L 61.22(12)
Au8I Au4E Au1L 111.4(2)
Au5D Au4E Au1L 119.35(17)
Au5H Au4E Au1L 91.44(15)
Au8H Au4E Au58 178.7(3)
Au4H Au4E Au58 60.69(13)
Au4T Au4E Au58 120.28(16)
Au8I Au4E Au58 148.1(3)
Au5D Au4E Au58 60.32(13)
Au5H Au4E Au58 120.05(18)
Au1L Au4E Au58 59.06(12)
Au8H Au4E Au5O 90.1(2)
Au4H Au4E Au5O 119.14(17)
Au4T Au4E Au5O 120.22(17)
Au8I Au4E Au5O 119.7(2)
Au5D Au4E Au5O 57.83(14)
Au5H Au4E Au5O 59.54(13)
Au1L Au4E Au5O 118.58(18)
Au58 Au4E Au5O 88.62(15)
Au8H Au4E Au59 90.6(2)
Au4H Au4E Au59 60.03(13)
Au4T Au4E Au59 60.61(13)
Au8I Au4E Au59 60.8(2)
Au5D Au4E Au59 121.34(17)
Au5H Au4E Au59 121.30(17)
Au1L Au4E Au59 61.48(12)
Au58 Au4E Au59 90.72(14)
Au5O Au4E Au59 179.14(19)
Au8H Au4E Au37 118.7(2)
Au4H Au4E Au37 121.05(17)
Au4T Au4E Au37 90.34(16)
Au8I Au4E Au37 145.7(3)
Au5D Au4E Au37 88.46(16)
Au5H Au4E Au37 59.67(13)
Au1L Au4E Au37 60.47(12)
Au58 Au4E Au37 60.38(13)
Au5O Au4E Au37 58.14(13)
Au59 Au4E Au37 121.94(15)
Au8H Au4E Au88 60.8(2)
Au4H Au4E Au88 80.77(16)
Au4T Au4E Au88 120.04(18)
Au8I Au4E Au88 64.8(2)
Au5D Au4E Au88 59.76(14)
Au5H Au4E Au88 97.45(16)
Au1L Au4E Au88 170.20(19)
Au58 Au4E Au88 118.80(17)
Au5O Au4E Au88 69.94(15)
Au59 Au4E Au88 109.93(18)
Au37 Au4E Au88 127.99(17)
S15 Au4F Au4I 145.9(6)
S15 Au4F Au1Y 151.2(6)
Au4I Au4F Au1Y 60.06(12)
S15 Au4F Au2F 82.4(6)
Au4I Au4F Au2F 121.85(16)
Au1Y Au4F Au2F 89.40(15)
S15 Au4F Au29 134.2(6)
Au4I Au4F Au29 60.61(13)
Au1Y Au4F Au29 60.99(12)
Au2F Au4F Au29 61.32(12)
S15 Au4F Au30 90.6(6)
Au4I Au4F Au30 121.59(16)
Au1Y Au4F Au30 61.65(12)
Au2F Au4F Au30 60.13(12)
Au29 Au4F Au30 94.06(14)
S15 Au4F Au55 98.7(6)
Au4I Au4F Au55 90.49(15)
Au1Y Au4F Au55 61.09(12)
Au2F Au4F Au55 117.99(16)
Au29 Au4F Au55 122.08(15)
Au30 Au4F Au55 57.87(13)
S15 Au4F Au6G 78.3(6)
Au4I Au4F Au6G 92.88(15)
Au1Y Au4F Au6G 121.15(15)
Au2F Au4F Au6G 60.35(12)
Au29 Au4F Au6G 60.22(12)
Au30 Au4F Au6G 120.34(17)
Au55 Au4F Au6G 176.61(17)
S15 Au4F Au7W 44.7(6)
Au4I Au4F Au7W 139.50(18)
Au1Y Au4F Au7W 109.33(15)
Au2F Au4F Au7W 95.23(15)
Au29 Au4F Au7W 153.14(18)
Au30 Au4F Au7W 61.03(12)
Au55 Au4F Au7W 55.05(12)
Au6G Au4F Au7W 121.68(15)
Au7J Au4G Au5E 91.2(2)
Au7J Au4G Au37 149.9(2)
Au5E Au4G Au37 61.88(13)
Au7J Au4G Au4K 83.6(2)
Au5E Au4G Au4K 173.28(18)
Au37 Au4G Au4K 124.12(17)
Au7J Au4G Au5O 118.56(18)
Au5E Au4G Au5O 59.63(15)
Au37 Au4G Au5O 61.07(13)
Au4K Au4G Au5O 119.32(19)
Au7J Au4G Au58 142.9(2)
Au5E Au4G Au58 124.42(17)
Au37 Au4G Au58 62.60(12)
Au4K Au4G Au58 61.52(13)
Au5O Au4G Au58 91.31(16)
Au7J Au4G Au5D 114.9(2)
Au5E Au4G Au5D 118.22(18)
Au37 Au4G Au5D 91.04(16)
Au4K Au4G Au5D 60.76(14)
Au5O Au4G Au5D 58.68(14)
Au58 Au4G Au5D 60.42(13)
Au7J Au4G Au47 63.77(18)
Au5E Au4G Au47 61.38(14)
Au37 Au4G Au47 90.04(16)
Au4K Au4G Au47 119.44(17)
Au5O Au4G Au47 120.98(18)
Au58 Au4G Au47 121.13(16)
Au5D Au4G Au47 178.42(18)
Au7J Au4G Au1Z 110.93(19)
Au5E Au4G Au1Z 94.77(16)
Au37 Au4G Au1Z 62.21(12)
Au4K Au4G Au1Z 91.11(14)
Au5O Au4G Au1Z 123.25(17)
Au58 Au4G Au1Z 60.95(12)
Au5D Au4G Au1Z 121.38(16)
Au47 Au4G Au1Z 60.17(12)
Au7J Au4G Au3A 58.55(15)
Au5E Au4G Au3A 120.03(19)
Au37 Au4G Au3A 121.63(16)
Au4K Au4G Au3A 60.63(14)
Au5O Au4G Au3A 177.06(18)
Au58 Au4G Au3A 91.13(14)
Au5D Au4G Au3A 121.38(17)
Au47 Au4G Au3A 58.86(13)
Au1Z Au4G Au3A 59.50(12)
Au8F Au4H Au65 88.8(3)
Au8F Au4H Au4E 87.6(3)
Au65 Au4H Au4E 173.81(19)
Au8F Au4H Au6C 118.9(2)
Au65 Au4H Au6C 59.08(14)
Au4E Au4H Au6C 118.71(17)
Au8F Au4H Au43 147.5(3)
Au65 Au4H Au43 61.92(14)
Au4E Au4H Au43 122.76(19)
Au6C Au4H Au43 59.57(13)
Au8F Au4H Au59 59.5(2)
Au65 Au4H Au59 120.03(17)
Au4E Au4H Au59 62.02(13)
Au6C Au4H Au59 178.4(2)
Au43 Au4H Au59 121.48(16)
Au8F Au4H Au5D 117.2(2)
Au65 Au4H Au5D 117.66(17)
Au4E Au4H Au5D 59.97(13)
Au6C Au4H Au5D 58.76(14)
Au43 Au4H Au5D 90.45(16)
Au59 Au4H Au5D 121.98(17)
Au8F Au4H Au5A 62.8(2)
Au65 Au4H Au5A 60.87(13)
Au4E Au4H Au5A 121.44(16)
Au6C Au4H Au5A 119.81(17)
Au43 Au4H Au5A 89.10(14)
Au59 Au4H Au5A 59.43(13)
Au5D Au4H Au5A 178.48(19)
Au8F Au4H Au58 146.2(3)
Au65 Au4H Au58 123.34(17)
Au4E Au4H Au58 61.26(13)
Au6C Au4H Au58 89.45(16)
Au43 Au4H Au58 61.51(13)
Au59 Au4H Au58 92.17(15)
Au5D Au4H Au58 60.08(13)
Au5A Au4H Au58 120.87(15)
Au8F Au4H Au21 111.4(2)
Au65 Au4H Au21 94.49(15)
Au4E Au4H Au21 91.52(15)
Au6C Au4H Au21 120.79(17)
Au43 Au4H Au21 61.25(12)
Au59 Au4H Au21 60.33(12)
Au5D Au4H Au21 120.73(18)
Au5A Au4H Au21 60.24(12)
Au58 Au4H Au21 60.65(12)
S50 Au4I Au4F 132.3(6)
S50 Au4I Au1Y 163.9(6)
Au4F Au4I Au1Y 60.20(13)
S50 Au4I Au29 131.5(6)
Au4F Au4I Au29 60.97(13)
Au1Y Au4I Au29 61.16(13)
S50 Au4I Au22 104.7(6)
Au4F Au4I Au22 122.32(17)
Au1Y Au4I Au22 62.14(12)
Au29 Au4I Au22 90.27(14)
S50 Au4I Au5G 100.7(6)
Au4F Au4I Au5G 96.46(15)
Au1Y Au4I Au5G 65.08(13)
Au29 Au4I Au5G 126.00(16)
Au22 Au4I Au5G 59.68(12)
S50 Au4I Au2K 89.9(6)
Au4F Au4I Au2K 120.00(17)
Au1Y Au4I Au2K 90.46(14)
Au29 Au4I Au2K 59.03(12)
Au22 Au4I Au2K 58.60(11)
Au5G Au4I Au2K 118.07(15)
S50 Au4I Au54 49.0(6)
Au4F Au4I Au54 176.99(19)
Au1Y Au4I Au54 119.20(15)
Au29 Au4I Au54 116.05(15)
Au22 Au4I Au54 57.09(12)
Au5G Au4I Au54 85.70(14)
Au2K Au4I Au54 57.02(12)
S50 Au4I Au6B 72.8(6)
Au4F Au4I Au6B 93.04(15)
Au1Y Au4I Au6B 120.25(17)
Au29 Au4I Au6B 59.20(12)
Au22 Au4I Au6B 114.61(15)
Au5G Au4I Au6B 170.50(17)
Au2K Au4I Au6B 56.09(11)
Au54 Au4I Au6B 84.80(13)
S56 Au4J Au4Y 142.4(7)
S56 Au4J Au39 81.7(6)
Au4Y Au4J Au39 123.52(17)
S56 Au4J Au28 132.0(6)
Au4Y Au4J Au28 60.90(13)
Au39 Au4J Au28 62.68(13)
S56 Au4J Au2G 156.0(7)
Au4Y Au4J Au2G 59.66(13)
Au39 Au4J Au2G 90.13(14)
Au28 Au4J Au2G 60.16(12)
S56 Au4J Au3K 94.5(6)
Au4Y Au4J Au3K 121.61(16)
Au39 Au4J Au3K 59.86(12)
Au28 Au4J Au3K 94.05(14)
Au2G Au4J Au3K 62.14(13)
S56 Au4J Au4O 103.7(6)
Au4Y Au4J Au4O 88.99(15)
Au39 Au4J Au4O 117.89(17)
Au28 Au4J Au4O 120.67(16)
Au2G Au4J Au4O 60.51(12)
Au3K Au4J Au4O 58.04(12)
S56 Au4J Au67 73.3(6)
Au4Y Au4J Au67 93.86(16)
Au39 Au4J Au67 61.29(12)
Au28 Au4J Au67 61.91(12)
Au2G Au4J Au67 122.03(16)
Au3K Au4J Au67 121.00(16)
Au4O Au4J Au67 176.9(2)
S56 Au4J Au7F 48.4(6)
Au4Y Au4J Au7F 138.61(17)
Au39 Au4J Au7F 94.84(16)
Au28 Au4J Au7F 154.13(18)
Au2G Au4J Au7F 110.63(16)
Au3K Au4J Au7F 61.96(13)
Au4O Au4J Au7F 56.56(13)
Au67 Au4J Au7F 120.38(17)
Au7D Au4K Au4G 121.06(19)
Au7D Au4K Au4S 61.79(15)
Au4G Au4K Au4S 121.57(19)
Au7D Au4K Au5S 60.41(15)
Au4G Au4K Au5S 177.9(2)
Au4S Au4K Au5S 60.27(14)
Au7D Au4K Au5D 117.09(18)
Au4G Au4K Au5D 60.60(14)
Au4S Au4K Au5D 177.8(2)
Au5S Au4K Au5D 117.57(19)
Au7D Au4K Au3A 92.74(18)
Au4G Au4K Au3A 61.62(14)
Au4S Au4K Au3A 59.96(13)
Au5S Au4K Au3A 120.19(17)
Au5D Au4K Au3A 122.22(17)
Au7D Au4K Au2E 123.75(19)
Au4G Au4K Au2E 90.86(15)
Au4S Au4K Au2E 62.04(13)
Au5S Au4K Au2E 89.30(14)
Au5D Au4K Au2E 118.94(16)
Au3A Au4K Au2E 61.26(13)
Au7D Au4K Au58 176.2(2)
Au4G Au4K Au58 60.17(12)
Au4S Au4K Au58 121.09(16)
Au5S Au4K Au58 118.26(16)
Au5D Au4K Au58 59.93(12)
Au3A Au4K Au58 90.93(15)
Au2E Au4K Au58 59.06(12)
Au7D Au4K Au6C 89.74(18)
Au4G Au4K Au6C 117.97(17)
Au4S Au4K Au6C 120.42(17)
Au5S Au4K Au6C 60.16(14)
Au5D Au4K Au6C 57.43(14)
Au3A Au4K Au6C 177.23(17)
Au2E Au4K Au6C 116.24(16)
Au58 Au4K Au6C 86.60(15)
Au7D Au4K Au43 119.19(18)
Au4G Au4K Au43 119.42(16)
Au4S Au4K Au43 91.70(15)
Au5S Au4K Au43 58.96(12)
Au5D Au4K Au43 87.29(15)
Au3A Au4K Au43 121.21(15)
Au2E Au4K Au43 59.96(12)
Au58 Au4K Au43 59.30(12)
Au6C Au4K Au43 56.32(12)
Au7D Au4K Au7X 61.19(15)
Au4G Au4K Au7X 78.72(15)
Au4S Au4K Au7X 121.31(16)
Au5S Au4K Au7X 101.22(16)
Au5D Au4K Au7X 58.15(13)
Au3A Au4K Au7X 110.48(17)
Au2E Au4K Au7X 169.21(19)
Au58 Au4K Au7X 116.55(16)
Au6C Au4K Au7X 71.83(15)
Au43 Au4K Au7X 127.87(18)
S33 Au4L Au3O 85.8(6)
S33 Au4L Au26 164.2(6)
Au3O Au4L Au26 90.99(15)
S33 Au4L Au2X 125.5(6)
Au3O Au4L Au2X 61.06(13)
Au26 Au4L Au2X 65.11(12)
S33 Au4L Au3D 132.0(6)
Au3O Au4L Au3D 120.89(16)
Au26 Au4L Au3D 62.29(12)
Au2X Au4L Au3D 59.89(13)
S33 Au4L Au2V 105.8(6)
Au3O Au4L Au2V 60.82(13)
Au26 Au4L Au2V 59.48(12)
Au2X Au4L Au2V 94.55(15)
Au3D Au4L Au2V 121.78(15)
S33 Au4L Au4W 106.6(6)
Au3O Au4L Au4W 116.97(16)
Au26 Au4L Au4W 61.33(12)
Au2X Au4L Au4W 126.39(16)
Au3D Au4L Au4W 95.82(15)
Au2V Au4L Au4W 56.30(13)
S33 Au4L Au7A 47.3(5)
Au3O Au4L Au7A 92.45(15)
Au26 Au4L Au7A 117.59(15)
Au2X Au4L Au7A 153.47(19)
Au3D Au4L Au7A 146.39(19)
Au2V Au4L Au7A 68.74(13)
Au4W Au4L Au7A 62.01(13)
S19 Au4M Au4Q 140.7(6)
S19 Au4M Au3B 85.8(6)
Au4Q Au4M Au3B 120.99(17)
S19 Au4M Au5B 138.5(6)
Au4Q Au4M Au5B 59.66(13)
Au3B Au4M Au5B 61.45(13)
S19 Au4M Au2H 153.3(6)
Au4Q Au4M Au2H 61.15(13)
Au3B Au4M Au2H 91.89(14)
Au5B Au4M Au2H 59.25(12)
S19 Au4M Au31 98.0(6)
Au4Q Au4M Au31 91.99(16)
Au3B Au4M Au31 120.49(17)
Au5B Au4M Au31 119.79(16)
Au2H Au4M Au31 60.54(12)
S19 Au4M Au32 94.0(6)
Au4Q Au4M Au32 123.48(17)
Au3B Au4M Au32 60.19(13)
Au5B Au4M Au32 90.92(14)
Au2H Au4M Au32 62.33(13)
Au31 Au4M Au32 60.30(13)
Au5Z Au4N Au60 176.7(2)
Au5Z Au4N Au3W 63.88(14)
Au60 Au4N Au3W 119.30(17)
Au5Z Au4N Au3F 122.84(18)
Au60 Au4N Au3F 60.38(13)
Au3W Au4N Au3F 59.01(13)
Au5Z Au4N Au38 59.47(13)
Au60 Au4N Au38 120.21(17)
Au3W Au4N Au38 92.07(16)
Au3F Au4N Au38 119.30(18)
Au5Z Au4N Au2Y 117.65(17)
Au60 Au4N Au2Y 61.85(13)
Au3W Au4N Au2Y 122.15(18)
Au3F Au4N Au2Y 91.48(15)
Au38 Au4N Au2Y 58.36(12)
Au5Z Au4N Au2A 91.61(16)
Au60 Au4N Au2A 90.84(15)
Au3W Au4N Au2A 61.37(13)
Au3F Au4N Au2A 59.69(13)
Au38 Au4N Au2A 59.61(12)
Au2Y Au4N Au2A 60.77(13)
Au5Z Au4N Au7H 99.90(17)
Au60 Au4N Au7H 76.89(16)
Au3W Au4N Au7H 163.65(19)
Au3F Au4N Au7H 137.26(18)
Au38 Au4N Au7H 80.33(15)
Au2Y Au4N Au7H 65.82(15)
Au2A Au4N Au7H 124.37(17)
Au5Z Au4N Au7S 78.02(15)
Au60 Au4N Au7S 102.30(16)
Au3W Au4N Au7S 66.18(14)
Au3F Au4N Au7S 81.56(15)
Au38 Au4N Au7S 137.47(17)
Au2Y Au4N Au7S 163.99(18)
Au2A Au4N Au7S 125.45(17)
Au7H Au4N Au7S 110.18(19)
S3 Au4O Au3Y 152.6(5)
S3 Au4O Au3K 145.8(5)
Au3Y Au4O Au3K 60.75(13)
S3 Au4O Au2M 101.2(5)
Au3Y Au4O Au2M 62.86(13)
Au3K Au4O Au2M 91.91(14)
S3 Au4O Au7C 97.0(5)
Au3Y Au4O Au7C 65.88(14)
Au3K Au4O Au7C 112.31(18)
Au2M Au4O Au7C 98.31(16)
S3 Au4O Au7F 104.9(5)
Au3Y Au4O Au7F 92.97(17)
Au3K Au4O Au7F 66.20(14)
Au2M Au4O Au7F 153.92(19)
Au7C Au4O Au7F 78.65(16)
S3 Au4O Au2G 98.4(5)
Au3Y Au4O Au2G 91.84(14)
Au3K Au4O Au2G 61.94(13)
Au2M Au4O Au2G 58.75(12)
Au7C Au4O Au2G 154.51(18)
Au7F Au4O Au2G 116.48(16)
S3 Au4O Au4J 85.9(5)
Au3Y Au4O Au4J 120.76(16)
Au3K Au4O Au4J 60.08(12)
Au2M Au4O Au4J 116.64(16)
Au7C Au4O Au4J 143.75(19)
Au7F Au4O Au4J 65.80(14)
Au2G Au4O Au4J 57.92(12)
S3 Au4O Au4Q 47.9(5)
Au3Y Au4O Au4Q 119.85(16)
Au3K Au4O Au4Q 122.93(15)
Au2M Au4O Au4Q 57.13(12)
Au7C Au4O Au4Q 118.25(17)
Au7F Au4O Au4Q 146.67(18)
Au2G Au4O Au4Q 61.00(12)
Au4J Au4O Au4Q 90.33(15)
Au71 Au4P Au6T 92.40(18)
Au71 Au4P Au64 85.23(17)
Au6T Au4P Au64 141.56(18)
Au71 Au4P Au5R 172.09(19)
Au6T Au4P Au5R 89.39(16)
Au64 Au4P Au5R 88.58(16)
Au71 Au4P Au3P 66.76(14)
Au6T Au4P Au3P 60.26(14)
Au64 Au4P Au3P 147.13(18)
Au5R Au4P Au3P 120.59(17)
Au71 Au4P Au25 94.79(15)
Au6T Au4P Au25 111.13(17)
Au64 Au4P Au25 107.30(18)
Au5R Au4P Au25 91.75(16)
Au3P Au4P Au25 60.84(13)
Au71 Au4P Au4T 127.17(19)
Au6T Au4P Au4T 59.48(14)
Au64 Au4P Au4T 145.1(2)
Au5R Au4P Au4T 60.09(13)
Au3P Au4P Au4T 60.49(13)
Au25 Au4P Au4T 62.46(12)
Au71 Au4P Au3S 118.90(18)
Au6T Au4P Au3S 147.40(19)
Au64 Au4P Au3S 57.05(14)
Au5R Au4P Au3S 60.93(14)
Au3P Au4P Au3S 121.55(16)
Au25 Au4P Au3S 60.71(13)
Au4T Au4P Au3S 91.90(16)
Au71 Au4P Au3C 60.33(14)
Au6T Au4P Au3C 147.64(19)
Au64 Au4P Au3C 58.98(13)
Au5R Au4P Au3C 120.11(19)
Au3P Au4P Au3C 91.11(14)
Au25 Au4P Au3C 59.15(12)
Au4T Au4P Au3C 121.61(16)
Au3S Au4P Au3C 59.18(13)
Au71 Au4P Au7Y 63.62(15)
Au6T Au4P Au7Y 74.16(16)
Au64 Au4P Au7Y 70.48(16)
Au5R Au4P Au7Y 109.59(16)
Au3P Au4P Au7Y 108.71(18)
Au25 Au4P Au7Y 158.29(18)
Au4T Au4P Au7Y 131.63(19)
Au3S Au4P Au7Y 126.11(18)
Au3C Au4P Au7Y 104.62(16)
S3 Au4Q Au4M 134.2(6)
S3 Au4Q Au5B 156.4(5)
Au4M Au4Q Au5B 60.80(14)
S3 Au4Q Au2H 140.5(5)
Au4M Au4Q Au2H 60.86(13)
Au5B Au4Q Au2H 59.50(12)
S3 Au4Q Au2M 102.2(6)
Au4M Au4Q Au2M 121.32(16)
Au5B Au4Q Au2M 60.55(13)
Au2H Au4Q Au2M 87.89(13)
S3 Au4Q Au4Y 80.5(5)
Au4M Au4Q Au4Y 95.17(16)
Au5B Au4Q Au4Y 119.57(16)
Au2H Au4Q Au4Y 60.45(12)
Au2M Au4Q Au4Y 111.45(16)
S3 Au4Q Au2G 95.7(5)
Au4M Au4Q Au2G 119.31(16)
Au5B Au4Q Au2G 87.52(13)
Au2H Au4Q Au2G 58.46(12)
Au2M Au4Q Au2G 56.21(11)
Au4Y Au4Q Au2G 55.39(11)
S3 Au4Q Au4O 50.3(5)
Au4M Au4Q Au4O 174.69(16)
Au5B Au4Q Au4O 116.19(16)
Au2H Au4Q Au4O 113.95(15)
Au2M Au4Q Au4O 55.71(12)
Au4Y Au4Q Au4O 82.56(14)
Au2G Au4Q Au4O 55.49(11)
S62 Au4R Au44 133.8(6)
S62 Au4R Au33 157.2(6)
Au44 Au4R Au33 60.73(13)
S62 Au4R Au3U 102.1(6)
Au44 Au4R Au3U 122.42(17)
Au33 Au4R Au3U 61.80(13)
S62 Au4R Au1O 140.5(6)
Au44 Au4R Au1O 59.70(13)
Au33 Au4R Au1O 59.30(13)
Au3U Au4R Au1O 88.17(15)
S62 Au4R Au42 82.6(6)
Au44 Au4R Au42 92.15(15)
Au33 Au4R Au42 117.30(18)
Au3U Au4R Au42 110.74(15)
Au1O Au4R Au42 58.27(12)
S62 Au4R Au2B 96.5(6)
Au44 Au4R Au2B 117.44(17)
Au33 Au4R Au2B 87.50(14)
Au3U Au4R Au2B 56.23(11)
Au1O Au4R Au2B 57.75(11)
Au42 Au4R Au2B 54.60(11)
S62 Au4R Au5Q 50.4(6)
Au44 Au4R Au5Q 173.41(19)
Au33 Au4R Au5Q 117.37(15)
Au3U Au4R Au5Q 55.66(12)
Au1O Au4R Au5Q 113.74(15)
Au42 Au4R Au5Q 83.23(13)
Au2B Au4R Au5Q 55.99(12)
Au73 Au4S Au4K 127.12(18)
Au73 Au4S Au7D 80.24(17)
Au4K Au4S Au7D 56.45(14)
Au73 Au4S Au3Q 59.95(14)
Au4K Au4S Au3Q 120.80(17)
Au7D Au4S Au3Q 125.47(19)
Au73 Au4S Au5S 123.30(18)
Au4K Au4S Au5S 60.01(14)
Au7D Au4S Au5S 58.61(15)
Au3Q Au4S Au5S 175.84(18)
Au73 Au4S Au3A 93.93(17)
Au4K Au4S Au3A 60.84(14)
Au7D Au4S Au3A 90.12(16)
Au3Q Au4S Au3A 60.01(13)
Au5S Au4S Au3A 120.81(17)
Au73 Au4S Au6F 90.00(16)
Au4K Au4S Au6F 119.92(19)
Au7D Au4S Au6F 95.10(17)
Au3Q Au4S Au6F 118.61(17)
Au5S Au4S Au6F 60.09(14)
Au3A Au4S Au6F 173.94(18)
Au73 Au4S Au5L 58.75(14)
Au4K Au4S Au5L 174.04(18)
Au7D Au4S Au5L 128.58(18)
Au3Q Au4S Au5L 60.07(14)
Au5S Au4S Au5L 118.65(17)
Au3A Au4S Au5L 119.95(19)
Au6F Au4S Au5L 58.59(14)
Au73 Au4S Au2E 148.1(2)
Au4K Au4S Au2E 59.84(12)
Au7D Au4S Au2E 116.22(18)
Au3Q Au4S Au2E 89.20(15)
Au5S Au4S Au2E 87.93(15)
Au3A Au4S Au2E 60.80(12)
Au6F Au4S Au2E 113.87(16)
Au5L Au4S Au2E 114.87(16)
Au73 Au4S Au24 106.65(17)
Au4K Au4S Au24 116.83(15)
Au7D Au4S Au24 172.92(19)
Au3Q Au4S Au24 58.83(12)
Au5S Au4S Au24 117.03(16)
Au3A Au4S Au24 87.84(14)
Au6F Au4S Au24 86.60(14)
Au5L Au4S Au24 57.97(12)
Au2E Au4S Au24 57.00(11)
Au73 Au4S Au34 141.25(18)
Au4K Au4S Au34 89.35(15)
Au7D Au4S Au34 118.18(19)
Au3Q Au4S Au34 116.15(16)
Au5S Au4S Au34 59.71(13)
Au3A Au4S Au34 118.09(15)
Au6F Au4S Au34 56.54(12)
Au5L Au4S Au34 85.20(14)
Au2E Au4S Au34 57.33(11)
Au24 Au4S Au34 57.34(12)
Au8H Au4T Au6T 75.3(2)
Au8H Au4T Au4E 58.2(2)
Au6T Au4T Au4E 123.64(19)
Au6T Au4T Au8J 61.0(3)
Au4E Au4T Au8J 90.6(3)
Au6T Au4T Au8I 63.6(2)
Au4E Au4T Au8I 60.0(2)
Au8H Au4T Au5R 92.7(2)
Au6T Au4T Au5R 88.75(16)
Au4E Au4T Au5R 120.89(17)
Au8J Au4T Au5R 61.5(3)
Au8I Au4T Au5R 121.1(2)
Au8H Au4T Au4P 124.8(2)
Au6T Au4T Au4P 59.04(14)
Au4E Au4T Au4P 177.00(19)
Au8J Au4T Au4P 92.0(3)
Au8I Au4T Au4P 122.7(3)
Au5R Au4T Au4P 59.45(13)
Au8H Au4T Au3P 122.1(3)
Au6T Au4T Au3P 59.70(13)
Au4E Au4T Au3P 120.29(17)
Au8J Au4T Au3P 120.6(3)
Au8I Au4T Au3P 91.8(3)
Au5R Au4T Au3P 118.74(17)
Au4P Au4T Au3P 59.30(13)
Au8H Au4T Au5H 58.4(2)
Au6T Au4T Au5H 120.00(17)
Au4E Au4T Au5H 60.74(13)
Au8J Au4T Au5H 59.1(3)
Au8I Au4T Au5H 88.9(2)
Au5R Au4T Au5H 60.22(13)
Au4P Au4T Au5H 119.67(17)
Au3P Au4T Au5H 178.96(19)
Au8H Au4T Au59 89.8(2)
Au6T Au4T Au59 90.97(17)
Au4E Au4T Au59 61.33(13)
Au8J Au4T Au59 120.5(3)
Au8I Au4T Au59 61.0(2)
Au5R Au4T Au59 177.36(18)
Au4P Au4T Au59 118.25(16)
Au3P Au4T Au59 58.98(12)
Au5H Au4T Au59 122.05(17)
Au8H Au4T Au1L 118.7(2)
Au6T Au4T Au1L 147.26(18)
Au4E Au4T Au1L 60.51(12)
Au8J Au4T Au1L 147.1(3)
Au8I Au4T Au1L 110.7(2)
Au5R Au4T Au1L 117.92(18)
Au4P Au4T Au1L 116.55(16)
Au3P Au4T Au1L 89.44(14)
Au5H Au4T Au1L 91.05(15)
Au59 Au4T Au1L 61.48(13)
Au8H Au4T Au3M 119.8(2)
Au6T Au4T Au3M 142.73(18)
Au4E Au4T Au3M 90.74(16)
Au8J Au4T Au3M 109.8(3)
Au8I Au4T Au3M 146.8(3)
Au5R Au4T Au3M 58.57(13)
Au4P Au4T Au3M 87.04(15)
Au3P Au4T Au3M 118.07(16)
Au5H Au4T Au3M 61.48(13)
Au59 Au4T Au3M 120.80(16)
Au1L Au4T Au3M 59.35(12)
S76 Au4U Au76 133.4(7)
S76 Au4U Au3G 135.6(6)
Au76 Au4U Au3G 59.74(15)
S76 Au4U Au2Y 162.9(6)
Au76 Au4U Au2Y 57.91(14)
Au3G Au4U Au2Y 59.14(12)
S76 Au4U Au63 76.4(6)
Au76 Au4U Au63 92.90(17)
Au3G Au4U Au63 59.53(13)
Au2Y Au4U Au63 118.62(16)
S76 Au4U Au60 103.6(6)
Au76 Au4U Au60 89.98(17)
Au3G Au4U Au60 119.86(16)
Au2Y Au4U Au60 60.76(13)
Au63 Au4U Au60 175.9(2)
S76 Au4U Au2P 104.2(6)
Au76 Au4U Au2P 120.60(17)
Au3G Au4U Au2P 91.65(15)
Au2Y Au4U Au2P 62.71(12)
Au63 Au4U Au2P 117.10(18)
Au60 Au4U Au2P 58.85(13)
S76 Au4U Au2S 91.4(7)
Au76 Au4U Au2S 121.18(18)
Au3G Au4U Au2S 61.47(13)
Au2Y Au4U Au2S 90.51(15)
Au63 Au4U Au2S 57.97(13)
Au60 Au4U Au2S 117.99(16)
Au2P Au4U Au2S 59.14(12)
S76 Au4U Au50 49.0(6)
Au76 Au4U Au50 176.47(19)
Au3G Au4U Au50 121.02(17)
Au2Y Au4U Au50 119.11(16)
Au63 Au4U Au50 90.31(15)
Au60 Au4U Au50 86.74(14)
Au2P Au4U Au50 56.40(12)
Au2S Au4U Au50 59.58(12)
Au67 Au4V Au6S 93.47(17)
Au67 Au4V Au63 171.90(18)
Au6S Au4V Au63 87.75(17)
Au67 Au4V Au39 67.19(14)
Au6S Au4V Au39 61.14(14)
Au63 Au4V Au39 120.11(17)
Au67 Au4V Au77 84.54(17)
Au6S Au4V Au77 141.41(19)
Au63 Au4V Au77 89.51(16)
Au39 Au4V Au77 146.7(2)
Au67 Au4V Au3G 127.08(17)
Au6S Au4V Au3G 58.50(14)
Au63 Au4V Au3G 60.08(13)
Au39 Au4V Au3G 60.03(13)
Au77 Au4V Au3G 145.98(17)
Au67 Au4V Au1I 95.97(16)
Au6S Au4V Au1I 111.09(16)
Au63 Au4V Au1I 91.05(14)
Au39 Au4V Au1I 60.96(12)
Au77 Au4V Au1I 107.44(17)
Au3G Au4V Au1I 62.08(13)
Au67 Au4V Au3V 119.18(19)
Au6S Au4V Au3V 146.28(19)
Au63 Au4V Au3V 61.20(14)
Au39 Au4V Au3V 121.57(16)
Au77 Au4V Au3V 57.23(13)
Au3G Au4V Au3V 92.40(14)
Au1I Au4V Au3V 60.61(12)
Au67 Au4V Au3T 60.74(14)
Au6S Au4V Au3T 148.80(18)
Au63 Au4V Au3T 120.36(17)
Au39 Au4V Au3T 90.97(15)
Au77 Au4V Au3T 58.84(14)
Au3G Au4V Au3T 121.52(16)
Au1I Au4V Au3T 59.44(12)
Au3V Au4V Au3T 59.16(13)
Au67 Au4V Au84 64.60(15)
Au6S Au4V Au84 74.12(16)
Au63 Au4V Au84 108.18(17)
Au39 Au4V Au84 109.72(16)
Au77 Au4V Au84 70.28(15)
Au3G Au4V Au84 130.6(2)
Au1I Au4V Au84 160.45(19)
Au3V Au4V Au84 125.58(17)
Au3T Au4V Au84 105.93(17)
S6 Au4W Au2V 160.5(6)
S6 Au4W Au3C 102.9(6)
Au2V Au4W Au3C 62.84(13)
S6 Au4W Au4L 132.3(6)
Au2V Au4W Au4L 61.69(13)
Au3C Au4W Au4L 124.23(18)
S6 Au4W Au26 136.7(6)
Au2V Au4W Au26 60.02(13)
Au3C Au4W Au26 89.81(14)
Au4L Au4W Au26 57.69(12)
S6 Au4W Au2J 92.4(6)
Au2V Au4W Au2J 90.50(15)
Au3C Au4W Au2J 57.83(12)
Au4L Au4W Au2J 117.29(15)
Au26 Au4W Au2J 59.72(11)
S6 Au4W Au7A 102.1(6)
Au2V Au4W Au7A 70.94(14)
Au3C Au4W Au7A 103.82(16)
Au4L Au4W Au7A 62.66(13)
Au26 Au4W Au7A 114.93(17)
Au2J Au4W Au7A 159.18(19)
S6 Au4W Au71 48.2(6)
Au2V Au4W Au71 118.75(16)
Au3C Au4W Au71 55.96(13)
Au4L Au4W Au71 177.01(17)
Au26 Au4W Au71 119.67(15)
Au2J Au4W Au71 60.00(12)
Au7A Au4W Au71 120.33(15)
S6 Au4W Au42 77.1(6)
Au2V Au4W Au42 119.89(15)
Au3C Au4W Au42 113.56(15)
Au4L Au4W Au42 89.37(13)
Au26 Au4W Au42 60.00(12)
Au2J Au4W Au42 55.82(11)
Au7A Au4W Au42 141.91(16)
Au71 Au4W Au42 87.94(14)
Au66 Au4X Au5Q 178.4(2)
Au66 Au4X Au3J 120.38(17)
Au5Q Au4X Au3J 60.97(13)
Au66 Au4X Au3R 61.00(13)
Au5Q Au4X Au3R 119.26(17)
Au3J Au4X Au3R 122.34(18)
Au66 Au4X Au6I 92.23(15)
Au5Q Au4X Au6I 86.72(15)
Au3J Au4X Au6I 143.80(17)
Au3R Au4X Au6I 57.88(13)
Au66 Au4X Au1W 91.02(16)
Au5Q Au4X Au1W 90.44(15)
Au3J Au4X Au1W 61.35(13)
Au3R Au4X Au1W 60.99(13)
Au6I Au4X Au1W 106.54(16)
Au66 Au4X Au6X 87.82(16)
Au5Q Au4X Au6X 92.40(16)
Au3J Au4X Au6X 57.20(13)
Au3R Au4X Au6X 144.37(18)
Au6I Au4X Au6X 147.1(2)
Au1W Au4X Au6X 106.37(16)
Au66 Au4X Au5A 59.29(13)
Au5Q Au4X Au5A 122.11(17)
Au3J Au4X Au5A 61.19(13)
Au3R Au4X Au5A 89.81(15)
Au6I Au4X Au5A 145.76(18)
Au1W Au4X Au5A 59.69(12)
Au6X Au4X Au5A 57.59(13)
Au66 Au4X Au3U 121.22(17)
Au5Q Au4X Au3U 59.14(13)
Au3J Au4X Au3U 89.74(15)
Au3R Au4X Au3U 60.25(12)
Au6I Au4X Au3U 57.78(13)
Au1W Au4X Au3U 58.81(12)
Au6X Au4X Au3U 145.28(18)
Au5A Au4X Au3U 118.50(17)
Au66 Au4X Au7N 120.48(18)
Au5Q Au4X Au7N 57.95(14)
Au3J Au4X Au7N 105.54(16)
Au3R Au4X Au7N 122.33(17)
Au6I Au4X Au7N 64.56(14)
Au1W Au4X Au7N 146.55(17)
Au6X Au4X Au7N 87.21(16)
Au5A Au4X Au7N 144.50(18)
Au3U Au4X Au7N 92.57(15)
Au66 Au4X Au81 58.52(14)
Au5Q Au4X Au81 120.19(18)
Au3J Au4X Au81 121.78(17)
Au3R Au4X Au81 106.73(16)
Au6I Au4X Au81 87.38(16)
Au1W Au4X Au81 147.44(17)
Au6X Au4X Au81 64.76(15)
Au5A Au4X Au81 92.17(15)
Au3U Au4X Au81 144.91(18)
Au7N Au4X Au81 66.01(14)
S20 Au4Y Au4J 131.5(7)
S20 Au4Y Au2G 163.2(7)
Au4J Au4Y Au2G 60.78(13)
S20 Au4Y Au28 133.6(6)
Au4J Au4Y Au28 60.14(13)
Au2G Au4Y Au28 60.27(12)
S20 Au4Y Au2H 105.8(7)
Au4J Au4Y Au2H 121.93(16)
Au2G Au4Y Au2H 61.18(13)
Au28 Au4Y Au2H 89.44(13)
S20 Au4Y Au4Q 99.5(6)
Au4J Au4Y Au4Q 98.12(16)
Au2G Au4Y Au4Q 65.16(13)
Au28 Au4Y Au4Q 125.10(16)
Au2H Au4Y Au4Q 58.49(12)
S20 Au4Y Au2D 92.5(6)
Au4J Au4Y Au2D 119.02(16)
Au2G Au4Y Au2D 88.77(13)
Au28 Au4Y Au2D 58.87(12)
Au2H Au4Y Au2D 57.65(12)
Au4Q Au4Y Au2D 115.92(16)
S20 Au4Y Au5F 74.5(6)
Au4J Au4Y Au5F 91.97(15)
Au2G Au4Y Au5F 119.62(15)
Au28 Au4Y Au5F 59.47(12)
Au2H Au4Y Au5F 114.70(16)
Au4Q Au4Y Au5F 169.8(2)
Au2D Au4Y Au5F 57.12(12)
S20 Au4Y Au31 50.6(6)
Au4J Au4Y Au31 176.75(17)
Au2G Au4Y Au31 117.82(15)
Au28 Au4Y Au31 116.62(16)
Au2H Au4Y Au31 56.65(12)
Au4Q Au4Y Au31 83.56(15)
Au2D Au4Y Au31 57.74(12)
Au5F Au4Y Au31 86.30(14)
S51 Au4Z Au8G 139.5(7)
S51 Au4Z Au2Q 156.0(7)
Au8G Au4Z Au2Q 60.97(14)
S51 Au4Z Au3I 134.8(6)
Au8G Au4Z Au3I 61.37(14)
Au2Q Au4Z Au3I 60.17(13)
S51 Au4Z Au4B 85.4(6)
Au8G Au4Z Au4B 123.65(17)
Au2Q Au4Z Au4B 89.40(14)
Au3I Au4Z Au4B 62.32(13)
S51 Au4Z Au46 95.4(7)
Au8G Au4Z Au46 122.99(17)
Au2Q Au4Z Au46 62.19(13)
Au3I Au4Z Au46 93.77(14)
Au4B Au4Z Au46 59.03(13)
S51 Au4Z Au6R 100.6(6)
Au8G Au4Z Au6R 90.63(16)
Au2Q Au4Z Au6R 61.34(13)
Au3I Au4Z Au6R 121.51(17)
Au4B Au4Z Au6R 117.14(17)
Au46 Au4Z Au6R 58.11(13)
S51 Au4Z Au5P 75.2(6)
Au8G Au4Z Au5P 94.10(16)
Au2Q Au4Z Au5P 121.97(16)
Au3I Au4Z Au5P 61.90(13)
Au4B Au4Z Au5P 60.66(13)
Au46 Au4Z Au5P 119.48(16)
Au6R Au4Z Au5P 175.2(2)
S51 Au4Z Au89 46.6(6)
Au8G Au4Z Au89 139.28(17)
Au2Q Au4Z Au89 110.81(17)
Au3I Au4Z Au89 153.65(18)
Au4B Au4Z Au89 94.40(17)
Au46 Au4Z Au89 61.92(14)
Au6R Au4Z Au89 56.02(13)
Au5P Au4Z Au89 119.32(17)
S76 Au50 Au53 132.4(6)
S76 Au50 Au2N 164.8(7)
Au53 Au50 Au2N 60.07(13)
S76 Au50 Au2T 130.8(7)
Au53 Au50 Au2T 60.16(13)
Au2N Au50 Au2T 60.54(13)
S76 Au50 Au2P 105.4(6)
Au53 Au50 Au2P 121.82(17)
Au2N Au50 Au2P 61.79(12)
Au2T Au50 Au2P 89.67(15)
S76 Au50 Au62 101.8(7)
Au53 Au50 Au62 97.24(15)
Au2N Au50 Au62 65.26(13)
Au2T Au50 Au62 125.53(17)
Au2P Au50 Au62 59.44(12)
S76 Au50 Au2S 89.8(6)
Au53 Au50 Au2S 118.81(18)
Au2N Au50 Au2S 89.70(14)
Au2T Au50 Au2S 58.65(12)
Au2P Au50 Au2S 58.36(11)
Au62 Au50 Au2S 117.60(15)
S76 Au50 Au4U 49.5(6)
Au53 Au50 Au4U 175.68(19)
Au2N Au50 Au4U 118.82(15)
Au2T Au50 Au4U 115.54(15)
Au2P Au50 Au4U 57.08(12)
Au62 Au50 Au4U 85.68(14)
Au2S Au50 Au4U 56.89(12)
S76 Au50 Au5N 72.2(6)
Au53 Au50 Au5N 92.46(15)
Au2N Au50 Au5N 119.36(18)
Au2T Au50 Au5N 58.95(13)
Au2P Au50 Au5N 113.98(15)
Au62 Au50 Au5N 170.21(17)
Au2S Au50 Au5N 55.69(11)
Au4U Au50 Au5N 84.56(13)
Au6Z Au51 Au7E 92.72(19)
Au6Z Au51 Au5J 171.51(19)
Au7E Au51 Au5J 89.38(17)
Au6Z Au51 Au78 85.15(17)
Au7E Au51 Au78 142.00(19)
Au5J Au51 Au78 88.13(17)
Au6Z Au51 Au49 66.66(15)
Au7E Au51 Au49 60.09(14)
Au5J Au51 Au49 121.27(17)
Au78 Au51 Au49 146.97(19)
Au6Z Au51 Au3N 127.38(19)
Au7E Au51 Au3N 58.31(14)
Au5J Au51 Au3N 60.42(13)
Au78 Au51 Au3N 145.3(2)
Au49 Au51 Au3N 60.86(13)
Au6Z Au51 Au2C 95.21(16)
Au7E Au51 Au2C 109.96(16)
Au5J Au51 Au2C 91.79(16)
Au78 Au51 Au2C 108.01(17)
Au49 Au51 Au2C 60.48(13)
Au3N Au51 Au2C 62.48(12)
Au6Z Au51 Au4A 119.01(18)
Au7E Au51 Au4A 146.81(19)
Au5J Au51 Au4A 60.75(14)
Au78 Au51 Au4A 57.32(14)
Au49 Au51 Au4A 121.41(16)
Au3N Au51 Au4A 92.18(16)
Au2C Au51 Au4A 60.92(13)
Au6Z Au51 Au3Z 60.67(15)
Au7E Au51 Au3Z 147.6(2)
Au5J Au51 Au3Z 119.74(19)
Au78 Au51 Au3Z 59.39(13)
Au49 Au51 Au3Z 90.72(15)
Au3N Au51 Au3Z 121.79(16)
Au2C Au51 Au3Z 59.31(12)
Au4A Au51 Au3Z 59.00(13)
Au6Z Au51 Au85 64.96(16)
Au7E Au51 Au85 72.54(16)
Au5J Au51 Au85 108.00(17)
Au78 Au51 Au85 72.28(15)
Au49 Au51 Au85 107.98(19)
Au3N Au51 Au85 128.53(19)
Au2C Au51 Au85 160.2(2)
Au4A Au51 Au85 127.73(17)
Au3Z Au51 Au85 107.55(17)
S29 Au52 Au2R 155.4(6)
S29 Au52 Au5C 142.1(6)
Au2R Au52 Au5C 59.98(13)
S29 Au52 Au2W 132.5(6)
Au2R Au52 Au2W 61.14(13)
Au5C Au52 Au2W 61.24(14)
S29 Au52 Au49 82.2(6)
Au2R Au52 Au49 90.68(15)
Au5C Au52 Au49 123.79(19)
Au2W Au52 Au49 62.62(13)
S29 Au52 Au3R 93.6(6)
Au2R Au52 Au3R 62.74(13)
Au5C Au52 Au3R 122.55(17)
Au2W Au52 Au3R 94.78(15)
Au49 Au52 Au3R 59.82(13)
S29 Au52 Au66 101.4(6)
Au2R Au52 Au66 61.47(14)
Au5C Au52 Au66 89.99(16)
Au2W Au52 Au66 122.61(17)
Au49 Au52 Au66 118.33(16)
Au3R Au52 Au66 58.50(13)
S29 Au52 Au6Z 73.9(6)
Au2R Au52 Au6Z 122.47(18)
Au5C Au52 Au6Z 94.76(16)
Au2W Au52 Au6Z 61.44(13)
Au49 Au52 Au6Z 60.00(13)
Au3R Au52 Au6Z 119.60(16)
Au66 Au52 Au6Z 175.00(19)
S29 Au52 Au7L 46.7(6)
Au2R Au52 Au7L 111.12(16)
Au5C Au52 Au7L 138.86(18)
Au2W Au52 Au7L 154.61(17)
Au49 Au52 Au7L 94.76(16)
Au3R Au52 Au7L 62.09(13)
Au66 Au52 Au7L 56.02(13)
Au6Z Au52 Au7L 119.01(16)
S52 Au53 Au50 143.3(7)
S52 Au53 Au2N 153.3(6)
Au50 Au53 Au2N 60.28(13)
S52 Au53 Au2T 134.0(7)
Au50 Au53 Au2T 61.21(13)
Au2N Au53 Au2T 60.97(12)
S52 Au53 Au3Q 83.2(7)
Au50 Au53 Au3Q 122.87(17)
Au2N Au53 Au3Q 89.78(15)
Au2T Au53 Au3Q 61.72(13)
S52 Au53 Au45 92.1(6)
Au50 Au53 Au45 122.48(16)
Au2N Au53 Au45 62.36(13)
Au2T Au53 Au45 94.49(15)
Au3Q Au53 Au45 59.95(13)
S52 Au53 Au6H 100.2(6)
Au50 Au53 Au6H 89.95(16)
Au2N Au53 Au6H 60.65(12)
Au2T Au53 Au6H 121.61(16)
Au3Q Au53 Au6H 117.81(17)
Au45 Au53 Au6H 57.88(13)
S52 Au53 Au6Y 76.4(6)
Au50 Au53 Au6Y 94.17(15)
Au2N Au53 Au6Y 121.67(16)
Au2T Au53 Au6Y 60.81(12)
Au3Q Au53 Au6Y 59.76(13)
Au45 Au53 Au6Y 119.49(18)
Au6H Au53 Au6Y 175.89(18)
S52 Au53 Au7G 45.5(6)
Au50 Au53 Au7G 139.15(19)
Au2N Au53 Au7G 110.09(16)
Au2T Au53 Au7G 153.56(19)
Au3Q Au53 Au7G 94.97(16)
Au45 Au53 Au7G 61.14(13)
Au6H Au53 Au7G 56.01(12)
Au6Y Au53 Au7G 120.20(16)
S50 Au54 Au72 133.1(6)
S50 Au54 Au3W 163.2(6)
Au72 Au54 Au3W 58.12(14)
S50 Au54 Au61 77.6(6)
Au72 Au54 Au61 91.94(17)
Au3W Au54 Au61 117.16(17)
S50 Au54 Au22 104.4(6)
Au72 Au54 Au22 120.86(17)
Au3W Au54 Au22 62.75(12)
Au61 Au54 Au22 116.44(18)
S50 Au54 Au48 135.6(6)
Au72 Au54 Au48 59.45(15)
Au3W Au54 Au48 58.89(12)
Au61 Au54 Au48 58.34(13)
Au22 Au54 Au48 91.62(14)
S50 Au54 Au5Z 102.6(6)
Au72 Au54 Au5Z 91.46(17)
Au3W Au54 Au5Z 62.02(13)
Au61 Au54 Au5Z 175.1(2)
Au22 Au54 Au5Z 58.69(13)
Au48 Au54 Au5Z 120.85(16)
S50 Au54 Au2K 92.1(7)
Au72 Au54 Au2K 120.43(18)
Au3W Au54 Au2K 89.97(15)
Au61 Au54 Au2K 57.27(13)
Au22 Au54 Au2K 59.18(12)
Au48 Au54 Au2K 61.00(13)
Au5Z Au54 Au2K 117.87(16)
S50 Au54 Au4I 49.5(6)
Au72 Au54 Au4I 176.94(19)
Au3W Au54 Au4I 118.93(16)
Au61 Au54 Au4I 90.31(15)
Au22 Au54 Au4I 56.18(11)
Au48 Au54 Au4I 120.31(17)
Au5Z Au54 Au4I 86.17(14)
Au2K Au54 Au4I 59.34(12)
S53 Au55 Au3Y 153.0(7)
S53 Au55 Au36 101.8(6)
Au3Y Au55 Au36 63.35(13)
S53 Au55 Au30 145.7(6)
Au3Y Au55 Au30 60.59(13)
Au36 Au55 Au30 91.15(15)
S53 Au55 Au7W 105.5(6)
Au3Y Au55 Au7W 91.13(16)
Au36 Au55 Au7W 152.7(2)
Au30 Au55 Au7W 66.45(14)
S53 Au55 Au7Z 95.9(6)
Au3Y Au55 Au7Z 66.19(15)
Au36 Au55 Au7Z 97.97(16)
Au30 Au55 Au7Z 113.78(17)
Au7W Au55 Au7Z 78.61(15)
S53 Au55 Au1Y 99.2(6)
Au3Y Au55 Au1Y 91.97(15)
Au36 Au55 Au1Y 59.12(12)
Au30 Au55 Au1Y 60.55(12)
Au7W Au55 Au1Y 116.17(18)
Au7Z Au55 Au1Y 154.66(18)
S53 Au55 Au4F 86.3(6)
Au3Y Au55 Au4F 120.07(18)
Au36 Au55 Au4F 115.45(16)
Au30 Au55 Au4F 59.53(13)
Au7W Au55 Au4F 67.59(14)
Au7Z Au55 Au4F 145.37(17)
Au1Y Au55 Au4F 56.37(12)
S53 Au55 Au5G 48.1(6)
Au3Y Au55 Au5G 121.17(16)
Au36 Au55 Au5G 57.91(12)
Au30 Au55 Au5G 121.58(15)
Au7W Au55 Au5G 147.06(18)
Au7Z Au55 Au5G 118.31(18)
Au1Y Au55 Au5G 61.03(12)
Au4F Au55 Au5G 88.66(14)
Au5P Au56 Au6L 90.93(17)
Au5P Au56 Au61 172.83(19)
Au6L Au56 Au61 90.03(18)
Au5P Au56 Au6A 85.74(17)
Au6L Au56 Au6A 141.47(19)
Au61 Au56 Au6A 89.09(16)
Au5P Au56 Au4B 66.39(14)
Au6L Au56 Au4B 59.87(14)
Au61 Au56 Au4B 120.00(18)
Au6A Au56 Au4B 147.1(2)
Au5P Au56 Au2L 96.02(16)
Au6L Au56 Au2L 110.67(17)
Au61 Au56 Au2L 90.28(14)
Au6A Au56 Au2L 107.86(17)
Au4B Au56 Au2L 60.93(12)
Au5P Au56 Au48 126.59(18)
Au6L Au56 Au48 59.45(14)
Au61 Au56 Au48 59.65(13)
Au6A Au56 Au48 145.48(18)
Au4B Au56 Au48 60.36(13)
Au2L Au56 Au48 61.94(13)
Au5P Au56 Au40 60.90(14)
Au6L Au56 Au40 146.65(19)
Au61 Au56 Au40 120.23(17)
Au6A Au56 Au40 59.43(14)
Au4B Au56 Au40 90.70(16)
Au2L Au56 Au40 59.79(13)
Au48 Au56 Au40 121.73(16)
Au5P Au56 Au3L 120.2(2)
Au6L Au56 Au3L 147.5(2)
Au61 Au56 Au3L 60.30(13)
Au6A Au56 Au3L 57.39(13)
Au4B Au56 Au3L 121.66(16)
Au2L Au56 Au3L 60.73(12)
Au48 Au56 Au3L 91.96(14)
Au40 Au56 Au3L 59.94(13)
Au5P Au56 Au87 65.50(15)
Au6L Au56 Au87 71.87(16)
Au61 Au56 Au87 108.14(17)
Au6A Au56 Au87 71.88(15)
Au4B Au56 Au87 108.80(16)
Au2L Au56 Au87 161.5(2)
Au48 Au56 Au87 128.7(2)
Au40 Au56 Au87 107.50(17)
Au3L Au56 Au87 127.05(17)
Au1E Au57 Au1G 61.28(11)
Au1E Au57 Au5 178.45(15)
Au1G Au57 Au5 120.26(14)
Au1E Au57 Au11 118.58(14)
Au1G Au57 Au11 120.59(16)
Au5 Au57 Au11 60.73(11)
Au1E Au57 Au1A 61.69(11)
Au1G Au57 Au1A 60.81(12)
Au5 Au57 Au1A 118.96(14)
Au11 Au57 Au1A 178.59(17)
Au1E Au57 Au9 121.40(14)
Au1G Au57 Au9 60.12(11)
Au5 Au57 Au9 60.14(11)
Au11 Au57 Au9 91.30(13)
Au1A Au57 Au9 89.65(12)
Au1E Au57 Au14 118.44(14)
Au1G Au57 Au14 179.12(18)
Au5 Au57 Au14 60.02(11)
Au11 Au57 Au14 60.29(11)
Au1A Au57 Au14 118.31(15)
Au9 Au57 Au14 120.15(14)
Au1E Au57 Au8 59.45(11)
Au1G Au57 Au8 90.64(13)
Au5 Au57 Au8 119.88(14)
Au11 Au57 Au8 59.15(11)
Au1A Au57 Au8 121.14(14)
Au9 Au57 Au8 120.92(15)
Au14 Au57 Au8 89.87(12)
Au1E Au57 Au17 120.77(14)
Au1G Au57 Au17 90.49(12)
Au5 Au57 Au17 59.87(11)
Au11 Au57 Au17 120.59(14)
Au1A Au57 Au17 59.09(11)
Au9 Au57 Au17 60.15(11)
Au14 Au57 Au17 88.99(13)
Au8 Au57 Au17 178.76(16)
Au1E Au57 Au19 89.50(13)
Au1G Au57 Au19 59.44(11)
Au5 Au57 Au19 91.26(13)
Au11 Au57 Au19 61.15(11)
Au1A Au57 Au19 120.25(14)
Au9 Au57 Au19 60.93(11)
Au14 Au57 Au19 121.44(14)
Au8 Au57 Au19 60.01(11)
Au17 Au57 Au19 121.07(14)
Au1E Au57 Au6 59.07(11)
Au1G Au57 Au6 120.34(14)
Au5 Au57 Au6 119.39(14)
Au11 Au57 Au6 89.34(12)
Au1A Au57 Au6 89.69(13)
Au9 Au57 Au6 178.80(17)
Au14 Au57 Au6 59.37(10)
Au8 Au57 Au6 60.28(11)
Au17 Au57 Au6 118.66(15)
Au19 Au57 Au6 120.27(13)
Au1E Au57 Au12 88.84(13)
Au1G Au57 Au12 119.69(14)
Au5 Au57 Au12 90.40(13)
Au11 Au57 Au12 119.70(14)
Au1A Au57 Au12 58.90(11)
Au9 Au57 Au12 120.11(13)
Au14 Au57 Au12 59.43(11)
Au8 Au57 Au12 118.96(14)
Au17 Au57 Au12 59.97(11)
Au19 Au57 Au12 178.34(15)
Au6 Au57 Au12 58.69(11)
Au1L Au58 Au2E 120.94(15)
Au1L Au58 Au4G 118.83(16)
Au2E Au58 Au4G 90.58(15)
Au1L Au58 Au1 60.50(11)
Au2E Au58 Au1 60.44(11)
Au4G Au58 Au1 120.16(17)
Au1L Au58 Au4H 89.60(15)
Au2E Au58 Au4H 120.30(16)
Au4G Au58 Au4H 119.71(15)
Au1 Au58 Au4H 120.11(15)
Au1L Au58 Au5D 119.19(16)
Au2E Au58 Au5D 119.86(16)
Au4G Au58 Au5D 59.82(13)
Au1 Au58 Au5D 179.67(19)
Au4H Au58 Au5D 59.90(13)
Au1L Au58 Au4E 60.37(12)
Au2E Au58 Au4E 178.17(19)
Au4G Au58 Au4E 89.74(14)
Au1 Au58 Au4E 120.84(15)
Au4H Au58 Au4E 58.05(13)
Au5D Au58 Au4E 58.85(13)
Au1L Au58 Au4K 177.11(17)
Au2E Au58 Au4K 60.42(12)
Au4G Au58 Au4K 58.31(13)
Au1 Au58 Au4K 120.81(16)
Au4H Au58 Au4K 91.70(15)
Au5D Au58 Au4K 59.49(13)
Au4E Au58 Au4K 118.34(15)
Au1L Au58 Au21 60.31(12)
Au2E Au58 Au21 90.40(13)
Au4G Au58 Au21 178.96(18)
Au1 Au58 Au21 60.11(12)
Au4H Au58 Au21 60.01(12)
Au5D Au58 Au21 119.91(17)
Au4E Au58 Au21 89.29(14)
Au4K Au58 Au21 122.55(16)
Au1L Au58 Au1Z 89.92(14)
Au2E Au58 Au1Z 60.50(12)
Au4G Au58 Au1Z 60.02(12)
Au1 Au58 Au1Z 60.14(12)
Au4H Au58 Au1Z 179.20(18)
Au5D Au58 Au1Z 119.84(16)
Au4E Au58 Au1Z 121.15(16)
Au4K Au58 Au1Z 88.75(15)
Au21 Au58 Au1Z 120.25(14)
Au1L Au58 Au43 120.40(15)
Au2E Au58 Au43 61.49(12)
Au4G Au58 Au43 120.70(15)
Au1 Au58 Au43 91.47(13)
Au4H Au58 Au43 58.81(13)
Au5D Au58 Au43 88.80(15)
Au4E Au58 Au43 116.85(17)
Au4K Au58 Au43 62.44(12)
Au21 Au58 Au43 60.13(12)
Au1Z Au58 Au43 121.99(15)
Au1L Au58 Au37 61.07(12)
Au2E Au58 Au37 120.73(17)
Au4G Au58 Au37 57.76(12)
Au1 Au58 Au37 91.78(14)
Au4H Au58 Au37 118.92(16)
Au5D Au58 Au37 87.94(14)
Au4E Au58 Au37 60.89(13)
Au4K Au58 Au37 116.06(15)
Au21 Au58 Au37 121.37(15)
Au1Z Au58 Au37 60.28(12)
Au43 Au58 Au37 176.71(17)
Au8F Au59 Au3J 94.7(2)
Au8F Au59 Au3P 124.8(2)
Au3J Au59 Au3P 60.95(13)
Au8F Au59 Au5A 62.6(2)
Au3J Au59 Au5A 62.39(13)
Au3P Au59 Au5A 123.25(17)
Au8F Au59 Au4H 57.6(2)
Au3J Au59 Au4H 122.92(17)
Au3P Au59 Au4H 175.9(2)
Au5A Au59 Au4H 60.55(13)
Au8F Au59 Au21 109.9(2)
Au3J Au59 Au21 92.89(14)
Au3P Au59 Au21 119.34(16)
Au5A Au59 Au21 60.65(13)
Au4H Au59 Au21 60.44(12)
Au8F Au59 Au69 63.7(2)
Au3J Au59 Au69 60.73(14)
Au3P Au59 Au69 61.19(14)
Au5A Au59 Au69 93.58(17)
Au4H Au59 Au69 121.27(18)
Au21 Au59 Au69 150.67(18)
Au8F Au59 Au4T 115.5(3)
Au3J Au59 Au4T 121.04(16)
Au3P Au59 Au4T 60.20(13)
Au5A Au59 Au4T 176.52(17)
Au4H Au59 Au4T 116.01(16)
Au21 Au59 Au4T 118.64(17)
Au69 Au59 Au4T 87.93(16)
Au8F Au59 Au8I 57.4(3)
Au3J Au59 Au8I 119.8(3)
Au3P Au59 Au8I 91.0(2)
Au5A Au59 Au8I 119.9(3)
Au4H Au59 Au8I 87.9(2)
Au21 Au59 Au8I 144.3(3)
Au69 Au59 Au8I 59.1(2)
Au4T Au59 Au8I 58.3(2)
Au8F Au59 Au1T 152.8(3)
Au3J Au59 Au1T 63.08(13)
Au3P Au59 Au1T 59.83(12)
Au5A Au59 Au1T 91.98(14)
Au4H Au59 Au1T 119.92(16)
Au21 Au59 Au1T 59.54(12)
Au69 Au59 Au1T 112.00(16)
Au4T Au59 Au1T 90.36(14)
Au8I Au59 Au1T 146.2(3)
Au8F Au59 Au4E 84.2(2)
Au3J Au59 Au4E 177.82(18)
Au3P Au59 Au4E 118.24(16)
Au5A Au59 Au4E 118.50(16)
Au4H Au59 Au4E 57.95(13)
Au21 Au59 Au4E 89.25(15)
Au69 Au59 Au4E 117.09(16)
Au4T Au59 Au4E 58.06(13)
Au8I Au59 Au4E 58.0(2)
Au1T Au59 Au4E 118.52(17)
Au8F Au59 Au1L 139.9(2)
Au3J Au59 Au1L 122.82(15)
Au3P Au59 Au1L 88.95(15)
Au5A Au59 Au1L 119.81(16)
Au4H Au59 Au1L 87.60(15)
Au21 Au59 Au1L 59.22(12)
Au69 Au59 Au1L 144.72(18)
Au4T Au59 Au1L 59.43(13)
Au8I Au59 Au1L 107.0(3)
Au1T Au59 Au1L 59.76(12)
Au4E Au59 Au1L 58.76(12)
Au6X Au5A Au66 88.96(17)
Au6X Au5A Au59 85.98(16)
Au66 Au5A Au59 174.07(19)
Au6X Au5A Au2R 148.56(19)
Au66 Au5A Au2R 62.67(14)
Au59 Au5A Au2R 121.40(18)
Au6X Au5A Au65 117.40(18)
Au66 Au5A Au65 67.37(14)
Au59 Au5A Au65 117.82(17)
Au2R Au5A Au65 65.98(13)
Au6X Au5A Au4H 117.22(17)
Au66 Au5A Au4H 125.37(17)
Au59 Au5A Au4H 60.02(13)
Au2R Au5A Au4H 91.62(15)
Au65 Au5A Au4H 58.06(13)
Au6X Au5A Au21 143.41(18)
Au66 Au5A Au21 123.45(17)
Au59 Au5A Au21 60.51(13)
Au2R Au5A Au21 60.90(13)
Au65 Au5A Au21 92.75(16)
Au4H Au5A Au21 60.22(13)
Au6X Au5A Au1W 109.10(16)
Au66 Au5A Au1W 90.28(14)
Au59 Au5A Au1W 88.47(14)
Au2R Au5A Au1W 61.05(12)
Au65 Au5A Au1W 126.96(17)
Au4H Au5A Au1W 119.71(17)
Au21 Au5A Au1W 59.53(12)
Au6X Au5A Au8F 61.4(2)
Au66 Au5A Au8F 122.3(3)
Au59 Au5A Au8F 57.4(2)
Au2R Au5A Au8F 144.7(2)
Au65 Au5A Au8F 83.4(2)
Au4H Au5A Au8F 55.8(2)
Au21 Au5A Au8F 105.7(2)
Au1W Au5A Au8F 144.0(2)
Au6X Au5A Au4X 60.86(14)
Au66 Au5A Au4X 57.93(13)
Au59 Au5A Au4X 116.64(16)
Au2R Au5A Au4X 90.92(14)
Au65 Au5A Au4X 125.18(17)
Au4H Au5A Au4X 176.59(18)
Au21 Au5A Au4X 119.32(15)
Au1W Au5A Au4X 59.80(13)
Au8F Au5A Au4X 122.2(2)
Au6X Au5A Au3J 57.21(13)
Au66 Au5A Au3J 115.92(16)
Au59 Au5A Au3J 58.57(12)
Au2R Au5A Au3J 121.35(16)
Au65 Au5A Au3J 172.62(18)
Au4H Au5A Au3J 118.57(16)
Au21 Au5A Au3J 90.59(14)
Au1W Au5A Au3J 60.33(12)
Au8F Au5A Au3J 89.3(2)
Au4X Au5A Au3J 58.08(12)
Au6U Au5B Au4Q 95.8(2)
Au6U Au5B Au2H 154.3(2)
Au4Q Au5B Au2H 61.81(12)
Au6U Au5B Au2I 79.6(2)
Au4Q Au5B Au2I 173.60(18)
Au2H Au5B Au2I 123.65(16)
Au6U Au5B Au4M 120.16(18)
Au4Q Au5B Au4M 59.54(14)
Au2H Au5B Au4M 61.23(12)
Au2I Au5B Au4M 118.94(18)
Au6U Au5B Au2M 67.30(19)
Au4Q Au5B Au2M 61.68(13)
Au2H Au5B Au2M 89.76(15)
Au2I Au5B Au2M 119.69(16)
Au4M Au5B Au2M 121.18(16)
Au6U Au5B Au3B 111.2(2)
Au4Q Au5B Au3B 118.46(16)
Au2H Au5B Au3B 91.64(15)
Au2I Au5B Au3B 59.98(13)
Au4M Au5B Au3B 59.04(13)
Au2M Au5B Au3B 178.43(17)
Au6U Au5B Au1U 138.8(2)
Au4Q Au5B Au1U 124.38(16)
Au2H Au5B Au1U 62.64(12)
Au2I Au5B Au1U 61.01(12)
Au4M Au5B Au1U 91.24(15)
Au2M Au5B Au1U 120.89(16)
Au3B Au5B Au1U 60.46(12)
Au6U Au5B Au16 111.85(18)
Au4Q Au5B Au16 95.17(15)
Au2H Au5B Au16 61.88(12)
Au2I Au5B Au16 90.70(13)
Au4M Au5B Au16 123.06(16)
Au2M Au5B Au16 60.44(12)
Au3B Au5B Au16 120.91(15)
Au1U Au5B Au16 60.46(12)
Au6U Au5B Au1X 57.60(14)
Au4Q Au5B Au1X 120.50(18)
Au2H Au5B Au1X 120.98(16)
Au2I Au5B Au1X 60.73(12)
Au4M Au5B Au1X 177.69(17)
Au2M Au5B Au1X 58.99(12)
Au3B Au5B Au1X 120.71(15)
Au1U Au5B Au1X 90.49(13)
Au16 Au5B Au1X 59.19(11)
S63 Au5C Au2R 164.4(6)
S63 Au5C Au52 133.6(6)
Au2R Au5C Au52 59.81(13)
S63 Au5C Au43 104.5(6)
Au2R Au5C Au43 61.83(13)
Au52 Au5C Au43 121.60(16)
S63 Au5C Au2W 130.2(6)
Au2R Au5C Au2W 60.66(12)
Au52 Au5C Au2W 60.01(13)
Au43 Au5C Au2W 89.94(15)
S63 Au5C Au65 102.0(6)
Au2R Au5C Au65 65.26(13)
Au52 Au5C Au65 96.92(17)
Au43 Au5C Au65 59.55(13)
Au2W Au5C Au65 125.68(16)
S63 Au5C Au34 88.7(7)
Au2R Au5C Au34 89.76(15)
Au52 Au5C Au34 118.70(16)
Au43 Au5C Au34 58.55(13)
Au2W Au5C Au34 58.69(12)
Au65 Au5C Au34 117.91(16)
S63 Au5C Au5K 72.5(6)
Au2R Au5C Au5K 118.93(16)
Au52 Au5C Au5K 91.74(15)
Au43 Au5C Au5K 114.62(17)
Au2W Au5C Au5K 58.35(12)
Au65 Au5C Au5K 171.27(19)
Au34 Au5C Au5K 56.11(12)
S63 Au5C Au5S 48.9(6)
Au2R Au5C Au5S 118.61(16)
Au52 Au5C Au5S 175.11(19)
Au43 Au5C Au5S 56.86(12)
Au2W Au5C Au5S 115.10(17)
Au65 Au5C Au5S 86.14(15)
Au34 Au5C Au5S 56.41(12)
Au5K Au5C Au5S 85.14(14)
Au5O Au5D Au6C 178.6(2)
Au5O Au5D Au4E 62.47(14)
Au6C Au5D Au4E 118.18(17)
Au5O Au5D Au4G 59.75(14)
Au6C Au5D Au4G 121.17(18)
Au4E Au5D Au4G 90.86(16)
Au5O Au5D Au4K 118.3(2)
Au6C Au5D Au4K 62.58(15)
Au4E Au5D Au4K 121.39(17)
Au4G Au5D Au4K 58.65(14)
Au5O Au5D Au4H 121.19(17)
Au6C Au5D Au4H 59.48(13)
Au4E Au5D Au4H 58.72(13)
Au4G Au5D Au4H 119.77(16)
Au4K Au5D Au4H 92.43(15)
Au5O Au5D Au58 91.54(16)
Au6C Au5D Au58 89.83(15)
Au4E Au5D Au58 60.82(12)
Au4G Au5D Au58 59.76(13)
Au4K Au5D Au58 60.58(13)
Au4H Au5D Au58 60.02(13)
Au5O Au5D Au7X 101.65(18)
Au6C Au5D Au7X 77.64(16)
Au4E Au5D Au7X 164.0(2)
Au4G Au5D Au7X 82.01(17)
Au4K Au5D Au7X 66.65(15)
Au4H Au5D Au7X 137.1(2)
Au58 Au5D Au7X 125.40(19)
Au5O Au5D Au88 73.74(17)
Au6C Au5D Au88 105.4(2)
Au4E Au5D Au88 64.66(15)
Au4G Au5D Au88 133.5(2)
Au4K Au5D Au88 167.8(2)
Au4H Au5D Au88 81.99(16)
Au58 Au5D Au88 124.04(18)
Au7X Au5D Au88 110.50(18)
S64 Au5E Au4G 157.7(6)
S64 Au5E Au5O 133.0(6)
Au4G Au5E Au5O 60.85(15)
S64 Au5E Au37 139.8(6)
Au4G Au5E Au37 59.56(13)
Au5O Au5E Au37 60.68(13)
S64 Au5E Au47 102.9(6)
Au4G Au5E Au47 61.06(14)
Au5O Au5E Au47 121.88(18)
Au37 Au5E Au47 88.60(14)
S64 Au5E Au8G 80.1(6)
Au4G Au5E Au8G 119.44(16)
Au5O Au5E Au8G 93.75(17)
Au37 Au5E Au8G 60.12(13)
Au47 Au5E Au8G 112.87(17)
S64 Au5E Au2Q 95.7(6)
Au4G Au5E Au2Q 87.97(14)
Au5O Au5E Au2Q 119.46(16)
Au37 Au5E Au2Q 58.79(12)
Au47 Au5E Au2Q 56.66(12)
Au8G Au5E Au2Q 56.32(12)
S64 Au5E Au6R 50.5(6)
Au4G Au5E Au6R 116.76(17)
Au5O Au5E Au6R 175.74(17)
Au37 Au5E Au6R 115.15(16)
Au47 Au5E Au6R 55.74(13)
Au8G Au5E Au6R 84.45(16)
Au2Q Au5E Au6R 56.37(12)
S5 Au5F Au4A 161.2(6)
S5 Au5F Au3T 103.7(6)
Au4A Au5F Au3T 62.70(14)
S5 Au5F Au5J 131.8(6)
Au4A Au5F Au5J 61.57(14)
Au3T Au5F Au5J 123.95(17)
S5 Au5F Au2D 137.2(6)
Au4A Au5F Au2D 59.06(12)
Au3T Au5F Au2D 88.69(14)
Au5J Au5F Au2D 57.83(13)
S5 Au5F Au28 93.9(6)
Au4A Au5F Au28 89.20(14)
Au3T Au5F Au28 57.21(12)
Au5J Au5F Au28 116.38(15)
Au2D Au5F Au28 58.67(12)
S5 Au5F Au7T 101.7(6)
Au4A Au5F Au7T 71.62(15)
Au3T Au5F Au7T 104.95(16)
Au5J Au5F Au7T 62.15(14)
Au2D Au5F Au7T 114.58(18)
Au28 Au5F Au7T 159.08(17)
S5 Au5F Au4Y 77.8(6)
Au4A Au5F Au4Y 118.77(16)
Au3T Au5F Au4Y 113.12(16)
Au5J Au5F Au4Y 88.79(15)
Au2D Au5F Au4Y 59.81(12)
Au28 Au5F Au4Y 56.01(11)
Au7T Au5F Au4Y 140.98(17)
S5 Au5F Au67 48.8(6)
Au4A Au5F Au67 118.82(16)
Au3T Au5F Au67 56.18(13)
Au5J Au5F Au67 176.86(17)
Au2D Au5F Au67 119.40(16)
Au28 Au5F Au67 60.78(13)
Au7T Au5F Au67 120.99(16)
Au4Y Au5F Au67 88.39(15)
S53 Au5G Au5Z 135.5(7)
S53 Au5G Au38 154.8(6)
Au5Z Au5G Au38 60.82(13)
S53 Au5G Au36 99.9(6)
Au5Z Au5G Au36 121.95(17)
Au38 Au5G Au36 61.17(13)
S53 Au5G Au22 141.8(7)
Au5Z Au5G Au22 60.41(13)
Au38 Au5G Au22 59.25(12)
Au36 Au5G Au22 88.49(15)
S53 Au5G Au4I 83.9(6)
Au5Z Au5G Au4I 93.34(16)
Au38 Au5G Au4I 117.45(17)
Au36 Au5G Au4I 111.26(17)
Au22 Au5G Au4I 58.54(12)
S53 Au5G Au1Y 95.8(7)
Au5Z Au5G Au1Y 118.61(16)
Au38 Au5G Au1Y 87.16(15)
Au36 Au5G Au1Y 56.39(12)
Au22 Au5G Au1Y 58.21(12)
Au4I Au5G Au1Y 54.96(12)
S53 Au5G Au55 49.0(7)
Au5Z Au5G Au55 174.75(19)
Au38 Au5G Au55 116.14(17)
Au36 Au5G Au55 55.03(12)
Au22 Au5G Au55 114.48(17)
Au4I Au5G Au55 84.38(14)
Au1Y Au5G Au55 56.27(12)
S58 Au5H Au8H 132.9(7)
S58 Au5H Au8J 105.6(7)
S58 Au5H Au5O 102.6(6)
Au8H Au5H Au5O 90.0(2)
Au8J Au5H Au5O 122.2(3)
S58 Au5H Au5R 78.1(6)
Au8H Au5H Au5R 92.7(2)
Au8J Au5H Au5R 61.4(3)
Au5O Au5H Au5R 175.54(19)
S58 Au5H Au4T 137.4(6)
Au8H Au5H Au4T 59.1(2)
Au8J Au5H Au4T 59.4(2)
Au5O Au5H Au4T 119.25(18)
Au5R Au5H Au4T 59.49(13)
S58 Au5H Au4E 162.3(7)
Au8H Au5H Au4E 57.6(2)
Au8J Au5H Au4E 89.5(3)
Au5O Au5H Au4E 60.71(13)
Au5R Au5H Au4E 117.98(17)
Au4T Au5H Au4E 58.56(13)
S58 Au5H Au37 106.0(7)
Au8H Au5H Au37 119.0(2)
Au8J Au5H Au37 146.8(3)
Au5O Au5H Au37 59.07(13)
Au5R Au5H Au37 116.47(17)
Au4T Au5H Au37 90.12(14)
Au4E Au5H Au37 61.41(13)
S58 Au5H Au3M 94.5(6)
Au8H Au5H Au3M 119.5(2)
Au8J Au5H Au3M 109.2(3)
Au5O Au5H Au3M 117.53(17)
Au5R Au5H Au3M 58.02(13)
Au4T Au5H Au3M 60.48(13)
Au4E Au5H Au3M 88.94(14)
Au37 Au5H Au3M 58.46(12)
S58 Au5H Au8G 50.3(6)
Au8H Au5H Au8G 176.6(2)
Au8J Au5H Au8G 147.2(3)
Au5O Au5H Au8G 87.95(16)
Au5R Au5H Au8G 89.24(16)
Au4T Au5H Au8G 119.78(16)
Au4E Au5H Au8G 118.91(16)
Au37 Au5H Au8G 57.51(13)
Au3M Au5H Au8G 59.31(13)
Au6H Au5I Au6R 178.9(2)
Au6H Au5I Au45 60.41(14)
Au6R Au5I Au45 120.60(19)
Au6H Au5I Au46 119.33(17)
Au6R Au5I Au46 60.57(13)
Au45 Au5I Au46 122.61(16)
Au6H Au5I Au27 89.83(14)
Au6R Au5I Au27 90.99(15)
Au45 Au5I Au27 61.24(12)
Au46 Au5I Au27 61.37(12)
Au6H Au5I Au6P 87.05(17)
Au6R Au5I Au6P 92.09(17)
Au45 Au5I Au6P 143.42(19)
Au46 Au5I Au6P 57.29(14)
Au27 Au5I Au6P 106.00(15)
Au6H Au5I Au6N 93.55(16)
Au6R Au5I Au6N 86.87(16)
Au45 Au5I Au6N 57.34(13)
Au46 Au5I Au6N 142.9(2)
Au27 Au5I Au6N 105.43(17)
Au6P Au5I Au6N 148.56(18)
Au6H Au5I Au47 122.02(17)
Au6R Au5I Au47 59.00(14)
Au45 Au5I Au47 61.69(13)
Au46 Au5I Au47 89.39(15)
Au27 Au5I Au47 59.54(12)
Au6P Au5I Au47 144.96(18)
Au6N Au5I Au47 56.62(13)
Au6H Au5I Au41 58.47(13)
Au6R Au5I Au41 121.49(17)
Au45 Au5I Au41 89.31(14)
Au46 Au5I Au41 60.96(13)
Au27 Au5I Au41 58.93(12)
Au6P Au5I Au41 57.50(13)
Au6N Au5I Au41 145.38(17)
Au47 Au5I Au41 118.47(16)
Au6H Au5I Au80 58.66(14)
Au6R Au5I Au80 120.38(17)
Au45 Au5I Au80 107.07(17)
Au46 Au5I Au80 119.91(18)
Au27 Au5I Au80 145.69(18)
Au6P Au5I Au80 62.74(15)
Au6N Au5I Au80 90.89(16)
Au47 Au5I Au80 147.15(17)
Au41 Au5I Au80 90.58(16)
Au6H Au5I Au7V 122.00(17)
Au6R Au5I Au7V 57.33(13)
Au45 Au5I Au7V 122.82(17)
Au46 Au5I Au7V 105.04(16)
Au27 Au5I Au7V 146.48(19)
Au6P Au5I Au7V 87.42(16)
Au6N Au5I Au7V 65.69(14)
Au47 Au5I Au7V 91.78(16)
Au41 Au5I Au7V 144.74(19)
Au80 Au5I Au7V 67.77(15)
S39 Au5J Au2D 166.9(7)
S39 Au5J Au51 86.5(6)
Au2D Au5J Au51 90.20(15)
S39 Au5J Au3N 125.2(7)
Au2D Au5J Au3N 62.88(13)
Au51 Au5J Au3N 60.13(13)
S39 Au5J Au31 129.1(6)
Au2D Au5J Au31 63.14(13)
Au51 Au5J Au31 120.80(17)
Au3N Au5J Au31 60.67(13)
S39 Au5J Au4A 108.8(6)
Au2D Au5J Au4A 58.77(12)
Au51 Au5J Au4A 60.85(14)
Au3N Au5J Au4A 92.07(14)
Au31 Au5J Au4A 121.91(16)
S39 Au5J Au5F 108.9(7)
Au2D Au5J Au5F 61.65(13)
Au51 Au5J Au5F 117.36(17)
Au3N Au5J Au5F 124.46(16)
Au31 Au5J Au5F 95.83(17)
Au4A Au5J Au5F 56.66(13)
S39 Au5J Au7T 49.7(7)
Au2D Au5J Au7T 117.97(18)
Au51 Au5J Au7T 93.41(16)
Au3N Au5J Au7T 153.30(18)
Au31 Au5J Au7T 145.62(19)
Au4A Au5J Au7T 69.81(13)
Au5F Au5J Au7T 62.13(14)
S72 Au5K Au4C 161.4(6)
S72 Au5K Au3Z 102.1(6)
Au4C Au5K Au3Z 63.00(14)
S72 Au5K Au6F 133.1(6)
Au4C Au5K Au6F 61.78(14)
Au3Z Au5K Au6F 124.46(19)
S72 Au5K Au34 134.7(6)
Au4C Au5K Au34 60.02(13)
Au3Z Au5K Au34 89.97(14)
Au6F Au5K Au34 57.52(12)
S72 Au5K Au2W 90.8(6)
Au4C Au5K Au2W 90.10(15)
Au3Z Au5K Au2W 57.99(12)
Au6F Au5K Au2W 116.55(16)
Au34 Au5K Au2W 59.15(12)
S72 Au5K Au7O 103.0(6)
Au4C Au5K Au7O 72.21(15)
Au3Z Au5K Au7O 104.21(17)
Au6F Au5K Au7O 63.77(14)
Au34 Au5K Au7O 116.16(17)
Au2W Au5K Au7O 159.9(2)
S72 Au5K Au6Z 47.4(6)
Au4C Au5K Au6Z 118.51(17)
Au3Z Au5K Au6Z 55.57(13)
Au6F Au5K Au6Z 176.89(18)
Au34 Au5K Au6Z 119.67(15)
Au2W Au5K Au6Z 60.56(12)
Au7O Au5K Au6Z 119.34(16)
S72 Au5K Au5C 75.5(6)
Au4C Au5K Au5C 119.70(16)
Au3Z Au5K Au5C 113.62(15)
Au6F Au5K Au5C 88.96(15)
Au34 Au5K Au5C 59.79(13)
Au2W Au5K Au5C 55.75(12)
Au7O Au5K Au5C 141.68(17)
Au6Z Au5K Au5C 88.32(15)
Au6Y Au5L Au73 88.44(18)
Au6Y Au5L Au6F 173.12(19)
Au73 Au5L Au6F 91.54(18)
Au6Y Au5L Au74 87.46(17)
Au73 Au5L Au74 140.10(18)
Au6F Au5L Au74 88.15(17)
Au6Y Au5L Au24 95.68(16)
Au73 Au5L Au24 111.52(17)
Au6F Au5L Au24 90.73(16)
Au74 Au5L Au24 108.38(16)
Au6Y Au5L Au3Q 65.76(15)
Au73 Au5L Au3Q 59.94(14)
Au6F Au5L Au3Q 119.98(17)
Au74 Au5L Au3Q 148.1(2)
Au24 Au5L Au3Q 60.46(12)
Au6Y Au5L Au4S 124.83(18)
Au73 Au5L Au4S 59.35(14)
Au6F Au5L Au4S 60.55(14)
Au74 Au5L Au4S 146.3(2)
Au24 Au5L Au4S 63.33(13)
Au3Q Au5L Au4S 59.48(13)
Au6Y Au5L Au3X 61.48(14)
Au73 Au5L Au3X 145.8(2)
Au6F Au5L Au3X 120.31(17)
Au74 Au5L Au3X 59.71(13)
Au24 Au5L Au3X 60.29(12)
Au3Q Au5L Au3X 91.11(15)
Au4S Au5L Au3X 123.60(16)
Au6Y Au5L Au4C 120.26(18)
Au73 Au5L Au4C 150.1(2)
Au6F Au5L Au4C 61.04(14)
Au74 Au5L Au4C 56.74(13)
Au24 Au5L Au4C 61.03(12)
Au3Q Au5L Au4C 121.49(15)
Au4S Au5L Au4C 94.38(16)
Au3X Au5L Au4C 59.28(13)
Au6Y Au5L Au83 64.09(15)
Au73 Au5L Au83 71.88(15)
Au6F Au5L Au83 109.40(17)
Au74 Au5L Au83 70.70(14)
Au24 Au5L Au83 159.7(2)
Au3Q Au5L Au83 109.04(17)
Au4S Au5L Au83 128.84(17)
Au3X Au5L Au83 105.05(17)
Au4C Au5L Au83 126.08(17)
S14 Au5M Au3S 159.8(6)
S14 Au5M Au5R 132.2(6)
Au3S Au5M Au5R 61.85(14)
S14 Au5M Au40 102.8(6)
Au3S Au5M Au40 62.56(14)
Au5R Au5M Au40 124.17(17)
S14 Au5M Au3M 138.0(6)
Au3S Au5M Au3M 59.30(13)
Au5R Au5M Au3M 58.59(13)
Au40 Au5M Au3M 88.71(14)
S14 Au5M Au3I 93.8(6)
Au3S Au5M Au3I 89.35(14)
Au5R Au5M Au3I 117.35(16)
Au40 Au5M Au3I 57.07(12)
Au3M Au5M Au3I 58.87(13)
S14 Au5M Au8G 78.2(6)
Au3S Au5M Au8G 119.55(16)
Au5R Au5M Au8G 89.57(16)
Au40 Au5M Au8G 113.40(16)
Au3M Au5M Au8G 60.33(12)
Au3I Au5M Au8G 56.44(12)
S14 Au5M Au86 101.4(6)
Au3S Au5M Au86 70.96(15)
Au5R Au5M Au86 62.36(15)
Au40 Au5M Au86 103.61(17)
Au3M Au5M Au86 115.00(18)
Au3I Au5M Au86 158.01(17)
Au8G Au5M Au86 142.19(19)
S14 Au5M Au5P 48.5(6)
Au3S Au5M Au5P 118.20(17)
Au5R Au5M Au5P 177.50(19)
Au40 Au5M Au5P 55.70(13)
Au3M Au5M Au5P 119.10(16)
Au3I Au5M Au5P 60.28(13)
Au8G Au5M Au5P 88.32(16)
Au86 Au5M Au5P 120.13(18)
S22 Au5N Au3V 160.7(7)
S22 Au5N Au3X 103.6(7)
Au3V Au5N Au3X 62.31(14)
S22 Au5N Au63 131.9(7)
Au3V Au5N Au63 61.98(14)
Au3X Au5N Au63 123.99(17)
S22 Au5N Au2S 136.3(6)
Au3V Au5N Au2S 60.08(12)
Au3X Au5N Au2S 89.02(15)
Au63 Au5N Au2S 58.32(12)
S22 Au5N Au2T 92.6(6)
Au3V Au5N Au2T 90.21(15)
Au3X Au5N Au2T 57.78(13)
Au63 Au5N Au2T 117.20(16)
Au2S Au5N Au2T 59.01(12)
S22 Au5N Au7Q 102.3(6)
Au3V Au5N Au7Q 70.66(14)
Au3X Au5N Au7Q 103.07(17)
Au63 Au5N Au7Q 63.04(14)
Au2S Au5N Au7Q 115.47(16)
Au2T Au5N Au7Q 158.46(19)
S22 Au5N Au6Y 49.1(7)
Au3V Au5N Au6Y 118.13(19)
Au3X Au5N Au6Y 55.85(13)
Au63 Au5N Au6Y 176.45(18)
Au2S Au5N Au6Y 118.39(16)
Au2T Au5N Au6Y 59.44(12)
Au7Q Au5N Au6Y 120.49(16)
S22 Au5N Au50 76.8(6)
Au3V Au5N Au50 119.94(16)
Au3X Au5N Au50 113.14(16)
Au63 Au5N Au50 89.73(15)
Au2S Au5N Au50 59.99(12)
Au2T Au5N Au50 55.45(12)
Au7Q Au5N Au50 143.05(19)
Au6Y Au5N Au50 87.26(14)
S65 Au5O Au5E 138.8(7)
S65 Au5O Au5D 89.5(7)
Au5E Au5O Au5D 120.98(19)
S65 Au5O Au4G 142.1(7)
Au5E Au5O Au4G 59.52(14)
Au5D Au5O Au4G 61.56(15)
S65 Au5O Au37 152.2(7)
Au5E Au5O Au37 61.23(14)
Au5D Au5O Au37 91.70(15)
Au4G Au5O Au37 59.33(13)
S65 Au5O Au5H 94.6(7)
Au5E Au5O Au5H 93.13(18)
Au5D Au5O Au5H 119.42(18)
Au4G Au5O Au5H 120.26(17)
Au37 Au5O Au5H 60.96(13)
S65 Au5O Au4E 95.6(7)
Au5E Au5O Au4E 122.93(17)
Au5D Au5O Au4E 59.70(13)
Au4G Au5O Au4E 90.31(15)
Au37 Au5O Au4E 61.71(13)
Au5H Au5O Au4E 59.74(13)
S14 Au5P Au56 165.7(6)
S14 Au5P Au40 106.1(6)
Au56 Au5P Au40 62.86(14)
S14 Au5P Au4B 132.3(6)
Au56 Au5P Au4B 59.13(13)
Au40 Au5P Au4B 87.90(14)
S14 Au5P Au87 117.0(6)
Au56 Au5P Au87 61.52(14)
Au40 Au5P Au87 106.06(17)
Au4B Au5P Au87 101.37(18)
S14 Au5P Au3I 92.3(6)
Au56 Au5P Au3I 88.63(14)
Au40 Au5P Au3I 56.56(12)
Au4B Au5P Au3I 57.57(12)
Au87 Au5P Au3I 150.10(17)
S14 Au5P Au4Z 77.4(6)
Au56 Au5P Au4Z 114.23(17)
Au40 Au5P Au4Z 110.78(16)
Au4B Au5P Au4Z 55.18(12)
Au87 Au5P Au4Z 134.36(19)
Au3I Au5P Au4Z 54.22(12)
S14 Au5P Au5M 49.8(6)
Au56 Au5P Au5M 120.57(17)
Au40 Au5P Au5M 57.77(13)
Au4B Au5P Au5M 114.69(16)
Au87 Au5P Au5M 138.42(19)
Au3I Au5P Au5M 57.15(12)
Au4Z Au5P Au5M 85.21(15)
S62 Au5Q Au4X 152.3(6)
S62 Au5Q Au3U 101.3(6)
Au4X Au5Q Au3U 63.17(13)
S62 Au5Q Au3J 146.5(6)
Au4X Au5Q Au3J 60.51(13)
Au3U Au5Q Au3J 91.76(15)
S62 Au5Q Au7N 95.9(6)
Au4X Au5Q Au7N 66.99(15)
Au3U Au5Q Au7N 100.46(17)
Au3J Au5Q Au7N 112.07(17)
S62 Au5Q Au7B 105.4(6)
Au4X Au5Q Au7B 92.45(16)
Au3U Au5Q Au7B 153.23(18)
Au3J Au5Q Au7B 65.11(14)
Au7N Au5Q Au7B 77.85(16)
S62 Au5Q Au2B 99.4(6)
Au4X Au5Q Au2B 91.67(15)
Au3U Au5Q Au2B 58.66(12)
Au3J Au5Q Au2B 61.59(13)
Au7N Au5Q Au2B 156.19(18)
Au7B Au5Q Au2B 115.06(17)
S62 Au5Q Au4D 87.1(6)
Au4X Au5Q Au4D 119.85(17)
Au3U Au5Q Au4D 114.88(17)
Au3J Au5Q Au4D 59.48(12)
Au7N Au5Q Au4D 143.27(18)
Au7B Au5Q Au4D 66.17(14)
Au2B Au5Q Au4D 56.26(12)
S62 Au5Q Au4R 48.4(6)
Au4X Au5Q Au4R 119.98(16)
Au3U Au5Q Au4R 56.95(12)
Au3J Au5Q Au4R 122.86(17)
Au7N Au5Q Au4R 119.33(17)
Au7B Au5Q Au4R 146.81(17)
Au2B Au5Q Au4R 61.29(12)
Au4D Au5Q Au4R 89.64(14)
S61 Au5R Au4P 88.5(6)
S61 Au5R Au3M 166.3(7)
Au4P Au5R Au3M 89.75(14)
S61 Au5R Au4T 127.4(7)
Au4P Au5R Au4T 60.46(13)
Au3M Au5R Au4T 62.41(13)
S61 Au5R Au5H 129.0(6)
Au4P Au5R Au5H 120.74(17)
Au3M Au5R Au5H 62.83(13)
Au4T Au5R Au5H 60.28(13)
S61 Au5R Au5M 108.0(7)
Au4P Au5R Au5M 117.21(17)
Au3M Au5R Au5M 61.11(14)
Au4T Au5R Au5M 123.49(17)
Au5H Au5R Au5M 94.89(17)
S61 Au5R Au8J 83.0(7)
Au4P Au5R Au8J 90.9(3)
Au3M Au5R Au8J 110.6(3)
Au4T Au5R Au8J 58.6(2)
Au5H Au5R Au8J 58.2(2)
Au5M Au5R Au8J 149.4(3)
S61 Au5R Au3S 109.2(6)
Au4P Au5R Au3S 60.52(13)
Au3M Au5R Au3S 58.52(13)
Au4T Au5R Au3S 91.87(14)
Au5H Au5R Au3S 121.35(17)
Au5M Au5R Au3S 56.80(13)
Au8J Au5R Au3S 147.6(3)
S61 Au5R Au86 49.7(7)
Au4P Au5R Au86 93.18(16)
Au3M Au5R Au86 116.96(19)
Au4T Au5R Au86 153.21(18)
Au5H Au5R Au86 145.71(19)
Au5M Au5R Au86 62.05(15)
Au8J Au5R Au86 132.3(3)
Au3S Au5R Au86 69.01(14)
S63 Au5S Au7D 134.2(6)
S63 Au5S Au4K 162.4(6)
Au7D Au5S Au4K 56.93(14)
S63 Au5S Au4S 135.5(6)
Au7D Au5S Au4S 60.43(15)
Au4K Au5S Au4S 59.73(14)
S63 Au5S Au6F 75.7(6)
Au7D Au5S Au6F 96.26(18)
Au4K Au5S Au6F 119.63(19)
Au4S Au5S Au6F 60.08(14)
S63 Au5S Au43 102.8(6)
Au7D Au5S Au43 120.18(18)
Au4K Au5S Au43 63.44(13)
Au4S Au5S Au43 94.06(15)
Au6F Au5S Au43 117.25(17)
S63 Au5S Au6C 102.6(6)
Au7D Au5S Au6C 88.51(17)
Au4K Au5S Au6C 61.40(14)
Au4S Au5S Au6C 121.12(18)
Au6F Au5S Au6C 174.74(19)
Au43 Au5S Au6C 58.06(13)
S63 Au5S Au34 90.4(6)
Au7D Au5S Au34 123.7(2)
Au4K Au5S Au34 91.30(15)
Au4S Au5S Au34 63.39(13)
Au6F Au5S Au34 57.74(13)
Au43 Au5S Au34 59.57(12)
Au6C Au5S Au34 117.63(16)
S63 Au5S Au5C 47.7(6)
Au7D Au5S Au5C 174.2(2)
Au4K Au5S Au5C 119.69(16)
Au4S Au5S Au5C 122.99(16)
Au6F Au5S Au5C 89.57(15)
Au43 Au5S Au5C 56.25(12)
Au6C Au5S Au5C 85.65(15)
Au34 Au5S Au5C 59.61(13)
S78 Au5T Au2U 151.1(8)
S78 Au5T Au5W 146.4(8)
Au2U Au5T Au5W 60.09(13)
S78 Au5T Au5Y 134.0(8)
Au2U Au5T Au5Y 59.98(13)
Au5W Au5T Au5Y 60.23(14)
S78 Au5T Au64 97.0(8)
Au2U Au5T Au64 89.74(16)
Au5W Au5T Au64 61.91(15)
Au5Y Au5T Au64 122.10(18)
S78 Au5T Au3S 98.4(8)
Au2U Au5T Au3S 62.35(13)
Au5W Au5T Au3S 90.98(16)
Au5Y Au5T Au3S 122.33(16)
Au64 Au5T Au3S 56.49(14)
S78 Au5T Au40 91.0(8)
Au2U Au5T Au40 61.38(13)
Au5W Au5T Au40 121.46(16)
Au5Y Au5T Au40 91.04(16)
Au64 Au5T Au40 117.67(17)
Au3S Au5T Au40 61.19(14)
S78 Au5T Au6A 82.9(8)
Au2U Au5T Au6A 88.45(16)
Au5W Au5T Au6A 120.12(18)
Au5Y Au5T Au6A 59.92(14)
Au64 Au5T Au6A 175.82(18)
Au3S Au5T Au6A 119.37(17)
Au40 Au5T Au6A 58.18(14)
S78 Au5T Au86 42.7(8)
Au2U Au5T Au86 127.42(18)
Au5W Au5T Au86 117.42(19)
Au5Y Au5T Au86 171.07(17)
Au64 Au5T Au86 56.67(13)
Au3S Au5T Au86 65.29(14)
Au40 Au5T Au86 97.15(16)
Au6A Au5T Au86 121.99(17)
S16 Au5U Au2Z 150.5(6)
S16 Au5U Au5V 135.1(6)
Au2Z Au5U Au5V 60.49(14)
S16 Au5U Au5X 146.2(5)
Au2Z Au5U Au5X 60.22(13)
Au5V Au5U Au5X 60.06(15)
S16 Au5U Au77 96.0(6)
Au2Z Au5U Au77 89.57(15)
Au5V Au5U Au77 121.99(18)
Au5X Au5U Au77 61.96(15)
S16 Au5U Au3V 98.1(6)
Au2Z Au5U Au3V 61.27(13)
Au5V Au5U Au3V 121.75(17)
Au5X Au5U Au3V 90.49(15)
Au77 Au5U Au3V 56.64(13)
S16 Au5U Au3X 91.2(5)
Au2Z Au5U Au3X 60.76(13)
Au5V Au5U Au3X 91.85(17)
Au5X Au5U Au3X 120.96(17)
Au77 Au5U Au3X 116.57(17)
Au3V Au5U Au3X 59.95(13)
S16 Au5U Au74 83.6(6)
Au2Z Au5U Au74 88.26(16)
Au5V Au5U Au74 60.70(15)
Au5X Au5U Au74 120.7(2)
Au77 Au5U Au74 174.77(19)
Au3V Au5U Au74 118.21(17)
Au3X Au5U Au74 58.26(13)
S16 Au5U Au7Q 42.6(6)
Au2Z Au5U Au7Q 125.98(17)
Au5V Au5U Au7Q 171.55(17)
Au5X Au5U Au7Q 116.90(18)
Au77 Au5U Au7Q 55.91(14)
Au3V Au5U Au7Q 64.94(14)
Au3X Au5U Au7Q 96.26(16)
Au74 Au5U Au7Q 122.17(17)
S42 Au5V Au5U 145.2(7)
S42 Au5V Au5X 135.0(6)
Au5U Au5V Au5X 59.98(15)
S42 Au5V Au2Z 152.5(7)
Au5U Au5V Au2Z 59.36(14)
Au5X Au5V Au2Z 59.81(13)
S42 Au5V Au74 96.5(6)
Au5U Au5V Au74 61.67(15)
Au5X Au5V Au74 121.6(2)
Au2Z Au5V Au74 88.19(16)
S42 Au5V Au3Z 93.5(7)
Au5U Au5V Au3Z 119.97(17)
Au5X Au5V Au3Z 90.21(16)
Au2Z Au5V Au3Z 60.62(13)
Au74 Au5V Au3Z 116.46(17)
S42 Au5V Au4C 100.6(6)
Au5U Au5V Au4C 89.17(16)
Au5X Au5V Au4C 119.87(17)
Au2Z Au5V Au4C 60.06(13)
Au74 Au5V Au4C 55.87(13)
Au3Z Au5V Au4C 60.60(13)
S42 Au5V Au78 84.0(6)
Au5U Au5V Au78 120.33(18)
Au5X Au5V Au78 60.39(15)
Au2Z Au5V Au78 88.98(15)
Au74 Au5V Au78 174.70(19)
Au3Z Au5V Au78 58.25(13)
Au4C Au5V Au78 118.84(17)
S42 Au5V Au7O 43.0(6)
Au5U Au5V Au7O 117.18(17)
Au5X Au5V Au7O 172.60(18)
Au2Z Au5V Au7O 125.65(17)
Au74 Au5V Au7O 56.52(14)
Au3Z Au5V Au7O 96.95(16)
Au4C Au5V Au7O 65.79(13)
Au78 Au5V Au7O 122.25(19)
S11 Au5W Au2U 151.2(6)
S11 Au5W Au5T 134.1(5)
Au2U Au5W Au5T 59.47(13)
S11 Au5W Au5Y 146.8(6)
Au2U Au5W Au5Y 59.78(14)
Au5T Au5W Au5Y 60.23(14)
S11 Au5W Au68 98.0(6)
Au2U Au5W Au68 88.86(16)
Au5T Au5W Au68 121.6(2)
Au5Y Au5W Au68 61.45(14)
S11 Au5W Au3C 91.7(6)
Au2U Au5W Au3C 60.63(13)
Au5T Au5W Au3C 89.99(16)
Au5Y Au5W Au3C 120.41(17)
Au68 Au5W Au3C 117.11(16)
S11 Au5W Au2V 99.8(5)
Au2U Au5W Au2V 60.99(12)
Au5T Au5W Au2V 120.46(17)
Au5Y Au5W Au2V 90.09(16)
Au68 Au5W Au2V 56.58(12)
Au3C Au5W Au2V 60.53(12)
S11 Au5W Au64 82.5(6)
Au2U Au5W Au64 88.41(15)
Au5T Au5W Au64 60.17(14)
Au5Y Au5W Au64 120.36(17)
Au68 Au5W Au64 175.00(18)
Au3C Au5W Au64 57.89(13)
Au2V Au5W Au64 118.43(17)
S11 Au5W Au7A 44.5(5)
Au2U Au5W Au7A 125.91(15)
Au5T Au5W Au7A 172.39(17)
Au5Y Au5W Au7A 116.49(16)
Au68 Au5W Au7A 56.05(13)
Au3C Au5W Au7A 97.45(15)
Au2V Au5W Au7A 65.21(12)
Au64 Au5W Au7A 122.89(18)
S24 Au5X Au2Z 153.2(6)
S24 Au5X Au5U 132.9(6)
Au2Z Au5X Au5U 59.48(13)
S24 Au5X Au5V 144.9(6)
Au2Z Au5X Au5V 60.21(14)
Au5U Au5X Au5V 59.97(15)
S24 Au5X Au3T 93.1(6)
Au2Z Au5X Au3T 60.94(13)
Au5U Au5X Au3T 90.72(16)
Au5V Au5X Au3T 121.15(17)
S24 Au5X Au78 97.1(7)
Au2Z Au5X Au78 90.13(16)
Au5U Au5X Au78 121.97(19)
Au5V Au5X Au78 62.04(15)
Au3T Au5X Au78 117.71(17)
S24 Au5X Au4A 100.9(6)
Au2Z Au5X Au4A 62.01(13)
Au5U Au5X Au4A 121.49(17)
Au5V Au5X Au4A 90.74(17)
Au3T Au5X Au4A 60.97(13)
Au78 Au5X Au4A 56.74(13)
S24 Au5X Au77 82.6(7)
Au2Z Au5X Au77 88.25(16)
Au5U Au5X Au77 60.33(15)
Au5V Au5X Au77 120.28(18)
Au3T Au5X Au77 58.07(14)
Au78 Au5X Au77 175.69(17)
Au4A Au5X Au77 119.04(17)
S26 Au5Y Au2U 151.7(6)
S26 Au5Y Au5W 133.2(7)
Au2U Au5Y Au5W 59.59(14)
S26 Au5Y Au5T 147.4(6)
Au2U Au5Y Au5T 59.17(13)
Au5W Au5Y Au5T 59.54(14)
S26 Au5Y Au6A 98.8(6)
Au2U Au5Y Au6A 88.98(15)
Au5W Au5Y Au6A 121.15(18)
Au5T Au5Y Au6A 61.64(15)
S26 Au5Y Au3L 100.6(7)
Au2U Au5Y Au3L 61.14(13)
Au5W Au5Y Au3L 120.73(17)
Au5T Au5Y Au3L 90.06(15)
Au6A Au5Y Au3L 56.91(13)
S26 Au5Y Au3E 92.0(6)
Au2U Au5Y Au3E 60.55(12)
Au5W Au5Y Au3E 90.41(15)
Au5T Au5Y Au3E 119.72(17)
Au6A Au5Y Au3E 117.27(17)
Au3L Au5Y Au3E 60.37(12)
S26 Au5Y Au68 82.3(6)
Au2U Au5Y Au68 87.92(15)
Au5W Au5Y Au68 59.98(14)
Au5T Au5Y Au68 119.45(19)
Au6A Au5Y Au68 175.23(18)
Au3L Au5Y Au68 118.35(16)
Au3E Au5Y Au68 57.99(12)
S26 Au5Y Au7R 44.4(6)
Au2U Au5Y Au7R 126.59(17)
Au5W Au5Y Au7R 172.14(17)
Au5T Au5Y Au7R 117.94(17)
Au6A Au5Y Au7R 57.21(14)
Au3L Au5Y Au7R 65.66(14)
Au3E Au5Y Au7R 97.05(16)
Au68 Au5Y Au7R 122.39(17)
S48 Au5Z Au5G 142.3(6)
S48 Au5Z Au4N 88.6(6)
Au5G Au5Z Au4N 121.75(18)
S48 Au5Z Au38 144.9(6)
Au5G Au5Z Au38 59.88(13)
Au4N Au5Z Au38 61.99(13)
S48 Au5Z Au22 145.8(6)
Au5G Au5Z Au22 62.33(14)
Au4N Au5Z Au22 91.49(16)
Au38 Au5Z Au22 59.60(13)
S48 Au5Z Au54 89.5(6)
Au5G Au5Z Au54 94.72(17)
Au4N Au5Z Au54 117.04(17)
Au38 Au5Z Au54 119.85(18)
Au22 Au5Z Au54 60.33(13)
S48 Au5Z Au3W 89.5(6)
Au5G Au5Z Au3W 124.16(19)
Au4N Au5Z Au3W 59.20(13)
Au38 Au5Z Au3W 90.82(15)
Au22 Au5Z Au3W 61.83(13)
Au54 Au5Z Au3W 57.86(12)
S31 Au60 Au62 141.6(6)
S31 Au60 Au4N 85.3(6)
Au62 Au60 Au4N 119.86(18)
S31 Au60 Au3F 138.8(6)
Au62 Au60 Au3F 59.06(13)
Au4N Au60 Au3F 61.06(13)
S31 Au60 Au2P 151.9(6)
Au62 Au60 Au2P 62.01(14)
Au4N Au60 Au2P 92.35(16)
Au3F Au60 Au2P 59.54(13)
S31 Au60 Au4U 96.3(6)
Au62 Au60 Au4U 94.76(16)
Au4N Au60 Au4U 119.84(17)
Au3F Au60 Au4U 120.22(18)
Au2P Au60 Au4U 60.73(13)
S31 Au60 Au2Y 92.2(6)
Au62 Au60 Au2Y 124.80(19)
Au4N Au60 Au2Y 60.64(13)
Au3F Au60 Au2Y 91.17(15)
Au2P Au60 Au2Y 62.82(13)
Au4U Au60 Au2Y 59.20(12)
S43 Au61 Au2K 167.1(7)
S43 Au61 Au56 88.1(6)
Au2K Au61 Au56 92.00(15)
S43 Au61 Au48 126.6(6)
Au2K Au61 Au48 63.91(13)
Au56 Au61 Au48 61.07(13)
S43 Au61 Au3L 109.3(7)
Au2K Au61 Au3L 59.87(13)
Au56 Au61 Au3L 61.44(14)
Au48 Au61 Au3L 93.48(16)
S43 Au61 Au54 127.4(7)
Au2K Au61 Au54 62.77(13)
Au56 Au61 Au54 122.15(17)
Au48 Au61 Au54 61.09(13)
Au3L Au61 Au54 122.64(16)
S43 Au61 Au6B 107.1(6)
Au2K Au61 Au6B 61.59(12)
Au56 Au61 Au6B 118.24(19)
Au48 Au61 Au6B 125.45(17)
Au3L Au61 Au6B 56.99(13)
Au54 Au61 Au6B 95.18(15)
S43 Au61 Au7R 49.6(6)
Au2K Au61 Au7R 117.51(17)
Au56 Au61 Au7R 93.02(16)
Au48 Au61 Au7R 153.85(19)
Au3L Au61 Au7R 68.86(14)
Au54 Au61 Au7R 144.66(18)
Au6B Au61 Au7R 61.56(13)
S45 Au62 Au3F 156.8(6)
S45 Au62 Au60 133.1(7)
Au3F Au62 Au60 61.45(14)
S45 Au62 Au2P 140.6(7)
Au3F Au62 Au2P 59.63(12)
Au60 Au62 Au2P 60.04(13)
S45 Au62 Au41 102.5(6)
Au3F Au62 Au41 61.08(13)
Au60 Au62 Au41 122.45(17)
Au2P Au62 Au41 88.36(15)
S45 Au62 Au50 82.2(6)
Au3F Au62 Au50 117.98(17)
Au60 Au62 Au50 92.76(15)
Au2P Au62 Au50 58.70(12)
Au41 Au62 Au50 111.05(18)
S45 Au62 Au2N 97.0(7)
Au3F Au62 Au2N 87.09(15)
Au60 Au62 Au2N 118.01(16)
Au2P Au62 Au2N 57.96(12)
Au41 Au62 Au2N 56.14(12)
Au50 Au62 Au2N 55.02(12)
S45 Au62 Au6H 51.8(7)
Au3F Au62 Au6H 115.89(17)
Au60 Au62 Au6H 173.3(2)
Au2P Au62 Au6H 113.27(17)
Au41 Au62 Au6H 54.92(12)
Au50 Au62 Au6H 83.18(14)
Au2N Au62 Au6H 55.31(12)
S77 Au63 Au4V 87.6(6)
S77 Au63 Au2S 164.0(6)
Au4V Au63 Au2S 91.15(15)
S77 Au63 Au3G 128.8(6)
Au4V Au63 Au3G 61.12(13)
Au2S Au63 Au3G 63.27(13)
S77 Au63 Au4U 130.8(6)
Au4V Au63 Au4U 121.08(16)
Au2S Au63 Au4U 62.62(13)
Au3G Au63 Au4U 59.96(13)
S77 Au63 Au5N 105.6(6)
Au4V Au63 Au5N 117.54(19)
Au2S Au63 Au5N 61.08(13)
Au3G Au63 Au5N 124.31(17)
Au4U Au63 Au5N 95.40(16)
S77 Au63 Au3V 106.7(6)
Au4V Au63 Au3V 61.11(14)
Au2S Au63 Au3V 59.24(13)
Au3G Au63 Au3V 92.95(16)
Au4U Au63 Au3V 121.86(17)
Au5N Au63 Au3V 56.57(13)
S77 Au63 Au7Q 47.0(6)
Au4V Au63 Au7Q 92.22(16)
Au2S Au63 Au7Q 117.17(18)
Au3G Au63 Au7Q 153.01(19)
Au4U Au63 Au7Q 146.43(17)
Au5N Au63 Au7Q 62.20(14)
Au3V Au63 Au7Q 68.42(14)
S18 Au64 Au3S 160.9(6)
S18 Au64 Au4P 101.0(6)
Au3S Au64 Au4P 62.79(15)
S18 Au64 Au3C 121.3(6)
Au3S Au64 Au3C 62.11(13)
Au4P Au64 Au3C 62.05(13)
S18 Au64 Au5T 133.6(6)
Au3S Au64 Au5T 61.86(15)
Au4P Au64 Au5T 124.61(18)
Au3C Au64 Au5T 90.22(16)
S18 Au64 Au5W 106.2(6)
Au3S Au64 Au5W 91.78(17)
Au4P Au64 Au5W 122.53(17)
Au3C Au64 Au5W 60.51(13)
Au5T Au64 Au5W 57.92(14)
S18 Au64 Au86 100.5(6)
Au3S Au64 Au86 72.72(15)
Au4P Au64 Au86 95.58(17)
Au3C Au64 Au86 134.74(19)
Au5T Au64 Au86 70.10(16)
Au5W Au64 Au86 126.6(2)
S18 Au64 Au7Y 44.5(6)
Au3S Au64 Au7Y 118.18(18)
Au4P Au64 Au7Y 56.61(14)
Au3C Au64 Au7Y 97.46(16)
Au5T Au64 Au7Y 171.16(17)
Au5W Au64 Au7Y 130.02(18)
Au86 Au64 Au7Y 101.25(17)
S40 Au65 Au6C 135.8(6)
S40 Au65 Au4H 155.0(6)
Au6C Au65 Au4H 60.84(14)
S40 Au65 Au5A 100.5(6)
Au6C Au65 Au5A 121.75(18)
Au4H Au65 Au5A 61.06(13)
S40 Au65 Au43 140.8(6)
Au6C Au65 Au43 59.50(14)
Au4H Au65 Au43 60.09(14)
Au5A Au65 Au43 88.21(15)
S40 Au65 Au5C 82.9(6)
Au6C Au65 Au5C 92.41(17)
Au4H Au65 Au5C 118.38(19)
Au5A Au65 Au5C 111.24(16)
Au43 Au65 Au5C 58.58(13)
S40 Au65 Au2R 95.5(6)
Au6C Au65 Au2R 117.33(18)
Au4H Au65 Au2R 87.90(14)
Au5A Au65 Au2R 56.61(12)
Au43 Au65 Au2R 57.83(12)
Au5C Au65 Au2R 54.72(12)
S40 Au65 Au66 48.9(6)
Au6C Au65 Au66 173.4(2)
Au4H Au65 Au66 116.69(16)
Au5A Au65 Au66 55.68(12)
Au43 Au65 Au66 113.93(16)
Au5C Au65 Au66 83.55(15)
Au2R Au65 Au66 56.11(12)
S40 Au66 Au4X 152.2(6)
S40 Au66 Au5A 102.1(6)
Au4X Au66 Au5A 62.77(13)
S40 Au66 Au3R 146.5(6)
Au4X Au66 Au3R 60.75(13)
Au5A Au66 Au3R 91.62(15)
S40 Au66 Au81 95.2(7)
Au4X Au66 Au81 66.71(15)
Au5A Au66 Au81 99.12(18)
Au3R Au66 Au81 112.84(17)
S40 Au66 Au7L 103.8(6)
Au4X Au66 Au7L 93.10(16)
Au5A Au66 Au7L 154.02(18)
Au3R Au66 Au7L 66.66(14)
Au81 Au66 Au7L 78.01(17)
S40 Au66 Au2R 100.2(7)
Au4X Au66 Au2R 91.54(16)
Au5A Au66 Au2R 58.94(13)
Au3R Au66 Au2R 61.18(13)
Au81 Au66 Au2R 155.37(19)
Au7L Au66 Au2R 116.23(18)
S40 Au66 Au52 87.1(6)
Au4X Au66 Au52 119.99(17)
Au5A Au66 Au52 115.16(18)
Au3R Au66 Au52 59.38(13)
Au81 Au66 Au52 144.39(19)
Au7L Au66 Au52 67.00(15)
Au2R Au66 Au52 56.26(13)
S40 Au66 Au65 49.4(6)
Au4X Au66 Au65 119.62(17)
Au5A Au66 Au65 56.95(12)
Au3R Au66 Au65 122.27(18)
Au81 Au66 Au65 118.63(18)
Au7L Au66 Au65 146.72(18)
Au2R Au66 Au65 61.11(13)
Au52 Au66 Au65 89.54(15)
S5 Au67 Au4V 167.3(6)
S5 Au67 Au3T 106.6(6)
Au4V Au67 Au3T 63.34(14)
S5 Au67 Au84 117.2(6)
Au4V Au67 Au84 61.78(14)
Au3T Au67 Au84 105.75(16)
S5 Au67 Au39 131.4(6)
Au4V Au67 Au39 58.51(13)
Au3T Au67 Au39 87.77(14)
Au84 Au67 Au39 101.98(17)
S5 Au67 Au28 92.1(6)
Au4V Au67 Au28 88.30(14)
Au3T Au67 Au28 56.33(12)
Au84 Au67 Au28 150.07(17)
Au39 Au67 Au28 57.42(12)
S5 Au67 Au5F 50.2(6)
Au4V Au67 Au5F 120.90(17)
Au3T Au67 Au5F 57.64(13)
Au84 Au67 Au5F 137.77(18)
Au39 Au67 Au5F 114.55(15)
Au28 Au67 Au5F 57.16(12)
S5 Au67 Au4J 77.2(6)
Au4V Au67 Au4J 112.90(17)
Au3T Au67 Au4J 110.55(16)
Au84 Au67 Au4J 134.65(19)
Au39 Au67 Au4J 54.44(12)
Au28 Au67 Au4J 54.23(11)
Au5F Au67 Au4J 85.72(15)
S27 Au68 Au2V 161.1(6)
S27 Au68 Au3E 121.4(7)
Au2V Au68 Au3E 61.78(13)
S27 Au68 Au3O 102.0(6)
Au2V Au68 Au3O 62.11(13)
Au3E Au68 Au3O 60.93(13)
S27 Au68 Au5W 132.8(6)
Au2V Au68 Au5W 62.42(13)
Au3E Au68 Au5W 91.31(15)
Au3O Au68 Au5W 124.50(17)
S27 Au68 Au5Y 106.0(6)
Au2V Au68 Au5Y 91.82(15)
Au3E Au68 Au5Y 60.89(13)
Au3O Au68 Au5Y 121.79(17)
Au5W Au68 Au5Y 58.57(14)
S27 Au68 Au7A 99.8(7)
Au2V Au68 Au7A 73.17(15)
Au3E Au68 Au7A 134.75(18)
Au3O Au68 Au7A 95.21(16)
Au5W Au68 Au7A 70.45(15)
Au5Y Au68 Au7A 127.75(18)
S27 Au68 Au82 44.9(6)
Au2V Au68 Au82 118.00(16)
Au3E Au68 Au82 96.68(15)
Au3O Au68 Au82 57.08(12)
Au5W Au68 Au82 170.95(19)
Au5Y Au68 Au82 129.46(19)
Au7A Au68 Au82 100.77(16)
S38 Au69 Au6X 97.2(6)
S38 Au69 Au6T 87.7(6)
Au6X Au69 Au6T 174.6(2)
S38 Au69 Au8I 80.5(7)
Au6X Au69 Au8I 115.8(3)
Au6T Au69 Au8I 62.8(2)
S38 Au69 Au3J 152.2(7)
Au6X Au69 Au3J 57.51(14)
Au6T Au69 Au3J 118.09(19)
Au8I Au69 Au3J 119.1(3)
S38 Au69 Au59 136.8(6)
Au6X Au69 Au59 84.63(16)
Au6T Au69 Au59 90.29(18)
Au8I Au69 Au59 60.6(2)
Au3J Au69 Au59 58.50(13)
S38 Au69 Au3P 145.5(6)
Au6X Au69 Au3P 116.60(18)
Au6T Au69 Au3P 58.82(14)
Au8I Au69 Au3P 90.3(3)
Au3J Au69 Au3P 59.29(13)
Au59 Au69 Au3P 58.51(14)
S38 Au69 Au8F 87.4(6)
Au6X Au69 Au8F 60.3(2)
Au6T Au69 Au8F 118.1(3)
Au8I Au69 Au8F 55.5(3)
Au3J Au69 Au8F 88.7(2)
Au59 Au69 Au8F 56.09(19)
Au3P Au69 Au8F 114.5(2)
S38 Au69 Au7B 97.8(7)
Au6X Au69 Au7B 61.00(14)
Au6T Au69 Au7B 120.61(17)
Au8I Au69 Au7B 176.2(3)
Au3J Au69 Au7B 61.34(13)
Au59 Au69 Au7B 119.77(17)
Au3P Au69 Au7B 92.98(15)
Au8F Au69 Au7B 121.2(3)
S12 Au6A Au3L 159.6(7)
S12 Au6A Au56 99.8(6)
Au3L Au6A Au56 62.81(14)
S12 Au6A Au40 120.5(6)
Au3L Au6A Au40 62.42(13)
Au56 Au6A Au40 61.41(14)
S12 Au6A Au5Y 134.7(6)
Au3L Au6A Au5Y 61.76(13)
Au56 Au6A Au5Y 124.55(17)
Au40 Au6A Au5Y 91.38(16)
S12 Au6A Au5T 108.0(7)
Au3L Au6A Au5T 91.00(16)
Au56 Au6A Au5T 121.61(18)
Au40 Au6A Au5T 60.21(14)
Au5Y Au6A Au5T 58.44(14)
S12 Au6A Au7R 100.7(6)
Au3L Au6A Au7R 72.30(15)
Au56 Au6A Au7R 95.60(18)
Au40 Au6A Au7R 134.59(18)
Au5Y Au6A Au7R 69.23(15)
Au5T Au6A Au7R 126.58(18)
S12 Au6A Au87 44.0(6)
Au3L Au6A Au87 117.03(18)
Au56 Au6A Au87 56.05(13)
Au40 Au6A Au87 98.11(16)
Au5Y Au6A Au87 168.3(2)
Au5T Au6A Au87 132.58(17)
Au7R Au6A Au87 99.18(17)
S35 Au6B Au3L 162.3(7)
S35 Au6B Au3E 104.4(7)
Au3L Au6B Au3E 62.44(14)
S35 Au6B Au61 132.4(7)
Au3L Au6B Au61 60.80(14)
Au3E Au6B Au61 122.88(17)
S35 Au6B Au2K 135.2(6)
Au3L Au6B Au2K 59.70(12)
Au3E Au6B Au2K 88.73(14)
Au61 Au6B Au2K 57.46(12)
S35 Au6B Au29 92.2(6)
Au3L Au6B Au29 90.06(14)
Au3E Au6B Au29 57.70(12)
Au61 Au6B Au29 116.20(15)
Au2K Au6B Au29 58.83(11)
S35 Au6B Au7R 103.3(6)
Au3L Au6B Au7R 70.77(14)
Au3E Au6B Au7R 103.79(17)
Au61 Au6B Au7R 62.81(13)
Au2K Au6B Au7R 114.95(15)
Au29 Au6B Au7R 158.78(19)
S35 Au6B Au6G 49.0(6)
Au3L Au6B Au6G 118.99(18)
Au3E Au6B Au6G 56.57(12)
Au61 Au6B Au6G 175.68(17)
Au2K Au6B Au6G 118.41(15)
Au29 Au6B Au6G 59.61(12)
Au7R Au6B Au6G 121.45(16)
S35 Au6B Au4I 76.0(6)
Au3L Au6B Au4I 119.13(15)
Au3E Au6B Au4I 112.59(15)
Au61 Au6B Au4I 89.66(15)
Au2K Au6B Au4I 59.56(11)
Au29 Au6B Au4I 54.96(12)
Au7R Au6B Au4I 142.68(19)
Au6G Au6B Au4I 86.82(14)
S34 Au6C Au65 138.9(7)
S34 Au6C Au5D 86.2(6)
Au65 Au6C Au5D 121.65(18)
S34 Au6C Au4H 138.6(6)
Au65 Au6C Au4H 60.09(14)
Au5D Au6C Au4H 61.76(14)
S34 Au6C Au43 152.7(7)
Au65 Au6C Au43 62.76(14)
Au5D Au6C Au43 93.03(16)
Au4H Au6C Au43 60.95(13)
S34 Au6C Au5S 95.7(6)
Au65 Au6C Au5S 95.74(17)
Au5D Au6C Au5S 118.4(2)
Au4H Au6C Au5S 121.64(17)
Au43 Au6C Au5S 60.81(13)
S34 Au6C Au4K 93.3(7)
Au65 Au6C Au4K 126.07(17)
Au5D Au6C Au4K 59.99(14)
Au4H Au6C Au4K 92.23(16)
Au43 Au6C Au4K 63.33(14)
Au5S Au6C Au4K 58.44(14)
S2 Au6D Au1X 141.2(6)
S2 Au6D Au6Q 91.3(5)
Au1X Au6D Au6Q 84.41(15)
S2 Au6D Au70 92.3(5)
Au1X Au6D Au70 94.75(16)
Au6Q Au6D Au70 175.2(2)
S2 Au6D Au2F 148.8(5)
Au1X Au6D Au2F 59.96(12)
Au6Q Au6D Au2F 117.10(17)
Au70 Au6D Au2F 58.72(13)
S2 Au6D Au30 144.3(6)
Au1X Au6D Au30 59.03(13)
Au6Q Au6D Au30 57.25(13)
Au70 Au6D Au30 118.37(16)
Au2F Au6D Au30 60.01(12)
S2 Au6D Au6U 87.0(5)
Au1X Au6D Au6U 56.40(13)
Au6Q Au6D Au6U 64.5(2)
Au70 Au6D Au6U 118.8(2)
Au2F Au6D Au6U 115.82(18)
Au30 Au6D Au6U 92.82(17)
S2 Au6D Au7M 45.7(6)
Au1X Au6D Au7M 110.73(18)
Au6Q Au6D Au7M 128.30(17)
Au70 Au6D Au7M 56.36(13)
Au2F Au6D Au7M 112.93(16)
Au30 Au6D Au7M 169.19(18)
Au6U Au6D Au7M 83.02(18)
S2 Au6D Au7W 90.2(6)
Au1X Au6D Au7W 119.13(16)
Au6Q Au6D Au7W 58.67(14)
Au70 Au6D Au7W 118.14(17)
Au2F Au6D Au7W 93.90(16)
Au30 Au6D Au7W 60.34(13)
Au6U Au6D Au7W 123.0(2)
Au7M Au6D Au7W 130.12(15)
S9 Au6E Au3H 143.0(7)
S9 Au6E Au6K 94.9(7)
Au3H Au6E Au6K 85.55(16)
S9 Au6E Au6S 88.8(7)
Au3H Au6E Au6S 91.84(16)
Au6K Au6E Au6S 176.2(2)
S9 Au6E Au39 145.2(7)
Au3H Au6E Au39 59.91(13)
Au6K Au6E Au39 116.33(19)
Au6S Au6E Au39 59.95(14)
S9 Au6E Au3K 146.8(7)
Au3H Au6E Au3K 59.42(13)
Au6K Au6E Au3K 57.08(14)
Au6S Au6E Au3K 119.23(19)
Au39 Au6E Au3K 59.32(13)
S9 Au6E Au6W 90.2(7)
Au3H Au6E Au6W 58.32(14)
Au6K Au6E Au6W 59.27(15)
Au6S Au6E Au6W 121.41(19)
Au39 Au6E Au6W 118.22(17)
Au3K Au6E Au6W 89.31(16)
S9 Au6E Au7F 91.5(7)
Au3H Au6E Au7F 119.61(18)
Au6K Au6E Au7F 59.82(13)
Au6S Au6E Au7F 119.60(18)
Au39 Au6E Au7F 91.33(16)
Au3K Au6E Au7F 60.24(13)
Au6W Au6E Au7F 118.99(17)
S9 Au6E Au8B 43.0(7)
Au3H Au6E Au8B 109.07(17)
Au6K Au6E Au8B 125.7(2)
Au6S Au6E Au8B 57.74(15)
Au39 Au6E Au8B 116.03(17)
Au3K Au6E Au8B 168.49(18)
Au6W Au6E Au8B 84.06(17)
Au7F Au6E Au8B 131.27(16)
S79 Au6F Au34 164.9(6)
S79 Au6F Au5L 86.2(7)
Au34 Au6F Au5L 91.21(16)
S79 Au6F Au4S 125.4(7)
Au34 Au6F Au4S 65.06(13)
Au5L Au6F Au4S 60.86(14)
S79 Au6F Au5S 131.0(7)
Au34 Au6F Au5S 62.57(13)
Au5L Au6F Au5S 120.67(18)
Au4S Au6F Au5S 59.84(14)
S79 Au6F Au5K 106.5(7)
Au34 Au6F Au5K 61.73(13)
Au5L Au6F Au5K 117.48(17)
Au4S Au6F Au5K 126.74(16)
Au5S Au6F Au5K 96.33(17)
S79 Au6F Au4C 106.4(7)
Au34 Au6F Au4C 59.72(13)
Au5L Au6F Au4C 61.17(14)
Au4S Au6F Au4C 94.64(15)
Au5S Au6F Au4C 122.29(16)
Au5K Au6F Au4C 56.47(13)
S79 Au6F Au7O 48.2(6)
Au34 Au6F Au7O 117.36(17)
Au5L Au6F Au7O 93.87(17)
Au4S Au6F Au7O 154.6(2)
Au5S Au6F Au7O 145.3(2)
Au5K Au6F Au7O 60.91(13)
Au4C Au6F Au7O 69.06(14)
S35 Au6G Au3O 166.4(6)
S35 Au6G Au3E 106.8(6)
Au3O Au6G Au3E 62.58(14)
S35 Au6G Au82 114.8(6)
Au3O Au6G Au82 63.29(14)
Au3E Au6G Au82 104.72(18)
S35 Au6G Au29 92.3(6)
Au3O Au6G Au29 88.58(15)
Au3E Au6G Au29 57.37(12)
Au82 Au6G Au29 151.86(19)
S35 Au6G Au2F 131.2(6)
Au3O Au6G Au2F 59.73(13)
Au3E Au6G Au2F 88.68(14)
Au82 Au6G Au2F 104.77(16)
Au29 Au6G Au2F 57.30(11)
S35 Au6G Au6B 50.7(6)
Au3O Au6G Au6B 119.82(17)
Au3E Au6G Au6B 57.27(13)
Au82 Au6G Au6B 134.12(17)
Au29 Au6G Au6B 58.14(11)
Au2F Au6G Au6B 115.44(15)
S35 Au6G Au4F 76.9(6)
Au3O Au6G Au4F 114.34(16)
Au3E Au6G Au4F 112.21(15)
Au82 Au6G Au4F 135.98(17)
Au29 Au6G Au4F 54.83(11)
Au2F Au6G Au4F 54.66(12)
Au6B Au6G Au4F 87.23(14)
S45 Au6H Au5I 152.7(6)
S45 Au6H Au41 101.1(6)
Au5I Au6H Au41 63.41(13)
S45 Au6H Au45 146.1(6)
Au5I Au6H Au45 60.53(14)
Au41 Au6H Au45 92.19(16)
S45 Au6H Au80 97.0(6)
Au5I Au6H Au80 65.18(15)
Au41 Au6H Au80 97.27(16)
Au45 Au6H Au80 112.28(18)
S45 Au6H Au2N 98.6(6)
Au5I Au6H Au2N 92.38(15)
Au41 Au6H Au2N 59.48(12)
Au45 Au6H Au2N 61.81(13)
Au80 Au6H Au2N 154.15(19)
S45 Au6H Au7G 105.4(6)
Au5I Au6H Au7G 91.62(16)
Au41 Au6H Au7G 153.4(2)
Au45 Au6H Au7G 66.05(15)
Au80 Au6H Au7G 78.61(15)
Au2N Au6H Au7G 116.53(18)
S45 Au6H Au53 86.2(6)
Au5I Au6H Au53 120.45(19)
Au41 Au6H Au53 116.44(16)
Au45 Au6H Au53 59.98(13)
Au80 Au6H Au53 144.95(18)
Au2N Au6H Au53 57.00(12)
Au7G Au6H Au53 66.99(14)
S45 Au6H Au62 47.2(6)
Au5I Au6H Au62 121.23(16)
Au41 Au6H Au62 57.94(12)
Au45 Au6H Au62 123.31(16)
Au80 Au6H Au62 117.98(18)
Au2N Au6H Au62 61.51(12)
Au7G Au6H Au62 146.73(18)
Au53 Au6H Au62 89.63(14)
S23 Au6I Au3R 167.6(6)
S23 Au6I Au3U 109.2(6)
Au3R Au6I Au3U 62.66(14)
S23 Au6I Au6J 130.6(6)
Au3R Au6I Au6J 61.02(14)
Au3U Au6I Au6J 92.74(18)
S23 Au6I Au6M 91.2(6)
Au3R Au6I Au6M 91.95(18)
Au3U Au6I Au6M 59.55(14)
Au6J Au6I Au6M 62.14(15)
S23 Au6I Au4X 107.9(6)
Au3R Au6I Au4X 60.49(14)
Au3U Au6I Au4X 62.03(14)
Au6J Au6I Au4X 121.47(19)
Au6M Au6I Au4X 121.58(19)
S23 Au6I Au7L 120.8(6)
Au3R Au6I Au7L 65.41(14)
Au3U Au6I Au7L 127.74(19)
Au6J Au6I Au7L 66.60(14)
Au6M Au6I Au7L 128.63(19)
Au4X Au6I Au7L 87.82(15)
S23 Au6I Au7N 47.3(6)
Au3R Au6I Au7N 121.69(18)
Au3U Au6I Au7N 93.02(16)
Au6J Au6I Au7N 174.2(2)
Au6M Au6I Au7N 121.54(18)
Au4X Au6I Au7N 61.31(14)
Au7L Au6I Au7N 109.30(17)
S67 Au6J Au2O 132.0(7)
S67 Au6J Au7E 91.8(7)
Au2O Au6J Au7E 88.65(18)
S67 Au6J Au6I 91.6(7)
Au2O Au6J Au6I 87.63(16)
Au7E Au6J Au6I 176.1(2)
S67 Au6J Au3R 149.0(7)
Au2O Au6J Au3R 60.20(13)
Au7E Au6J Au3R 118.56(19)
Au6I Au6J Au3R 58.31(14)
S67 Au6J Au49 150.2(7)
Au2O Au6J Au49 58.68(13)
Au7E Au6J Au49 58.83(14)
Au6I Au6J Au49 117.94(18)
Au3R Au6J Au49 59.74(13)
S67 Au6J Au6M 80.8(7)
Au2O Au6J Au6M 58.00(14)
Au7E Au6J Au6M 119.5(2)
Au6I Au6J Au6M 59.27(15)
Au3R Au6J Au6M 88.73(16)
Au49 Au6J Au6M 116.67(19)
S67 Au6J Au7L 97.9(7)
Au2O Au6J Au7L 122.39(17)
Au7E Au6J Au7L 121.01(17)
Au6I Au6J Au7L 60.35(13)
Au3R Au6J Au7L 62.23(14)
Au49 Au6J Au7L 93.76(16)
Au6M Au6J Au7L 119.53(18)
S66 Au6K Au3K 167.9(7)
S66 Au6K Au36 107.9(6)
Au3K Au6K Au36 63.94(14)
S66 Au6K Au6E 128.6(7)
Au3K Au6K Au6E 62.68(15)
Au36 Au6K Au6E 94.51(16)
S66 Au6K Au6W 88.8(7)
Au3K Au6K Au6W 94.32(17)
Au36 Au6K Au6W 61.26(15)
Au6E Au6K Au6W 62.19(15)
S66 Au6K Au3Y 108.3(7)
Au3K Au6K Au3Y 60.36(14)
Au36 Au6K Au3Y 61.73(13)
Au6E Au6K Au3Y 123.02(19)
Au6W Au6K Au3Y 123.00(18)
S66 Au6K Au7F 121.3(6)
Au3K Au6K Au7F 64.74(14)
Au36 Au6K Au7F 128.19(19)
Au6E Au6K Au7F 67.75(15)
Au6W Au6K Au7F 129.82(19)
Au3Y Au6K Au7F 87.09(16)
S66 Au6K Au7Z 47.6(7)
Au3K Au6K Au7Z 121.74(19)
Au36 Au6K Au7Z 92.31(16)
Au6E Au6K Au7Z 173.09(19)
Au6W Au6K Au7Z 120.77(19)
Au3Y Au6K Au7Z 61.55(14)
Au7F Au6K Au7Z 108.59(16)
S37 Au6L Au56 102.4(7)
S37 Au6L Au48 161.0(7)
Au56 Au6L Au48 61.80(14)
S37 Au6L Au4B 122.1(7)
Au56 Au6L Au4B 61.22(15)
Au48 Au6L Au4B 61.58(14)
S37 Au6L Au6O 109.3(7)
Au56 Au6L Au6O 123.1(2)
Au48 Au6L Au6O 89.04(16)
Au4B Au6L Au6O 61.96(15)
S37 Au6L Au8C 88.3(7)
Au56 Au6L Au8C 158.2(2)
Au48 Au6L Au8C 103.44(19)
Au4B Au6L Au8C 128.35(19)
Au6O Au6L Au8C 69.15(16)
S37 Au6L Au87 46.0(7)
Au56 Au6L Au87 56.68(13)
Au48 Au6L Au87 116.44(18)
Au4B Au6L Au87 99.31(18)
Au6O Au6L Au87 137.54(19)
Au8C Au6L Au87 128.85(18)
S17 Au6M Au33 86.5(6)
S17 Au6M Au2O 131.2(7)
Au33 Au6M Au2O 62.12(15)
S17 Au6M Au3U 136.9(6)
Au33 Au6M Au3U 62.74(14)
Au2O Au6M Au3U 61.16(14)
S17 Au6M Au6I 140.7(7)
Au33 Au6M Au6I 122.0(2)
Au2O Au6M Au6I 87.84(17)
Au3U Au6M Au6I 59.30(15)
S17 Au6M Au6J 132.4(6)
Au33 Au6M Au6J 121.1(2)
Au2O Au6M Au6J 59.05(14)
Au3U Au6M Au6J 90.45(16)
Au6I Au6M Au6J 58.59(14)
S71 Au6N Au45 165.0(7)
S71 Au6N Au47 107.1(7)
Au45 Au6N Au47 64.56(14)
S71 Au6N Au79 132.9(7)
Au45 Au6N Au79 61.81(14)
Au47 Au6N Au79 95.58(17)
S71 Au6N Au5I 105.5(7)
Au45 Au6N Au5I 59.82(13)
Au47 Au6N Au5I 61.80(14)
Au79 Au6N Au5I 121.56(17)
S71 Au6N Au7J 92.9(8)
Au45 Au6N Au7J 93.63(18)
Au47 Au6N Au7J 62.39(16)
Au79 Au6N Au7J 61.78(17)
Au5I Au6N Au7J 124.12(18)
S71 Au6N Au7G 120.7(7)
Au45 Au6N Au7G 64.14(14)
Au47 Au6N Au7G 128.00(17)
Au79 Au6N Au7G 67.10(15)
Au5I Au6N Au7G 85.46(16)
Au7J Au6N Au7G 128.8(2)
S71 Au6N Au7V 46.0(7)
Au45 Au6N Au7V 119.83(18)
Au47 Au6N Au7V 91.38(16)
Au79 Au6N Au7V 172.7(2)
Au5I Au6N Au7V 60.21(13)
Au7J Au6N Au7V 124.0(2)
Au7G Au6N Au7V 106.71(18)
S28 Au6O Au6P 90.9(7)
S28 Au6O Au6L 93.4(7)
Au6P Au6O Au6L 175.6(2)
S28 Au6O Au35 136.6(7)
Au6P Au6O Au35 86.57(16)
Au6L Au6O Au35 91.11(16)
S28 Au6O Au46 146.7(7)
Au6P Au6O Au46 58.05(15)
Au6L Au6O Au46 117.5(2)
Au35 Au6O Au46 59.69(13)
S28 Au6O Au4B 150.7(7)
Au6P Au6O Au4B 116.99(19)
Au6L Au6O Au4B 58.59(14)
Au35 Au6O Au4B 59.33(13)
Au46 Au6O Au4B 59.02(14)
S28 Au6O Au7P 83.4(7)
Au6P Au6O Au7P 59.85(15)
Au6L Au6O Au7P 121.82(19)
Au35 Au6O Au7P 58.11(14)
Au46 Au6O Au7P 89.70(17)
Au4B Au6O Au7P 117.43(18)
S28 Au6O Au8C 43.9(7)
Au6P Au6O Au8C 127.0(2)
Au6L Au6O Au8C 57.40(15)
Au35 Au6O Au8C 107.63(17)
Au46 Au6O Au8C 167.13(18)
Au4B Au6O Au8C 113.94(17)
Au7P Au6O Au8C 84.47(17)
S28 Au6O Au89 94.0(7)
Au6P Au6O Au89 60.23(14)
Au6L Au6O Au89 118.22(18)
Au35 Au6O Au89 121.26(18)
Au46 Au6O Au89 61.63(13)
Au4B Au6O Au89 92.53(17)
Au7P Au6O Au89 119.96(18)
Au8C Au6O Au89 131.11(17)
S69 Au6P Au46 168.8(7)
S69 Au6P Au6O 128.3(7)
Au46 Au6P Au6O 62.06(15)
S69 Au6P Au41 108.7(7)
Au46 Au6P Au41 63.64(14)
Au6O Au6P Au41 93.67(16)
S69 Au6P Au7P 88.7(7)
Au46 Au6P Au7P 93.82(17)
Au6O Au6P Au7P 62.98(15)
Au41 Au6P Au7P 59.87(15)
S69 Au6P Au5I 109.3(7)
Au46 Au6P Au5I 60.23(14)
Au6O Au6P Au5I 122.3(2)
Au41 Au6P Au5I 61.96(14)
Au7P Au6P Au5I 121.83(18)
S69 Au6P Au80 49.0(7)
Au46 Au6P Au80 121.1(2)
Au6O Au6P Au80 174.27(19)
Au41 Au6P Au80 92.06(16)
Au7P Au6P Au80 120.1(2)
Au5I Au6P Au80 61.01(14)
S69 Au6P Au89 120.2(7)
Au46 Au6P Au89 65.71(15)
Au6O Au6P Au89 68.06(15)
Au41 Au6P Au89 128.9(2)
Au7P Au6P Au89 130.89(19)
Au5I Au6P Au89 87.41(17)
Au80 Au6P Au89 108.32(17)
S36 Au6Q Au30 163.9(6)
S36 Au6Q Au2M 105.9(6)
Au30 Au6Q Au2M 64.89(13)
S36 Au6Q Au6D 133.2(6)
Au30 Au6Q Au6D 62.58(14)
Au2M Au6Q Au6D 95.78(16)
S36 Au6Q Au3Y 104.1(6)
Au30 Au6Q Au3Y 60.22(13)
Au2M Au6Q Au3Y 62.06(13)
Au6D Au6Q Au3Y 122.75(17)
S36 Au6Q Au7W 119.6(6)
Au30 Au6Q Au7W 65.65(14)
Au2M Au6Q Au7W 129.71(17)
Au6D Au6Q Au7W 68.84(15)
Au3Y Au6Q Au7W 85.94(16)
S36 Au6Q Au6U 94.6(7)
Au30 Au6Q Au6U 92.62(17)
Au2M Au6Q Au6U 63.29(15)
Au6D Au6Q Au6U 59.03(16)
Au3Y Au6Q Au6U 125.14(17)
Au7W Au6Q Au6U 127.69(19)
S36 Au6Q Au7C 45.5(6)
Au30 Au6Q Au7C 119.32(17)
Au2M Au6Q Au7C 90.40(15)
Au6D Au6Q Au7C 173.66(19)
Au3Y Au6Q Au7C 59.25(12)
Au7W Au6Q Au7C 106.02(18)
Au6U Au6Q Au7C 125.66(19)
S64 Au6R Au5I 155.0(6)
S64 Au6R Au47 102.5(6)
Au5I Au6R Au47 62.73(14)
S64 Au6R Au46 143.7(6)
Au5I Au6R Au46 60.43(13)
Au47 Au6R Au46 91.42(15)
S64 Au6R Au7V 98.1(6)
Au5I Au6R Au7V 67.12(15)
Au47 Au6R Au7V 99.94(17)
Au46 Au6R Au7V 112.4(2)
S64 Au6R Au89 103.6(6)
Au5I Au6R Au89 92.84(18)
Au47 Au6R Au89 153.9(2)
Au46 Au6R Au89 67.06(15)
Au7V Au6R Au89 76.61(17)
S64 Au6R Au2Q 97.6(6)
Au5I Au6R Au2Q 91.46(14)
Au47 Au6R Au2Q 58.81(12)
Au46 Au6R Au2Q 61.34(13)
Au7V Au6R Au2Q 155.97(19)
Au89 Au6R Au2Q 116.92(17)
S64 Au6R Au4Z 83.6(6)
Au5I Au6R Au4Z 120.56(17)
Au47 Au6R Au4Z 115.56(16)
Au46 Au6R Au4Z 60.24(13)
Au7V Au6R Au4Z 143.3(2)
Au89 Au6R Au4Z 67.49(15)
Au2Q Au6R Au4Z 56.81(12)
S64 Au6R Au5E 48.5(6)
Au5I Au6R Au5E 120.03(17)
Au47 Au6R Au5E 57.38(13)
Au46 Au6R Au5E 121.98(16)
Au7V Au6R Au5E 119.77(18)
Au89 Au6R Au5E 146.56(19)
Au2Q Au6R Au5E 60.65(13)
Au4Z Au6R Au5E 88.72(16)
S49 Au6S Au3G 158.0(7)
S49 Au6S Au4V 97.2(8)
Au3G Au6S Au4V 62.25(14)
S49 Au6S Au6E 110.5(7)
Au3G Au6S Au6E 88.31(16)
Au4V Au6S Au6E 120.88(19)
S49 Au6S Au39 117.6(8)
Au3G Au6S Au39 60.93(14)
Au4V Au6S Au39 60.17(14)
Au6E Au6S Au39 60.73(14)
S49 Au6S Au8B 91.9(8)
Au3G Au6S Au8B 105.77(19)
Au4V Au6S Au8B 161.6(2)
Au6E Au6S Au8B 69.92(16)
Au39 Au6S Au8B 128.50(19)
S49 Au6S Au76 136.6(8)
Au3G Au6S Au76 53.51(14)
Au4V Au6S Au76 109.21(17)
Au6E Au6S Au76 85.01(16)
Au39 Au6S Au76 105.42(16)
Au8B Au6S Au76 54.53(14)
S25 Au6T Au4P 97.1(7)
S25 Au6T Au4T 157.9(7)
Au4P Au6T Au4T 61.48(15)
S25 Au6T Au3P 114.7(6)
Au4P Au6T Au3P 60.61(14)
Au4T Au6T Au3P 61.28(14)
S25 Au6T Au69 106.9(7)
Au4P Au6T Au69 122.47(17)
Au4T Au6T Au69 90.47(17)
Au3P Au6T Au69 61.86(14)
S25 Au6T Au8J 120.6(6)
Au4P Au6T Au8J 92.7(3)
Au4T Au6T Au8J 59.7(2)
Au3P Au6T Au8J 120.9(3)
Au69 Au6T Au8J 116.1(3)
S25 Au6T Au8D 91.1(7)
Au4P Au6T Au8D 158.1(2)
Au4T Au6T Au8D 107.13(19)
Au3P Au6T Au8D 133.0(2)
Au69 Au6T Au8D 73.63(17)
Au8J Au6T Au8D 65.8(3)
S25 Au6T Au8I 142.7(7)
Au4P Au6T Au8I 119.9(3)
Au4T Au6T Au8I 58.4(2)
Au3P Au6T Au8I 89.7(2)
Au69 Au6T Au8I 58.8(2)
Au8D Au6T Au8I 52.7(2)
S32 Au6U Au5B 96.1(6)
S32 Au6U Au1X 149.3(6)
Au5B Au6U Au1X 65.22(14)
S32 Au6U Au6D 134.6(6)
Au5B Au6U Au6D 124.95(19)
Au1X Au6U Au6D 59.92(14)
S32 Au6U Au6Q 128.8(6)
Au5B Au6U Au6Q 112.5(2)
Au1X Au6U Au6Q 81.83(18)
Au6D Au6U Au6Q 56.45(15)
S32 Au6U Au2M 134.1(6)
Au5B Au6U Au2M 58.80(15)
Au1X Au6U Au2M 58.36(14)
Au6D Au6U Au2M 87.97(18)
Au6Q Au6U Au2M 53.76(15)
S59 Au6W Au38 83.3(7)
S59 Au6W Au3H 133.3(7)
Au38 Au6W Au3H 62.26(14)
S59 Au6W Au6K 141.0(7)
Au38 Au6W Au6K 119.5(2)
Au3H Au6W Au6K 85.31(18)
S59 Au6W Au36 130.0(7)
Au38 Au6W Au36 61.03(14)
Au3H Au6W Au36 59.78(14)
Au6K Au6W Au36 58.51(14)
S59 Au6W Au6E 139.2(7)
Au38 Au6W Au6E 120.9(2)
Au3H Au6W Au6E 58.64(14)
Au6K Au6W Au6E 58.53(14)
Au36 Au6W Au6E 90.65(18)
S70 Au6X Au3J 166.9(7)
S70 Au6X Au5A 108.9(7)
Au3J Au6X Au5A 63.76(15)
S70 Au6X Au69 130.4(7)
Au3J Au6X Au69 62.45(14)
Au5A Au6X Au69 95.80(19)
S70 Au6X Au4X 106.9(7)
Au3J Au6X Au4X 60.31(14)
Au5A Au6X Au4X 61.55(14)
Au69 Au6X Au4X 122.67(19)
S70 Au6X Au8F 92.4(7)
Au3J Au6X Au8F 92.9(2)
Au5A Au6X Au8F 61.1(2)
Au69 Au6X Au8F 62.6(2)
Au4X Au6X Au8F 122.6(2)
S70 Au6X Au7B 120.5(8)
Au3J Au6X Au7B 64.40(14)
Au5A Au6X Au7B 127.73(19)
Au69 Au6X Au7B 65.40(14)
Au4X Au6X Au7B 87.37(15)
Au8F Au6X Au7B 128.0(2)
S70 Au6X Au81 46.5(7)
Au3J Au6X Au81 121.17(18)
Au5A Au6X Au81 92.16(16)
Au69 Au6X Au81 172.0(2)
Au4X Au6X Au81 61.04(14)
Au8F Au6X Au81 122.5(2)
Au7B Au6X Au81 108.95(17)
S22 Au6Y Au5L 164.8(6)
S22 Au6Y Au3X 105.0(6)
Au5L Au6Y Au3X 62.77(14)
S22 Au6Y Au83 115.8(6)
Au5L Au6Y Au83 62.75(15)
Au3X Au6Y Au83 105.00(18)
S22 Au6Y Au3Q 131.6(6)
Au5L Au6Y Au3Q 60.05(14)
Au3X Au6Y Au3Q 88.78(15)
Au83 Au6Y Au3Q 104.26(17)
S22 Au6Y Au2T 91.0(6)
Au5L Au6Y Au2T 89.28(15)
Au3X Au6Y Au2T 57.46(12)
Au83 Au6Y Au2T 152.0(2)
Au3Q Au6Y Au2T 57.63(12)
S22 Au6Y Au5N 49.0(6)
Au5L Au6Y Au5N 119.98(17)
Au3X Au6Y Au5N 57.26(13)
Au83 Au6Y Au5N 135.18(18)
Au3Q Au6Y Au5N 114.99(15)
Au2T Au6Y Au5N 57.37(12)
S22 Au6Y Au53 77.0(6)
Au5L Au6Y Au53 115.02(17)
Au3X Au6Y Au53 111.80(16)
Au83 Au6Y Au53 136.15(17)
Au3Q Au6Y Au53 55.03(13)
Au2T Au6Y Au53 54.34(11)
Au5N Au6Y Au53 86.07(15)
S72 Au6Z Au51 169.0(7)
S72 Au6Z Au3Z 107.2(7)
Au51 Au6Z Au3Z 63.52(15)
S72 Au6Z Au85 118.9(7)
Au51 Au6Z Au85 61.72(15)
Au3Z Au6Z Au85 107.25(19)
S72 Au6Z Au49 128.9(7)
Au51 Au6Z Au49 59.12(13)
Au3Z Au6Z Au49 88.25(15)
Au85 Au6Z Au49 100.94(16)
S72 Au6Z Au2W 90.0(7)
Au51 Au6Z Au2W 89.40(15)
Au3Z Au6Z Au2W 56.96(13)
Au85 Au6Z Au2W 150.98(19)
Au49 Au6Z Au2W 57.83(12)
S72 Au6Z Au5K 50.8(7)
Au51 Au6Z Au5K 120.67(19)
Au3Z Au6Z Au5K 57.24(13)
Au85 Au6Z Au5K 139.69(19)
Au49 Au6Z Au5K 114.23(15)
Au2W Au6Z Au5K 56.42(11)
S72 Au6Z Au52 74.3(7)
Au51 Au6Z Au52 113.84(17)
Au3Z Au6Z Au52 110.65(16)
Au85 Au6Z Au52 133.19(19)
Au49 Au6Z Au52 54.78(12)
Au2W Au6Z Au52 53.70(12)
Au5K Au6Z Au52 85.09(14)
S13 Au70 Au3O 100.5(6)
S13 Au70 Au2X 162.0(6)
Au3O Au70 Au2X 62.46(13)
S13 Au70 Au2F 118.4(6)
Au3O Au70 Au2F 62.12(13)
Au2X Au70 Au2F 60.58(13)
S13 Au70 Au6D 110.6(6)
Au3O Au70 Au6D 122.58(17)
Au2X Au70 Au6D 84.97(15)
Au2F Au70 Au6D 60.75(13)
S13 Au70 Au7M 94.0(6)
Au3O Au70 Au7M 155.9(2)
Au2X Au70 Au7M 100.32(17)
Au2F Au70 Au7M 126.37(17)
Au6D Au70 Au7M 68.45(14)
S13 Au70 Au82 44.4(5)
Au3O Au70 Au82 56.95(12)
Au2X Au70 Au82 117.71(16)
Au2F Au70 Au82 100.22(15)
Au6D Au70 Au82 140.0(2)
Au7M Au70 Au82 130.75(16)
S6 Au71 Au4P 166.5(7)
S6 Au71 Au3C 105.7(6)
Au4P Au71 Au3C 63.55(15)
S6 Au71 Au7Y 116.5(6)
Au4P Au71 Au7Y 62.37(14)
Au3C Au71 Au7Y 105.94(18)
S6 Au71 Au2J 91.0(6)
Au4P Au71 Au2J 89.46(15)
Au3C Au71 Au2J 57.42(12)
Au7Y Au71 Au2J 151.82(19)
S6 Au71 Au3P 131.7(6)
Au4P Au71 Au3P 58.81(13)
Au3C Au71 Au3P 88.58(15)
Au7Y Au71 Au3P 102.50(16)
Au2J Au71 Au3P 58.07(11)
S6 Au71 Au4W 49.2(6)
Au4P Au71 Au4W 121.26(19)
Au3C Au71 Au4W 57.78(13)
Au7Y Au71 Au4W 136.93(18)
Au2J Au71 Au4W 57.33(11)
Au3P Au71 Au4W 115.40(15)
S6 Au71 Au4D 77.4(6)
Au4P Au71 Au4D 113.44(17)
Au3C Au71 Au4D 111.31(16)
Au7Y Au71 Au4D 134.59(19)
Au2J Au71 Au4D 53.90(12)
Au3P Au71 Au4D 54.68(12)
Au4W Au71 Au4D 86.09(14)
S68 Au72 Au3W 176.9(7)
S68 Au72 Au54 114.9(7)
Au3W Au72 Au54 62.67(14)
S68 Au72 Au48 119.6(7)
Au3W Au72 Au48 61.49(15)
Au54 Au72 Au48 62.96(15)
S68 Au72 Au8C 51.6(7)
Au3W Au72 Au8C 131.4(2)
Au54 Au72 Au8C 156.0(2)
Au48 Au72 Au8C 104.2(2)
S68 Au72 Au7S 113.3(7)
Au3W Au72 Au7S 66.39(16)
Au54 Au72 Au7S 105.28(18)
Au48 Au72 Au7S 125.70(19)
Au8C Au72 Au7S 98.62(19)
S41 Au73 Au5L 101.3(6)
S41 Au73 Au4S 161.7(6)
Au5L Au73 Au4S 61.90(14)
S41 Au73 Au3Q 119.4(7)
Au5L Au73 Au3Q 61.40(13)
Au4S Au73 Au3Q 60.78(14)
S41 Au73 Au79 110.2(7)
Au5L Au73 Au79 122.64(18)
Au4S Au73 Au79 86.33(16)
Au3Q Au73 Au79 61.47(14)
S41 Au73 Au8A 92.4(6)
Au5L Au73 Au8A 156.4(2)
Au4S Au73 Au8A 101.26(19)
Au3Q Au73 Au8A 127.15(19)
Au79 Au73 Au8A 68.55(16)
S41 Au73 Au83 45.3(6)
Au5L Au73 Au83 56.68(13)
Au4S Au73 Au83 116.72(17)
Au3Q Au73 Au83 99.61(17)
Au79 Au73 Au83 139.6(2)
Au8A Au73 Au83 130.56(17)
S44 Au74 Au4C 161.9(6)
S44 Au74 Au5L 101.2(6)
Au4C Au74 Au5L 62.76(14)
S44 Au74 Au3X 119.7(6)
Au4C Au74 Au3X 61.62(14)
Au5L Au74 Au3X 60.77(13)
S44 Au74 Au5V 133.0(6)
Au4C Au74 Au5V 62.64(14)
Au5L Au74 Au5V 125.36(18)
Au3X Au74 Au5V 91.56(15)
S44 Au74 Au5U 105.7(6)
Au4C Au74 Au5U 90.75(16)
Au5L Au74 Au5U 121.60(18)
Au3X Au74 Au5U 60.85(14)
Au5V Au74 Au5U 57.63(14)
S44 Au74 Au7O 101.5(6)
Au4C Au74 Au7O 73.71(16)
Au5L Au74 Au7O 96.71(18)
Au3X Au74 Au7O 135.19(19)
Au5V Au74 Au7O 69.73(16)
Au5U Au74 Au7O 126.16(19)
S44 Au74 Au83 44.9(6)
Au4C Au74 Au83 118.05(17)
Au5L Au74 Au83 56.46(13)
Au3X Au74 Au83 96.36(16)
Au5V Au74 Au83 171.1(2)
Au5U Au74 Au83 130.16(19)
Au7O Au74 Au83 101.70(17)
S7 Au75 Au2I 169.4(5)
S7 Au75 Au3D 108.9(6)
Au2I Au75 Au3D 62.97(13)
S7 Au75 Au2X 108.4(6)
Au2I Au75 Au2X 62.20(13)
Au3D Au75 Au2X 61.08(13)
S7 Au75 Au7M 49.9(6)
Au2I Au75 Au7M 133.2(2)
Au3D Au75 Au7M 146.61(19)
Au2X Au75 Au7M 98.11(17)
S7 Au75 Au7K 120.9(6)
Au2I Au75 Au7K 69.33(14)
Au3D Au75 Au7K 107.60(17)
Au2X Au75 Au7K 129.78(17)
Au7M Au75 Au7K 105.75(17)
S82 Au76 Au2Y 168.2(8)
S82 Au76 Au4U 117.6(7)
Au2Y Au76 Au4U 62.83(15)
S82 Au76 Au3G 130.0(8)
Au2Y Au76 Au3G 61.38(15)
Au4U Au76 Au3G 61.72(15)
S82 Au76 Au8B 50.5(7)
Au2Y Au76 Au8B 133.9(2)
Au4U Au76 Au8B 155.8(2)
Au3G Au76 Au8B 107.6(2)
S82 Au76 Au7H 105.6(8)
Au2Y Au76 Au7H 63.89(15)
Au4U Au76 Au7H 103.86(18)
Au3G Au76 Au7H 123.55(19)
Au8B Au76 Au7H 100.02(19)
S82 Au76 Au6S 84.0(7)
Au2Y Au76 Au6S 107.54(19)
Au4U Au76 Au6S 103.96(19)
Au3G Au76 Au6S 52.59(13)
Au8B Au76 Au6S 57.32(15)
Au7H Au76 Au6S 141.62(18)
S46 Au77 Au3V 163.0(7)
S46 Au77 Au3T 120.5(7)
Au3V Au77 Au3T 61.87(13)
S46 Au77 Au4V 102.8(7)
Au3V Au77 Au4V 62.47(13)
Au3T Au77 Au4V 61.70(14)
S46 Au77 Au5U 132.1(6)
Au3V Au77 Au5U 62.29(14)
Au3T Au77 Au5U 90.44(16)
Au4V Au77 Au5U 124.72(17)
S46 Au77 Au5X 104.4(7)
Au3V Au77 Au5X 91.30(17)
Au3T Au77 Au5X 60.23(14)
Au4V Au77 Au5X 121.91(17)
Au5U Au77 Au5X 57.70(14)
S46 Au77 Au7Q 101.6(7)
Au3V Au77 Au7Q 72.99(15)
Au3T Au77 Au7Q 134.72(18)
Au4V Au77 Au7Q 95.20(18)
Au5U Au77 Au7Q 70.76(15)
Au5X Au77 Au7Q 127.27(18)
S46 Au77 Au84 46.8(6)
Au3V Au77 Au84 117.17(18)
Au3T Au77 Au84 98.38(15)
Au4V Au77 Au84 56.33(13)
Au5U Au77 Au84 169.5(2)
Au5X Au77 Au84 131.99(17)
Au7Q Au77 Au84 98.88(18)
S75 Au78 Au4A 158.4(7)
S75 Au78 Au51 98.6(7)
Au4A Au78 Au51 62.50(14)
S75 Au78 Au3Z 120.7(7)
Au4A Au78 Au3Z 61.40(13)
Au51 Au78 Au3Z 61.51(13)
S75 Au78 Au5X 136.6(7)
Au4A Au78 Au5X 61.67(14)
Au51 Au78 Au5X 124.12(18)
Au3Z Au78 Au5X 89.72(16)
S75 Au78 Au5V 108.8(7)
Au4A Au78 Au5V 90.97(16)
Au51 Au78 Au5V 121.73(17)
Au3Z Au78 Au5V 60.25(13)
Au5X Au78 Au5V 57.56(14)
S75 Au78 Au7T 100.0(7)
Au4A Au78 Au7T 73.43(15)
Au51 Au78 Au7T 95.71(16)
Au3Z Au78 Au7T 134.71(18)
Au5X Au78 Au7T 70.76(16)
Au5V Au78 Au7T 126.9(2)
S47 Au79 Au6N 91.5(6)
S47 Au79 Au3A 139.9(7)
Au6N Au79 Au3A 84.78(16)
S47 Au79 Au73 91.9(6)
Au6N Au79 Au73 176.3(2)
Au3A Au79 Au73 93.43(17)
S47 Au79 Au45 145.6(6)
Au6N Au79 Au45 58.02(13)
Au3A Au79 Au45 59.42(14)
Au73 Au79 Au45 118.30(17)
S47 Au79 Au3Q 148.8(6)
Au6N Au79 Au3Q 117.59(17)
Au3A Au79 Au3Q 59.67(13)
Au73 Au79 Au3Q 58.78(14)
Au45 Au79 Au3Q 59.78(13)
S47 Au79 Au7J 86.6(6)
Au6N Au79 Au7J 60.72(18)
Au3A Au79 Au7J 56.87(14)
Au73 Au79 Au7J 120.8(2)
Au45 Au79 Au7J 90.81(17)
Au3Q Au79 Au7J 116.40(18)
S47 Au79 Au8A 44.4(6)
Au6N Au79 Au8A 126.64(18)
Au3A Au79 Au8A 109.48(19)
Au73 Au79 Au8A 57.01(14)
Au45 Au79 Au8A 168.6(2)
Au3Q Au79 Au8A 113.62(18)
Au7J Au79 Au8A 84.14(18)
S47 Au79 Au7G 91.8(7)
Au6N Au79 Au7G 60.72(15)
Au3A Au79 Au7G 120.03(17)
Au73 Au79 Au7G 117.83(19)
Au45 Au79 Au7G 60.73(14)
Au3Q Au79 Au7G 93.14(16)
Au7J Au79 Au7G 121.3(2)
Au8A Au79 Au7G 130.47(17)
S33 Au7A S11 177.8(9)
S33 Au7A Au68 86.5(7)
S11 Au7A Au68 95.7(6)
S33 Au7A Au4W 102.7(6)
S11 Au7A Au4W 76.6(6)
Au68 Au7A Au4W 99.53(16)
S33 Au7A Au4L 49.9(6)
S11 Au7A Au4L 130.0(6)
Au68 Au7A Au4L 80.87(15)
Au4W Au7A Au4L 55.33(11)
S33 Au7A Au5W 137.2(7)
S11 Au7A Au5W 44.7(6)
Au68 Au7A Au5W 53.51(12)
Au4W Au7A Au5W 73.80(13)
Au4L Au7A Au5W 103.13(14)
S1 Au7B S74 157.9(9)
S1 Au7B Au5Q 89.8(6)
S74 Au7B Au5Q 104.7(6)
S1 Au7B Au6X 72.2(6)
S74 Au7B Au6X 124.5(6)
Au5Q Au7B Au6X 86.35(15)
S1 Au7B Au3J 113.6(6)
S74 Au7B Au3J 88.4(7)
Au5Q Au7B Au3J 56.31(13)
Au6X Au7B Au3J 52.82(13)
S1 Au7B Au69 118.7(6)
S74 Au7B Au69 72.0(6)
Au5Q Au7B Au69 110.85(18)
Au6X Au7B Au69 53.60(13)
Au3J Au7B Au69 54.57(12)
S1 Au7B Au4D 147.1(6)
S74 Au7B Au4D 48.4(6)
Au5Q Au7B Au4D 57.67(13)
Au6X Au7B Au4D 106.96(17)
Au3J Au7B Au4D 54.35(12)
Au69 Au7B Au4D 81.09(15)
S30 Au7C S36 163.2(8)
S30 Au7C Au4O 89.3(6)
S36 Au7C Au4O 101.0(6)
S30 Au7C Au3Y 94.8(6)
S36 Au7C Au3Y 101.9(6)
Au4O Au7C Au3Y 56.05(12)
S30 Au7C Au6Q 148.1(6)
S36 Au7C Au6Q 48.0(6)
Au4O Au7C Au6Q 80.65(14)
Au3Y Au7C Au6Q 54.53(12)
S80 Au7D Au4K 172.2(7)
S80 Au7D Au5S 111.4(7)
Au4K Au7D Au5S 62.66(15)
S80 Au7D Au4S 111.3(7)
Au4K Au7D Au4S 61.76(14)
Au5S Au7D Au4S 60.96(15)
S80 Au7D Au8A 49.8(8)
Au4K Au7D Au8A 132.5(2)
Au5S Au7D Au8A 148.3(2)
Au4S Au7D Au8A 99.2(2)
S80 Au7D Au7X 119.8(7)
Au4K Au7D Au7X 67.80(16)
Au5S Au7D Au7X 107.1(2)
Au4S Au7D Au7X 127.64(19)
Au8A Au7D Au7X 104.6(2)
S60 Au7E Au3N 159.6(7)
S60 Au7E Au51 100.3(7)
Au3N Au7E Au51 61.70(15)
S60 Au7E Au49 119.4(6)
Au3N Au7E Au49 62.19(14)
Au51 Au7E Au49 60.65(14)
S60 Au7E Au6J 107.2(7)
Au3N Au7E Au6J 91.52(17)
Au51 Au7E Au6J 122.30(19)
Au49 Au7E Au6J 61.65(15)
S60 Au7E Au8E 89.9(7)
Au3N Au7E Au8E 104.17(19)
Au51 Au7E Au8E 158.5(2)
Au49 Au7E Au8E 129.6(2)
Au6J Au7E Au8E 71.27(17)
S60 Au7E Au7I 132.6(6)
Au3N Au7E Au7I 53.38(14)
Au51 Au7E Au7I 107.3(2)
Au49 Au7E Au7I 107.63(17)
Au6J Au7E Au7I 89.62(16)
Au8E Au7E Au7I 53.36(16)
S30 Au7F S56 157.8(8)
S30 Au7F Au4O 88.3(6)
S56 Au7F Au4O 106.4(7)
S30 Au7F Au6K 72.9(6)
S56 Au7F Au6K 123.5(6)
Au4O Au7F Au6K 86.31(16)
S30 Au7F Au3K 112.3(6)
S56 Au7F Au3K 89.8(6)
Au4O Au7F Au3K 55.73(12)
Au6K Au7F Au3K 52.21(13)
S30 Au7F Au4J 145.6(7)
S56 Au7F Au4J 50.0(7)
Au4O Au7F Au4J 57.64(13)
Au6K Au7F Au4J 106.43(15)
Au3K Au7F Au4J 54.54(12)
S30 Au7F Au6E 119.7(6)
S56 Au7F Au6E 71.7(6)
Au4O Au7F Au6E 109.09(16)
Au6K Au7F Au6E 52.43(12)
Au3K Au7F Au6E 53.40(12)
Au4J Au7F Au6E 79.99(14)
S52 Au7G S54 162.3(9)
S52 Au7G Au6H 102.5(7)
S54 Au7G Au6H 89.3(6)
S52 Au7G Au6N 122.7(7)
S54 Au7G Au6N 70.4(7)
Au6H Au7G Au6N 87.05(16)
S52 Au7G Au45 87.2(7)
S54 Au7G Au45 110.5(7)
Au6H Au7G Au45 55.59(13)
Au6N Au7G Au45 52.39(12)
S52 Au7G Au53 46.8(7)
S54 Au7G Au53 146.3(7)
Au6H Au7G Au53 57.01(12)
Au6N Au7G Au53 105.94(16)
Au45 Au7G Au53 53.93(12)
S52 Au7G Au79 71.6(7)
S54 Au7G Au79 117.4(7)
Au6H Au7G Au79 108.44(17)
Au6N Au7G Au79 52.17(13)
Au45 Au7G Au79 52.93(12)
Au53 Au7G Au79 78.98(14)
S31 Au7H S59 168.1(10)
S31 Au7H Au4N 84.6(6)
S59 Au7H Au4N 103.0(7)
S31 Au7H Au2Y 88.6(7)
S59 Au7H Au2Y 103.2(7)
Au4N Au7H Au2Y 56.71(13)
S31 Au7H Au76 79.6(6)
S59 Au7H Au76 106.5(7)
Au4N Au7H Au76 106.15(18)
Au2Y Au7H Au76 51.30(13)
S83 Au7I Au32 170.1(8)
S83 Au7I Au31 116.3(8)
Au32 Au7I Au31 64.02(16)
S83 Au7I Au3N 128.8(8)
Au32 Au7I Au3N 60.87(14)
Au31 Au7I Au3N 62.97(16)
S83 Au7I Au8E 54.2(8)
Au32 Au7I Au8E 129.0(2)
Au31 Au7I Au8E 159.2(2)
Au3N Au7I Au8E 106.7(2)
S83 Au7I Au7U 106.6(8)
Au32 Au7I Au7U 64.69(15)
Au31 Au7I Au7U 105.49(19)
Au3N Au7I Au7U 123.41(18)
Au8E Au7I Au7U 95.3(2)
S83 Au7I Au7E 84.5(8)
Au32 Au7I Au7E 105.08(17)
Au31 Au7I Au7E 105.95(19)
Au3N Au7I Au7E 52.12(13)
Au8E Au7I Au7E 57.28(16)
Au7U Au7I Au7E 137.1(2)
S57 Au7J Au4G 93.7(7)
S57 Au7J Au3A 141.6(7)
Au4G Au7J Au3A 64.20(15)
S57 Au7J Au6N 134.0(7)
Au4G Au7J Au6N 116.9(2)
Au3A Au7J Au6N 84.33(19)
S57 Au7J Au79 132.2(7)
Au4G Au7J Au79 123.5(2)
Au3A Au7J Au79 59.35(15)
Au6N Au7J Au79 57.50(16)
S57 Au7J Au47 137.9(7)
Au4G Au7J Au47 60.59(15)
Au3A Au7J Au47 59.51(14)
Au6N Au7J Au47 56.31(16)
Au79 Au7J Au47 89.21(18)
S4 Au7K S32 168.2(8)
S4 Au7K Au3B 83.7(6)
S32 Au7K Au3B 107.9(6)
S4 Au7K Au75 77.0(6)
S32 Au7K Au75 101.9(6)
Au3B Au7K Au75 102.70(15)
S4 Au7K Au2I 84.9(6)
S32 Au7K Au2I 103.6(6)
Au3B Au7K Au2I 53.59(11)
Au75 Au7K Au2I 50.66(11)
S73 Au7L S29 160.9(10)
S73 Au7L Au66 87.5(7)
S29 Au7L Au66 103.4(6)
S73 Au7L Au6I 71.6(7)
S29 Au7L Au6I 124.2(7)
Au66 Au7L Au6I 85.28(15)
S73 Au7L Au3R 111.7(7)
S29 Au7L Au3R 87.3(7)
Au66 Au7L Au3R 55.59(13)
Au6I Au7L Au3R 52.48(12)
S73 Au7L Au52 144.3(7)
S29 Au7L Au52 47.9(6)
Au66 Au7L Au52 56.98(13)
Au6I Au7L Au52 105.57(17)
Au3R Au7L Au52 53.26(12)
S73 Au7L Au6J 119.6(7)
S29 Au7L Au6J 72.3(6)
Au66 Au7L Au6J 108.07(17)
Au6I Au7L Au6J 53.05(12)
Au3R Au7L Au6J 52.51(12)
Au52 Au7L Au6J 79.19(15)
S7 Au7M S2 177.2(8)
S7 Au7M Au70 85.1(6)
S2 Au7M Au70 93.8(5)
S7 Au7M Au75 51.6(6)
S2 Au7M Au75 125.6(6)
Au70 Au7M Au75 77.18(15)
S7 Au7M Au6D 128.8(6)
S2 Au7M Au6D 48.7(5)
Au70 Au7M Au6D 55.18(13)
Au75 Au7M Au6D 85.90(15)
S1 Au7N S23 163.8(9)
S1 Au7N Au5Q 90.6(7)
S23 Au7N Au5Q 100.3(7)
S1 Au7N Au4X 94.7(7)
S23 Au7N Au4X 101.3(7)
Au5Q Au7N Au4X 55.06(13)
S1 Au7N Au6I 147.4(7)
S23 Au7N Au6I 47.8(6)
Au5Q Au7N Au6I 79.19(16)
Au4X Au7N Au6I 54.13(12)
S42 Au7O S79 177.6(9)
S42 Au7O Au74 96.6(7)
S79 Au7O Au74 84.5(7)
S42 Au7O Au5K 79.7(7)
S79 Au7O Au5K 102.3(7)
Au74 Au7O Au5K 98.83(16)
S42 Au7O Au6F 132.9(7)
S79 Au7O Au6F 49.3(7)
Au74 Au7O Au6F 79.17(15)
Au5K Au7O Au6F 55.33(12)
S42 Au7O Au5V 46.0(7)
S79 Au7O Au5V 135.7(7)
Au74 Au7O Au5V 53.74(13)
Au5K Au7O Au5V 74.11(14)
Au6F Au7O Au5V 102.74(15)
S8 Au7P Au3F 90.9(6)
S8 Au7P Au35 134.5(6)
Au3F Au7P Au35 62.17(15)
S8 Au7P Au41 140.5(6)
Au3F Au7P Au41 61.89(14)
Au35 Au7P Au41 59.51(15)
S8 Au7P Au6P 139.3(6)
Au3F Au7P Au6P 120.5(2)
Au35 Au7P Au6P 85.40(18)
Au41 Au7P Au6P 58.71(15)
S8 Au7P Au6O 130.0(6)
Au3F Au7P Au6O 120.9(2)
Au35 Au7P Au6O 58.74(14)
Au41 Au7P Au6O 89.46(19)
Au6P Au7P Au6O 57.17(14)
S16 Au7Q S77 175.2(9)
S16 Au7Q Au77 96.3(6)
S77 Au7Q Au77 88.5(6)
S16 Au7Q Au5N 77.8(6)
S77 Au7Q Au5N 101.3(6)
Au77 Au7Q Au5N 99.75(16)
S16 Au7Q Au63 130.6(6)
S77 Au7Q Au63 49.9(6)
Au77 Au7Q Au63 80.74(15)
Au5N Au7Q Au63 54.76(12)
S16 Au7Q Au5U 45.6(6)
S77 Au7Q Au5U 138.9(6)
Au77 Au7Q Au5U 53.33(13)
Au5N Au7Q Au5U 74.60(14)
Au63 Au7Q Au5U 103.03(15)
S26 Au7R S43 176.9(9)
S26 Au7R Au6A 95.0(6)
S43 Au7R Au6A 88.1(6)
S26 Au7R Au6B 77.4(6)
S43 Au7R Au6B 101.9(6)
Au6A Au7R Au6B 100.10(16)
S26 Au7R Au61 130.4(6)
S43 Au7R Au61 49.9(6)
Au6A Au7R Au61 80.00(15)
Au6B Au7R Au61 55.63(12)
S26 Au7R Au5Y 44.2(6)
S43 Au7R Au5Y 138.7(6)
Au6A Au7R Au5Y 53.57(13)
Au6B Au7R Au5Y 74.28(14)
Au61 Au7R Au5Y 102.57(15)
S8 Au7S S48 168.6(9)
S8 Au7S Au4N 106.4(6)
S48 Au7S Au4N 84.3(6)
S8 Au7S Au72 104.6(6)
S48 Au7S Au72 76.1(6)
Au4N Au7S Au72 103.70(18)
S8 Au7S Au3W 104.0(7)
S48 Au7S Au3W 85.3(7)
Au4N Au7S Au3W 54.30(13)
Au72 Au7S Au3W 51.19(13)
S24 Au7T S39 178.1(9)
S24 Au7T Au78 95.1(6)
S39 Au7T Au78 86.6(6)
S24 Au7T Au5F 77.3(6)
S39 Au7T Au5F 103.3(6)
Au78 Au7T Au5F 99.29(15)
S24 Au7T Au5J 130.8(6)
S39 Au7T Au5J 50.3(6)
Au78 Au7T Au5J 80.47(15)
Au5F Au7T Au5J 55.72(13)
S19 Au7U S17 167.2(9)
S19 Au7U Au3B 83.6(6)
S17 Au7U Au3B 104.4(6)
S19 Au7U Au7I 80.0(6)
S17 Au7U Au7I 107.0(6)
Au3B Au7U Au7I 104.63(18)
S19 Au7U Au32 88.7(6)
S17 Au7U Au32 104.0(6)
Au3B Au7U Au32 55.51(12)
Au7I Au7U Au32 51.15(12)
S71 Au7V S55 163.3(9)
S71 Au7V Au6R 99.4(7)
S55 Au7V Au6R 92.5(7)
S71 Au7V Au5I 100.5(7)
S55 Au7V Au5I 95.8(6)
Au6R Au7V Au5I 55.55(13)
S71 Au7V Au6N 47.1(7)
S55 Au7V Au6N 148.1(7)
Au6R Au7V Au6N 79.30(16)
Au5I Au7V Au6N 54.10(12)
S15 Au7W S21 160.7(9)
S15 Au7W Au55 102.9(6)
S21 Au7W Au55 89.2(6)
S15 Au7W Au6Q 120.5(7)
S21 Au7W Au6Q 74.4(6)
Au55 Au7W Au6Q 87.80(15)
S15 Au7W Au30 85.9(6)
S21 Au7W Au30 113.3(6)
Au55 Au7W Au30 55.90(13)
Au6Q Au7W Au30 52.53(12)
S15 Au7W Au4F 46.6(6)
S21 Au7W Au4F 146.3(6)
Au55 Au7W Au4F 57.36(12)
Au6Q Au7W Au4F 105.56(15)
Au30 Au7W Au4F 53.54(11)
S15 Au7W Au6D 68.9(7)
S21 Au7W Au6D 121.7(6)
Au55 Au7W Au6D 108.78(16)
Au6Q Au7W Au6D 52.49(12)
Au30 Au7W Au6D 53.03(12)
Au4F Au7W Au6D 77.80(14)
S57 Au7X S34 167.8(9)
S57 Au7X Au5D 109.7(7)
S34 Au7X Au5D 81.1(6)
S57 Au7X Au7D 102.3(7)
S34 Au7X Au7D 79.7(6)
Au5D Au7X Au7D 104.46(18)
S57 Au7X Au4K 105.1(7)
S34 Au7X Au4K 85.6(6)
Au5D Au7X Au4K 55.21(13)
Au7D Au7X Au4K 51.01(13)
S18 Au7Y S25 168.2(9)
S18 Au7Y Au4P 97.9(6)
S25 Au7Y Au4P 92.9(6)
S18 Au7Y Au71 96.6(6)
S25 Au7Y Au71 93.6(6)
Au4P Au7Y Au71 54.01(13)
S18 Au7Y Au64 45.1(6)
S25 Au7Y Au64 145.2(7)
Au4P Au7Y Au64 52.91(13)
Au71 Au7Y Au64 72.27(15)
S66 Au7Z S21 164.4(9)
S66 Au7Z Au55 101.4(7)
S21 Au7Z Au55 89.1(6)
S66 Au7Z Au3Y 103.3(7)
S21 Au7Z Au3Y 92.1(6)
Au55 Au7Z Au3Y 55.06(13)
S66 Au7Z Au6K 48.8(7)
S21 Au7Z Au6K 145.8(6)
Au55 Au7Z Au6K 80.51(14)
Au3Y Au7Z Au6K 55.33(13)
S69 Au80 S54 161.0(10)
S69 Au80 Au6H 103.8(7)
S54 Au80 Au6H 90.0(6)
S69 Au80 Au5I 106.9(7)
S54 Au80 Au5I 91.6(7)
Au6H Au80 Au5I 56.16(13)
S69 Au80 Au6P 51.3(7)
S54 Au80 Au6P 145.6(7)
Au6H Au80 Au6P 81.98(15)
Au5I Au80 Au6P 56.25(13)
S73 Au81 S70 164.4(11)
S73 Au81 Au66 90.0(8)
S70 Au81 Au66 101.2(8)
S73 Au81 Au4X 94.6(7)
S70 Au81 Au4X 100.7(8)
Au66 Au81 Au4X 54.77(13)
S73 Au81 Au6X 147.3(7)
S70 Au81 Au6X 47.0(7)
Au66 Au81 Au6X 79.70(16)
Au4X Au81 Au6X 54.20(13)
S27 Au82 S13 166.8(8)
S27 Au82 Au6G 99.3(6)
S13 Au82 Au6G 91.1(6)
S27 Au82 Au3O 99.0(6)
S13 Au82 Au3O 93.7(6)
Au6G Au82 Au3O 53.55(13)
S27 Au82 Au68 45.8(6)
S13 Au82 Au68 146.6(6)
Au6G Au82 Au68 73.68(14)
Au3O Au82 Au68 53.23(11)
S27 Au82 Au70 147.8(7)
S13 Au82 Au70 43.8(6)
Au6G Au82 Au70 72.77(13)
Au3O Au82 Au70 50.70(11)
Au68 Au82 Au70 102.83(14)
S44 Au83 S41 167.3(9)
S44 Au83 Au5L 97.7(6)
S41 Au83 Au5L 94.7(7)
S44 Au83 Au6Y 97.2(6)
S41 Au83 Au6Y 92.2(7)
Au5L Au83 Au6Y 53.16(14)
S44 Au83 Au74 45.0(6)
S41 Au83 Au74 147.1(7)
Au5L Au83 Au74 52.85(12)
Au6Y Au83 Au74 73.33(14)
S44 Au83 Au73 147.7(6)
S41 Au83 Au73 43.9(7)
Au5L Au83 Au73 51.44(12)
Au6Y Au83 Au73 72.90(14)
Au74 Au83 Au73 103.18(15)
S49 Au84 S46 167.5(9)
S49 Au84 Au4V 94.6(7)
S46 Au84 Au4V 97.5(6)
S49 Au84 Au67 97.1(8)
S46 Au84 Au67 92.6(6)
Au4V Au84 Au67 53.62(13)
S49 Au84 Au77 147.0(7)
S46 Au84 Au77 44.4(6)
Au4V Au84 Au77 53.39(12)
Au67 Au84 Au77 71.58(15)
S75 Au85 S60 166.7(9)
S75 Au85 Au51 95.7(7)
S60 Au85 Au51 96.4(7)
S75 Au85 Au6Z 93.0(7)
S60 Au85 Au6Z 98.7(6)
Au51 Au85 Au6Z 53.32(13)
S78 Au86 S61 176.9(10)
S78 Au86 Au64 94.3(7)
S61 Au86 Au64 88.3(6)
S78 Au86 Au5M 76.3(8)
S61 Au86 Au5M 101.8(7)
Au64 Au86 Au5M 99.64(16)
S78 Au86 Au5R 129.4(8)
S61 Au86 Au5R 49.6(6)
Au64 Au86 Au5R 80.54(15)
Au5M Au86 Au5R 55.59(14)
S78 Au86 Au5T 43.5(7)
S61 Au86 Au5T 138.6(6)
Au64 Au86 Au5T 53.23(13)
Au5M Au86 Au5T 74.08(14)
Au5R Au86 Au5T 103.00(15)
S12 Au87 S37 167.3(9)
S12 Au87 Au56 95.9(6)
S37 Au87 Au56 96.4(6)
S12 Au87 Au5P 92.8(6)
S37 Au87 Au5P 97.2(7)
Au56 Au87 Au5P 52.98(13)
S12 Au87 Au6L 146.4(6)
S37 Au87 Au6L 45.2(6)
Au56 Au87 Au6L 51.45(13)
Au5P Au87 Au6L 74.32(14)
S12 Au87 Au6A 44.0(6)
S37 Au87 Au6A 147.7(6)
Au56 Au87 Au6A 52.07(12)
Au5P Au87 Au6A 70.71(14)
Au6L Au87 Au6A 102.55(15)
S84 Au88 S65 162.5(14)
S84 Au88 Au5D 111.0(12)
S65 Au88 Au5D 86.1(7)
S84 Au88 Au8H 93.4(12)
S65 Au88 Au8H 84.3(7)
Au5D Au88 Au8H 107.6(2)
S84 Au88 Au4E 100.7(12)
S65 Au88 Au4E 91.8(7)
Au5D Au88 Au4E 55.58(13)
Au8H Au88 Au4E 53.3(2)
S84 Au88 Au8I 66.1(12)
S65 Au88 Au8I 113.7(7)
Au5D Au88 Au8I 105.8(2)
Au4E Au88 Au8I 53.3(2)
S55 Au89 S51 158.5(9)
S55 Au89 Au6R 92.1(7)
S51 Au89 Au6R 100.0(7)
S55 Au89 Au6P 72.9(6)
S51 Au89 Au6P 125.4(6)
Au6R Au89 Au6P 85.63(17)
S55 Au89 Au46 114.0(7)
S51 Au89 Au46 87.5(6)
Au6R Au89 Au46 55.16(13)
Au6P Au89 Au46 51.85(13)
S55 Au89 Au4Z 148.3(7)
S51 Au89 Au4Z 45.5(7)
Au6R Au89 Au4Z 56.49(14)
Au6P Au89 Au4Z 105.11(16)
Au46 Au89 Au4Z 53.51(12)
S55 Au89 Au6O 118.0(7)
S51 Au89 Au6O 75.4(6)
Au6R Au89 Au6O 107.34(17)
Au6P Au89 Au6O 51.71(12)
Au46 Au89 Au6O 52.22(12)
Au4Z Au89 Au6O 79.23(15)
S47 Au8A S80 177.4(10)
S47 Au8A Au73 91.7(6)
S80 Au8A Au73 86.2(8)
S47 Au8A Au7D 125.5(6)
S80 Au8A Au7D 52.5(8)
Au73 Au8A Au7D 75.74(17)
S47 Au8A Au79 46.9(6)
S80 Au8A Au79 130.5(8)
Au73 Au8A Au79 54.43(13)
Au7D Au8A Au79 86.33(16)
S9 Au8B S82 178.6(11)
S9 Au8B Au76 126.9(7)
S82 Au8B Au76 51.7(7)
S9 Au8B Au6S 86.8(8)
S82 Au8B Au6S 92.2(8)
Au76 Au8B Au6S 68.16(17)
S9 Au8B Au6E 46.2(7)
S82 Au8B Au6E 132.3(8)
Au76 Au8B Au6E 83.13(17)
Au6S Au8B Au6E 52.34(13)
S28 Au8C S68 178.8(11)
S28 Au8C Au72 125.9(7)
S68 Au8C Au72 53.3(7)
S28 Au8C Au6L 91.7(8)
S68 Au8C Au6L 87.2(8)
Au72 Au8C Au6L 71.67(17)
S28 Au8C Au6O 46.0(8)
S68 Au8C Au6O 132.8(8)
Au72 Au8C Au6O 86.80(17)
Au6L Au8C Au6O 53.45(14)
S38 Au8D S81 175.4(15)
S38 Au8D Au8I 88.2(7)
S81 Au8D Au8I 88.7(13)
S38 Au8D Au6T 87.5(7)
S81 Au8D Au6T 88.1(12)
Au8I Au8D Au6T 63.7(3)
S38 Au8D Au8H 119.6(7)
S81 Au8D Au8H 57.4(12)
Au6T Au8D Au8H 69.4(2)
S38 Au8D Au8J 136.5(7)
S81 Au8D Au8J 39.1(12)
Au6T Au8D Au8J 55.4(2)
S67 Au8E S83 177.2(11)
S67 Au8E Au7I 125.4(7)
S83 Au8E Au7I 52.0(8)
S67 Au8E Au7E 88.7(7)
S83 Au8E Au7E 91.2(8)
Au7I Au8E Au7E 69.36(18)
S84 Au8F Au4H 96.0(13)
S84 Au8F Au8I 76.3(13)
Au4H Au8F Au8I 94.8(4)
S84 Au8F Au59 131.6(14)
Au4H Au8F Au59 62.9(2)
Au8I Au8F Au59 63.9(3)
S84 Au8F Au5A 148.7(13)
Au4H Au8F Au5A 61.3(2)
Au8I Au8F Au5A 123.8(4)
Au59 Au8F Au5A 59.96(19)
S84 Au8F Au6X 139.6(14)
Au4H Au8F Au6X 118.8(3)
Au8I Au8F Au6X 117.0(3)
Au59 Au8F Au6X 85.2(2)
Au5A Au8F Au6X 57.5(2)
S84 Au8F Au69 121.1(13)
Au4H Au8F Au69 123.1(3)
Au8I Au8F Au69 59.8(3)
Au59 Au8F Au69 60.22(19)
Au5A Au8F Au69 90.2(2)
Au6X Au8F Au69 57.13(19)
S58 Au8G Au4Z 133.9(6)
S58 Au8G Au2Q 161.7(6)
Au4Z Au8G Au2Q 59.64(14)
S58 Au8G Au3I 135.4(6)
Au4Z Au8G Au3I 59.92(13)
Au2Q Au8G Au3I 59.27(12)
S58 Au8G Au37 104.3(6)
Au4Z Au8G Au37 120.74(17)
Au2Q Au8G Au37 61.11(13)
Au3I Au8G Au37 88.82(14)
S58 Au8G Au5E 99.2(6)
Au4Z Au8G Au5E 96.18(17)
Au2Q Au8G Au5E 64.36(13)
Au3I Au8G Au5E 123.37(17)
Au37 Au8G Au5E 58.69(12)
S58 Au8G Au3M 92.3(6)
Au4Z Au8G Au3M 118.73(16)
Au2Q Au8G Au3M 88.70(13)
Au3I Au8G Au3M 58.81(13)
Au37 Au8G Au3M 57.95(12)
Au5E Au8G Au3M 116.52(16)
S58 Au8G Au5M 76.2(6)
Au4Z Au8G Au5M 92.31(16)
Au2Q Au8G Au5M 118.96(16)
Au3I Au8G Au5M 59.78(12)
Au37 Au8G Au5M 114.86(16)
Au5E Au8G Au5M 171.3(2)
Au3M Au8G Au5M 56.95(12)
S58 Au8G Au5H 48.7(6)
Au4Z Au8G Au5H 176.65(17)
Au2Q Au8G Au5H 118.51(16)
Au3I Au8G Au5H 116.81(16)
Au37 Au8G Au5H 57.42(13)
Au5E Au8G Au5H 85.12(16)
Au3M Au8G Au5H 58.00(12)
Au5M Au8G Au5H 86.30(15)
S81 Au8H Au4E 176.2(12)
S81 Au8H Au5H 113.0(11)
Au4E Au8H Au5H 63.3(2)
S81 Au8H Au4T 117.4(11)
Au4E Au8H Au4T 61.5(2)
Au5H Au8H Au4T 62.5(2)
S81 Au8H Au88 115.9(11)
Au4E Au8H Au88 65.9(2)
Au5H Au8H Au88 103.3(3)
Au4T Au8H Au88 126.1(3)
S81 Au8H Au8D 46.5(11)
Au4E Au8H Au8D 137.0(3)
Au5H Au8H Au8D 151.5(3)
Au4T Au8H Au8D 105.9(3)
Au88 Au8H Au8D 104.1(3)
Au8D Au8I Au8F 111.0(5)
Au8D Au8I Au4E 158.3(4)
Au8F Au8I Au4E 86.8(3)
Au8D Au8I Au4T 116.8(4)
Au8F Au8I Au4T 119.2(4)
Au4E Au8I Au4T 59.9(3)
Au8D Au8I Au69 78.7(3)
Au8F Au8I Au69 64.7(3)
Au4E Au8I Au69 121.4(4)
Au4T Au8I Au69 90.0(3)
Au8D Au8I Au59 138.4(4)
Au8F Au8I Au59 58.8(3)
Au4E Au8I Au59 61.2(2)
Au4T Au8I Au59 60.7(2)
Au69 Au8I Au59 60.3(2)
Au8D Au8I Au6T 63.6(3)
Au8F Au8I Au6T 122.8(4)
Au4E Au8I Au6T 117.8(4)
Au4T Au8I Au6T 58.0(2)
Au69 Au8I Au6T 58.4(2)
Au59 Au8I Au6T 87.6(3)
Au8D Au8I Au88 108.5(3)
Au8F Au8I Au88 78.0(3)
Au4E Au8I Au88 61.9(2)
Au4T Au8I Au88 117.1(4)
Au69 Au8I Au88 141.7(4)
Au59 Au8I Au88 108.0(3)
Au6T Au8I Au88 159.0(4)
S81 Au8J Au5H 137.9(15)
S81 Au8J Au4T 147.1(15)
Au5H Au8J Au4T 61.5(3)
S81 Au8J Au6T 96.7(15)
Au5H Au8J Au6T 120.8(4)
Au4T Au8J Au6T 59.4(2)
S81 Au8J Au5R 147.5(15)
Au5H Au8J Au5R 60.4(3)
Au4T Au8J Au5R 59.9(2)
Au6T Au8J Au5R 86.9(3)
S81 Au8J Au8D 45.5(14)
Au5H Au8J Au8D 140.4(4)
Au4T Au8J Au8D 101.9(3)
Au6T Au8J Au8D 58.8(3)
Au5R Au8J Au8D 145.3(4)
Au7B S1 Au7N 101.6(10)
Au7M S2 Au6D 85.6(7)
Au4Q S3 Au4O 81.8(6)
Au7K S4 Au44 100.0(9)
Au67 S5 Au5F 81.0(7)
Au71 S6 Au4W 82.6(8)
Au7M S7 Au75 78.4(7)
Au7S S8 Au7P 105.7(10)
Au8B S9 Au6E 90.8(9)
Au3D S10 Au42 84.0(8)
Au7A S11 Au5W 90.8(8)
Au6A S12 Au87 92.0(8)
Au70 S13 Au82 91.9(8)
Au5P S14 Au5M 81.7(7)
Au7W S15 Au4F 88.7(8)
Au7Q S16 Au5U 91.8(8)
Au7U S17 Au6M 106.3(10)
Au7Y S18 Au64 90.5(8)
Au7U S19 Au4M 97.4(8)
Au4Y S20 Au31 80.4(8)
Au7Z S21 Au7W 102.9(9)
Au5N S22 Au6Y 81.9(9)
Au7N S23 Au6I 84.9(8)
Au7T S24 Au5X 90.8(9)
Au6T S25 Au7Y 94.4(10)
Au5Y S26 Au7R 91.4(9)
Au82 S27 Au68 89.2(8)
Au8C S28 Au6O 90.1(10)
Au7L S29 Au52 85.5(8)
Au7F S30 Au7C 103.6(10)
Au7H S31 Au60 97.8(10)
Au7K S32 Au6U 96.4(8)
Au7A S33 Au4L 82.8(8)
Au6C S34 Au7X 100.0(10)
Au6G S35 Au6B 80.4(8)
Au7C S36 Au6Q 86.5(8)
Au6L S37 Au87 88.8(9)
Au8D S38 Au69 96.7(10)
Au7T S39 Au5J 80.0(9)
Au66 S40 Au65 81.7(8)
Au73 S41 Au83 90.8(9)
Au7O S42 Au5V 91.0(10)
Au7R S43 Au61 80.5(8)
Au83 S44 Au74 90.1(8)
Au62 S45 Au6H 81.0(8)
Au77 S46 Au84 88.8(8)
Au8A S47 Au79 88.7(8)
Au7S S48 Au5Z 99.2(10)
Au84 S49 Au6S 93.3(10)
Au54 S50 Au4I 81.5(8)
Au4Z S51 Au89 87.9(9)
Au7G S52 Au53 87.7(9)
Au5G S53 Au55 82.8(9)
Au7G S54 Au80 101.5(9)
Au89 S55 Au7V 98.5(11)
Au7F S56 Au4J 81.6(8)
Au7X S57 Au7J 100.3(10)
Au5H S58 Au8G 81.0(7)
Au6W S59 Au7H 104.2(11)
Au85 S60 Au7E 90.1(10)
Au5R S61 Au86 80.8(8)
Au4R S62 Au5Q 81.2(8)
Au5C S63 Au5S 83.5(8)
Au5E S64 Au6R 81.0(7)
Au88 S65 Au5O 93.9(9)
Au7Z S66 Au6K 83.7(10)
Au8E S67 Au6J 95.0(11)
Au8C S68 Au72 75.0(8)
Au80 S69 Au6P 79.7(10)
Au81 S70 Au6X 86.5(10)
Au7V S71 Au6N 86.9(9)
Au6Z S72 Au5K 81.8(9)
Au81 S73 Au7L 104.3(11)
Au7B S74 Au4D 83.3(8)
Au85 S75 Au78 93.1(10)
Au50 S76 Au4U 81.5(8)
Au7Q S77 Au63 83.1(8)
Au86 S78 Au5T 93.8(11)
Au7O S79 Au6F 82.5(9)
Au8A S80 Au7D 77.7(10)
Au8J S81 Au8D 95.4(19)
Au8D S81 Au8H 76.1(14)
Au8B S82 Au76 77.9(9)
Au7I S83 Au8E 73.7(9)
Au8F S84 Au88 111(2)

loop_
_geom_bond_atom_site_label_1
_geom_bond_atom_site_label_2
_geom_bond_distance
Au1 Au58 2.845(4)
Au1 Au17 2.853(4)
Au1 Au1L 2.856(4)
Au1 Au2E 2.857(4)
Au1 Au1P 2.857(4)
Au1 Au7 2.860(4)
Au1 Au1K 2.867(4)
Au1 Au5 2.867(4)
Au1 Au10 2.870(4)
Au1 Au21 2.873(5)
Au1 Au2 2.874(5)
Au1 Au1Z 2.875(4)
Au2 Au1C 2.821(5)
Au2 Au9 2.832(4)
Au2 Au7 2.835(4)
Au2 Au1V 2.836(4)
Au2 Au1Z 2.837(4)
Au2 Au1H 2.847(4)
Au2 Au13 2.866(4)
Au2 Au5 2.875(4)
Au2 Au1K 2.907(4)
Au2 Au27 2.909(4)
Au2 Au18 2.910(4)
Au3 Au2C 2.816(4)
Au3 Au20 2.826(4)
Au3 Au10 2.847(4)
Au3 Au5 2.855(4)
Au3 Au14 2.858(4)
Au3 Au01 2.861(4)
Au3 Au1J 2.870(5)
Au3 Au4 2.880(5)
Au3 Au7 2.882(4)
Au3 Au1M 2.886(5)
Au3 Au1P 2.896(4)
Au3 Au15 2.906(4)
Au4 Au1I 2.815(4)
Au4 Au01 2.828(4)
Au4 Au11 2.833(4)
Au4 Au23 2.860(4)
Au4 Au5 2.862(4)
Au4 Au13 2.864(4)
Au4 Au1S 2.865(4)
Au4 Au7 2.880(4)
Au4 Au1B 2.886(5)
Au4 Au15 2.889(4)
Au4 Au18 2.914(4)
Au5 Au7 2.838(4)
Au5 Au57 2.850(4)
Au5 Au17 2.860(4)
Au5 Au14 2.860(4)
Au5 Au13 2.862(5)
Au5 Au9 2.864(4)
Au5 Au10 2.871(5)
Au5 Au11 2.883(4)
Au6 Au1E 2.816(4)
Au6 Au1U 2.830(4)
Au6 Au12 2.846(4)
Au6 Au14 2.855(4)
Au6 Au26 2.861(4)
Au6 Au2I 2.872(4)
Au6 Au57 2.895(4)
Au6 Au8 2.896(5)
Au6 Au16 2.897(4)
Au6 Au1X 2.927(4)
Au6 Au1O 2.927(5)
Au6 Au2X 2.937(4)
Au7 Au24 2.825(4)
Au7 Au23 2.850(4)
Au7 Au20 2.865(4)
Au7 Au1V 2.869(4)
Au7 Au2E 2.891(4)
Au7 Au18 2.898(5)
Au7 Au1P 2.904(5)
Au8 Au1E 2.822(4)
Au8 Au11 2.827(4)
Au8 Au2F 2.836(4)
Au8 Au1Y 2.844(5)
Au8 Au1X 2.846(5)
Au8 Au1D 2.847(4)
Au8 Au57 2.873(4)
Au8 Au16 2.875(4)
Au8 Au19 2.882(4)
Au8 Au29 2.932(4)
Au8 Au30 2.980(4)
Au9 Au2L 2.834(4)
Au9 Au1R 2.839(4)
Au9 Au1G 2.855(4)
Au9 Au13 2.865(4)
Au9 Au57 2.866(4)
Au9 Au1H 2.871(4)
Au9 Au17 2.880(5)
Au9 Au1Q 2.891(5)
Au9 Au1K 2.893(4)
Au9 Au19 2.918(4)
Au10 Au1N 2.816(4)
Au10 Au21 2.838(4)
Au10 Au17 2.839(4)
Au10 Au1J 2.848(4)
Au10 Au1T 2.849(4)
Au10 Au14 2.865(4)
Au10 Au1P 2.899(4)
Au10 Au12 2.904(4)
Au10 Au1W 2.905(5)
Au11 Au1F 2.821(5)
Au11 Au16 2.832(4)
Au11 Au1S 2.846(4)
Au11 Au57 2.854(4)
Au11 Au13 2.869(4)
Au11 Au14 2.874(5)
Au11 Au1D 2.901(4)
Au11 Au15 2.906(4)
Au11 Au19 2.922(4)
Au12 Au1N 2.820(4)
Au12 Au1A 2.838(4)
Au12 Au26 2.842(4)
Au12 Au14 2.866(4)
Au12 Au1O 2.867(4)
Au12 Au2J 2.893(4)
Au12 Au17 2.895(4)
Au12 Au2B 2.896(5)
Au12 Au1T 2.903(4)
Au12 Au57 2.912(5)
Au13 Au2A 2.842(5)
Au13 Au1B 2.851(4)
Au13 Au18 2.859(4)
Au13 Au1C 2.862(4)
Au13 Au1Q 2.865(4)
Au13 Au19 2.871(4)
Au13 Au1F 2.875(4)
Au14 Au1U 2.842(4)
Au14 Au1M 2.846(4)
Au14 Au1N 2.856(5)
Au14 Au57 2.869(4)
Au14 Au16 2.880(4)
Au14 Au15 2.886(4)
Au15 Au16 2.810(4)
Au15 Au01 2.825(4)
Au15 Au1M 2.838(5)
Au15 Au2D 2.840(4)
Au15 Au2H 2.876(5)
Au15 Au1S 2.891(5)
Au15 Au28 2.895(4)
Au15 Au2G 2.896(4)
Au16 Au1X 2.845(4)
Au16 Au1D 2.848(5)
Au16 Au5B 2.865(5)
Au16 Au2M 2.870(4)
Au16 Au1U 2.874(5)
Au16 Au2G 2.890(5)
Au16 Au2H 2.903(5)
Au17 Au25 2.827(4)
Au17 Au1A 2.831(4)
Au17 Au1R 2.869(4)
Au17 Au1T 2.874(5)
Au17 Au57 2.881(4)
Au17 Au1L 2.893(4)
Au17 Au1K 2.901(4)
Au18 Au1C 2.809(4)
Au18 Au1B 2.838(4)
Au18 Au23 2.844(4)
Au18 Au2S 2.856(5)
Au18 Au2P 2.870(5)
Au18 Au1V 2.887(4)
Au18 Au2T 2.888(4)
Au18 Au2N 2.903(5)
Au19 Au1F 2.815(4)
Au19 Au1Q 2.837(4)
Au19 Au1G 2.838(4)
Au19 Au2K 2.855(4)
Au19 Au22 2.870(5)
Au19 Au29 2.882(4)
Au19 Au57 2.889(5)
Au19 Au1Y 2.908(4)
Au1A Au3C 2.822(5)
Au1A Au2V 2.847(5)
Au1A Au57 2.860(4)
Au1A Au1R 2.879(5)
Au1A Au1G 2.882(5)
Au1A Au25 2.890(4)
Au1A Au2U 2.896(5)
Au1A Au26 2.897(5)
Au1A Au2J 2.907(5)
Au1A Au1E 2.911(4)
Au1B Au1I 2.825(5)
Au1B Au2A 2.827(5)
Au1B Au1F 2.875(4)
Au1B Au2S 2.876(4)
Au1B Au2Y 2.878(5)
Au1B Au3G 2.885(5)
Au1B Au1S 2.898(5)
Au1B Au2P 2.926(5)
Au1B Au3H 2.946(5)
Au1C Au27 2.859(4)
Au1C Au3F 2.860(5)
Au1C Au1H 2.869(5)
Au1C Au35 2.872(5)
Au1C Au1Q 2.877(4)
Au1C Au2N 2.877(5)
Au1C Au41 2.883(5)
Au1C Au2A 2.889(4)
Au1C Au2P 2.918(5)
Au1D Au1S 2.847(4)
Au1D Au1F 2.856(5)
Au1D Au2M 2.871(5)
Au1D Au36 2.877(5)
Au1D Au30 2.883(4)
Au1D Au2G 2.892(5)
Au1D Au3Y 2.899(5)
Au1D Au1Y 2.902(5)
Au1D Au3K 2.923(5)
Au1E Au57 2.817(4)
Au1E Au3O 2.826(5)
Au1E Au3E 2.860(5)
Au1E Au2F 2.866(5)
Au1E Au26 2.873(5)
Au1E Au1G 2.880(5)
Au1E Au2V 2.890(5)
Au1E Au29 2.897(5)
Au1E Au2X 2.985(5)
Au1F Au38 2.866(5)
Au1F Au1S 2.873(5)
Au1F Au1Y 2.874(4)
Au1F Au36 2.886(5)
Au1F Au2A 2.888(5)
Au1F Au3H 2.894(5)
Au1F Au22 2.920(5)
Au1G Au3E 2.817(5)
Au1G Au57 2.834(4)
Au1G Au3L 2.865(5)
Au1G Au2K 2.884(5)
Au1G Au1R 2.891(4)
Au1G Au2U 2.898(5)
Au1G Au29 2.903(5)
Au1G Au2L 2.918(5)
Au1H Au2L 2.799(5)
Au1H Au27 2.838(5)
Au1H Au4B 2.845(5)
Au1H Au2Q 2.849(5)
Au1H Au35 2.856(5)
Au1H Au1K 2.892(5)
Au1H Au1Q 2.919(4)
Au1H Au3I 2.930(5)
Au1H Au46 2.981(5)
Au1I Au1S 2.785(5)
Au1I Au3T 2.847(5)
Au1I Au4V 2.854(5)
Au1I Au39 2.874(5)
Au1I Au01 2.880(5)
Au1I Au2S 2.895(5)
Au1I Au28 2.895(5)
Au1I Au3V 2.896(5)
Au1I Au23 2.913(5)
Au1I Au3G 2.941(5)
Au1J Au2C 2.803(5)
Au1J Au49 2.829(5)
Au1J Au1N 2.846(4)
Au1J Au1W 2.854(5)
Au1J Au2R 2.855(5)
Au1J Au2O 2.875(5)
Au1J Au1M 2.904(5)
Au1J Au1P 2.907(5)
Au1J Au2W 2.923(5)
Au1J Au3R 2.965(5)
Au1K Au1Z 2.809(5)
Au1K Au1R 2.831(5)
Au1K Au1L 2.848(5)
Au1K Au3M 2.867(5)
Au1K Au3I 2.884(5)
Au1K Au37 2.885(4)
Au1K Au2Q 2.896(5)
Au1L Au25 2.823(5)
Au1L Au58 2.825(5)
Au1L Au4E 2.863(5)
Au1L Au21 2.872(5)
Au1L Au3M 2.880(5)
Au1L Au4T 2.883(5)
Au1L Au1T 2.904(5)
Au1L Au37 2.919(5)
Au1L Au59 2.942(5)
Au1M Au1U 2.815(4)
Au1M Au2C 2.821(4)
Au1M Au1N 2.870(5)
Au1M Au3N 2.877(5)
Au1M Au32 2.887(5)
Au1M Au2D 2.898(5)
Au1M Au2O 2.920(5)
Au1M Au2H 2.921(5)
Au1N Au1W 2.856(5)
Au1N Au33 2.868(5)
Au1N Au3U 2.876(5)
Au1N Au2B 2.880(5)
Au1N Au2O 2.888(5)
Au1N Au1U 2.900(5)
Au1N Au1O 2.908(4)
Au1O Au33 2.802(5)
Au1O Au44 2.808(5)
Au1O Au42 2.845(5)
Au1O Au3D 2.864(5)
Au1O Au26 2.875(5)
Au1O Au4R 2.897(5)
Au1O Au2B 2.901(5)
Au1O Au1U 2.911(5)
Au1O Au2I 2.992(5)
Au01 Au3T 2.829(5)
Au01 Au4A 2.858(5)
Au01 Au20 2.878(5)
Au01 Au23 2.886(5)
Au01 Au2Z 2.887(5)
Au01 Au28 2.901(5)
Au01 Au2D 2.903(5)
Au01 Au2C 2.917(5)
Au1P Au21 2.824(5)
Au1P Au20 2.843(5)
Au1P Au34 2.846(5)
Au1P Au2E 2.847(5)
Au1P Au43 2.869(5)
Au1P Au2W 2.885(5)
Au1P Au2R 2.899(5)
Au1Q Au2A 2.820(5)
Au1Q Au2L 2.841(5)
Au1Q Au2K 2.864(5)
Au1Q Au3W 2.866(5)
Au1Q Au48 2.887(5)
Au1Q Au22 2.925(5)
Au1Q Au35 2.926(5)
Au1R Au40 2.823(5)
Au1R Au3S 2.870(5)
Au1R Au2L 2.877(5)
Au1R Au2U 2.882(5)
Au1R Au3I 2.898(5)
Au1R Au3M 2.912(5)
Au1R Au25 2.917(5)
Au1S Au2G 2.847(5)
Au1S Au39 2.858(5)
Au1S Au3H 2.888(5)
Au1S Au28 2.916(5)
Au1S Au3K 2.984(5)
Au1T Au25 2.809(5)
Au1T Au2B 2.839(5)
Au1T Au1W 2.846(5)
Au1T Au3P 2.846(5)
Au1T Au21 2.858(5)
Au1T Au59 2.886(5)
Au1T Au2J 2.918(5)
Au1T Au3J 2.978(5)
Au1U Au33 2.828(5)
Au1U Au5B 2.844(5)
Au1U Au2I 2.858(5)
Au1U Au3B 2.863(5)
Au1U Au32 2.896(5)
Au1U Au2H 2.924(5)
Au1V Au24 2.799(5)
Au1V Au3Q 2.834(5)
Au1V Au2N 2.851(5)
Au1V Au27 2.854(5)
Au1V Au3A 2.863(5)
Au1V Au1Z 2.876(5)
Au1V Au2E 2.899(5)
Au1V Au2T 2.927(5)
Au1V Au45 2.991(5)
Au1W Au3U 2.848(5)
Au1W Au21 2.855(5)
Au1W Au2B 2.874(5)
Au1W Au5A 2.878(5)
Au1W Au4X 2.881(5)
Au1W Au2R 2.895(5)
Au1W Au3R 2.902(5)
Au1W Au3J 2.911(5)
Au1X Au6U 2.693(6)
Au1X Au6D 2.798(5)
Au1X Au30 2.799(5)
Au1X Au2F 2.822(5)
Au1X Au2M 2.823(5)
Au1X Au2X 2.862(5)
Au1X Au2I 2.874(5)
Au1X Au5B 2.896(5)
Au1Y Au4I 2.782(5)
Au1Y Au4F 2.786(5)
Au1Y Au36 2.821(5)
Au1Y Au29 2.858(5)
Au1Y Au30 2.905(5)
Au1Y Au22 2.905(5)
Au1Y Au55 2.929(5)
Au1Y Au5G 3.081(6)
Au1Z Au3A 2.858(5)
Au1Z Au27 2.859(5)
Au1Z Au4G 2.865(5)
Au1Z Au47 2.867(5)
Au1Z Au2E 2.884(5)
Au1Z Au2Q 2.888(5)
Au1Z Au58 2.892(5)
Au1Z Au37 2.917(5)
Au20 Au3Z 2.833(5)
Au20 Au4C 2.838(5)
Au20 Au23 2.885(5)
Au20 Au2W 2.885(5)
Au20 Au34 2.885(5)
Au20 Au2C 2.894(5)
Au20 Au2Z 2.899(5)
Au20 Au24 2.923(5)
Au21 Au59 2.869(5)
Au21 Au4H 2.873(5)
Au21 Au5A 2.873(5)
Au21 Au2R 2.887(5)
Au21 Au58 2.891(5)
Au21 Au43 2.904(5)
Au22 Au38 2.787(5)
Au22 Au5Z 2.829(6)
Au22 Au4I 2.847(5)
Au22 Au2K 2.877(5)
Au22 Au54 2.877(5)
Au22 Au5G 2.881(5)
Au22 Au2A 2.906(5)
Au22 Au3W 2.970(5)
Au23 Au3X 2.813(5)
Au23 Au3V 2.859(5)
Au23 Au24 2.877(5)
Au23 Au2Z 2.890(5)
Au23 Au2S 2.894(5)
Au23 Au2T 2.909(5)
Au24 Au2E 2.822(5)
Au24 Au5L 2.828(5)
Au24 Au3Q 2.854(5)
Au24 Au3X 2.856(5)
Au24 Au34 2.882(5)
Au24 Au4C 2.901(5)
Au24 Au2T 2.908(5)
Au24 Au4S 2.981(5)
Au25 Au3C 2.832(5)
Au25 Au4P 2.844(5)
Au25 Au3P 2.869(5)
Au25 Au3S 2.891(5)
Au25 Au3M 2.894(5)
Au25 Au2J 2.902(5)
Au25 Au4T 2.951(5)
Au26 Au4L 2.789(5)
Au26 Au2V 2.812(5)
Au26 Au4W 2.895(5)
Au26 Au2J 2.904(5)
Au26 Au3D 2.911(5)
Au26 Au2X 3.027(5)
Au26 Au42 3.041(5)
Au27 Au41 2.859(5)
Au27 Au47 2.877(5)
Au27 Au5I 2.883(5)
Au27 Au2N 2.893(5)
Au27 Au45 2.907(5)
Au27 Au2Q 2.911(5)
Au27 Au46 2.914(5)
Au28 Au3T 2.787(5)
Au28 Au4J 2.821(5)
Au28 Au2G 2.828(5)
Au28 Au4Y 2.842(5)
Au28 Au2D 2.874(5)
Au28 Au39 2.933(6)
Au28 Au5F 2.952(5)
Au28 Au67 3.067(5)
Au29 Au3E 2.813(5)
Au29 Au4I 2.836(5)
Au29 Au4F 2.846(5)
Au29 Au2K 2.890(5)
Au29 Au2F 2.898(5)
Au29 Au6B 2.975(5)
Au29 Au6G 3.021(5)
Au2A Au3F 2.831(5)
Au2A Au38 2.835(5)
Au2A Au4N 2.856(5)
Au2A Au2Y 2.887(5)
Au2A Au3W 2.897(5)
Au2A Au2P 2.919(5)
Au2B Au42 2.775(5)
Au2B Au4D 2.776(5)
Au2B Au3U 2.813(5)
Au2B Au2J 2.851(5)
Au2B Au5Q 2.929(5)
Au2B Au3J 2.953(5)
Au2B Au4R 3.099(5)
Au2C Au3Z 2.832(5)
Au2C Au51 2.836(5)
Au2C Au49 2.850(5)
Au2C Au4A 2.898(5)
Au2C Au2W 2.906(5)
Au2C Au2D 2.909(5)
Au2C Au3N 2.938(5)
Au2D Au4A 2.788(5)
Au2D Au5J 2.803(5)
Au2D Au2H 2.847(5)
Au2D Au5F 2.914(5)
Au2D Au3N 2.942(6)
Au2D Au31 2.956(5)
Au2D Au4Y 3.000(5)
Au2E Au58 2.831(5)
Au2E Au34 2.859(5)
Au2E Au4K 2.871(5)
Au2E Au3A 2.923(5)
Au2E Au4S 2.933(5)
Au2E Au43 2.933(5)
Au2F Au70 2.790(5)
Au2F Au2X 2.806(5)
Au2F Au4F 2.838(5)
Au2F Au6D 2.848(5)
Au2F Au3O 2.850(5)
Au2F Au30 2.866(5)
Au2F Au6G 3.024(5)
Au2G Au4Y 2.789(5)
Au2G Au2M 2.806(5)
Au2G Au4J 2.821(5)
Au2G Au4O 2.898(5)
Au2G Au2H 2.898(5)
Au2G Au3K 2.941(5)
Au2G Au4Q 3.076(5)
Au2H Au5B 2.780(5)
Au2H Au4M 2.836(5)
Au2H Au4Q 2.844(5)
Au2H Au31 2.862(5)
Au2H Au4Y 2.902(5)
Au2H Au32 2.956(5)
Au2I Au75 2.671(5)
Au2I Au5B 2.785(5)
Au2I Au3B 2.813(5)
Au2I Au2X 2.833(5)
Au2I Au3D 2.840(5)
Au2I Au44 2.940(6)
Au2I Au7K 3.232(5)
Au2J Au4D 2.797(5)
Au2J Au3C 2.807(5)
Au2J Au42 2.866(5)
Au2J Au3P 2.938(5)
Au2J Au4W 2.938(5)
Au2J Au71 3.022(5)
Au2K Au61 2.788(5)
Au2K Au3L 2.816(5)
Au2K Au2L 2.907(5)
Au2K Au6B 2.909(5)
Au2K Au54 2.947(5)
Au2K Au48 2.960(5)
Au2K Au4I 3.022(5)
Au2L Au56 2.834(5)
Au2L Au40 2.841(5)
Au2L Au4B 2.869(5)
Au2L Au3L 2.891(5)
Au2L Au3I 2.914(5)
Au2L Au48 2.922(5)
Au2M Au6Q 2.763(5)
Au2M Au4O 2.822(5)
Au2M Au5B 2.837(5)
Au2M Au4Q 2.868(5)
Au2M Au3Y 2.924(5)
Au2M Au30 2.947(5)
Au2M Au6U 3.060(7)
Au2N Au53 2.786(5)
Au2N Au50 2.792(5)
Au2N Au41 2.822(5)
Au2N Au2T 2.844(5)
Au2N Au6H 2.896(5)
Au2N Au2P 2.899(5)
Au2N Au45 2.936(5)
Au2N Au62 3.095(6)
Au2O Au6M 2.791(6)
Au2O Au49 2.798(5)
Au2O Au6J 2.822(6)
Au2O Au3R 2.839(5)
Au2O Au3N 2.839(5)
Au2O Au3U 2.846(5)
Au2O Au33 2.851(5)
Au2O Au32 2.873(5)
Au2P Au3F 2.797(5)
Au2P Au60 2.820(6)
Au2P Au50 2.852(5)
Au2P Au2S 2.870(5)
Au2P Au62 2.874(5)
Au2P Au4U 2.875(5)
Au2P Au2Y 2.974(5)
Au2Q Au4Z 2.785(5)
Au2Q Au3I 2.806(5)
Au2Q Au47 2.814(5)
Au2Q Au8G 2.822(5)
Au2Q Au37 2.902(5)
Au2Q Au6R 2.920(5)
Au2Q Au46 2.935(6)
Au2Q Au5E 3.057(5)
Au2R Au52 2.770(5)
Au2R Au5C 2.775(5)
Au2R Au5A 2.822(5)
Au2R Au2W 2.842(5)
Au2R Au43 2.890(5)
Au2R Au66 2.927(6)
Au2R Au3R 2.938(5)
Au2R Au65 3.087(5)
Au2S Au63 2.806(5)
Au2S Au3V 2.814(5)
Au2S Au2T 2.881(5)
Au2S Au5N 2.886(5)
Au2S Au4U 2.939(6)
Au2S Au3G 2.951(5)
Au2S Au50 3.026(5)
Au2T Au53 2.819(5)
Au2T Au3X 2.819(5)
Au2T Au50 2.848(6)
Au2T Au3Q 2.900(5)
Au2T Au5N 2.962(5)
Au2T Au6Y 3.029(5)
Au2U Au5T 2.771(5)
Au2U Au5W 2.788(5)
Au2U Au5Y 2.794(5)
Au2U Au3C 2.864(6)
Au2U Au3E 2.869(5)
Au2U Au40 2.881(5)
Au2U Au3L 2.883(6)
Au2U Au2V 2.887(5)
Au2U Au3S 2.921(5)
Au2V Au4W 2.719(6)
Au2V Au68 2.729(5)
Au2V Au3E 2.844(5)
Au2V Au3O 2.866(5)
Au2V Au4L 2.877(5)
Au2V Au5W 2.898(5)
Au2V Au3C 2.914(5)
Au2W Au3Z 2.814(5)
Au2W Au52 2.818(6)
Au2W Au5C 2.852(5)
Au2W Au34 2.884(5)
Au2W Au5K 2.937(5)
Au2W Au49 2.944(5)
Au2W Au6Z 3.071(5)
Au2X Au70 2.773(5)
Au2X Au75 2.810(5)
Au2X Au3D 2.833(5)
Au2X Au4L 2.836(5)
Au2X Au3O 2.855(5)
Au2Y Au76 2.705(6)
Au2Y Au38 2.779(5)
Au2Y Au3G 2.800(5)
Au2Y Au4U 2.841(5)
Au2Y Au4N 2.852(5)
Au2Y Au3H 2.862(5)
Au2Y Au60 2.886(5)
Au2Y Au7H 3.113(6)
Au2Z Au5U 2.766(5)
Au2Z Au5X 2.786(5)
Au2Z Au5V 2.797(5)
Au2Z Au4C 2.858(5)
Au2Z Au3Z 2.869(6)
Au2Z Au3T 2.870(5)
Au2Z Au3X 2.870(5)
Au2Z Au3V 2.889(6)
Au2Z Au4A 2.918(5)
Au30 Au6Q 2.731(5)
Au30 Au3Y 2.831(5)
Au30 Au55 2.831(6)
Au30 Au4F 2.882(5)
Au30 Au6D 2.882(5)
Au30 Au7W 3.135(5)
Au31 S20 2.44(3)
Au31 Au7I 2.710(7)
Au31 Au5J 2.842(5)
Au31 Au4M 2.842(5)
Au31 Au3N 2.868(5)
Au31 Au32 2.872(5)
Au31 Au4Y 3.118(6)
Au32 Au7I 2.708(6)
Au32 Au3N 2.781(5)
Au32 Au33 2.781(5)
Au32 Au3B 2.834(5)
Au32 Au4M 2.875(5)
Au32 Au7U 3.143(6)
Au33 Au6M 2.734(6)
Au33 Au4R 2.762(5)
Au33 Au44 2.781(5)
Au33 Au3B 2.843(5)
Au33 Au3U 2.884(5)
Au34 Au6F 2.784(5)
Au34 Au4C 2.821(5)
Au34 Au43 2.877(5)
Au34 Au5K 2.907(5)
Au34 Au5S 2.922(5)
Au34 Au4S 3.025(5)
Au34 Au5C 3.026(6)
Au35 Au41 2.804(5)
Au35 Au7P 2.819(6)
Au35 Au4B 2.831(5)
Au35 Au46 2.832(5)
Au35 Au48 2.834(5)
Au35 Au6O 2.838(5)
Au35 Au3F 2.872(5)
Au35 Au3W 2.879(5)
Au36 Au55 2.785(5)
Au36 Au6K 2.790(5)
Au36 Au3H 2.821(5)
Au36 Au38 2.867(5)
Au36 Au6W 2.869(6)
Au36 Au5G 2.879(5)
Au36 Au3K 2.920(5)
Au36 Au3Y 2.922(5)
Au37 Au4G 2.780(5)
Au37 Au5O 2.829(5)
Au37 Au5E 2.844(5)
Au37 Au3M 2.855(5)
Au37 Au5H 2.883(5)
Au37 Au8G 2.886(5)
Au37 Au58 2.918(5)
Au37 Au4E 2.933(6)
Au38 Au5G 2.753(5)
Au38 Au6W 2.776(6)
Au38 Au5Z 2.778(5)
Au38 Au4N 2.848(5)
Au38 Au3H 2.878(5)
Au39 Au4V 2.810(5)
Au39 Au4J 2.818(5)
Au39 Au3H 2.826(5)
Au39 Au3G 2.832(5)
Au39 Au6S 2.837(6)
Au39 Au3K 2.842(5)
Au39 Au6E 2.859(6)
Au39 Au67 3.038(5)
Au3A Au7J 2.742(6)
Au3A Au45 2.812(6)
Au3A Au79 2.817(5)
Au3A Au47 2.824(5)
Au3A Au3Q 2.833(5)
Au3A Au4S 2.841(5)
Au3A Au4K 2.866(6)
Au3A Au4G 2.894(5)
Au3B Au44 2.761(5)
Au3B Au4M 2.774(5)
Au3B Au5B 2.842(6)
Au3B Au7U 2.929(6)
Au3B Au7K 2.991(5)
Au3C Au64 2.806(5)
Au3C Au71 2.807(6)
Au3C Au3S 2.848(5)
Au3C Au4W 2.866(5)
Au3C Au5W 2.883(5)
Au3C Au4P 2.892(5)
Au3D S10 2.36(2)
Au3D Au75 2.764(5)
Au3D Au4L 2.839(5)
Au3D Au44 2.897(5)
Au3D Au42 3.157(5)
Au3E Au68 2.809(5)
Au3E Au6G 2.828(5)
Au3E Au6B 2.851(6)
Au3E Au3O 2.856(5)
Au3E Au5Y 2.894(5)
Au3E Au3L 2.900(5)
Au3F Au7P 2.742(6)
Au3F Au62 2.746(5)
Au3F Au3W 2.784(5)
Au3F Au60 2.813(5)
Au3F Au4N 2.831(5)
Au3F Au41 2.867(5)
Au3G Au6S 2.746(5)
Au3G Au76 2.779(6)
Au3G Au63 2.821(5)
Au3G Au4U 2.834(5)
Au3G Au3H 2.835(5)
Au3G Au4V 2.850(5)
Au3H Au6W 2.790(6)
Au3H Au6E 2.800(5)
Au3H Au3K 2.818(5)
Au3I Au40 2.791(5)
Au3I Au4Z 2.813(5)
Au3I Au8G 2.853(5)
Au3I Au3M 2.878(6)
Au3I Au4B 2.925(6)
Au3I Au5M 2.958(5)
Au3I Au5P 3.059(5)
Au3J Au6X 2.732(6)
Au3J Au59 2.806(5)
Au3J Au4X 2.823(5)
Au3J Au5Q 2.836(5)
Au3J Au3P 2.853(5)
Au3J Au69 2.871(5)
Au3J Au4D 2.877(5)
Au3J Au5A 2.914(5)
Au3J Au7B 3.092(6)
Au3K Au6K 2.724(6)
Au3K Au4O 2.816(5)
Au3K Au3Y 2.833(5)
Au3K Au4J 2.877(5)
Au3K Au6E 2.884(6)
Au3K Au7F 3.118(5)
Au3L Au6A 2.732(5)
Au3L Au6B 2.741(5)
Au3L Au61 2.853(6)
Au3L Au40 2.873(5)
Au3L Au5Y 2.873(5)
Au3L Au56 2.885(5)
Au3M Au3S 2.792(5)
Au3M Au5R 2.824(5)
Au3M Au5M 2.897(5)
Au3M Au4T 2.933(6)
Au3M Au5H 2.961(5)
Au3M Au8G 3.003(5)
Au3N Au7E 2.734(6)
Au3N Au7I 2.780(6)
Au3N Au51 2.829(5)
Au3N Au5J 2.837(5)
Au3N Au49 2.862(5)
Au3O Au6G 2.665(6)
Au3O Au70 2.733(5)
Au3O Au4L 2.783(6)
Au3O Au68 2.825(5)
Au3O Au82 2.960(5)
Au3P Au6T 2.811(5)
Au3P Au59 2.820(5)
Au3P Au4P 2.821(5)
Au3P Au4D 2.837(5)
Au3P Au4T 2.855(5)
Au3P Au69 2.897(6)
Au3P Au71 3.030(5)
Au3Q Au73 2.799(5)
Au3Q Au4S 2.822(6)
Au3Q Au53 2.835(6)
Au3Q Au5L 2.840(5)
Au3Q Au45 2.856(5)
Au3Q Au79 2.876(5)
Au3Q Au6Y 2.988(5)
Au3R Au6I 2.761(6)
Au3R Au4X 2.837(5)
Au3R Au6J 2.839(5)
Au3R Au66 2.844(5)
Au3R Au49 2.852(5)
Au3R Au52 2.871(5)
Au3R Au3U 2.890(5)
Au3R Au7L 3.166(6)
Au3S Au64 2.714(5)
Au3S Au5M 2.740(5)
Au3S Au5T 2.870(5)
Au3S Au4P 2.876(6)
Au3S Au5R 2.888(5)
Au3S Au40 2.922(6)
Au3T Au77 2.807(5)
Au3T Au67 2.819(5)
Au3T Au3V 2.850(5)
Au3T Au5F 2.867(5)
Au3T Au5X 2.871(5)
Au3T Au4V 2.888(6)
Au3T Au4A 2.916(6)
Au3U Au6I 2.797(6)
Au3U Au6M 2.804(6)
Au3U Au5Q 2.809(5)
Au3U Au4R 2.852(5)
Au3U Au4X 2.920(5)
Au3V Au5N 2.729(5)
Au3V Au77 2.735(5)
Au3V Au4V 2.885(5)
Au3V Au63 2.887(6)
Au3V Au5U 2.900(5)
Au3V Au3X 2.900(5)
Au3W Au72 2.702(6)
Au3W Au48 2.808(5)
Au3W Au4N 2.821(5)
Au3W Au54 2.827(5)
Au3W Au5Z 2.948(5)
Au3W Au7S 3.177(6)
Au3X Au6Y 2.825(5)
Au3X Au74 2.829(5)
Au3X Au4C 2.840(6)
Au3X Au5L 2.859(5)
Au3X Au5N 2.871(6)
Au3X Au5U 2.905(5)
Au3Y Au55 2.780(5)
Au3Y Au4O 2.785(5)
Au3Y Au6K 2.902(6)
Au3Y Au6Q 2.905(5)
Au3Y Au7C 3.065(5)
Au3Y Au7Z 3.102(6)
Au3Z Au6Z 2.811(6)
Au3Z Au78 2.826(5)
Au3Z Au4A 2.840(5)
Au3Z Au5K 2.866(5)
Au3Z Au5V 2.885(5)
Au3Z Au51 2.886(5)
Au3Z Au4C 2.924(5)
Au40 Au6A 2.811(5)
Au40 Au5P 2.815(5)
Au40 Au56 2.867(6)
Au40 Au5T 2.871(5)
Au40 Au5M 2.882(5)
Au41 Au6H 2.791(5)
Au41 Au6P 2.798(5)
Au41 Au7P 2.832(6)
Au41 Au62 2.890(5)
Au41 Au46 2.920(5)
Au41 Au5I 2.928(5)
Au42 S10 2.36(2)
Au42 Au4D 2.775(5)
Au42 Au4R 2.945(5)
Au42 Au4W 3.169(5)
Au43 Au6C 2.790(5)
Au43 Au4H 2.828(5)
Au43 Au5C 2.850(5)
Au43 Au5S 2.870(5)
Au43 Au65 2.879(6)
Au43 Au58 2.906(5)
Au43 Au4K 2.996(5)
Au44 S4 2.36(2)
Au44 Au4R 2.739(5)
Au45 Au6N 2.749(5)
Au45 Au6H 2.819(6)
Au45 Au5I 2.823(5)
Au45 Au79 2.857(5)
Au45 Au53 2.882(5)
Au45 Au47 2.941(5)
Au45 Au7G 3.123(6)
Au46 Au6P 2.741(6)
Au46 Au4B 2.825(5)
Au46 Au5I 2.827(5)
Au46 Au6R 2.831(5)
Au46 Au6O 2.853(6)
Au46 Au4Z 2.895(5)
Au46 Au89 3.177(6)
Au47 Au6N 2.758(5)
Au47 Au6R 2.808(5)
Au47 Au4G 2.853(6)
Au47 Au5E 2.861(5)
Au47 Au5I 2.911(6)
Au47 Au7J 2.938(7)
Au48 Au6L 2.779(5)
Au48 Au72 2.788(6)
Au48 Au61 2.804(5)
Au48 Au56 2.844(5)
Au48 Au4B 2.850(5)
Au48 Au54 2.884(5)
Au49 Au7E 2.806(5)
Au49 Au51 2.822(5)
Au49 Au52 2.848(5)
Au49 Au6J 2.887(6)
Au49 Au6Z 3.019(5)
Au4A Au78 2.733(5)
Au4A Au5F 2.734(5)
Au4A Au5X 2.877(5)
Au4A Au5J 2.878(5)
Au4A Au51 2.881(6)
Au4B Au6L 2.787(6)
Au4B Au56 2.824(5)
Au4B Au4Z 2.840(5)
Au4B Au6O 2.882(6)
Au4B Au5P 3.015(5)
Au4C Au74 2.712(5)
Au4C Au5K 2.725(6)
Au4C Au6F 2.880(5)
Au4C Au5L 2.884(5)
Au4C Au5V 2.910(5)
Au4D S74 2.41(3)
Au4D Au5Q 2.959(5)
Au4D Au71 3.143(6)
Au4D Au7B 3.203(6)
Au4E Au8H 2.706(9)
Au4E Au4H 2.777(5)
Au4E Au4T 2.798(5)
Au4E Au8I 2.802(12)
Au4E Au5D 2.812(5)
Au4E Au5H 2.861(5)
Au4E Au58 2.869(5)
Au4E Au5O 2.889(5)
Au4E Au59 2.893(5)
Au4E Au88 3.081(6)
Au4F S15 2.37(2)
Au4F Au4I 2.773(5)
Au4F Au55 2.968(5)
Au4F Au6G 3.153(5)
Au4F Au7W 3.259(5)
Au4G Au7J 2.703(6)
Au4G Au5E 2.751(5)
Au4G Au4K 2.782(5)
Au4G Au5O 2.788(5)
Au4G Au58 2.836(5)
Au4G Au5D 2.838(6)
Au4H Au8F 2.690(9)
Au4H Au65 2.766(5)
Au4H Au6C 2.787(5)
Au4H Au59 2.838(5)
Au4H Au5D 2.850(5)
Au4H Au5A 2.853(5)
Au4H Au58 2.854(6)
Au4I S50 2.42(3)
Au4I Au5G 2.941(5)
Au4I Au54 3.148(5)
Au4I Au6B 3.160(5)
Au4J S56 2.45(3)
Au4J Au4Y 2.786(6)
Au4J Au4O 2.928(5)
Au4J Au67 3.120(5)
Au4J Au7F 3.161(6)
Au4K Au7D 2.667(5)
Au4K Au4S 2.820(5)
Au4K Au5S 2.828(5)
Au4K Au5D 2.842(5)
Au4K Au58 2.874(5)
Au4K Au6C 2.914(6)
Au4K Au7X 3.178(6)
Au4L S33 2.40(2)
Au4L Au4W 2.886(5)
Au4L Au7A 3.117(5)
Au4M S19 2.38(2)
Au4M Au4Q 2.753(6)
Au4M Au5B 2.788(5)
Au4N Au5Z 2.752(5)
Au4N Au60 2.760(5)
Au4N Au7H 2.877(6)
Au4N Au7S 2.993(6)
Au4O S3 2.45(2)
Au4O Au7C 2.850(5)
Au4O Au7F 2.892(6)
Au4O Au4Q 3.147(6)
Au4P Au71 2.682(5)
Au4P Au6T 2.779(6)
Au4P Au64 2.806(6)
Au4P Au5R 2.818(5)
Au4P Au4T 2.847(5)
Au4P Au7Y 2.937(6)
Au4Q S3 2.36(2)
Au4Q Au5B 2.756(5)
Au4Q Au4Y 2.919(5)
Au4R S62 2.37(3)
Au4R Au5Q 3.141(5)
Au4S Au73 2.780(6)
Au4S Au7D 2.820(6)
Au4S Au5S 2.835(6)
Au4S Au6F 2.842(5)
Au4S Au5L 2.850(5)
Au4T Au8H 2.768(9)
Au4T Au6T 2.792(6)
Au4T Au8J 2.800(11)
Au4T Au8I 2.805(11)
Au4T Au5R 2.837(5)
Au4T Au5H 2.860(5)
Au4T Au59 2.873(5)
Au4U S76 2.42(3)
Au4U Au76 2.744(6)
Au4U Au63 2.849(5)
Au4U Au60 2.866(5)
Au4U Au50 3.141(5)
Au4V Au67 2.677(5)
Au4V Au6S 2.768(6)
Au4V Au63 2.784(5)
Au4V Au77 2.825(6)
Au4V Au84 2.929(5)
Au4W S6 2.37(3)
Au4W Au7A 3.098(5)
Au4W Au71 3.100(5)
Au4X Au66 2.765(5)
Au4X Au5Q 2.766(5)
Au4X Au6I 2.869(5)
Au4X Au6X 2.883(5)
Au4X Au5A 2.902(5)
Au4X Au7N 3.106(6)
Au4X Au81 3.110(6)
Au4Y S20 2.39(3)
Au4Y Au5F 3.094(5)
Au4Z S51 2.32(3)
Au4Z Au8G 2.778(6)
Au4Z Au6R 2.935(5)
Au4Z Au5P 3.113(6)
Au4Z Au89 3.251(7)
Au50 S76 2.39(3)
Au50 Au53 2.775(5)
Au50 Au62 2.943(5)
Au50 Au5N 3.149(5)
Au51 Au6Z 2.667(6)
Au51 Au7E 2.782(6)
Au51 Au5J 2.809(6)
Au51 Au78 2.818(6)
Au51 Au85 2.929(6)
Au52 S29 2.41(3)
Au52 Au5C 2.781(5)
Au52 Au66 2.949(6)
Au52 Au6Z 3.165(6)
Au52 Au7L 3.237(6)
Au53 S52 2.36(3)
Au53 Au6H 2.943(5)
Au53 Au6Y 3.140(6)
Au53 Au7G 3.230(5)
Au54 S50 2.40(2)
Au54 Au72 2.733(6)
Au54 Au61 2.870(5)
Au54 Au5Z 2.895(5)
Au55 S53 2.38(3)
Au55 Au7W 2.889(5)
Au55 Au7Z 2.899(5)
Au55 Au5G 3.129(5)
Au56 Au5P 2.678(5)
Au56 Au6L 2.759(6)
Au56 Au61 2.794(5)
Au56 Au6A 2.803(6)
Au56 Au87 2.948(5)
Au58 Au5D 2.855(5)
Au59 Au8F 2.746(9)
Au59 Au5A 2.821(5)
Au59 Au69 2.872(6)
Au59 Au8I 2.883(10)
Au5A Au6X 2.786(6)
Au5A Au66 2.806(5)
Au5A Au65 2.848(5)
Au5A Au8F 2.893(9)
Au5B Au6U 2.681(6)
Au5C S63 2.35(2)
Au5C Au65 2.944(6)
Au5C Au5K 3.149(6)
Au5C Au5S 3.152(6)
Au5D Au5O 2.757(6)
Au5D Au6C 2.766(6)
Au5D Au7X 2.940(6)
Au5D Au88 2.946(6)
Au5E S64 2.37(2)
Au5E Au5O 2.754(6)
Au5E Au8G 2.917(5)
Au5E Au6R 3.124(6)
Au5F S5 2.42(2)
Au5F Au5J 2.883(6)
Au5F Au7T 3.085(6)
Au5F Au67 3.104(6)
Au5G S53 2.35(3)
Au5G Au5Z 2.736(5)
Au5H S58 2.36(3)
Au5H Au8H 2.748(10)
Au5H Au8J 2.793(12)
Au5H Au5O 2.855(6)
Au5H Au5R 2.858(5)
Au5H Au8G 3.103(6)
Au5I Au6H 2.780(6)
Au5I Au6R 2.786(5)
Au5I Au6P 2.888(6)
Au5I Au6N 2.905(6)
Au5I Au80 3.038(6)
Au5I Au7V 3.113(5)
Au5J S39 2.41(3)
Au5J Au7T 3.085(5)
Au5K S72 2.46(3)
Au5K Au6F 2.879(5)
Au5K Au7O 3.059(6)
Au5K Au6Z 3.142(6)
Au5L Au6Y 2.658(6)
Au5L Au73 2.763(5)
Au5L Au6F 2.785(6)
Au5L Au74 2.823(5)
Au5L Au83 2.952(5)
Au5M S14 2.41(3)
Au5M Au5R 2.874(6)
Au5M Au8G 3.072(6)
Au5M Au86 3.077(6)
Au5M Au5P 3.126(6)
Au5N S22 2.39(3)
Au5N Au63 2.872(5)
Au5N Au7Q 3.111(6)
Au5N Au6Y 3.139(6)
Au5O S65 2.37(3)
Au5P S14 2.37(2)
Au5P Au87 3.052(6)
Au5Q S62 2.45(2)
Au5Q Au7N 2.860(6)
Au5Q Au7B 2.909(5)
Au5R S61 2.38(3)
Au5R Au8J 2.884(12)
Au5R Au86 3.086(6)
Au5S S63 2.39(3)
Au5S Au7D 2.768(6)
Au5S Au6F 2.842(6)
Au5S Au6C 2.879(6)
Au5T S78 2.32(3)
Au5T Au5W 2.798(5)
Au5T Au5Y 2.818(6)
Au5T Au64 2.865(6)
Au5T Au6A 2.910(6)
Au5T Au86 3.363(6)
Au5U S16 2.41(2)
Au5U Au5V 2.788(6)
Au5U Au5X 2.788(5)
Au5U Au77 2.866(6)
Au5U Au74 2.906(6)
Au5U Au7Q 3.374(7)
Au5V S42 2.41(3)
Au5V Au5X 2.791(6)
Au5V Au74 2.879(6)
Au5V Au78 2.921(6)
Au5V Au7O 3.349(6)
Au5W S11 2.36(2)
Au5W Au5Y 2.818(6)
Au5W Au68 2.860(5)
Au5W Au64 2.913(6)
Au5W Au7A 3.352(6)
Au5X S24 2.39(2)
Au5X Au78 2.875(6)
Au5X Au77 2.912(6)
Au5Y S26 2.32(3)
Au5Y Au6A 2.862(5)
Au5Y Au68 2.901(5)
Au5Y Au7R 3.326(6)
Au5Z S48 2.41(3)
Au60 S31 2.38(3)
Au60 Au62 2.759(5)
Au61 S43 2.42(2)
Au61 Au6B 2.892(5)
Au61 Au7R 3.116(6)
Au62 S45 2.34(2)
Au62 Au6H 3.143(5)
Au63 S77 2.42(2)
Au63 Au7Q 3.135(6)
Au64 S18 2.35(2)
Au64 Au86 2.988(6)
Au64 Au7Y 3.315(7)
Au65 S40 2.41(3)
Au65 Au6C 2.738(6)
Au65 Au66 3.135(6)
Au66 S40 2.39(2)
Au66 Au81 2.887(6)
Au66 Au7L 2.916(6)
Au67 S5 2.36(2)
Au67 Au84 3.003(6)
Au68 S27 2.37(3)
Au68 Au7A 2.951(6)
Au68 Au82 3.307(6)
Au69 S38 2.39(3)
Au69 Au6X 2.806(6)
Au69 Au6T 2.826(6)
Au69 Au8I 2.837(11)
Au69 Au8F 2.967(8)
Au69 Au7B 3.170(6)
Au6A S12 2.35(2)
Au6A Au7R 2.990(6)
Au6A Au87 3.378(6)
Au6B S35 2.43(2)
Au6B Au7R 3.080(5)
Au6B Au6G 3.099(5)
Au6C S34 2.30(2)
Au6D S2 2.43(2)
Au6D Au6Q 2.817(5)
Au6D Au70 2.842(5)
Au6D Au6U 2.898(6)
Au6D Au7M 3.220(6)
Au6D Au7W 3.311(6)
Au6E S9 2.42(3)
Au6E Au6K 2.818(5)
Au6E Au6S 2.819(6)
Au6E Au6W 2.922(6)
Au6E Au7F 3.290(6)
Au6E Au8B 3.345(7)
Au6F S79 2.40(3)
Au6F Au7O 3.141(6)
Au6G S35 2.37(3)
Au6G Au82 2.957(6)
Au6H S45 2.50(3)
Au6H Au80 2.859(6)
Au6H Au7G 2.909(5)
Au6I S23 2.38(3)
Au6I Au6J 2.829(6)
Au6I Au6M 2.849(6)
Au6I Au7L 3.077(5)
Au6I Au7N 3.197(6)
Au6J S67 2.34(3)
Au6J Au7E 2.827(6)
Au6J Au6M 2.931(6)
Au6J Au7L 3.249(6)
Au6K S66 2.38(3)
Au6K Au6W 2.840(6)
Au6K Au7F 3.073(6)
Au6K Au7Z 3.147(6)
Au6L S37 2.38(3)
Au6L Au6O 2.812(6)
Au6L Au8C 2.949(7)
Au6L Au87 3.353(6)
Au6M S17 2.41(2)
Au6N S71 2.40(3)
Au6N Au79 2.811(6)
Au6N Au7J 2.908(8)
Au6N Au7G 3.105(6)
Au6N Au7V 3.268(6)
Au6O S28 2.35(3)
Au6O Au6P 2.794(6)
Au6O Au7P 2.962(6)
Au6O Au8C 3.271(6)
Au6O Au89 3.302(6)
Au6P S69 2.45(3)
Au6P Au7P 2.875(6)
Au6P Au80 3.088(6)
Au6P Au89 3.090(6)
Au6Q S36 2.43(2)
Au6Q Au7W 3.033(6)
Au6Q Au6U 3.051(8)
Au6Q Au7C 3.264(6)
Au6R S64 2.44(2)
Au6R Au7V 2.844(6)
Au6R Au89 2.918(6)
Au6S S49 2.40(3)
Au6S Au8B 3.012(7)
Au6S Au76 3.321(7)
Au6T S25 2.35(3)
Au6T Au8J 2.837(11)
Au6T Au8D 2.948(6)
Au6T Au8I 2.951(10)
Au6U S32 2.36(2)
Au6W S59 2.31(3)
Au6X S70 2.36(3)
Au6X Au8F 2.901(10)
Au6X Au7B 3.049(6)
Au6X Au81 3.215(6)
Au6Y S22 2.40(3)
Au6Y Au83 2.987(6)
Au6Z S72 2.33(3)
Au6Z Au85 3.013(6)
Au70 S13 2.33(2)
Au70 Au7M 2.882(5)
Au70 Au82 3.365(6)
Au71 S6 2.33(2)
Au71 Au7Y 2.970(6)
Au72 S68 2.42(3)
Au72 Au8C 2.912(6)
Au72 Au7S 3.073(7)
Au73 S41 2.33(3)
Au73 Au79 2.828(6)
Au73 Au8A 2.916(6)
Au73 Au83 3.358(6)
Au74 S44 2.36(2)
Au74 Au7O 2.978(7)
Au74 Au83 3.343(6)
Au75 S7 2.35(2)
Au75 Au7M 2.939(6)
Au75 Au7K 2.992(6)
Au76 S82 2.34(3)
Au76 Au8B 2.914(6)
Au76 Au7H 3.137(7)
Au77 S46 2.32(2)
Au77 Au7Q 2.960(6)
Au77 Au84 3.313(6)
Au78 S75 2.34(3)
Au78 Au7T 2.972(6)
Au79 S47 2.36(2)
Au79 Au7J 2.937(7)
Au79 Au8A 3.236(6)
Au79 Au7G 3.279(7)
Au7A S33 2.31(2)
Au7A S11 2.35(2)
Au7B S1 2.33(3)
Au7B S74 2.41(3)
Au7C S30 2.32(2)
Au7C S36 2.33(3)
Au7D S80 2.41(3)
Au7D Au8A 2.963(7)
Au7D Au7X 3.007(7)
Au7E S60 2.39(3)
Au7E Au8E 3.001(7)
Au7E Au7I 3.338(7)
Au7F S30 2.31(2)
Au7F S56 2.39(3)
Au7G S52 2.31(3)
Au7G S54 2.35(2)
Au7H S31 2.27(2)
Au7H S59 2.34(3)
Au7I S83 2.35(3)
Au7I Au8E 2.862(8)
Au7I Au7U 3.129(6)
Au7J S57 2.37(3)
Au7K S4 2.34(2)
Au7K S32 2.35(2)
Au7L S73 2.36(3)
Au7L S29 2.36(3)
Au7M S7 2.30(2)
Au7M S2 2.31(2)
Au7N S1 2.35(2)
Au7N S23 2.36(2)
Au7O S42 2.28(3)
Au7O S79 2.36(3)
Au7P S8 2.32(3)
Au7Q S16 2.29(2)
Au7Q S77 2.31(2)
Au7R S26 2.33(3)
Au7R S43 2.41(3)
Au7S S8 2.31(2)
Au7S S48 2.34(3)
Au7T S24 2.37(3)
Au7T S39 2.39(3)
Au7U S19 2.31(2)
Au7U S17 2.31(3)
Au7V S71 2.35(3)
Au7V S55 2.39(3)
Au7W S15 2.29(2)
Au7W S21 2.35(2)
Au7X S57 2.31(3)
Au7X S34 2.37(3)
Au7Y S18 2.32(2)
Au7Y S25 2.35(3)
Au7Z S66 2.34(3)
Au7Z S21 2.34(2)
Au80 S69 2.37(3)
Au80 S54 2.37(3)
Au81 S73 2.27(3)
Au81 S70 2.33(3)
Au82 S27 2.34(2)
Au82 S13 2.35(2)
Au83 S44 2.36(2)
Au83 S41 2.39(3)
Au84 S49 2.33(3)
Au84 S46 2.42(3)
Au85 S75 2.33(3)
Au85 S60 2.39(3)
Au86 S78 2.29(3)
Au86 S61 2.38(3)
Au87 S12 2.35(2)
Au87 S37 2.41(3)
Au88 S84 2.28(5)
Au88 S65 2.32(3)
Au88 Au8H 2.946(9)
Au88 Au8I 3.163(11)
Au89 S55 2.32(3)
Au89 S51 2.36(3)
Au8A S47 2.27(3)
Au8A S80 2.32(3)
Au8B S9 2.28(3)
Au8B S82 2.30(3)
Au8C S28 2.27(3)
Au8C S68 2.36(3)
Au8D S38 2.24(3)
Au8D S81 2.25(5)
Au8D Au8I 2.617(12)
Au8D Au8H 3.015(11)
Au8D Au8J 3.143(13)
Au8E S67 2.27(3)
Au8E S83 2.42(3)
Au8F S84 2.21(5)
Au8F Au8I 2.704(14)
Au8G S58 2.42(3)
Au8H S81 2.62(5)
Au8J S81 1.99(5)
